data_4135573
loop_
_publ_author_name
'August, David P.'
'Jaramillo-Garcia, Javier'
'Leigh, David A.'
'Valero, Alberto'
'Vitorica-Yrezabal, I\~nigo J'

_publ_section_title
;
 A Chiral Cyclometalated Iridium Star of David [2]Catenane.
;
_journal_issue 2
_journal_name_full 'Journal of the American Chemical Society'
_journal_page_first 1154
_journal_page_last 1161
_journal_paper_doi 10.1021/jacs.0c12038
_journal_volume 143
_journal_year 2021
_chemical_absolute_configuration ad
_chemical_formula_moiety '2(C138 H112 Ir N16 O2 Zn2), 20(F3 P0.5)'
_chemical_formula_sum 'C276 H224 F60 Ir2 N32 O4 P10 Zn4'
_chemical_formula_weight 6148.44
_space_group_crystal_system triclinic
_space_group_IT_number 1
_space_group_name_Hall 'P 1'
_space_group_name_H-M_alt 'P 1'
_atom_sites_solution_hydrogens geom
_audit_creation_date 2019-10-31
_audit_creation_method
;
Olex2 1.3
(compiled 2019.09.11 svn.r3662 for OlexSys, GUI svn.r5938)
;
_cell_angle_alpha 104.285(5)
_cell_angle_beta 106.658(5)
_cell_angle_gamma 107.910(5)
_cell_formula_units_Z 2
_cell_length_a 23.1012(15)
_cell_length_b 27.4445(15)
_cell_length_c 27.4980(14)
_cell_measurement_reflns_used 15018
_cell_measurement_temperature 100(2)
_cell_measurement_theta_max 19.9640
_cell_measurement_theta_min 1.4980
_cell_volume 14781.4(18)
_computing_cell_refinement 'CrysAlisPro 1.171.40.14d (Rigaku OD, 2018)'
_computing_data_collection 'CrysAlisPro 1.171.40.14d (Rigaku OD, 2018)'
_computing_data_reduction 'CrysAlisPro 1.171.40.14d (Rigaku OD, 2018)'
_computing_molecular_graphics 'Olex2 1.3 (Dolomanov et al., 2009)'
_computing_publication_material 'Olex2 1.3 (Dolomanov et al., 2009)'
_computing_structure_refinement 'ShelXL 2014/6 (Sheldrick, 2015)'
_computing_structure_solution 'ShelXT (Sheldrick, 2015)'
_diffrn_ambient_temperature 100(2)
_diffrn_detector 'CCD plate'
_diffrn_measured_fraction_theta_full 0.292
_diffrn_measured_fraction_theta_max 0.987
_diffrn_measurement_details
;
List of Runs (angles in degrees, time in seconds):

  # Type    Start    End  Width  t~exp~   \w     \q     \k     \f   Frames
--------------------------------------------------------------------------
  1  \w   -145.00  24.00   1.00    0.20    --   30.00   0.00   0.00  169
  2  \w   -145.00  24.00   1.00    0.20    --   30.00   0.00 120.00  169
  3  \w   -145.00  24.00   1.00    0.20    --   30.00   0.00 240.00  169
  4  \f      0.00 179.00   1.00    0.20   0.00   0.00   0.00    --   179
;
_diffrn_measurement_device 'abstract diffractometer'
_diffrn_measurement_device_type 'dectris-CrysAlisPro-abstract goniometer imported dectris images'
_diffrn_measurement_method '\w and \f scans'
_diffrn_measurement_specimen_support 'MiTeGen MicroMount'
_diffrn_orient_matrix_type 'CrysAlisPro convention (1999,Acta A55,543-557)'
_diffrn_orient_matrix_UB_11 0.0265787000
_diffrn_orient_matrix_UB_12 0.0252032000
_diffrn_orient_matrix_UB_13 0.0113256000
_diffrn_orient_matrix_UB_21 -0.0129531000
_diffrn_orient_matrix_UB_22 0.0060964000
_diffrn_orient_matrix_UB_23 -0.0224600000
_diffrn_orient_matrix_UB_31 -0.0170177000
_diffrn_orient_matrix_UB_32 0.0115171000
_diffrn_orient_matrix_UB_33 0.0125839000
_diffrn_radiation_monochromator synchrotron
_diffrn_radiation_probe x-ray
_diffrn_radiation_type synchrotron
_diffrn_radiation_wavelength 0.6889
_diffrn_reflns_av_R_equivalents 0.0787
_diffrn_reflns_av_unetI/netI 0.0848
_diffrn_reflns_Laue_measured_fraction_full 0.292
_diffrn_reflns_Laue_measured_fraction_max 0.987
_diffrn_reflns_limit_h_max 18
_diffrn_reflns_limit_h_min -18
_diffrn_reflns_limit_k_max 21
_diffrn_reflns_limit_k_min -21
_diffrn_reflns_limit_l_max 21
_diffrn_reflns_limit_l_min -21
_diffrn_reflns_number 56686
_diffrn_reflns_point_group_measured_fraction_full 0.275
_diffrn_reflns_point_group_measured_fraction_max 0.929
_diffrn_reflns_theta_full 24.415
_diffrn_reflns_theta_max 15.995
_diffrn_reflns_theta_min 1.490
_diffrn_source synchrotron
_exptl_absorpt_coefficient_mu 1.257
_exptl_absorpt_correction_T_max 1.00000
_exptl_absorpt_correction_T_min 0.53955
_exptl_absorpt_correction_type multi-scan
_exptl_absorpt_process_details
;
CrysAlisPro 1.171.40.14d (Rigaku Oxford Diffraction, 2018)
Empirical absorption correction using spherical harmonics,
 implemented in SCALE3 ABSPACK scaling algorithm.
;
_exptl_crystal_colour 'clear light yellow'
_exptl_crystal_colour_lustre clear
_exptl_crystal_colour_modifier light
_exptl_crystal_colour_primary yellow
_exptl_crystal_density_diffrn 1.381
_exptl_crystal_description plate
_exptl_crystal_F_000 6200
_exptl_crystal_size_max 0.1
_exptl_crystal_size_mid 0.1
_exptl_crystal_size_min 0.02
_refine_diff_density_max 2.216
_refine_diff_density_min -0.816
_refine_diff_density_rms 0.156
_refine_ls_abs_structure_details
;
 Flack x determined using 6373 quotients [(I+)-(I-)]/[(I+)+(I-)]
 (Parsons, Flack and Wagner, Acta Cryst. B69 (2013) 249-259).
;
_refine_ls_abs_structure_Flack 0.202(12)
_refine_ls_extinction_method none
_refine_ls_goodness_of_fit_ref 2.190
_refine_ls_hydrogen_treatment constr
_refine_ls_matrix_type full
_refine_ls_number_parameters 2067
_refine_ls_number_reflns 29425
_refine_ls_number_restraints 5562
_refine_ls_restrained_S_all 2.278
_refine_ls_R_factor_all 0.1994
_refine_ls_R_factor_gt 0.1498
_refine_ls_shift/su_max 0.019
_refine_ls_shift/su_mean 0.001
_refine_ls_structure_factor_coef Fsqd
_refine_ls_weighting_details 'w=1/[\s^2^(Fo^2^)+(0.1000P)^2^] where P=(Fo^2^+2Fc^2^)/3'
_refine_ls_weighting_scheme calc
_refine_ls_wR_factor_gt 0.3489
_refine_ls_wR_factor_ref 0.3738
_reflns_Friedel_coverage 0.882
_reflns_Friedel_fraction_full 0.258
_reflns_Friedel_fraction_max 0.871
_reflns_number_gt 18849
_reflns_number_total 29425
_reflns_threshold_expression 'I > 2\s(I)'
_cod_data_source_file ja0c12038_si_003.cif
_cod_data_source_block m_av434_b_1_3_col1_
_cod_original_cell_volume 14781.4(16)
_cod_database_code 4135573
_shelxl_version_number 2014/6
_shelx_space_group_comment
;
The symmetry employed for this shelxl refinement is uniquely defined
by the following loop, which should always be used as a source of
symmetry information in preference to the above space-group names.
They are only intended as comments.
;
_shelx_estimated_absorpt_t_max 0.975
_shelx_estimated_absorpt_t_min 0.885
_reflns_odcompleteness_completeness 99.12
_reflns_odcompleteness_iscentric 1
_reflns_odcompleteness_theta 20.15
_olex2_refinement_description
;
1. Fixed Uiso
 At 1.2 times of:
  All C(H) groups, All C(H,H) groups
2. Restrained distances
 C259-C258
 1.45 with sigma of 0.002
 C259-C257
 2.4 with sigma of 0.002
 C253-C259
 2.4 with sigma of 0.002
 C260-C258
 2.4 with sigma of 0.002
 C264-C258
 2.4 with sigma of 0.002
 C96-C100
 2.4 with sigma of 0.002
 C104-C96
 2.4 with sigma of 0.002
 C516-C517
 1.45 with sigma of 0.002
 C735-C736 = C735-C734 = C732-C733 = C731-C732
 1.5 with sigma of 0.01
 C734-C733
 1.35 with sigma of 0.005
 C737-C735
 2.4 with sigma of 0.02
 C734-C736
 2.4 with sigma of 0.02
 C735-C733
 2.4 with sigma of 0.02
 C734-C732
 2.4 with sigma of 0.02
 C733-C731
 2.4 with sigma of 0.02
 C505-C504 = C510-C511
 1.45 with sigma of 0.002
 C509-C508 = C509-C510 = C506-C505 = C506-C507
 1.5 with sigma of 0.01
 C508-C507
 1.35 with sigma of 0.005
 C511-C509
 2.4 with sigma of 0.02
 C510-C508
 2.4 with sigma of 0.02
 C509-C507
 2.4 with sigma of 0.02
 C508-C506
 2.4 with sigma of 0.02
 C507-C505
 2.4 with sigma of 0.02
 C506-C504
 2.4 with sigma of 0.02
 C503-C505 = C505-C499
 2.4 with sigma of 0.02
 C516-C510 = C510-C512
 2.4 with sigma of 0.02
 C105-C104 = C110-C111
 1.45 with sigma of 0.002
 C111-C109
 2.4 with sigma of 0.02
 C110-C108
 2.4 with sigma of 0.02
 C108-C106
 2.4 with sigma of 0.02
 C106-C104
 2.4 with sigma of 0.02
 O213-C214
 1.45 with sigma of 0.002
 C254-C252
 2.4 with sigma of 0.02
 C258-C252
 2.4 with sigma of 0.02
 C248-C247
 1.5 with sigma of 0.01
 C247-C248
 1.5 with sigma of 0.01
 C511-C517
 2.4 with sigma of 0.02
 C556-C548
 2.4 with sigma of 0.02
 C552-C548
 2.4 with sigma of 0.02
 C532-C530
 2.4 with sigma of 0.02
 C71-C68 = C72-C73
 1.45 with sigma of 0.002
 C72-C71
 1.5 with sigma of 0.002
 C123-C120 = C126-C129
 1.45 with sigma of 0.002
 C131-C130
 1.45 with sigma of 0.002
 C414-C410
 2.4 with sigma of 0.02
 O413-C415
 2.4 with sigma of 0.02
 Zn5-C123
 3 with sigma of 0.02
 C128-C120
 2.4 with sigma of 0.02
 N124-C120
 2.4 with sigma of 0.02
 C125-C129
 2.4 with sigma of 0.02
 N319-C323
 2.4 with sigma of 0.02
 Zn2-C318
 3 with sigma of 0.02
 C85-C83
 2.4 with sigma of 0.02
 C85-C82 = C86-C87
 1.45 with sigma of 0.002
 C320-C323
 1.45 with sigma of 0.02
 C28-C29
 1.45 with sigma of 0.02
 C117-C111
 2.4 with sigma of 0.02
 C112-C110
 2.4 with sigma of 0.02
 C99-C95
 2.4 with sigma of 0.02
 C97-C99
 2.4 with sigma of 0.02
 C71-C73
 2.4 with sigma of 0.02
 C137-C134
 1.45 with sigma of 0.002
 C614-C613
 1.5 with sigma of 0.02
 C737-C743
 2.4 with sigma of 0.02
 C743-C741
 2.4 with sigma of 0.02
 C743-C742
 1.45 with sigma of 0.002
 C708-C711 = C712-C713
 1.45 with sigma of 0.002
 C711-C712
 1.5 with sigma of 0.02
 C673-O672 = C668-C671
 1.45 with sigma of 0.002
 C671-O672
 1.5 with sigma of 0.002
 C657-C658
 1.5 with sigma of 0.002
 C658-C659 = C657-C654
 1.45 with sigma of 0.002
 C711-C707
 2.4 with sigma of 0.002
 C709-C711
 2.4 with sigma of 0.002
 C744-C742
 2.4 with sigma of 0.002
 C742-C748
 2.4 with sigma of 0.002
 C736-C738
 2.4 with sigma of 0.002
 C749-C746
 1.45 with sigma of 0.002
 N119-C120
 1.45 with sigma of 0.002
 N22-C18
 2.4 with sigma of 0.002
 C18-C26
 2.4 with sigma of 0.002
 C21-C18
 1.45 with sigma of 0.002
 C229-C228
 1.45 with sigma of 0.002
 C520-C523
 1.45 with sigma of 0.002
 C290-C293
 1.45 with sigma of 0.002
 C711-C713
 2.4 with sigma of 0.02
 C704-C698
 2.4 with sigma of 0.02
 C482-C485
 1.5 with sigma of 0.01
 C465-C463
 2.4 with sigma of 0.02
 C32-C35
 1.45 with sigma of 0.02
 C427-C428
 1.5 with sigma of 0.02
 C486-C485
 1.5 with sigma of 0.02
 C482-C485 = C486-C487
 1.45 with sigma of 0.02
 C115-C117
 2.4 with sigma of 0.02
 C111-C117
 2.4 with sigma of 0.02
 C116-C117
 1.45 with sigma of 0.02
 C534-C537
 1.45 with sigma of 0.02
 C540-C543
 1.45 with sigma of 0.02
 C414-O413
 1.45 with sigma of 0.02
 Ir4-C351 = Ir4-C353
 2.8 with sigma of 0.02
 O344-C350
 2.4 with sigma of 0.02
 C71-C67
 2.4 with sigma of 0.02
 C71-C69
 2.4 with sigma of 0.02
 C109-C110
 1.5 with sigma of 0.02
 C27-C24
 1.45 with sigma of 0.02
 C27-C25
 2.4 with sigma of 0.02
 C76-C84 = N75-C79
 2.4 with sigma of 0.02
 Ir4-C79
 2.8 with sigma of 0.02
 C27-C29 = C34-C28
 2.4 with sigma of 0.02
 C406-C407
 1.45 with sigma of 0.002
 Ir11-C402 = Ir11-C406
 3 with sigma of 0.02
 N61-C65
 2.4 with sigma of 0.02
 C63-C65
 2.4 with sigma of 0.02
 O697-C694
 1.45 with sigma of 0.02
 C614-C615 = C613-C610
 1.45 with sigma of 0.02
 C330-C331
 1.45 with sigma of 0.02
 C126-C130
 2.4 with sigma of 0.02
 C343-O344
 1.45 with sigma of 0.02
 C343-C340 = O344-C345
 1.45 with sigma of 0.02
 C545-O544
 1.45 with sigma of 0.02
 O697-C693
 2.4 with sigma of 0.02
 C695-O697
 2.4 with sigma of 0.02
 C343-C345
 2.4 with sigma of 0.01
 C603-C756
 1.45 with sigma of 0.002
 C472-C471
 1.45 with sigma of 0.002
 C471-C468 = C472-C473
 1.45 with sigma of 0.002
 C343-C340 = C343-O344 = O344-C345
 1.45 with sigma of 0.002
 C756-C755
 1.45 with sigma of 0.002
 C285-C282
 1.45 with sigma of 0.002
 C736-C737
 1.45 with sigma of 0.002
 N745-C749
 2.4 with sigma of 0.02
 C755-C752
 1.45 with sigma of 0.002
 C602-C756
 2.4 with sigma of 0.02
 C496-C499
 1.45 with sigma of 0.002
 C58-C59 = C41-C38
 1.45 with sigma of 0.02
 N701-C705
 2.4 with sigma of 0.02
 C348-C351
 1.45 with sigma of 0.02
 C60-C58
 2.4 with sigma of 0.02
 C300-C296
 2.4 with sigma of 0.02
 C299-C297
 2.4 with sigma of 0.02
 C299-C296
 1.45 with sigma of 0.02
 C428-C429
 1.45 with sigma of 0.002
 C607-C606
 1.4 with sigma of 0.013
 C606-C607
 1.45 with sigma of 0.02
 C47-C46
 1.5 with sigma of 0.02
 C47-C48
 1.5 with sigma of 0.02
 C49-C48
 1.45 with sigma of 0.02
 C45-C47
 2.4 with sigma of 0.02
 C48-C46
 2.4 with sigma of 0.02
 C49-C47
 2.4 with sigma of 0.02
 C52-C54
 2.4 with sigma of 0.02
 C49-C51
 2.4 with sigma of 0.02
 C52-C51 = C52-C53
 1.5 with sigma of 0.02
 C53-C51
 2.4 with sigma of 0.02
 C50-C49
 1.35 with sigma of 0.01
 C50-C51
 1.45 with sigma of 0.01
 C50-C48
 2.4 with sigma of 0.02
 H48B-H51B
 -2 with sigma of 0.02
 C305-C299
 2.4 with sigma of 0.02
 C303-C305
 2.4 with sigma of 0.02
 C309-C318
 -3 with sigma of 0.02
 C298-H30C
 -2 with sigma of 0.02
 H22C-H230
 -2 with sigma of 0.02
 H30E-H297
 -2 with sigma of 0.02
 H318-H31B
 -2 with sigma of 0.02
 H50-H47B
 -2 with sigma of 0.02
 H342-H335
 -2 with sigma of 0.02
 H653-H65C
 -2 with sigma of 0.02
 H69A-H693
 -2 with sigma of 0.02
 H714-H71E
 -2 with sigma of 0.02
 C329-C326
 1.45 with sigma of 0.02
 H41A-H409
 -2 with sigma of 0.02
 O544-C543
 1.45 with sigma of 0.01
 C621-C618
 1.45 with sigma of 0.01
 H60-H52B
 -2 with sigma of 0.02
 H270-H263
 -2 with sigma of 0.02
 H298-H291
 -2 with sigma of 0.02
 H495-H50B
 -2 with sigma of 0.02
 C14-O13
 1.45 with sigma of 0.01
 H45-H48B
 -2 with sigma of 0.02
 H748-H73C
 -2 with sigma of 0.02
 H60-H52A
 -2 with sigma of 0.02
 H550_$1-H354
 -2 with sigma of 0.02
 C351-C348
 1.45 with sigma of 0.01
 C698-O697
 1.5 with sigma of 0.01
 H50B-H495
 -2 with sigma of 0.02
 H50A-H50F
 -2 with sigma of 0.02
 H74-H71A
 -2 with sigma of 0.02
 H50F-H50B
 -2 with sigma of 0.02
 Ir1-C7
 3 with sigma of 0.002
 O13-C10
 1.45 with sigma of 0.01
 C316-C317
 1.45 with sigma of 0.02
 C315-C317
 2.4 with sigma of 0.02
 C311-C317
 2.4 with sigma of 0.02
 C311-C310 = C309-C310
 1.5 with sigma of 0.02
 C311-C309
 2.4 with sigma of 0.02
 C312-C310
 2.4 with sigma of 0.02
 C310-C316
 2.4 with sigma of 0.02
 H312-H30D
 -2 with sigma of 0.02
 H154-H54A
 -2 with sigma of 0.02
 C496-H50A
 -2 with sigma of 0.02
 C633-C632 = C638-C639
 1.45 with sigma of 0.002
 C634-C633 = C637-C638 = C634-C635 = C637-C636
 1.5 with sigma of 0.01
 C635-C636
 1.35 with sigma of 0.005
 C632-C634
 2.4 with sigma of 0.02
 C633-C635
 2.4 with sigma of 0.02
 C634-C636
 2.4 with sigma of 0.02
 C635-C637
 2.4 with sigma of 0.02
 C636-C638
 2.4 with sigma of 0.02
 C637-C639
 2.4 with sigma of 0.02
 C645-C644
 1.45 with sigma of 0.01
 C627-C624
 1.45 with sigma of 0.002
 H643-H30F
 -2 with sigma of 0.02
 C633-C627
 -2.35 with sigma of 0.02
 C427-C424
 1.45 with sigma of 0.02
 H42C-H423
 -2 with sigma of 0.02
 C109-C108 = C105-C106 = C107-C106
 1.5 with sigma of 0.01
 C107-C108
 1.35 with sigma of 0.005
 C109-C107
 2.4 with sigma of 0.02
 C107-C105
 2.4 with sigma of 0.02
 H11B-H107
 -2 with sigma of 0.02
 C679-C676
 1.45 with sigma of 0.002
 Ir14-C681 = Ir14-C679
 3 with sigma of 0.02
 C151-C148
 1.45 with sigma of 0.01
 C140-C143
 1.45 with sigma of 0.02
 C145-O144
 1.45 with sigma of 0.002
 H146-H14D
 -2 with sigma of 0.02
 H28B-H23
 -2 with sigma of 0.02
 H48A-H51B
 -2 with sigma of 0.02
 H50A-H495
 -2 with sigma of 0.02
 C651-C648
 1.45 with sigma of 0.02
 C305-C306 = C304-C305
 1.5 with sigma of 0.02
 C304-C306
 2.4 with sigma of 0.02
 H30B_$2-H24D
 -2 with sigma of 0.02
 N147-C151 = C152-C148
 -2.4 with sigma of 0.02
 C249-C248
 1.5 with sigma of 0.01
 C249-C250
 1.35 with sigma of 0.005
 C250-C251 = C252-C251
 1.5 with sigma of 0.01
 C247-C249
 2.4 with sigma of 0.02
 C248-C250
 2.4 with sigma of 0.02
 C249-C251
 2.4 with sigma of 0.02
 C250-C252
 2.4 with sigma of 0.02
 C251-C253
 2.4 with sigma of 0.02
 C247-C251
 -3 with sigma of 0.02
 C252-H249
 -2.5 with sigma of 0.02
 H264-H25A
 -2 with sigma of 0.02
 C471-C467
 -2.3 with sigma of 0.02
 C488-C486
 2.4 with sigma of 0.02
 C285-C281
 2.4 with sigma of 0.02
 C496-H50B
 -2 with sigma of 0.02
 Ir1-C6
 -3 with sigma of 0.02
 C748-H73C
 -2 with sigma of 0.02
 C93-C90
 1.45 with sigma of 0.02
 C215-C214
 1.45 with sigma of 0.02
 C221-C218
 1.45 with sigma of 0.02
 C705-C702
 1.45 with sigma of 0.02
 H77-H84
 -2 with sigma of 0.02
 Ir4-C206
 2.8 with sigma of 0.02
 C207-C206
 1.45 with sigma of 0.02
 C205-C207
 2.4 with sigma of 0.02
 C201-C207
 2.4 with sigma of 0.02
 C212-C206
 2.4 with sigma of 0.02
 N208-C206
 2.4 with sigma of 0.02
 C207-C201
 -2.4 with sigma of 0.02
 N208-C201
 -2.4 with sigma of 0.02
 Ir4-C202
 -2.4 with sigma of 0.02
 C279-C276
 1.45 with sigma of 0.02
 H34A-H346
 -2 with sigma of 0.02
 H73H_$6-H63F
 -2 with sigma of 0.02
 C252-C253 = C247-C246
 1.45 with sigma of 0.002
 C248-C246
 2.4 with sigma of 0.02
 C238-C241
 1.45 with sigma of 0.02
 H24C_$7-H245_$7
 -2 with sigma of 0.02
 H515-H242
 -2 with sigma of 0.02
 C227-C224
 1.45 with sigma of 0.01
 C235-C232
 1.45 with sigma of 0.01
 C691-C690
 1.45 with sigma of 0.02
 H107-H11A
 -2 with sigma of 0.02
 H146-H14C
 -2 with sigma of 0.02
 H21A-H209
 -2 with sigma of 0.02
 H30C-H312
 -2 with sigma of 0.02
 H48B-H51A
 -2 with sigma of 0.02
 H74-H71B
 -2 with sigma of 0.02
 H50A-H50E
 -2 with sigma of 0.02
 H69B-H693
 -2 with sigma of 0.02
 H714-H71F
 -2 with sigma of 0.02
 H733-H73A
 -2 with sigma of 0.02
 H73B-H733
 -2 with sigma of 0.02
 H25A-H264
 -2 with sigma of 0.02
 H536_$8-H56
 -2 with sigma of 0.02
 H54A-H153
 -2 with sigma of 0.02
 C530-C531
 1.45 with sigma of 0.02
 C530-C529
 1.5 with sigma of 0.02
 C330-C326
 2.4 with sigma of 0.02
 C329-C331
 2.4 with sigma of 0.02
 H112-H10D
 -2 with sigma of 0.02
 H57-H53A_$8
 -2 with sigma of 0.02
 H209-H21B
 -2 with sigma of 0.02
 H318-H31A
 -2 with sigma of 0.02
 H467-H47E
 -2 with sigma of 0.02
 H54B-H546
 -2 with sigma of 0.02
 H57_$5-H53B
 -2 with sigma of 0.02
 C308-C309
 1.45 with sigma of 0.02
 C308-C310
 2.4 with sigma of 0.02
 C306-C308
 2.4 with sigma of 0.02
 H13A-H125
 -2 with sigma of 0.02
 H22A-H223
 -2 with sigma of 0.02
 H300-H42C
 -2 with sigma of 0.02
 H30F-H308
 -2 with sigma of 0.02
 N720-C716
 2.4 with sigma of 0.02
 C719-C716
 1.45 with sigma of 0.02
 C305-C307
 2.54 with sigma of 0.02
 C306-C307
 1.45 with sigma of 0.02
 C309-C307
 2.5 with sigma of 0.02
 C308-C307
 1.35 with sigma of 0.02
 H307-H31A
 -2 with sigma of 0.02
 C435-C433 = C440-C432
 2.5 with sigma of 0.02
 C435-C432
 1.45 with sigma of 0.02
 C458-C459
 1.45 with sigma of 0.002
 C441-C438
 1.45 with sigma of 0.002
 C446-C438 = C437-C441 = C442-C438
 2.5 with sigma of 0.002
 H50D_$5-H445_$4
 -2 with sigma of 0.02
 H445-H503_$6
 -2 with sigma of 0.02
 H503_$6-H445
 -2 with sigma of 0.02
 C443-C203_$3 = C443-C205_$3 = C442-C204_$3 = C443-C204_$3 = C444-C204_$3
 -2.3 with sigma of 0.02
 C443-C204_$3
 -3 with sigma of 0.02
 C443-C203_$3
 -3 with sigma of 0.02
 H444-H25A_$7
 -2 with sigma of 0.02
 H442-H204_$3
 -2 with sigma of 0.02
 H444_$7-H25A
 -2 with sigma of 0.02
 H264-H444_$7
 -2 with sigma of 0.02
 H204-H442_$3
 -2 with sigma of 0.02
 C451-C453
 2.5 with sigma of 0.02
 H45C-H302
 -2 with sigma of 0.02
 C450-C452
 2.5 with sigma of 0.02
 H507_$2-H44D
 -2 with sigma of 0.02
 H507_$2-H44C
 -2 with sigma of 0.02
 C448-C450
 2.5 with sigma of 0.02
 C447-C446 = C452-C453
 1.45 with sigma of 0.02
 C438-H44C
 -3 with sigma of 0.02
 C437-H44D
 -2 with sigma of 0.02
 C446-C448
 2.5 with sigma of 0.02
 C732-C730
 2.5 with sigma of 0.02
 C726-C727 = C727-C728
 1.45 with sigma of 0.002
 C730-C731
 1.45 with sigma of 0.002
 H726_$5-H34B
 -2 with sigma of 0.02
 H726_$8-H34A
 -2 with sigma of 0.02
 C725-C722
 1.45 with sigma of 0.002
 C723-C725
 2.5 with sigma of 0.02
 C725-C721
 2.5 with sigma of 0.02
 H34A_$5-H726
 -2 with sigma of 0.02
 C451-C449
 2.5 with sigma of 0.02
 C449-C447
 2.5 with sigma of 0.02
 H449-H45C
 -2 with sigma of 0.02
 C449-C450
 1.35 with sigma of 0.02
 C448-C447 = C448-C449 = C450-C451 = C452-C451
 1.54 with sigma of 0.02
 H507_$2-H449
 -2 with sigma of 0.02
 C665-C662
 1.45 with sigma of 0.02
 C15-C14
 1.45 with sigma of 0.02
 C7-C6
 1.45 with sigma of 0.02
 H42D-H423
 -2 with sigma of 0.02
 H73G_$2-H63E
 -2 with sigma of 0.02
 O213-C210 \\sim C214-C215
 with sigma of 0.002
 C209-O213 \\sim O213-C211
 with sigma of 0.002
 C504-C496 \\sim C496-C500
 with sigma of 0.02
 C139-N138 \\sim C139-C140
 with sigma of 0.002
 N652-C648 \\sim C648-C656
 with sigma of 0.002
 N647-C651 \\sim C651-C649
 with sigma of 0.002
 C664-C658 \\sim C658-C660
 with sigma of 0.002
 C658-C659 \\sim C657-C654
 with sigma of 0.002
 C653-C657 \\sim C657-C655
 with sigma of 0.002
 C99-C105 \\sim C105-C103
 with sigma of 0.002
 C122-C116 \\sim C116-C118
 with sigma of 0.002
 O413-C410 \\sim C414-C415
 with sigma of 0.002
 C548-Ir11 \\sim Ir11-C546
 with sigma of 0.002
 C546-O544 \\sim O544-C550
 with sigma of 0.002
 C409-O413 \\sim O413-C411
 with sigma of 0.002
 C752-C756 \\sim C603-C755
 with sigma of 0.002
 C667-C671 \\sim C671-C669
 with sigma of 0.002
 C35-Zn3 \\sim Zn3-C37
 with sigma of 0.02
 N31-C35 \\sim C35-C33
 with sigma of 0.02
 C542-C534 \\sim C534-N538
 with sigma of 0.02
 C541-C543 \\sim C543-C539
 with sigma of 0.02
 C351-Ir4 \\sim Ir4-C353
 with sigma of 0.02
 C132-C130 \\sim C130-C136
 with sigma of 0.02
 C402-Ir11 \\sim Ir11-C406
 with sigma of 0.002
 N408-C406 \\sim C406-C412
 with sigma of 0.002
 C401-C407 \\sim C407-C405
 with sigma of 0.002
 C336-C330 \\sim C330-C332
 with sigma of 0.02
 C343-O344 \\sim C343-C340 \\sim O344-C345
 with sigma of 0.02
 C339-C343 \\sim C343-C341
 with sigma of 0.02
 C223-C227 \\sim C227-C225
 with sigma of 0.02
 Zn5-N222 \\sim Zn5-N124 \\sim Zn5-N119 \\sim Zn5-N94 \\sim Zn5-N89 \\sim
Zn5-N217
 with sigma of 0.01
 N217-C221 \\sim C221-C219
 with sigma of 0.01
 C674-O672 \\sim O672-C678
 with sigma of 0.02
 C674-Ir14 \\sim Ir14-C676
 with sigma of 0.02
 N338-C334 \\sim C334-C342
 with sigma of 0.02
 Zn3-N333 \\sim Zn3-N338 \\sim Zn3-N36 \\sim Zn3-N31 \\sim Zn3-N61 \\sim Zn3-N66
 with sigma of 0.01
 C738-C736 \\sim C736-C742
 with sigma of 0.02
 N294-C290 \\sim C290-C298
 with sigma of 0.02
 Ir11-C552 \\sim Ir11-N601 \\sim Ir11-N547 \\sim Ir11-N608 \\sim Ir11-C401
\\sim Ir11-N408
 with sigma of 0.1
 C42-C38 \\sim C38-C46
 with sigma of 0.02
 C53-C59 \\sim C59-C57
 with sigma of 0.02
 C60-C58 \\sim C58-C64
 with sigma of 0.02
 C57-C59 \\sim C59-C53
 with sigma of 0.02
 C639-C645 \\sim C645-C643
 with sigma of 0.002
 C650-C644 \\sim C644-C646
 with sigma of 0.002
 C640-C638 \\sim C638-C644
 with sigma of 0.002
 Zn12-N647 \\sim Zn12-N617 \\sim Zn12-N622 \\sim Zn12-N652 \\sim Zn12-N422
\\sim Zn12-N417
 with sigma of 0.002
 C679-Ir14 \\sim Ir14-C681
 with sigma of 0.002
 Ir14-C680 \\sim Ir14-N675
 with sigma of 0.02
 N675-C679 \\sim C679-C677
 with sigma of 0.02
 C684-C676 \\sim C676-C680
 with sigma of 0.02
 C71-C68 \\sim C129-C130 \\sim C271-C272 \\sim C330-C329 \\sim C143-O144 \\sim
C286-C285 \\sim C27-C28
 \\sim C85-C86 \\sim C227-C228
 with sigma of 0.002
 C150-O144 \\sim O144-C146
 with sigma of 0.002
 N466-C462 \\sim C462-C470
 with sigma of 0.02
 C463-C465 \\sim C465-N461
 with sigma of 0.02
 Ir4-C201 \\sim Ir4-N347 \\sim Ir4-N80 \\sim Ir4-N208 \\sim Ir4-N75
 with sigma of 0.02
 C242-C238 \\sim C238-C246
 with sigma of 0.002
 C245-C247 \\sim C247-C241
 with sigma of 0.002
 C262-Zn6 \\sim Zn6-C260
 with sigma of 0.02
 Zn6-N236 \\sim Zn6-N231 \\sim Zn6-N133 \\sim Zn6-N138 \\sim Zn6-N261 \\sim
Zn6-N266
 with sigma of 0.02
 C741-C743 \\sim C743-C737
 with sigma of 0.01
 C719-Zn16 \\sim Zn16-C721
 with sigma of 0.02
 Zn13-N466 \\sim Zn13-N666 \\sim Zn13-N436 \\sim Zn13-N461 \\sim Zn13-N661
\\sim Zn13-N431
 with sigma of 0.02
 C435-Zn13 \\sim Zn13-C437
 with sigma of 0.02
 C453-C459 \\sim C459-C457
 with sigma of 0.002
 C446-C438 \\sim C438-C442
 with sigma of 0.002
 C437-C441 \\sim C441-C439
 with sigma of 0.02
 C454-C452 \\sim C452-C458
 with sigma of 0.002
 C445-C447 \\sim C447-C441
 with sigma of 0.002
 C729-C731 \\sim C731-C725
 with sigma of 0.002
 C726-C722 \\sim C722-C730
 with sigma of 0.01
 C723-C725 \\sim C725-C721
 with sigma of 0.01
3. Restrained planarity
 C262, C263, C264, C259, C260, N261, C258
 with sigma of 0.1
 N261, C260, C259, C264, C263, C262, C258
 with sigma of 0.1
 N36, C35, C40, C39, C38, C37
 with sigma of 0.1
 C255, C254, C253, C258, C256, C252, C257
 with sigma of 0.1
 C260, C259, C264, C263, C262, N261, C258
 with sigma of 0.1
 C505, C499, C504, C503, C502, C501, C500
 with sigma of 0.1
 C510, C511, C516, C515, C514, C513, C512
 with sigma of 0.1
 C259, C264, C263, C262, N261, C260, C258
 with sigma of 0.1
 C548, C554, C555, C556, C551, C552, C553
 with sigma of 0.1
 N231, C232, C233, C234, C229, C230, N236, C237, C235, C238, C239, C240
 with sigma of 0.1
 C100, C99, C104, C103, C102, C101, C96
 with sigma of 0.1
 N319, C320, C321, C322, C317, C318, C325, C326, C327, C328, C323, N324
 with sigma of 0.1
 C708, C707, N706, C705, C710, C709, C711
 with sigma of 0.1
 O413, C410, C411, C412, C407, N408, C409
 with sigma of 0.1
 C749, N750, C752, C753, C754, C751, C746, C747, C748, C743, C744, N745
 with sigma of 0.1
 C741, C742, C737, C738, C739, C740, C736
 with sigma of 0.1
 C499, C504, C503, C502, C501, C500, C496
 with sigma of 0.002
 C255, C254, C253, C258, C257, C256, C259
 with sigma of 0.002
 C746, N745, C744, C743, C748, C747, C742
 with sigma of 0.1
 N289, C290, C291, C293, N294, C295, C296, C297, C298, C288, C287, C292
 with sigma of 0.1
 C298, C293, C295, N294, C297, C296
 with sigma of 0.1
 C24, C23, N22, C21, C26, C25, C18, N17, C16, C15, C20, C19, Zn2
 with sigma of 0.1
 C30, Zn3, N31, C32, C33, C34, C29, C35, N36, C37, C38, C39, C40
 with sigma of 0.1
 N617, C618, C619, C620, C615, C616, N622, C623, C624, C625, C626, C621
 with sigma of 0.1
 C99, C104, C103, C102, C101, C105, C100
 with sigma of 0.1
 C116, C121, C122, C117, C118, N119
 with sigma of 0.1
 C292, C287, C288, N289, C290, C291, C293, N294, C295, C296, C297, C298
 with sigma of 0.1
 N80, C79, C84, C83, C82, C81, C74, C73, C78, C77, C76, N75
 with sigma of 0.1
 N22, C21, C26, C25, C24, C23, C27, C18, N17, C16, C15, C20, C19, C14
 with sigma of 0.1
 N22, C21, C23, C18, N17, C16, C15, C20, C19, C26, C25, C24
 with sigma of 0.1
 C406, C401, C402, C403, C404, C405, C407, C412, C411, C410, C409, N408
 with sigma of 0.1
 C411, C412, C407, C409, C410, N408, C406
 with sigma of 0.1
 C406, C405, C404, C403, C402, C401, C407
 with sigma of 0.1
 C516, C515, C514, C513, C512, C511, C517
 with sigma of 0.1
 C59, C60, N61, C62, C63, C64
 with sigma of 0.01
 C60, C63, C64, C59, C62, N61
 with sigma of 0.1
 C603, C604, C605, C606, N601, C602, C756, C607, C612, C611, C610, C609, N608
 with sigma of 0.1
 C342, C337, N338, C339, C340, C341, C343
 with sigma of 0.1
 C117, C118, N119, C120, C121, C122
 with sigma of 0.1
 C742, C741, C740, C739, C738, C737, C743
 with sigma of 0.1
 C735, C734, C733, C732
 with sigma of 0.1
 N119, C118, C117, C122, C121, C120, C123, C128, C127, C126, C125, N124
 with sigma of 0.1
 N61, C60, C59, C64, C63, C62, Zn3
 with sigma of 0.1
 C35, N36, C37, C38, C39, C40
 with sigma of 0.1
 C58, C57, C56, C55, C54, C53, C59
 with sigma of 0.1
 C299, C304, C303, C302, C301, C300, C296
 with sigma of 0.1
 C296, C297, C298, C293, N294, C295, C299
 with sigma of 0.1
 C54, C53, C58, C57, C56, C55, C59
 with sigma of 0.1
 C53, C54, C55, C56, C57, C58
 with sigma of 0.1
 C46, C41, C42, C43, C44, C45
 with sigma of 0.1
 C54, C53, C58, C57, C56, C55, C52
 with sigma of 0.1
 C54, C53, C58, C56, C55, C52, C57
 with sigma of 0.1
 O544, C545, C546, N547, C548, C549, C550
 with sigma of 0.1
 C305, C304, C303, C302, C301, C300, C299
 with sigma of 0.1
 C47, C46, C45, C44, C43, C42, C41
 with sigma of 0.1
 C348, C349, C350, C345, C346, N347, C351, C356, C355, C354, C353, C352
 with sigma of 0.1
 Ir4, C352, C351, C356, C355, C354, C353
 with sigma of 0.1
 C346, N347, C348, C349, C350, C345, Ir4, C352, C353, C354, C355, C356, C351
 with sigma of 0.1
 C509, C508, C507, C506
 with sigma of 0.1
 C48, C49, C50, C51
 with sigma of 0.1
 C228, C229, C234, C233, C232, N231, C230
 with sigma of 0.1
 C315, C314, C313, C312, C311, C316, C317
 with sigma of 0.1
 C322, C317, C318, C321, C320, N319, C315
 with sigma of 0.1
 C315, C314, C313, C312, C311, C316
 with sigma of 0.1
 N319, C320, C321, C322, C317, C318, C316
 with sigma of 0.1
 C310, C311, C312, C313, C314, C315, C316
 with sigma of 0.1
 N519, C520, C521, C517, C518, C523, N524, C525, C526, C528, C527, C516
 with sigma of 0.1
 C638, C640, C639, C644, C643, C642, C641
 with sigma of 0.1
 C633, C632, C627, C628, C629, C630, C631
 with sigma of 0.1
 N422, C423, C424, C425, C426, C421
 with sigma of 0.1
 N422, C421, C423, C424, C425, C418
 with sigma of 0.1
 C418, N417, C416, C415, C420, C419, C421
 with sigma of 0.1
 C424, C423, N422, C421, C426, C425
 with sigma of 0.1
 C681, C682, C683, C684, C679, C680, Ir14, C676, C677, C678, C673, C674, N675
 with sigma of 0.1
 C248, C249, C250, C251
 with sigma of 0.1
 O13, C9, C10, C11, C12, C7, N8, C2, C1, C6, C5, C4, C3
 with sigma of 0.1
 C746, C747, C748, C743, C744, N745, C742
 with sigma of 0.1
 C209, C210, C212, C207, N208, C201, C206, C205, C204, C203, C202
 with sigma of 0.1
 C201, C206, C203, C202, H202, C205, C204, N208, C209, C207, C212, C211, C210,
 O213, Ir4
 with sigma of 0.05
 C235, N236, C237, C238, C239, C240, C241
 with sigma of 0.002
 C247, C246, C241, C242, C243, C244, C245
 with sigma of 0.1
 C246, C245, C244, C243, C242, C241, C238
 with sigma of 0.1
 C463, C462, N461, C460, C459, C464, C465, N466, C467, C468, C469, C470
 with sigma of 0.1
 C537, C542, C541, C540, C539, N538, C534, N533, C535, C536, C531, C532
 with sigma of 0.1
 C743, C744, N745, C746, C747, C748, C742
 with sigma of 0.1
 C744, N745, C746, C747, C748, C743, C742
 with sigma of 0.1
 N720, C719, C724, C723, C722, C721, Zn16, N715, C716, C717, C718, C713, C714
 with sigma of 0.1
 C306, C307, C308, C309
 with sigma of 0.1
 N436, C437, N431, C430, C438
 with sigma of 0.1
 C454, C453, C458, C457, C456, C455, C459
 with sigma of 0.1
 C435, C440, C439, C438, C437, N436, C441
 with sigma of 0.1
 C441, C442, C443, C444, C445, C446, C438
 with sigma of 0.1
 C441, C446, C445, C444, C443, C442, C438
 with sigma of 0.1
 C452, C453, C458, C457, C456, C455, C454
 with sigma of 0.1
 C447, C446, C445, C444, C443, C442, C441
 with sigma of 0.1
 C725, C730, C729, C728, C727, C726, C731
 with sigma of 0.1
 C725, C722, C726, C727, C728, C729, C730
 with sigma of 0.1
 C722, C721, N720, C719, C724, C723, C725
 with sigma of 0.05
 C719, N720, C721, C722, C723, C724, C725
 with sigma of 0.05
 C731, C730, C729, C728, C727, C726, C725
 with sigma of 0.1
 C448, C449, C450, C451
 with sigma of 0.5
4. Uiso/Uaniso restraints and constraints
C255 \\sim C254 \\sim C258 \\sim C257 \\sim C256 \\sim C253: within 2A with
sigma of 0.013 and sigma for terminal atoms of 0.026 within 2A
C689 \\sim C511 \\sim C516 \\sim C515 \\sim C514 \\sim C513 \\sim C512: within
2A with sigma of 0.013 and sigma for terminal atoms of 0.026 within 2A
C255 \\sim C254 \\sim C253 \\sim C258 \\sim C257 \\sim C256: within 2A with
sigma of 0.013 and sigma for terminal atoms of 0.026 within 2A
C554 \\sim C555 \\sim C556 \\sim C551 \\sim C553 \\sim C552: within 2A with
sigma of 0.013 and sigma for terminal atoms of 0.026 within 2A
C351 \\sim C356 \\sim C355 \\sim C353 \\sim C354 \\sim C352: within 2A with
sigma of 0.01 and sigma for terminal atoms of 0.02 within 2A
C499 \\sim C504 \\sim C503 \\sim C502 \\sim C501 \\sim C500: within 2A with
sigma of 0.01 and sigma for terminal atoms of 0.02 within 2A
C514 \\sim C515 \\sim C516 \\sim C511 \\sim C512 \\sim C513: within 2A with
sigma of 0.01 and sigma for terminal atoms of 0.02 within 2A
N601 \\sim C602 \\sim C603 \\sim C604 \\sim C605 \\sim C606: within 2A with
sigma of 0.01 and sigma for terminal atoms of 0.02 within 2A
C741 \\sim C742 \\sim C738 \\sim C739 \\sim C740 \\sim C737: within 2A with
sigma of 0.01 and sigma for terminal atoms of 0.02 within 2A
C736 \\sim C733 \\sim C734 \\sim C735 \\sim C732 \\sim C731: within 2A with
sigma of 0.01 and sigma for terminal atoms of 0.02 within 2A
C743 \\sim C748 \\sim C747 \\sim C746 \\sim N745 \\sim C744: within 2A with
sigma of 0.04 and sigma for terminal atoms of 0.08 within 2A
C116 \\sim C111 \\sim C112 \\sim C113 \\sim C114 \\sim C115: within 2A with
sigma of 0.01 and sigma for terminal atoms of 0.02 within 2A
C100 \\sim C99 \\sim C104 \\sim C103 \\sim C102 \\sim C101: within 2A with
sigma of 0.01 and sigma for terminal atoms of 0.02 within 2A
C411 \\sim C410 \\sim C409 \\sim N408 \\sim C407 \\sim C412: within 2A with
sigma of 0.01 and sigma for terminal atoms of 0.02 within 2A
C406 \\sim C405 \\sim C404 \\sim C403 \\sim C402 \\sim C401: within 2A with
sigma of 0.01 and sigma for terminal atoms of 0.02 within 2A
C255 \\sim C254 \\sim C253 \\sim C258 \\sim C256 \\sim C257: within 2A with
sigma of 0.01 and sigma for terminal atoms of 0.02 within 2A
N36 \\sim C37 \\sim C38 \\sim C39 \\sim C40 \\sim C35: within 2A with sigma of
0.01 and sigma for terminal atoms of 0.02 within 2A
C626 \\sim C621 \\sim N622 \\sim C623 \\sim C624 \\sim C625 \\sim C618 \\sim
N617 \\sim C616 \\sim C615 \\sim C620 \\sim C619: within 2A with sigma of 0.01
and sigma for terminal atoms of 0.02 within 2A
C610 \\sim C609 \\sim N608 \\sim C607 \\sim C612 \\sim C611: within 2A with
sigma of 0.01 and sigma for terminal atoms of 0.02 within 2A
C76 \\sim N75 \\sim C74 \\sim C73 \\sim C78 \\sim C77: within 2A with sigma of
0.01 and sigma for terminal atoms of 0.02 within 2A
C707 \\sim C708 \\sim C709 \\sim C710 \\sim C705 \\sim N706: within 2A with
sigma of 0.01 and sigma for terminal atoms of 0.02 within 2A
C716 \\sim C717 \\sim C718 \\sim C713 \\sim C714 \\sim N715: within 2A with
sigma of 0.01 and sigma for terminal atoms of 0.02 within 2A
C268 \\sim C267 \\sim N266 \\sim C265 \\sim C270 \\sim C269 \\sim C262 \\sim
C263 \\sim C264 \\sim C259 \\sim C260 \\sim N261: within 2A with sigma of 0.01
and sigma for terminal atoms of 0.02 within 2A
C507 \\sim C508 \\sim C506 \\sim C505 \\sim C509 \\sim C510: within 2A with
sigma of 0.002 and sigma for terminal atoms of 0.004 within 2A
C521 \\sim C520 \\sim N519 \\sim C518 \\sim C517 \\sim C522: within 2A with
sigma of 0.01 and sigma for terminal atoms of 0.02 within 2A
C43 \\sim C46 \\sim C41 \\sim C45 \\sim C42 \\sim C44 \\sim C47 \\sim C48 \\sim
C49 \\sim C50 \\sim C51 \\sim C52 \\sim C53 \\sim C58 \\sim C57 \\sim C56 \\sim
C55 \\sim C54: within 2A with sigma of 0.01 and sigma for terminal atoms of
0.02 within 2A
C43 \\sim H71A \\sim H71B \\sim C46 \\sim C45 \\sim C44 \\sim C42 \\sim C41
\\sim C47 \\sim C48 \\sim C49 \\sim C50 \\sim C51 \\sim C52: within 2A with
sigma of 0.01 and sigma for terminal atoms of 0.02 within 2A
C12 \\sim C7 \\sim N8 \\sim C9 \\sim C10 \\sim C11: within 2A with sigma of
0.001 and sigma for terminal atoms of 0.002 within 2A
C214 \\sim O213 \\sim C215 \\sim C220 \\sim C210 \\sim C211: within 2A with
sigma of 0.01 and sigma for terminal atoms of 0.02 within 2A
C60 \\sim N61 \\sim C62 \\sim C63 \\sim C64 \\sim C59: within 2A with sigma of
0.01 and sigma for terminal atoms of 0.02 within 2A
C316 \\sim C314 \\sim C313 \\sim C312 \\sim C311 \\sim C315 \\sim P1_3 \\sim
C304 \\sim C303 \\sim C302 \\sim C301 \\sim C300 \\sim C299: within 2A with
sigma of 0.01 and sigma for terminal atoms of 0.02 within 2A
C314 \\sim C315 \\sim C312 \\sim C311 \\sim C316 \\sim C313 \\sim C304 \\sim
C303 \\sim C302 \\sim C301 \\sim C300 \\sim H412 \\sim C299: within 2A with
sigma of 0.01 and sigma for terminal atoms of 0.02 within 2A
C640 \\sim C644 \\sim C643 \\sim C642 \\sim C641 \\sim C639: within 2A with
sigma of 0.01 and sigma for terminal atoms of 0.02 within 2A
C638 \\sim C637 \\sim C636 \\sim C635 \\sim C634 \\sim C633 \\sim C631 \\sim
C630 \\sim C632 \\sim C627 \\sim C628: within 2A with sigma of 0.01 and sigma
for terminal atoms of 0.02 within 2A
N422 \\sim C421 \\sim C426 \\sim C425 \\sim C424 \\sim C423: within 2A with
sigma of 0.01 and sigma for terminal atoms of 0.02 within 2A
C107 \\sim C106 \\sim C108 \\sim C109 \\sim C105 \\sim C110: within 2A with
sigma of 0.01 and sigma for terminal atoms of 0.02 within 2A
C539 \\sim N538 \\sim C540 \\sim C541 \\sim C542 \\sim C537: within 2A with
sigma of 0.01 and sigma for terminal atoms of 0.02 within 2A
C683 \\sim C682 \\sim C681 \\sim C680 \\sim C679 \\sim C684: within 2A with
sigma of 0.01 and sigma for terminal atoms of 0.02 within 2A
C143 \\sim O144: within 2A with sigma of 0.01 and sigma for terminal atoms of
0.02 within 2A
C148 \\sim N147 \\sim C146 \\sim C145 \\sim C150 \\sim C149: within 2A with
sigma of 0.01 and sigma for terminal atoms of 0.02 within 2A
C505 \\sim C506 \\sim C507 \\sim C508 \\sim C509 \\sim C510 \\sim C511 \\sim
C504: within 2A with sigma of 0.01 and sigma for terminal atoms of 0.02 within
2A
C650 \\sim C645 \\sim C649 \\sim C648 \\sim N647 \\sim C646: within 2A with
sigma of 0.01 and sigma for terminal atoms of 0.02 within 2A
C156 \\sim C151 \\sim C152 \\sim C153 \\sim C154 \\sim C155: within 2A with
sigma of 0.04 and sigma for terminal atoms of 0.08 within 2A
C297 \\sim C296 \\sim C295 \\sim N294 \\sim C293 \\sim C298: within 2A with
sigma of 0.04 and sigma for terminal atoms of 0.08 within 2A
C531 \\sim C532 \\sim N533 \\sim C534 \\sim C535 \\sim C536: within 2A with
sigma of 0.01 and sigma for terminal atoms of 0.02 within 2A
C139 \\sim N138 \\sim C137 \\sim C142 \\sim C141 \\sim C140: within 2A with
sigma of 0.01 and sigma for terminal atoms of 0.02 within 2A
C251 \\sim C247 \\sim C248 \\sim C249 \\sim C252 \\sim C250: within 2A with
sigma of 0.01 and sigma for terminal atoms of 0.02 within 2A
C614 \\sim C204 \\sim C205 \\sim C206 \\sim C201 \\sim C202 \\sim C203: within
2A with sigma of 0.01 and sigma for terminal atoms of 0.02 within 2A
C276 \\sim N275 \\sim C274 \\sim C273 \\sim C278 \\sim C277: within 2A with
sigma of 0.01 and sigma for terminal atoms of 0.02 within 2A
C246 \\sim C245 \\sim C244 \\sim C243 \\sim C242 \\sim C241: within 2A with
sigma of 0.01 and sigma for terminal atoms of 0.02 within 2A
P1_1 \\sim F1_1 \\sim F2_1 \\sim F3_1 \\sim F4_1 \\sim F5_1 \\sim F6_1 \\sim
P1_2 \\sim F1_2 \\sim F2_2 \\sim F3_2 \\sim F4_2 \\sim F5_2 \\sim F6_2 \\sim
P1_3 \\sim F1_3 \\sim F2_3 \\sim F3_3 \\sim F4_3 \\sim F5_3 \\sim F6_3 \\sim
P1_4 \\sim F1_4 \\sim F2_4 \\sim F3_4 \\sim F4_4 \\sim F5_4 \\sim F6_4 \\sim
P1_5 \\sim F1_5 \\sim F2_5 \\sim F3_5 \\sim F4_5 \\sim F5_5 \\sim F6_5 \\sim
P1_6 \\sim F1_6 \\sim F2_6 \\sim F3_6 \\sim F4_6 \\sim F5_6 \\sim F6_6 \\sim
P1_7 \\sim F1_7 \\sim F2_7 \\sim F3_7 \\sim F4_7 \\sim F5_7 \\sim F6_7 \\sim
P1_8 \\sim F1_8 \\sim F2_8 \\sim F3_8 \\sim F4_8 \\sim F5_8 \\sim F6_8 \\sim
P1_9 \\sim F1_9 \\sim F2_9 \\sim F3_9 \\sim F4_9 \\sim F5_9 \\sim F6_9 \\sim
P1_10 \\sim F1_10 \\sim F2_10 \\sim F3_10 \\sim F4_10 \\sim F5_10 \\sim F6_10
\\sim P1_11 \\sim F1_11 \\sim F2_11 \\sim F3_11 \\sim F4_11 \\sim F5_11 \\sim
F6_11 \\sim P1_12 \\sim F1_12 \\sim F2_12 \\sim F3_12 \\sim F4_12 \\sim F5_12
\\sim F6_12 \\sim P1_13 \\sim F1_13 \\sim F2_13 \\sim F3_13 \\sim F4_13 \\sim
F5_13 \\sim F6_13 \\sim P1_14 \\sim F1_14 \\sim F2_14 \\sim F3_14 \\sim F4_14
\\sim F5_14 \\sim F6_14 \\sim P1_15 \\sim F1_15 \\sim F2_15 \\sim F3_15 \\sim
F4_15 \\sim F5_15 \\sim F6_15 \\sim P1_16 \\sim F1_16 \\sim F2_16 \\sim F3_16
\\sim F4_16 \\sim F5_16 \\sim F6_16 \\sim P1_17 \\sim F1_17 \\sim F2_17 \\sim
F3_17 \\sim F4_17 \\sim F5_17 \\sim F6_17 \\sim P1_18 \\sim F1_18 \\sim F2_18
\\sim F3_18 \\sim F4_18 \\sim F5_18 \\sim F6_18 \\sim P1_19 \\sim F1_19 \\sim
F2_19 \\sim F3_19 \\sim F4_19 \\sim F5_19 \\sim F6_19 \\sim P1_20 \\sim F1_20
\\sim F2_20 \\sim F3_20 \\sim F4_20 \\sim F5_20 \\sim F6_20: within 2A with
sigma of 0.04 and sigma for terminal atoms of 0.08 within 2A
H328 \\sim C331 \\sim N333 \\sim C334 \\sim C335 \\sim H28C \\sim C21 \\sim
C336 \\sim C332: within 2A with sigma of 0.01 and sigma for terminal atoms of
0.02 within 2A
C462 \\sim C463 \\sim C464 \\sim C459 \\sim C460 \\sim N461: within 2A with
sigma of 0.01 and sigma for terminal atoms of 0.02 within 2A
C281 \\sim C282 \\sim C283 \\sim C284 \\sim C279 \\sim N280: within 2A with
sigma of 0.01 and sigma for terminal atoms of 0.02 within 2A
C545 \\sim C550 \\sim C549 \\sim C548 \\sim N547 \\sim C546: within 2A with
sigma of 0.01 and sigma for terminal atoms of 0.02 within 2A
C239 \\sim C238 \\sim C240 \\sim N236 \\sim C235 \\sim C237: within 2A with
sigma of 0.01 and sigma for terminal atoms of 0.02 within 2A
Zn6 \\sim Zn15 \\sim Zn3 \\sim Zn5 \\sim Zn13 \\sim Zn16 \\sim Zn2 \\sim Zn12:
within 2A with sigma of 0.04 and sigma for terminal atoms of 0.08 within 2A
C232 \\sim C233 \\sim C234 \\sim C229 \\sim C230 \\sim N231: within 2A with
sigma of 0.01 and sigma for terminal atoms of 0.02 within 2A
C434 \\sim C433 \\sim C432 \\sim N431 \\sim C430 \\sim C429: within 2A with
sigma of 0.01 and sigma for terminal atoms of 0.02 within 2A
C428 \\sim C427: within 2A with sigma of 0.01 and sigma for terminal atoms of
0.02 within 2A
C614 \\sim C613: within 2A with sigma of 0.01 and sigma for terminal atoms of
0.02 within 2A
C117 \\sim C118 \\sim N119 \\sim C120 \\sim C121 \\sim C122: within 2A with
sigma of 0.01 and sigma for terminal atoms of 0.02 within 2A
C24 \\sim C23 \\sim N22 \\sim C21 \\sim C26 \\sim C25: within 2A with sigma of
0.01 and sigma for terminal atoms of 0.02 within 2A
C320 \\sim C321 \\sim C322 \\sim C317 \\sim C318 \\sim N319: within 2A with
sigma of 0.01 and sigma for terminal atoms of 0.02 within 2A
N119 \\sim C118 \\sim C117 \\sim C122 \\sim C121 \\sim C120: within 2A with
sigma of 0.01 and sigma for terminal atoms of 0.02 within 2A
C6 \\sim C5 \\sim C4 \\sim C3 \\sim C2 \\sim C1: within 2A with sigma of 0.01
and sigma for terminal atoms of 0.02 within 2A
N720 \\sim C721 \\sim C722 \\sim C723 \\sim C724 \\sim C719: within 2A with
sigma of 0.01 and sigma for terminal atoms of 0.02 within 2A
C310 \\sim C309 \\sim C308 \\sim C307 \\sim C306 \\sim C305 \\sim C304: within
2A with sigma of 0.01 and sigma for terminal atoms of 0.02 within 2A
C439 \\sim C440 \\sim C435 \\sim N436 \\sim C437 \\sim C438: within 2A with
sigma of 0.01 and sigma for terminal atoms of 0.02 within 2A
C474 \\sim N475 \\sim C473: within 2A with sigma of 0.04 and sigma for terminal
atoms of 0.08 within 2A
C219 \\sim C218 \\sim N217: within 2A with sigma of 0.04 and sigma for terminal
atoms of 0.08 within 2A
N480 \\sim C481 \\sim C482: within 2A with sigma of 0.04 and sigma for terminal
atoms of 0.08 within 2A
C441 \\sim C442 \\sim C443 \\sim C444 \\sim C445 \\sim C446: within 2A with
sigma of 0.013 and sigma for terminal atoms of 0.026 within 2A
C453 \\sim C458 \\sim C457 \\sim C456 \\sim C455 \\sim C454 \\sim C452 \\sim
C451: within 2A with sigma of 0.01 and sigma for terminal atoms of 0.02 within
2A
C725 \\sim C730 \\sim C729 \\sim C727 \\sim C726 \\sim C728: within 2A with
sigma of 0.01 and sigma for terminal atoms of 0.02 within 2A
C451 \\sim C447 \\sim C448 \\sim C450 \\sim C449 \\sim C452: within 2A with
sigma of 0.04 and sigma for terminal atoms of 0.08 within 2A
Uanis(Zn6) = Uanis(Zn15) = Uanis(Zn3) = Uanis(Zn5) = Uanis(Zn13) = Uanis(Zn16)
= Uanis(Zn2) = Uanis(Zn12)
5. Rigid body (RIGU) restrains
 All non-hydrogen atoms
 with sigma for 1-2 distances of 0.002 and sigma for 1-3 distances of 0.002
6. Same fragment restrains
{P1_2, F1_2, F2_2, F3_2, F4_2, F5_2, F6_2}
{P1_3, F1_3, F2_3, F3_3, F4_3, F5_3, F6_3}
{P1_4, F1_4, F2_4, F3_4, F4_4, F5_4, F6_4}
{P1_5, F1_5, F2_5, F3_5, F4_5, F5_5, F6_5}
{P1_6, F1_6, F2_6, F3_6, F4_6, F5_6, F6_6}
{P1_7, F1_7, F2_7, F3_7, F4_7, F5_7, F6_7}
{P1_8, F1_8, F2_8, F3_8, F4_8, F5_8, F6_8}
{P1_9, F1_9, F2_9, F3_9, F4_9, F5_9, F6_9}
{P1_10, F1_10, F2_10, F3_10, F4_10, F5_10, F6_10}
{P1_11, F1_11, F2_11, F3_11, F4_11, F5_11, F6_11}
{P1_12, F1_12, F2_12, F3_12, F4_12, F5_12, F6_12}
{P1_13, F1_13, F2_13, F3_13, F4_13, F5_13, F6_13}
{P1_14, F1_14, F2_14, F3_14, F4_14, F5_14, F6_14}
{P1_15, F1_15, F2_15, F3_15, F4_15, F5_15, F6_15}
{P1_16, F1_16, F2_16, F3_16, F4_16, F5_16, F6_16}
{P1_17, F1_17, F2_17, F3_17, F4_17, F5_17, F6_17}
{P1_18, F1_18, F2_18, F3_18, F4_18, F5_18, F6_18}
{P1_19, F1_19, F2_19, F3_19, F4_19, F5_19, F6_19}
{P1_20, F1_20, F2_20, F3_20, F4_20, F5_20, F6_20}
as
{P1_1, F1_1, F2_1, F3_1, F4_1, F5_1, F6_1} sigma for 1-2: 0.02 1-3: 0.04
7.a Secondary CH2 refined with riding coordinates:
 C451(H45A,H45B), C698(H69A,H69B), C14(H14A,H14B), C671(H67A,H67B), C272(H27A,
 H27B), C28(H28A,H28B), C228(H22A,H22B), C285(H28C,H28D), C130(H13A,H13B),
 C271(H27C,H27D), C143(H14C,H14D), C712(H71C,H71D), C452(H45C,H45D), C86(H86A,
 H86B), C657(H65A,H65B), C485(H48C,H48D), C110(H11A,H11B), C530(H53A,H53B),
 C711(H71E,H71F), C329(H32A,H32B), C227(H22C,H22D), C129(H12A,H12B), C633(H63A,
 H63B), C638(H63C,H63D), C85(H85A,H85B), C71(H71A,H71B), C251(H25A,H25B),
 C447(H44A,H44B), C613(H61A,H61B), C27(H27E,H27F), C529(H52C,H52D), C286(H28E,
 H28F), C448(H44C,H44D), C543(H54A,H54B), C634(H63E,H63F), C755(H75A,H75B),
 C506(H50A,H50B), C658(H65C,H65D), C505(H50C,H50D), C214(H21A,H21B), C343(H34A,
 H34B), C72(H72A,H72B), C756(H75C,H75D), C614(H61C,H61D), C247(H24A,H24B),
 C414(H41A,H41B), C330(H33A,H33B), C736(H73A,H73B), C735(H73C,H73D), C637(H63G,
 H63H), C732(H73E,H73F), C509(H50E,H50F), C106(H10A,H10B), C731(H73G,H73H),
 C510(H51C,H51D), C109(H10C,H10D), C105(H10E,H10F), C248(H24C,H24D), C252(H25C,
 H25D), C471(H47C,H47D), C472(H47E,H47F), C427(H42A,H42B), C428(H42C,H42D),
 C486(H48E,H48F), C47(H47A,H47B), C48(H48A,H48B), C52(H52A,H52B), C51(H51A,
 H51B), C310(H31A,H31B), C306(H30A,H30B), C309(H30C,H30D), C305(H30E,H30F)
7.b Aromatic/amide H refined with riding coordinates:
 C26(H26), C25(H25), C23(H23), C226(H226), C225(H225), C223(H223), C619(H619),
 C620(H620), C616(H616), C84(H84), C83(H83), C81(H81), C747(H747), C748(H748),
 C744(H744), C667(H667), C670(H670), C669(H669), C325(H325), C327(H327),
 C328(H328), C88(H88), C91(H91), C92(H92), C354(H354), C355(H355), C356(H356),
 C353(H353), C274(H274), C278(H278), C277(H277), C209(H209), C211(H211),
 C212(H212), C439(H439), C440(H440), C437(H437), C491(H491), C492(H492),
 C488(H488), C497(H497), C495(H495), C494(H494), C514(H514), C515(H515),
 C512(H512), C513(H513), C350(H350), C346(H346), C349(H349), C33(H33), C34(H34),
  C30(H30), C95(H95), C97(H97), C98(H98), C255(H255), C254(H254), C257(H257),
 C256(H256), C660(H660), C664(H664), C663(H663), C245(H245), C244(H244),
 C243(H243), C242(H242), C522(H522), C518(H518), C521(H521), C216(H216),
 C220(H220), C219(H219), C67(H67), C69(H69), C70(H70), C525(H525), C527(H527),
 C528(H528), C653(H653), C655(H655), C656(H656), C444(H444), C443(H443),
 C442(H442), C445(H445), C467(H467), C469(H469), C470(H470), C507(H507),
 C741(H741), C738(H738), C739(H739), C740(H740), C332(H332), C336(H336),
 C335(H335), C426(H426), C425(H425), C423(H423), C604(H604), C605(H605),
 C602(H602), C292(H292), C288(H288), C291(H291), C463(H463), C464(H464),
 C460(H460), C100(H100), C103(H103), C102(H102), C101(H101), C546(H546),
 C549(H549), C550(H550), C532(H532), C536(H536), C535(H535), C149(H149),
 C150(H150), C146(H146), C121(H121), C122(H122), C118(H118), C454(H454),
 C457(H457), C456(H456), C455(H455), C623(H623), C625(H625), C626(H626),
 C237(H237), C239(H239), C240(H240), C709(H709), C707(H707), C710(H710),
 C260(H260), C264(H264), C263(H263), C9(H9), C11(H11), C12(H12), C508(H508),
 C270(H270), C269(H269), C267(H267), C295(H295), C297(H297), C298(H298),
 C678(H678), C674(H674), C677(H677), C342(H342), C341(H341), C339(H339),
 C684(H684), C681(H681), C682(H682), C683(H683), C281(H281), C284(H284),
 C283(H283), C74(H74), C78(H78), C77(H77), C411(H411), C412(H412), C409(H409),
 C2(H2), C5(H5), C4(H4), C3(H3), C233(H233), C234(H234), C230(H230), C139(H139),
  C142(H142), C141(H141), C650(H650), C646(H646), C649(H649), C112(H112),
 C113(H113), C114(H114), C115(H115), C751(H751), C753(H753), C754(H754),
 C16(H16), C20(H20), C19(H19), C127(H127), C128(H128), C125(H125), C155(H155),
 C154(H154), C153(H153), C152(H152), C703(H703), C700(H700), C704(H704),
 C321(H321), C322(H322), C318(H318), C717(H717), C718(H718), C714(H714),
 C539(H539), C542(H542), C541(H541), C37(H37), C39(H39), C40(H40), C132(H132),
 C136(H136), C135(H135), C631(H631), C630(H630), C629(H629), C628(H628),
 C612(H612), C611(H611), C609(H609), C554(H554), C555(H555), C556(H556),
 C553(H553), C205(H205), C204(H204), C203(H203), C202(H202), C60(H60), C63(H63),
  C64(H64), C416(H416), C420(H420), C419(H419), C723(H723), C724(H724),
 C721(H721), C450(H450), C449(H449), C405(H405), C404(H404), C403(H403),
 C402(H402), C640(H640), C643(H643), C642(H642), C641(H641), C636(H636),
 C635(H635), C726(H726), C727(H727), C728(H728), C729(H729), C503(H503),
 C502(H502), C501(H501), C500(H500), C733(H733), C734(H734), C107(H107),
 C108(H108), C249(H249), C250(H250), C481(H481), C483(H483), C484(H484),
 C693(H693), C695(H695), C696(H696), C474(H474), C477(H477), C478(H478),
 C433(H433), C434(H434), C430(H430), C689(H689), C688(H688), C687(H687),
 C686(H686), C45(H45), C44(H44), C43(H43), C42(H42), C54(H54), C57(H57),
 C56(H56), C55(H55), C315(H315), C314(H314), C313(H313), C312(H312), C300(H300),
  C301(H301), C302(H302), C303(H303), C49(H49), C50(H50), C308(H308), C307(H307)
7.c Fitted hexagon refined as free rotating group:
 N22(C21,C26,C25,C24,C23), N222(C221,C226,C225,C224,C223), N617(C618,C619,C620,
 C615,C616), N80(C79,C84,C83,C82,C81), C746(C747,C748,C743,C744,N745),
 C668(C667,N666,C665,C670,C669), C325(C326,C327,C328,C323,N324), C88(N89,C90,
 C91,C92,C87), C354(C355,C356,C351,C352,C353), N275(C274,C273,C278,C277,C276),
 N208(C209,C210,C211,C212,C207), C438(C439,C440,C435,N436,C437), N489(C490,C491,
 C492,C487,C488), N498(C497,C496,C495,C494,C493), C514(C515,C516,C511,C512,
 C513), C350(C345,C346,N347,C348,C349), N31(C32,C33,C34,C29,C30), N94(C95,C96,
 C97,C98,C93), C255(C254,C253,C258,C257,C256), N661(C660,C659,C664,C663,C662),
 C246(C245,C244,C243,C242,C241), C522(C517,C518,N519,C520,C521), C218(N217,C216,
 C215,C220,C219), C67(C68,C69,C70,C65,N66), N524(C525,C526,C527,C528,C523),
 C653(C654,C655,C656,C651,N652), C444(C443,C442,C441,C446,C445), N466(C467,C468,
 C469,C470,C465), C741(C742,C737,C738,C739,C740), N333(C332,C331,C336,C335,
 C334), N422(C421,C426,C425,C424,C423), C603(C604,C605,C606,N601,C602),
 C292(C287,C288,N289,C290,C291), C462(C463,C464,C459,C460,N461), C100(C99,C104,
 C103,C102,C101), C546(N547,C548,C549,C550,C545), C534(N533,C532,C531,C536,
 C535), C148(C149,C150,C145,C146,N147), C120(C121,C122,C117,C118,N119),
 C454(C453,C458,C457,C456,C455), N622(C623,C624,C625,C626,C621), N236(C237,C238,
 C239,C240,C235), C709(C708,C707,N706,C705,C710), C260(C259,C264,C263,C262,
 N261), C9(C10,C11,C12,C7,N8), C265(C270,C269,C268,C267,N266), C293(N294,C295,
 C296,C297,C298), C678(C673,C674,N675,C676,C677), C337(C342,C341,C340,C339,
 N338), C684(C679,C680,C681,C682,C683), C281(N280,C279,C284,C283,C282), C74(C73,
 C78,C77,C76,N75), C411(C412,C407,N408,C409,C410), C2(C1,C6,C5,C4,C3),
 N231(C232,C233,C234,C229,C230), C139(N138,C137,C142,C141,C140), C650(C645,C646,
 N647,C648,C649), C116(C111,C112,C113,C114,C115), C749(N750,C751,C752,C753,
 C754), C18(N17,C16,C15,C20,C19), C127(C128,C123,N124,C125,C126), C156(C155,
 C154,C153,C152,C151), C703(C702,N701,C700,C699,C704), N319(C320,C321,C322,C317,
 C318), C716(C717,C718,C713,C714,N715), C540(C539,N538,C537,C542,C541), C37(C38,
 C39,C40,C35,N36), N133(C132,C131,C136,C135,C134), C627(C632,C631,C630,C629,
 C628), C607(C612,C611,C610,C609,N608), C554(C555,C556,C551,C552,C553),
 C201(C206,C205,C204,C203,C202), C60(N61,C62,C63,C64,C59), C418(N417,C416,C415,
 C420,C419), C723(C724,C719,N720,C721,C722), C406(C405,C404,C403,C402,C401),
 C640(C639,C644,C643,C642,C641), C725(C726,C727,C728,C729,C730), C499(C504,C503,
 C502,C501,C500), N480(C481,C482,C483,C484,C479), N692(C693,C694,C695,C696,
 C691), C474(N475,C476,C477,C478,C473), C433(C434,C429,C430,N431,C432),
 C685(C690,C689,C688,C687,C686), C46(C45,C44,C43,C42,C41), C54(C53,C58,C57,C56,
 C55), C315(C314,C313,C312,C311,C316), C304(C299,C300,C301,C302,C303)
;
_smtbx_masks_void_probe_radius 1.2
_smtbx_masks_void_truncation_radius 1.2
_olex2_submission_special_instructions 'No special instructions were received'
_oxdiff_exptl_absorpt_empirical_details
;
Empirical correction (ABSPACK) includes:
- Absorption correction using spherical harmonics
- Frame scaling
;
_oxdiff_exptl_absorpt_empirical_full_max 1.763
_oxdiff_exptl_absorpt_empirical_full_min 0.691

loop_
_space_group_symop_operation_xyz
'x, y, z'

loop_
_atom_site_label
_atom_site_type_symbol
_atom_site_fract_x
_atom_site_fract_y
_atom_site_fract_z
_atom_site_U_iso_or_equiv
_atom_site_adp_type
_atom_site_occupancy
_atom_site_site_symmetry_order
_atom_site_calc_flag
_atom_site_refinement_flags_posn
_atom_site_refinement_flags_adp
_atom_site_refinement_flags_occupancy
_atom_site_disorder_assembly
_atom_site_disorder_group
Ir1 Ir -0.7579(3) -0.64594(18) 0.06104(19) 0.1569(17) Uani 1 1 d D . . . .
Ir4 Ir -0.7731(3) -0.79688(18) -0.5436(2) 0.1691(18) Uani 1 1 d D . . . .
Ir14 Ir -0.1782(3) -0.5227(2) -0.0031(2) 0.188(2) Uani 1 1 d D . . . .
Ir11 Ir -0.3565(3) -0.4369(2) 0.5147(2) 0.217(2) Uani 1 1 d D . . . .
Zn6 Zn -0.7569(6) -0.9286(3) -0.0919(4) 0.1480(13) Uani 1 1 d D . . . .
Zn15 Zn -0.2201(6) -0.7531(3) 0.1269(4) 0.1480(13) Uani 1 1 d . . . . .
Zn3 Zn -0.7651(5) -0.5071(3) -0.3938(4) 0.1480(13) Uani 1 1 d D . . . .
Zn5 Zn -0.7571(5) -1.0021(3) -0.3968(3) 0.1480(13) Uani 1 1 d D . . . .
Zn13 Zn -0.2137(6) -0.2527(3) 0.1208(4) 0.1480(13) Uani 1 1 d D . . . .
Zn16 Zn -0.3189(6) -0.7159(3) 0.3906(4) 0.1480(13) Uani 1 1 d D . . . .
Zn2 Zn -0.7508(6) -0.4279(3) -0.0869(4) 0.1480(13) Uani 1 1 d D . . . .
Zn12 Zn -0.3006(5) -0.2066(3) 0.3842(3) 0.1480(13) Uani 1 1 d D . . . .
C451 C -0.304(3) -0.0788(17) 0.021(4) 0.37(3) Uiso 1 1 d D U . . .
H45A H -0.3336 -0.0774 -0.0113 0.449 Uiso 1 1 calc R U . . .
H45B H -0.3055 -0.0554 0.0529 0.449 Uiso 1 1 calc R U . . .
O13 O -0.5637(16) -0.467(2) 0.0759(15) 0.18(2) Uiso 1 1 d D . . . .
N22 N -0.8136(13) -0.5001(10) -0.1616(11) 0.148(14) Uiso 1 1 d DG U . . .
C21 C -0.7871(10) -0.5394(10) -0.1630(9) 0.145(15) Uiso 1 1 d DG U . . .
C26 C -0.8160(14) -0.5878(11) -0.2085(11) 0.143(15) Uiso 1 1 d DG U . . .
H26 H -0.7983 -0.6140 -0.2093 0.172 Uiso 1 1 calc R U . . .
C25 C -0.8713(15) -0.5970(13) -0.2526(10) 0.150(15) Uiso 1 1 d DG U . . .
H25 H -0.8906 -0.6294 -0.2831 0.180 Uiso 1 1 calc R U . . .
C24 C -0.8977(12) -0.5578(15) -0.2513(12) 0.155(15) Uiso 1 1 d DG U . . .
C23 C -0.8689(14) -0.5093(14) -0.2058(14) 0.163(15) Uiso 1 1 d G U . . .
H23 H -0.8866 -0.4831 -0.2049 0.195 Uiso 1 1 calc DR U . . .
C698 C -0.028(2) -0.550(3) 0.1757(15) 0.13(3) Uiso 1 1 d D . . . .
H69A H 0.0013 -0.5459 0.2112 0.160 Uiso 1 1 calc DR U . . .
H69B H -0.0246 -0.5134 0.1772 0.160 Uiso 1 1 calc DR U . . .
O672 O -0.368(2) -0.443(2) -0.060(2) 0.28(3) Uiso 1 1 d D . . . .
N222 N -0.8098(19) -0.9665(13) -0.3584(18) 0.28(4) Uiso 1 1 d DG . . . .
C221 C -0.7839(17) -0.9095(13) -0.3334(18) 0.15(3) Uiso 1 1 d DG . . . .
C226 C -0.8123(17) -0.8854(11) -0.3019(16) 0.16(3) Uiso 1 1 d G . . . .
H226 H -0.7950 -0.8473 -0.2852 0.190 Uiso 1 1 calc R U . . .
C225 C -0.8666(17) -0.9182(12) -0.2953(14) 0.12(2) Uiso 1 1 d DG . . . .
H225 H -0.8856 -0.9020 -0.2742 0.142 Uiso 1 1 calc R U . . .
C224 C -0.8925(15) -0.9751(12) -0.3203(14) 0.13(3) Uiso 1 1 d DG . . . .
C223 C -0.8642(18) -0.9993(11) -0.3519(16) 0.13(2) Uiso 1 1 d DG . . . .
H223 H -0.8815 -1.0374 -0.3686 0.155 Uiso 1 1 calc DR U . . .
N617 N -0.3755(17) -0.239(2) 0.412(2) 0.171(14) Uiso 1 1 d DG U . . .
C618 C -0.3606(12) -0.2098(10) 0.466(2) 0.173(13) Uiso 1 1 d DG U . . .
C619 C -0.400(2) -0.2310(19) 0.4922(13) 0.172(15) Uiso 1 1 d G U . . .
H619 H -0.3896 -0.2114 0.5285 0.206 Uiso 1 1 calc R U . . .
C620 C -0.454(2) -0.282(2) 0.464(2) 0.171(16) Uiso 1 1 d G U . . .
H620 H -0.4799 -0.2957 0.4817 0.205 Uiso 1 1 calc R U . . .
C615 C -0.4687(13) -0.3108(12) 0.410(2) 0.167(16) Uiso 1 1 d DG U . . .
C616 C -0.430(2) -0.2895(19) 0.3837(13) 0.164(16) Uiso 1 1 d G U . . .
H616 H -0.4397 -0.3091 0.3474 0.197 Uiso 1 1 calc R U . . .
N80 N -0.8189(14) -0.8218(12) -0.4983(10) 0.111(17) Uiso 1 1 d DG . . . .
C79 C -0.7887(11) -0.7894(9) -0.4430(10) 0.059(15) Uiso 1 1 d DG . . . .
C84 C -0.8146(14) -0.8056(11) -0.4069(9) 0.10(2) Uiso 1 1 d DG . . . .
H84 H -0.7944 -0.7839 -0.3699 0.126 Uiso 1 1 calc DR U . . .
C83 C -0.8707(14) -0.8542(12) -0.4261(12) 0.093(19) Uiso 1 1 d DG . . . .
H83 H -0.8880 -0.8650 -0.4020 0.112 Uiso 1 1 calc R U . . .
C82 C -0.9008(13) -0.8866(10) -0.4814(13) 0.14(3) Uiso 1 1 d DG . . . .
C81 C -0.8750(15) -0.8704(13) -0.5175(10) 0.17(3) Uiso 1 1 d G . . . .
H81 H -0.8951 -0.8921 -0.5545 0.208 Uiso 1 1 calc R U . . .
C14 C -0.565(2) -0.491(3) 0.0223(13) 0.25(5) Uiso 1 1 d D . . . .
H14A H -0.5271 -0.4647 0.0201 0.301 Uiso 1 1 calc R U . . .
H14B H -0.5553 -0.5232 0.0218 0.301 Uiso 1 1 calc R U . . .
C746 C -0.3765(13) -0.7178(9) 0.4724(14) 0.20(3) Uiso 1 1 d DG U . . .
C747 C -0.4233(16) -0.7354(10) 0.4938(12) 0.16(3) Uiso 1 1 d G U . . .
H747 H -0.4174 -0.7142 0.5284 0.194 Uiso 1 1 calc R U . . .
C748 C -0.4789(14) -0.7846(11) 0.4636(13) 0.19(3) Uiso 1 1 d DG U . . .
H748 H -0.5101 -0.7964 0.4779 0.223 Uiso 1 1 calc DR U . . .
C743 C -0.4877(12) -0.8162(10) 0.4119(12) 0.25(3) Uiso 1 1 d DG U . . .
C744 C -0.4409(15) -0.7986(12) 0.3905(12) 0.21(3) Uiso 1 1 d DG U . . .
H744 H -0.4468 -0.8198 0.3559 0.253 Uiso 1 1 calc R U . . .
N745 N -0.3853(14) -0.7494(12) 0.4207(15) 0.22(3) Uiso 1 1 d DG U . . .
C671 C -0.3993(19) -0.4631(16) -0.0247(10) 0.12(2) Uiso 1 1 d D . . . .
H67A H -0.4405 -0.4586 -0.0301 0.142 Uiso 1 1 calc R U . . .
H67B H -0.4079 -0.5015 -0.0317 0.142 Uiso 1 1 calc R U . . .
C668 C -0.350(2) -0.4283(9) 0.0299(10) 0.17(3) Uiso 1 1 d DG . . . .
C667 C -0.3124(18) -0.3735(10) 0.0408(13) 0.17(3) Uiso 1 1 d DG . . . .
H667 H -0.3132 -0.3609 0.0122 0.207 Uiso 1 1 calc R U . . .
N666 N -0.2736(15) -0.3374(9) 0.0944(15) 0.13(2) Uiso 1 1 d DG . . . .
C665 C -0.2724(17) -0.3562(13) 0.1370(11) 0.18(3) Uiso 1 1 d DG . . . .
C670 C -0.3100(18) -0.4110(14) 0.1261(10) 0.10(2) Uiso 1 1 d G . . . .
H670 H -0.3092 -0.4236 0.1547 0.123 Uiso 1 1 calc R U . . .
C669 C -0.3488(19) -0.4471(10) 0.0725(11) 0.24(5) Uiso 1 1 d DG . . . .
H669 H -0.3739 -0.4838 0.0652 0.289 Uiso 1 1 calc R U . . .
C272 C -0.555(3) -0.701(2) 0.014(2) 0.12(2) Uiso 1 1 d D . . . .
H27A H -0.5535 -0.7249 -0.0181 0.144 Uiso 1 1 calc R U . . .
H27B H -0.5168 -0.6660 0.0287 0.144 Uiso 1 1 calc R U . . .
C325 C -0.634(3) -0.4015(18) -0.132(2) 0.24(5) Uiso 1 1 d G . . . .
H325 H -0.6182 -0.4237 -0.1165 0.289 Uiso 1 1 calc R U . . .
C326 C -0.6036(19) -0.3783(19) -0.163(2) 0.24(4) Uiso 1 1 d DG . . . .
C327 C -0.627(2) -0.3451(17) -0.1869(16) 0.11(2) Uiso 1 1 d G . . . .
H327 H -0.6066 -0.3296 -0.2075 0.127 Uiso 1 1 calc R U . . .
C328 C -0.680(2) -0.3351(17) -0.1798(18) 0.16(3) Uiso 1 1 d G . . . .
H328 H -0.6950 -0.3128 -0.1956 0.197 Uiso 1 1 calc R U . . .
C323 C -0.7096(17) -0.358(2) -0.1490(19) 0.33(7) Uiso 1 1 d DG . . . .
N324 N -0.687(3) -0.3914(19) -0.1253(17) 0.17(2) Uiso 1 1 d G . . . .
C88 C -0.8768(18) -0.9942(16) -0.4836(11) 0.12(2) Uiso 1 1 d G . . . .
H88 H -0.8914 -0.9845 -0.4560 0.141 Uiso 1 1 calc R U . . .
N89 N -0.8208(16) -1.0057(15) -0.4727(10) 0.130(19) Uiso 1 1 d DG . . . .
C90 C -0.7989(14) -1.0202(16) -0.5139(17) 0.13(2) Uiso 1 1 d DG . . . .
C91 C -0.8329(19) -1.0233(15) -0.5661(13) 0.10(2) Uiso 1 1 d G . . . .
H91 H -0.8182 -1.0330 -0.5936 0.120 Uiso 1 1 calc R U . . .
C92 C -0.8888(18) -1.0118(15) -0.5770(9) 0.088(18) Uiso 1 1 d G . . . .
H92 H -0.9115 -1.0139 -0.6118 0.106 Uiso 1 1 calc R U . . .
C87 C -0.9107(14) -0.9973(16) -0.5357(15) 0.15(3) Uiso 1 1 d DG . . . .
O144 O -0.943(2) -0.8537(11) -0.0640(11) 0.19(2) Uiso 1 1 d D U . . .
C354 C -0.6408(16) -0.7595(17) -0.6176(17) 0.21(2) Uiso 1 1 d G U . . .
H354 H -0.6066 -0.7689 -0.6216 0.251 Uiso 1 1 calc DR U . . .
C355 C -0.6578(16) -0.7237(16) -0.6408(15) 0.21(2) Uiso 1 1 d G U . . .
H355 H -0.6349 -0.7091 -0.6603 0.249 Uiso 1 1 calc R U . . .
C356 C -0.7089(17) -0.7096(15) -0.6348(15) 0.20(2) Uiso 1 1 d G U . . .
H356 H -0.7203 -0.6856 -0.6504 0.244 Uiso 1 1 calc R U . . .
C351 C -0.7431(13) -0.7314(12) -0.6057(13) 0.20(2) Uiso 1 1 d DG U . . .
C352 C -0.7262(9) -0.7672(9) -0.5825(9) 0.20(2) Uiso 1 1 d G U . . .
C353 C -0.6750(13) -0.7813(14) -0.5884(14) 0.21(2) Uiso 1 1 d DG U . . .
H353 H -0.6637 -0.8053 -0.5729 0.247 Uiso 1 1 calc R U . . .
N275 N -0.7171(17) -0.6762(13) 0.0083(14) 0.097(11) Uiso 1 1 d G U . . .
C274 C -0.6589(18) -0.6822(14) 0.0311(11) 0.086(12) Uiso 1 1 d G U . . .
H274 H -0.6435 -0.6788 0.0675 0.103 Uiso 1 1 calc R U . . .
C273 C -0.6237(13) -0.6932(14) -0.0005(15) 0.086(12) Uiso 1 1 d G U . . .
C278 C -0.6467(16) -0.6983(13) -0.0548(14) 0.082(12) Uiso 1 1 d G U . . .
H278 H -0.6232 -0.7056 -0.0759 0.099 Uiso 1 1 calc R U . . .
C277 C -0.7050(17) -0.6923(13) -0.0776(11) 0.076(11) Uiso 1 1 d G U . . .
H277 H -0.7204 -0.6957 -0.1139 0.091 Uiso 1 1 calc R U . . .
C276 C -0.7402(13) -0.6813(13) -0.0460(15) 0.073(11) Uiso 1 1 d DG U . . .
N208 N -0.7194(9) -0.8396(8) -0.5295(9) 0.065(12) Uiso 1 1 d DG . . . .
C209 C -0.6610(10) -0.8251(8) -0.4857(8) 0.14(3) Uiso 1 1 d DG . . . .
H209 H -0.6427 -0.7914 -0.4571 0.163 Uiso 1 1 calc DR U . . .
C210 C -0.6298(10) -0.8611(10) -0.4847(9) 0.154(15) Uiso 1 1 d DG U . . .
C211 C -0.6571(13) -0.9115(9) -0.5275(11) 0.153(18) Uiso 1 1 d DG U . . .
H211 H -0.6363 -0.9356 -0.5268 0.183 Uiso 1 1 calc R U . . .
C212 C -0.7155(12) -0.9260(8) -0.5713(10) 0.15(3) Uiso 1 1 d DG . . . .
H212 H -0.7338 -0.9598 -0.5999 0.177 Uiso 1 1 calc R U . . .
C207 C -0.7467(9) -0.8900(9) -0.5723(8) 0.11(2) Uiso 1 1 d DG . . . .
C28 C -0.9682(19) -0.5362(18) -0.325(3) 0.38(8) Uiso 1 1 d D . . . .
H28A H -0.9968 -0.5556 -0.3633 0.454 Uiso 1 1 calc R U . . .
H28B H -0.9905 -0.5176 -0.3074 0.454 Uiso 1 1 calc DR U . . .
C438 C -0.0977(14) -0.0807(8) 0.1471(12) 0.28(2) Uiso 1 1 d DG U . . .
C439 C -0.130(2) -0.0517(8) 0.169(2) 0.28(2) Uiso 1 1 d DG U . . .
H439 H -0.1140 -0.0138 0.1785 0.331 Uiso 1 1 calc R U . . .
C440 C -0.186(2) -0.0796(10) 0.177(2) 0.26(2) Uiso 1 1 d DG U . . .
H440 H -0.2074 -0.0602 0.1914 0.314 Uiso 1 1 calc R U . . .
C435 C -0.2096(16) -0.1363(10) 0.1626(17) 0.26(2) Uiso 1 1 d DG U . . .
N436 N -0.1774(16) -0.1653(8) 0.1407(18) 0.26(2) Uiso 1 1 d DG U . . .
C437 C -0.1214(16) -0.1374(8) 0.1329(18) 0.27(2) Uiso 1 1 d DG U . . .
H437 H -0.0999 -0.1568 0.1183 0.329 Uiso 1 1 calc R U . . .
N489 N -0.256(2) -0.7439(16) 0.0498(14) 0.114(17) Uiso 1 1 d G . . . .
C490 C -0.2120(17) -0.7452(17) 0.0243(19) 0.13(2) Uiso 1 1 d G . . . .
C491 C -0.226(2) -0.741(2) -0.027(2) 0.15(3) Uiso 1 1 d G . . . .
H491 H -0.1965 -0.7417 -0.0438 0.175 Uiso 1 1 calc R U . . .
C492 C -0.283(2) -0.735(2) -0.0521(15) 0.34(7) Uiso 1 1 d G . . . .
H492 H -0.2926 -0.7320 -0.0862 0.404 Uiso 1 1 calc R U . . .
C487 C -0.3271(19) -0.734(2) -0.0266(17) 0.14(3) Uiso 1 1 d DG . . . .
C488 C -0.3133(19) -0.7382(17) 0.0244(16) 0.17(3) Uiso 1 1 d DG . . . .
H488 H -0.3426 -0.7373 0.0414 0.199 Uiso 1 1 calc R U . . .
N498 N -0.1471(16) -0.7556(15) 0.0975(14) 0.22(3) Uiso 1 1 d G . . . .
C497 C -0.0961(19) -0.7699(18) 0.1210(13) 0.17(3) Uiso 1 1 d G . . . .
H497 H -0.0881 -0.7722 0.1553 0.202 Uiso 1 1 calc R U . . .
C496 C -0.0570(17) -0.7807(17) 0.0933(18) 0.20(4) Uiso 1 1 d DG . . . .
C495 C -0.0689(19) -0.7772(18) 0.0420(18) 0.26(5) Uiso 1 1 d G . . . .
H495 H -0.0428 -0.7844 0.0235 0.313 Uiso 1 1 calc DR U . . .
C494 C -0.120(2) -0.7630(17) 0.0185(13) 0.11(2) Uiso 1 1 d G . . . .
H494 H -0.1279 -0.7607 -0.0158 0.130 Uiso 1 1 calc R U . . .
C493 C -0.1590(15) -0.7522(14) 0.0462(14) 0.071(17) Uiso 1 1 d G . . . .
C514 C -0.4716(18) -1.021(2) -0.099(2) 0.35(2) Uiso 1 1 d G U . . .
H514 H -0.5134 -1.0471 -0.1078 0.416 Uiso 1 1 calc R U . . .
C515 C -0.4300(16) -0.989(2) -0.0444(18) 0.35(2) Uiso 1 1 d G U . . .
H515 H -0.4441 -0.9951 -0.0170 0.418 Uiso 1 1 calc DR U . . .
C516 C -0.3675(16) -0.9499(19) -0.0310(12) 0.35(2) Uiso 1 1 d DG U . . .
C511 C -0.347(2) -0.9416(19) -0.0720(15) 0.36(2) Uiso 1 1 d DG U . . .
C512 C -0.388(3) -0.973(2) -0.1264(12) 0.36(2) Uiso 1 1 d DG U . . .
H512 H -0.3740 -0.9671 -0.1539 0.426 Uiso 1 1 calc R U . . .
C513 C -0.451(3) -1.012(2) -0.1398(14) 0.35(2) Uiso 1 1 d G U . . .
H513 H -0.4783 -1.0331 -0.1763 0.420 Uiso 1 1 calc R U . . .
O544 O -0.5212(19) -0.6458(13) 0.3852(13) 0.169(19) Uiso 1 1 d D . . . .
C350 C -0.8835(14) -0.6878(12) -0.6019(12) 0.19(3) Uiso 1 1 d DG . . . .
H350 H -0.9050 -0.6666 -0.6135 0.225 Uiso 1 1 calc R U . . .
C345 C -0.9035(12) -0.7164(11) -0.5703(11) 0.063(15) Uiso 1 1 d DG . . . .
C346 C -0.8713(14) -0.7481(11) -0.5530(11) 0.13(2) Uiso 1 1 d G . . . .
H346 H -0.8847 -0.7673 -0.5318 0.150 Uiso 1 1 calc DR U . . .
N347 N -0.8191(12) -0.7510(9) -0.5673(10) 0.091(15) Uiso 1 1 d DG . . . .
C348 C -0.7991(10) -0.7224(11) -0.5989(10) 0.063(15) Uiso 1 1 d DG . . . .
C349 C -0.8313(14) -0.6907(12) -0.6162(12) 0.15(3) Uiso 1 1 d G . . . .
H349 H -0.8179 -0.6716 -0.6374 0.177 Uiso 1 1 calc R U . . .
C228 C -0.9470(16) -1.054(2) -0.3090(16) 0.20(4) Uiso 1 1 d D . . . .
H22A H -0.9433 -1.0765 -0.3402 0.234 Uiso 1 1 calc DR U . . .
H22B H -0.9881 -1.0753 -0.3075 0.234 Uiso 1 1 calc R U . . .
N31 N -0.8225(11) -0.4825(11) -0.3537(8) 0.21(3) Uiso 1 1 d DG . . . .
C32 C -0.8039(11) -0.4260(10) -0.3325(9) 0.16(3) Uiso 1 1 d DG . . . .
C33 C -0.8380(16) -0.4050(11) -0.3048(13) 0.12(2) Uiso 1 1 d DG . . . .
H33 H -0.8256 -0.3672 -0.2906 0.147 Uiso 1 1 calc R U . . .
C34 C -0.8905(16) -0.4405(14) -0.2985(14) 0.21(4) Uiso 1 1 d DG . . . .
H34 H -0.9133 -0.4264 -0.2800 0.248 Uiso 1 1 calc R U . . .
C29 C -0.9091(14) -0.4970(14) -0.3198(14) 0.19(4) Uiso 1 1 d DG . . . .
C30 C -0.8751(13) -0.5180(11) -0.3474(12) 0.14(3) Uiso 1 1 d G . . . .
H30 H -0.8875 -0.5558 -0.3617 0.163 Uiso 1 1 calc R U . . .
C285 C -0.9530(17) -0.621(2) -0.096(2) 0.23(4) Uiso 1 1 d D . . . .
H28C H -0.9670 -0.6199 -0.1326 0.272 Uiso 1 1 calc R U . . .
H28D H -0.9865 -0.6526 -0.0961 0.272 Uiso 1 1 calc R U . . .
C130 C -0.5673(15) -0.8727(12) -0.1834(16) 0.16(3) Uiso 1 1 d D . . . .
H13A H -0.5779 -0.8670 -0.2177 0.187 Uiso 1 1 calc DR U . . .
H13B H -0.5249 -0.8428 -0.1589 0.187 Uiso 1 1 calc R U . . .
N94 N -0.7099(15) -1.0268(13) -0.4484(13) 0.087(14) Uiso 1 1 d DG . . . .
C95 C -0.6497(15) -1.0315(15) -0.4332(9) 0.20(4) Uiso 1 1 d DG . . . .
H95 H -0.6261 -1.0249 -0.3969 0.242 Uiso 1 1 calc R U . . .
C96 C -0.6247(12) -1.0461(14) -0.4723(13) 0.13(2) Uiso 1 1 d DG . . . .
C97 C -0.6599(16) -1.0560(15) -0.5266(11) 0.11(2) Uiso 1 1 d DG . . . .
H97 H -0.6432 -1.0657 -0.5527 0.133 Uiso 1 1 calc R U . . .
C98 C -0.7202(17) -1.0512(17) -0.5418(10) 0.15(3) Uiso 1 1 d G . . . .
H98 H -0.7437 -1.0578 -0.5781 0.179 Uiso 1 1 calc R U . . .
C93 C -0.7451(13) -1.0367(14) -0.5027(15) 0.11(2) Uiso 1 1 d DG . . . .
C255 C -1.0880(13) -1.1385(18) -0.1156(16) 0.68(7) Uiso 1 1 d G U . . .
H255 H -1.1299 -1.1671 -0.1336 0.813 Uiso 1 1 calc R U . . .
C254 C -1.0336(17) -1.1487(14) -0.0910(17) 0.68(7) Uiso 1 1 d DG U . . .
H254 H -1.0392 -1.1841 -0.0925 0.812 Uiso 1 1 calc R U . . .
C253 C -0.9710(14) -1.1058(12) -0.0642(15) 0.68(7) Uiso 1 1 d DG U . . .
C258 C -0.9628(11) -1.0529(12) -0.0620(10) 0.68(7) Uiso 1 1 d DG U . . .
C257 C -1.0171(12) -1.0427(16) -0.0866(15) 0.68(7) Uiso 1 1 d DG U . . .
H257 H -1.0116 -1.0073 -0.0851 0.813 Uiso 1 1 calc R U . . .
C256 C -1.0797(11) -1.086(2) -0.1134(16) 0.68(7) Uiso 1 1 d G U . . .
H256 H -1.1161 -1.0787 -0.1298 0.815 Uiso 1 1 calc R U . . .
N661 N -0.192(2) -0.2744(16) 0.1891(10) 0.16(2) Uiso 1 1 d DG . . . .
C660 C -0.142(2) -0.2295(14) 0.2344(13) 0.20(4) Uiso 1 1 d DG . . . .
H660 H -0.1233 -0.1961 0.2309 0.237 Uiso 1 1 calc R U . . .
C659 C -0.1218(17) -0.2347(12) 0.2848(11) 0.15(3) Uiso 1 1 d DG . . . .
C664 C -0.1505(17) -0.2847(13) 0.2900(9) 0.092(19) Uiso 1 1 d DG . . . .
H664 H -0.1366 -0.2881 0.3238 0.111 Uiso 1 1 calc R U . . .
C663 C -0.1998(18) -0.3295(12) 0.2447(12) 0.22(4) Uiso 1 1 d G . . . .
H663 H -0.2190 -0.3630 0.2482 0.260 Uiso 1 1 calc R U . . .
C662 C -0.2205(18) -0.3244(14) 0.1942(10) 0.15(3) Uiso 1 1 d DG . . . .
C271 C -0.555(5) -0.726(3) 0.054(2) 0.24(5) Uiso 1 1 d D . . . .
H27C H -0.5443 -0.6970 0.0880 0.292 Uiso 1 1 calc R U . . .
H27D H -0.5183 -0.7371 0.0602 0.292 Uiso 1 1 calc R U . . .
C246 C -0.6184(13) -0.9985(17) 0.0685(11) 0.30(3) Uiso 1 1 d DG U . . .
C245 C -0.5745(18) -0.990(2) 0.1197(12) 0.30(3) Uiso 1 1 d DG U . . .
H245 H -0.5885 -0.9883 0.1483 0.364 Uiso 1 1 calc R U . . .
C244 C -0.5097(19) -0.982(2) 0.1282(15) 0.31(3) Uiso 1 1 d G U . . .
H244 H -0.4803 -0.9764 0.1624 0.366 Uiso 1 1 calc R U . . .
C243 C -0.4888(15) -0.984(3) 0.0853(17) 0.31(3) Uiso 1 1 d G U . . .
H243 H -0.4454 -0.9794 0.0910 0.371 Uiso 1 1 calc R U . . .
C242 C -0.5327(13) -0.993(2) 0.0341(16) 0.31(3) Uiso 1 1 d DG U . . .
H242 H -0.5188 -0.9943 0.0055 0.369 Uiso 1 1 calc DR U . . .
C241 C -0.5975(12) -1.0002(18) 0.0257(12) 0.30(3) Uiso 1 1 d DG U . . .
C522 C -0.311(2) -0.9453(18) 0.060(2) 0.25(2) Uiso 1 1 d G U . . .
H522 H -0.3282 -0.9836 0.0465 0.304 Uiso 1 1 calc R U . . .
C517 C -0.3240(17) -0.917(3) 0.0257(11) 0.25(2) Uiso 1 1 d DG U . . .
C518 C -0.298(3) -0.860(3) 0.046(2) 0.25(2) Uiso 1 1 d G U . . .
H518 H -0.3068 -0.8413 0.0231 0.300 Uiso 1 1 calc R U . . .
N519 N -0.259(2) -0.8309(18) 0.102(3) 0.25(2) Uiso 1 1 d G U . . .
C520 C -0.2460(13) -0.859(3) 0.1362(13) 0.25(2) Uiso 1 1 d DG U . . .
C521 C -0.272(2) -0.916(3) 0.1156(18) 0.26(2) Uiso 1 1 d G U . . .
H521 H -0.2631 -0.9349 0.1387 0.308 Uiso 1 1 calc R U . . .
C143 C -0.950(2) -0.8408(19) -0.1129(11) 0.20(2) Uiso 1 1 d D U . . .
H14C H -0.9942 -0.8624 -0.1410 0.239 Uiso 1 1 calc DR U . . .
H14D H -0.9397 -0.8019 -0.1051 0.239 Uiso 1 1 calc DR U . . .
C218 C -0.7292(13) -0.8838(8) -0.3480(13) 0.16(2) Uiso 1 1 d DG U . . .
N217 N -0.7055(14) -0.9162(6) -0.3771(13) 0.095(15) Uiso 1 1 d DG U . . .
C216 C -0.6498(15) -0.8916(10) -0.3868(15) 0.16(3) Uiso 1 1 d G . . . .
H216 H -0.6340 -0.9133 -0.4063 0.190 Uiso 1 1 calc R U . . .
C215 C -0.6178(15) -0.8345(10) -0.3673(16) 0.139(15) Uiso 1 1 d DG U . . .
C220 C -0.6415(16) -0.8021(7) -0.3382(15) 0.133(17) Uiso 1 1 d G U . . .
H220 H -0.6201 -0.7640 -0.3252 0.160 Uiso 1 1 calc R U . . .
C219 C -0.6972(16) -0.8268(8) -0.3285(13) 0.065(15) Uiso 1 1 d DG U . . .
H219 H -0.7131 -0.8051 -0.3091 0.078 Uiso 1 1 calc R U . . .
C67 C -0.6579(13) -0.5421(13) -0.4259(9) 0.096(19) Uiso 1 1 d DG . . . .
H67 H -0.6360 -0.5368 -0.3896 0.115 Uiso 1 1 calc R U . . .
C68 C -0.6335(14) -0.5597(16) -0.4644(12) 0.15(3) Uiso 1 1 d DG . . . .
C69 C -0.6661(18) -0.5677(18) -0.5187(11) 0.20(4) Uiso 1 1 d DG . . . .
H69 H -0.6498 -0.5795 -0.5445 0.241 Uiso 1 1 calc R U . . .
C70 C -0.7231(16) -0.5581(16) -0.5343(10) 0.11(2) Uiso 1 1 d G . . . .
H70 H -0.7450 -0.5635 -0.5706 0.134 Uiso 1 1 calc R U . . .
C65 C -0.7475(13) -0.5406(14) -0.4957(14) 0.081(18) Uiso 1 1 d DG . . . .
N66 N -0.7149(14) -0.5326(13) -0.4415(12) 0.125(19) Uiso 1 1 d DG . . . .
N524 N -0.184(2) -0.768(2) 0.2001(16) 0.127(19) Uiso 1 1 d G . . . .
C525 C -0.145(2) -0.7282(14) 0.252(2) 0.23(4) Uiso 1 1 d G . . . .
H525 H -0.1326 -0.6910 0.2573 0.280 Uiso 1 1 calc R U . . .
C526 C -0.126(2) -0.7438(19) 0.2964(13) 0.22(4) Uiso 1 1 d G . . . .
C527 C -0.145(2) -0.799(2) 0.2886(14) 0.13(2) Uiso 1 1 d G . . . .
H527 H -0.1324 -0.8098 0.3183 0.159 Uiso 1 1 calc R U . . .
C528 C -0.1839(19) -0.8391(14) 0.2366(18) 0.10(2) Uiso 1 1 d G . . . .
H528 H -0.1967 -0.8763 0.2315 0.121 Uiso 1 1 calc R U . . .
C523 C -0.2032(15) -0.8235(17) 0.1924(12) 0.14(3) Uiso 1 1 d DG . . . .
C653 C -0.1735(9) -0.1705(9) 0.3530(12) 0.10(2) Uiso 1 1 d DG . . . .
H653 H -0.1643 -0.1997 0.3588 0.125 Uiso 1 1 calc DR U . . .
C654 C -0.1315(10) -0.1329(10) 0.3393(13) 0.077(17) Uiso 1 1 d DG . . . .
C655 C -0.1454(12) -0.0892(12) 0.3306(16) 0.12(2) Uiso 1 1 d DG . . . .
H655 H -0.1173 -0.0640 0.3215 0.147 Uiso 1 1 calc R U . . .
C656 C -0.2012(12) -0.0831(12) 0.3355(19) 0.24(5) Uiso 1 1 d DG . . . .
H656 H -0.2105 -0.0539 0.3297 0.284 Uiso 1 1 calc R U . . .
C651 C -0.2432(12) -0.1207(11) 0.3492(17) 0.15(3) Uiso 1 1 d DG . . . .
N652 N -0.2294(11) -0.1644(10) 0.3579(14) 0.14(2) Uiso 1 1 d DG . . . .
C712 C -0.4595(19) -0.8309(14) 0.1709(13) 0.091(19) Uiso 1 1 d D . . . .
H71C H -0.5036 -0.8471 0.1702 0.109 Uiso 1 1 calc R U . . .
H71D H -0.4568 -0.8553 0.1402 0.109 Uiso 1 1 calc R U . . .
C452 C -0.325(2) -0.1388(17) 0.019(2) 0.37(3) Uiso 1 1 d D U . . .
H45C H -0.2869 -0.1482 0.0248 0.445 Uiso 1 1 calc DR U . . .
H45D H -0.3392 -0.1413 0.0486 0.445 Uiso 1 1 calc R U . . .
C86 C -0.9679(16) -0.9845(19) -0.540(3) 0.20(4) Uiso 1 1 d D . . . .
H86A H -0.9875 -0.9865 -0.5769 0.239 Uiso 1 1 calc R U . . .
H86B H -0.9996 -1.0142 -0.5357 0.239 Uiso 1 1 calc R U . . .
C444 C 0.0753(16) 0.0116(16) 0.1293(18) 0.51(5) Uiso 1 1 d DG U . . .
H444 H 0.1132 0.0321 0.1258 0.614 Uiso 1 1 calc DR U . . .
C443 C 0.0806(13) -0.0125(18) 0.1685(18) 0.52(5) Uiso 1 1 d DG U . . .
H443 H 0.1220 -0.0080 0.1911 0.618 Uiso 1 1 calc R U . . .
C442 C 0.0241(13) -0.0431(14) 0.1738(14) 0.52(5) Uiso 1 1 d DG U . . .
H442 H 0.0276 -0.0592 0.2000 0.618 Uiso 1 1 calc DR U . . .
C441 C -0.0378(12) -0.0498(10) 0.1400(11) 0.51(5) Uiso 1 1 d DG U . . .
C446 C -0.0430(15) -0.0258(14) 0.1009(14) 0.51(5) Uiso 1 1 d DG U . . .
C445 C 0.0135(19) 0.0049(15) 0.0955(16) 0.52(5) Uiso 1 1 d DG U . . .
H445 H 0.0100 0.0210 0.0694 0.619 Uiso 1 1 calc DR U . . .
C657 C -0.0685(13) -0.1345(14) 0.342(2) 0.16(3) Uiso 1 1 d D . . . .
H65A H -0.0356 -0.1105 0.3786 0.192 Uiso 1 1 calc R U . . .
H65B H -0.0558 -0.1192 0.3168 0.192 Uiso 1 1 calc R U . . .
N466 N -0.1431(14) -0.2678(14) 0.0920(13) 0.118(18) Uiso 1 1 d DG . . . .
C467 C -0.0884(17) -0.2767(18) 0.1184(13) 0.28(5) Uiso 1 1 d DG . . . .
H467 H -0.0771 -0.2734 0.1547 0.332 Uiso 1 1 calc DR U . . .
C468 C -0.0507(17) -0.290(2) 0.0906(16) 0.21(4) Uiso 1 1 d DG . . . .
C469 C -0.0676(19) -0.2954(19) 0.0363(16) 0.19(3) Uiso 1 1 d G . . . .
H469 H -0.0423 -0.3047 0.0177 0.229 Uiso 1 1 calc R U . . .
C470 C -0.122(2) -0.2865(19) 0.0099(13) 0.24(5) Uiso 1 1 d DG . . . .
H470 H -0.1335 -0.2898 -0.0264 0.285 Uiso 1 1 calc R U . . .
C465 C -0.1600(15) -0.2728(16) 0.0377(13) 0.18(3) Uiso 1 1 d DG . . . .
C485 C -0.401(2) -0.6825(15) -0.018(3) 0.15(3) Uiso 1 1 d D . . . .
H48C H -0.4385 -0.6797 -0.0425 0.179 Uiso 1 1 calc R U . . .
H48D H -0.4136 -0.6921 0.0103 0.179 Uiso 1 1 calc R U . . .
C507 C -0.167(3) -0.955(2) 0.004(3) 0.361(18) Uiso 1 1 d D U . . .
H507 H -0.1586 -0.9863 -0.0051 0.434 Uiso 1 1 calc R U . . .
C110 C -0.8466(18) -1.215(2) -0.555(3) 0.37(4) Uiso 1 1 d D U . . .
H11A H -0.8175 -1.2023 -0.5174 0.439 Uiso 1 1 calc DR U . . .
H11B H -0.8331 -1.1854 -0.5685 0.439 Uiso 1 1 calc DR U . . .
C741 C -0.5916(14) -0.8922(13) 0.3478(15) 0.24(2) Uiso 1 1 d DG U . . .
H741 H -0.6044 -0.8677 0.3341 0.292 Uiso 1 1 calc R U . . .
C742 C -0.5303(13) -0.8732(10) 0.3900(14) 0.24(2) Uiso 1 1 d DG U . . .
C737 C -0.5111(16) -0.9098(11) 0.4105(16) 0.24(2) Uiso 1 1 d DG U . . .
C738 C -0.553(2) -0.9654(10) 0.3887(19) 0.24(2) Uiso 1 1 d DG U . . .
H738 H -0.5404 -0.9899 0.4024 0.293 Uiso 1 1 calc R U . . .
C739 C -0.6145(19) -0.9843(10) 0.3464(19) 0.24(2) Uiso 1 1 d G U . . .
H739 H -0.6427 -1.0215 0.3318 0.292 Uiso 1 1 calc R U . . .
C740 C -0.6337(15) -0.9477(14) 0.3260(17) 0.25(2) Uiso 1 1 d G U . . .
H740 H -0.6747 -0.9604 0.2977 0.296 Uiso 1 1 calc R U . . .
N333 N -0.7049(19) -0.5156(18) -0.3251(12) 0.174(16) Uiso 1 1 d DG U . . .
C332 C -0.649(2) -0.4744(14) -0.2815(15) 0.182(17) Uiso 1 1 d DG U . . .
H332 H -0.6321 -0.4392 -0.2822 0.219 Uiso 1 1 calc R U . . .
C331 C -0.6182(18) -0.4856(13) -0.2368(12) 0.186(17) Uiso 1 1 d DG U . . .
C336 C -0.6434(19) -0.5382(15) -0.2358(12) 0.171(17) Uiso 1 1 d DG U . . .
H336 H -0.6228 -0.5457 -0.2059 0.205 Uiso 1 1 calc R U . . .
C335 C -0.6993(19) -0.5794(13) -0.2794(16) 0.167(17) Uiso 1 1 d G U . . .
H335 H -0.7162 -0.6146 -0.2787 0.201 Uiso 1 1 calc DR U . . .
C334 C -0.7301(16) -0.5682(16) -0.3241(13) 0.168(17) Uiso 1 1 d DG U . . .
C530 C -0.090(2) -0.649(2) 0.358(3) 0.19(4) Uiso 1 1 d D . . . .
H53A H -0.0621 -0.6260 0.3962 0.226 Uiso 1 1 calc R U . . .
H53B H -0.0727 -0.6294 0.3375 0.226 Uiso 1 1 calc DR U . . .
N422 N -0.3361(18) -0.2752(10) 0.3111(9) 0.139(13) Uiso 1 1 d DG U . . .
C421 C -0.3144(15) -0.3168(15) 0.3138(11) 0.132(14) Uiso 1 1 d G U . . .
C426 C -0.339(2) -0.3641(12) 0.2677(17) 0.123(14) Uiso 1 1 d G U . . .
H426 H -0.3244 -0.3919 0.2695 0.148 Uiso 1 1 calc R U . . .
C425 C -0.385(2) -0.3698(11) 0.2191(12) 0.123(14) Uiso 1 1 d G U . . .
H425 H -0.4018 -0.4015 0.1883 0.147 Uiso 1 1 calc R U . . .
C424 C -0.4071(16) -0.3282(17) 0.2165(9) 0.124(14) Uiso 1 1 d DG U . . .
C423 C -0.382(2) -0.2809(13) 0.2625(14) 0.134(14) Uiso 1 1 d G U . . .
H423 H -0.3970 -0.2531 0.2608 0.160 Uiso 1 1 calc DR U . . .
C711 C -0.4470(14) -0.7758(14) 0.1664(16) 0.26(5) Uiso 1 1 d D . . . .
H71E H -0.4894 -0.7798 0.1420 0.306 Uiso 1 1 calc DR U . . .
H71F H -0.4393 -0.7517 0.2021 0.306 Uiso 1 1 calc DR U . . .
C603 C -0.1986(13) -0.4803(12) 0.4891(13) 0.153(15) Uiso 1 1 d DG U . . .
C604 C -0.2166(18) -0.4904(15) 0.4337(13) 0.146(15) Uiso 1 1 d G U . . .
H604 H -0.1924 -0.5027 0.4156 0.175 Uiso 1 1 calc R U . . .
C605 C -0.2707(19) -0.4820(15) 0.4052(12) 0.145(15) Uiso 1 1 d G U . . .
H605 H -0.2828 -0.4888 0.3681 0.174 Uiso 1 1 calc R U . . .
C606 C -0.3068(12) -0.4636(11) 0.4322(18) 0.141(15) Uiso 1 1 d DG U . . .
N601 N -0.2888(16) -0.4535(13) 0.4877(18) 0.132(14) Uiso 1 1 d DG U . . .
C602 C -0.2347(18) -0.4618(14) 0.5161(12) 0.143(15) Uiso 1 1 d DG U . . .
H602 H -0.2226 -0.4551 0.5532 0.171 Uiso 1 1 calc R U . . .
C292 C -0.857(2) -0.487(2) 0.029(2) 0.17(3) Uiso 1 1 d G . . . .
H292 H -0.8749 -0.4963 0.0531 0.202 Uiso 1 1 calc R U . . .
C287 C -0.8835(15) -0.5224(14) -0.025(2) 0.22(4) Uiso 1 1 d G . . . .
C288 C -0.856(2) -0.5081(16) -0.0613(15) 0.12(2) Uiso 1 1 d G . . . .
H288 H -0.8742 -0.5319 -0.0975 0.147 Uiso 1 1 calc R U . . .
N289 N -0.802(2) -0.4582(19) -0.0433(17) 0.123(18) Uiso 1 1 d G . . . .
C290 C -0.7757(13) -0.4227(12) 0.0107(19) 0.29(6) Uiso 1 1 d DG . . . .
C291 C -0.803(2) -0.4369(18) 0.0469(14) 0.22(4) Uiso 1 1 d G . . . .
H291 H -0.7850 -0.4131 0.0830 0.261 Uiso 1 1 calc DR U . . .
C462 C -0.2097(14) -0.2596(10) 0.0139(11) 0.22(2) Uiso 1 1 d DG U . . .
C463 C -0.2242(19) -0.2596(17) -0.0388(12) 0.23(2) Uiso 1 1 d DG U . . .
H463 H -0.1983 -0.2672 -0.0574 0.272 Uiso 1 1 calc R U . . .
C464 C -0.277(2) -0.2482(19) -0.0636(11) 0.22(2) Uiso 1 1 d G U . . .
H464 H -0.2870 -0.2482 -0.0988 0.270 Uiso 1 1 calc R U . . .
C459 C -0.3161(17) -0.2368(16) -0.0357(13) 0.22(2) Uiso 1 1 d DG U . . .
C460 C -0.3016(18) -0.2368(18) 0.0170(14) 0.22(2) Uiso 1 1 d G U . . .
H460 H -0.3275 -0.2292 0.0356 0.260 Uiso 1 1 calc R U . . .
N461 N -0.2485(18) -0.2482(16) 0.0418(10) 0.22(2) Uiso 1 1 d DG U . . .
C100 C -0.5069(12) -1.0109(15) -0.446(2) 0.36(3) Uiso 1 1 d DG U . . .
H100 H -0.5065 -0.9781 -0.4494 0.428 Uiso 1 1 calc R U . . .
C99 C -0.5665(11) -1.0535(13) -0.4575(17) 0.35(3) Uiso 1 1 d DG U . . .
C104 C -0.5671(17) -1.1026(15) -0.452(2) 0.35(3) Uiso 1 1 d DG U . . .
C103 C -0.508(2) -1.109(2) -0.434(3) 0.36(3) Uiso 1 1 d DG U . . .
H103 H -0.5085 -1.1417 -0.4300 0.429 Uiso 1 1 calc R U . . .
C102 C -0.4485(17) -1.066(3) -0.422(3) 0.36(3) Uiso 1 1 d G U . . .
H102 H -0.4091 -1.0705 -0.4099 0.432 Uiso 1 1 calc R U . . .
C101 C -0.4479(11) -1.017(2) -0.428(3) 0.36(3) Uiso 1 1 d G U . . .
H101 H -0.4081 -0.9886 -0.4196 0.433 Uiso 1 1 calc R U . . .
C329 C -0.556(2) -0.3881(13) -0.184(2) 0.13(2) Uiso 1 1 d D . . . .
H32A H -0.5117 -0.3612 -0.1584 0.155 Uiso 1 1 calc R U . . .
H32B H -0.5638 -0.3829 -0.2183 0.155 Uiso 1 1 calc R U . . .
C227 C -0.9559(19) -1.0079(15) -0.322(3) 0.24(4) Uiso 1 1 d D . . . .
H22C H -0.9903 -1.0207 -0.3582 0.283 Uiso 1 1 calc DR U . . .
H22D H -0.9677 -0.9868 -0.2957 0.283 Uiso 1 1 calc R U . . .
C546 C -0.4431(18) -0.5521(11) 0.4492(7) 0.208(19) Uiso 1 1 d DG U . . .
H546 H -0.4444 -0.5410 0.4197 0.250 Uiso 1 1 calc DR U . . .
N547 N -0.4039(19) -0.5144(12) 0.5021(6) 0.212(19) Uiso 1 1 d DG U . . .
C548 C -0.4019(17) -0.5310(13) 0.5462(8) 0.209(19) Uiso 1 1 d DG U . . .
C549 C -0.439(2) -0.5853(14) 0.5374(12) 0.204(19) Uiso 1 1 d G U . . .
H549 H -0.4378 -0.5963 0.5669 0.244 Uiso 1 1 calc R U . . .
C550 C -0.4783(19) -0.6230(12) 0.4845(13) 0.208(19) Uiso 1 1 d DG U . . .
H550 H -0.5031 -0.6593 0.4786 0.249 Uiso 1 1 calc R U . . .
C545 C -0.4802(13) -0.6064(11) 0.4404(11) 0.214(19) Uiso 1 1 d DG U . . .
C129 C -0.5531(15) -0.9212(11) -0.1943(18) 0.22(4) Uiso 1 1 d D . . . .
H12A H -0.5396 -0.9283 -0.1609 0.258 Uiso 1 1 calc R U . . .
H12B H -0.5165 -0.9144 -0.2060 0.258 Uiso 1 1 calc R U . . .
C633 C -0.196(2) 0.017(2) 0.4684(17) 0.223(18) Uiso 1 1 d D U . . .
H63A H -0.2294 -0.0198 0.4570 0.267 Uiso 1 1 calc R U . . .
H63B H -0.1779 0.0184 0.4410 0.267 Uiso 1 1 calc R U . . .
C534 C -0.2756(17) -0.6412(17) 0.3308(16) 0.198(19) Uiso 1 1 d DG U . . .
N533 N -0.253(2) -0.6681(17) 0.3639(17) 0.197(18) Uiso 1 1 d G U . . .
C532 C -0.190(2) -0.6677(14) 0.3747(14) 0.196(19) Uiso 1 1 d DG U . . .
H532 H -0.1756 -0.6856 0.3968 0.235 Uiso 1 1 calc R U . . .
C531 C -0.1501(17) -0.6405(18) 0.3524(18) 0.202(19) Uiso 1 1 d DG U . . .
C536 C -0.172(2) -0.6136(18) 0.3193(18) 0.206(19) Uiso 1 1 d G U . . .
H536 H -0.1453 -0.5954 0.3044 0.247 Uiso 1 1 calc R U . . .
C535 C -0.235(2) -0.6140(14) 0.3085(14) 0.204(19) Uiso 1 1 d G U . . .
H535 H -0.2501 -0.5961 0.2863 0.245 Uiso 1 1 calc R U . . .
C638 C -0.4380(16) -0.0786(19) 0.4363(10) 0.24(2) Uiso 1 1 d D U . . .
H63C H -0.4074 -0.0951 0.4316 0.292 Uiso 1 1 calc R U . . .
H63D H -0.4509 -0.0866 0.4649 0.292 Uiso 1 1 calc R U . . .
C148 C -0.7908(14) -0.7427(12) 0.0856(10) 0.119(13) Uiso 1 1 d DG U . . .
C149 C -0.8250(17) -0.7967(13) 0.0798(10) 0.126(14) Uiso 1 1 d G U . . .
H149 H -0.8110 -0.8091 0.1077 0.151 Uiso 1 1 calc R U . . .
C150 C -0.8801(17) -0.8320(10) 0.0322(11) 0.130(14) Uiso 1 1 d DG U . . .
H150 H -0.9030 -0.8681 0.0283 0.156 Uiso 1 1 calc R U . . .
C145 C -0.9010(15) -0.8134(10) -0.0095(10) 0.124(14) Uiso 1 1 d DG U . . .
C146 C -0.8667(15) -0.7594(9) -0.0036(10) 0.111(13) Uiso 1 1 d DG U . . .
H146 H -0.8807 -0.7470 -0.0315 0.133 Uiso 1 1 calc DR U . . .
N147 N -0.8116(14) -0.7241(10) 0.0439(11) 0.104(12) Uiso 1 1 d DG U . . .
C120 C -0.7715(9) -1.1047(8) -0.3669(9) 0.137(15) Uiso 1 1 d DG U . . .
C121 C -0.8000(14) -1.1597(9) -0.3735(10) 0.131(15) Uiso 1 1 d G U . . .
H121 H -0.7837 -1.1714 -0.3455 0.158 Uiso 1 1 calc R U . . .
C122 C -0.8526(14) -1.1972(6) -0.4217(11) 0.140(15) Uiso 1 1 d DG U . . .
H122 H -0.8717 -1.2340 -0.4261 0.168 Uiso 1 1 calc R U . . .
C117 C -0.8769(11) -1.1797(8) -0.4635(9) 0.152(15) Uiso 1 1 d DG U . . .
C118 C -0.8485(14) -1.1247(9) -0.4570(10) 0.152(15) Uiso 1 1 d DG U . . .
H118 H -0.8647 -1.1130 -0.4849 0.182 Uiso 1 1 calc R U . . .
N119 N -0.7958(13) -1.0872(6) -0.4087(12) 0.136(14) Uiso 1 1 d DG U . . .
C85 C -0.9639(16) -0.9336(13) -0.5044(18) 0.11(2) Uiso 1 1 d D . . . .
H85A H -0.9974 -0.9239 -0.5249 0.130 Uiso 1 1 calc R U . . .
H85B H -0.9749 -0.9405 -0.4745 0.130 Uiso 1 1 calc R U . . .
C71 C -0.5842(13) -0.5820(12) -0.4511(16) 0.17(3) Uiso 1 1 d D . . . .
H71A H -0.5426 -0.5537 -0.4452 0.200 Uiso 1 1 calc DR U . . .
H71B H -0.5953 -0.6123 -0.4840 0.200 Uiso 1 1 calc DR U . . .
C454 C -0.4341(19) -0.1691(19) -0.054(2) 0.36(3) Uiso 1 1 d DG U . . .
H454 H -0.4378 -0.1378 -0.0349 0.438 Uiso 1 1 calc R U . . .
C453 C -0.3779(16) -0.1783(14) -0.0322(17) 0.37(3) Uiso 1 1 d DG U . . .
C458 C -0.3722(16) -0.2251(15) -0.0601(14) 0.37(3) Uiso 1 1 d DG U . . .
C457 C -0.4228(19) -0.2628(18) -0.1095(15) 0.37(3) Uiso 1 1 d DG U . . .
H457 H -0.4191 -0.2941 -0.1282 0.443 Uiso 1 1 calc R U . . .
C456 C -0.4791(18) -0.254(2) -0.1309(19) 0.37(3) Uiso 1 1 d G U . . .
H456 H -0.5129 -0.2788 -0.1639 0.442 Uiso 1 1 calc R U . . .
C455 C -0.4847(18) -0.207(2) -0.103(2) 0.37(3) Uiso 1 1 d G U . . .
H455 H -0.5223 -0.2006 -0.1172 0.441 Uiso 1 1 calc R U . . .
N622 N -0.264(2) -0.1432(15) 0.4615(10) 0.182(15) Uiso 1 1 d DG U . . .
C623 C -0.210(2) -0.0924(19) 0.4844(16) 0.184(16) Uiso 1 1 d G U . . .
H623 H -0.1848 -0.0821 0.4649 0.221 Uiso 1 1 calc R U . . .
C624 C -0.1946(18) -0.0569(10) 0.5366(17) 0.184(16) Uiso 1 1 d DG U . . .
C625 C -0.233(3) -0.0723(18) 0.5657(10) 0.175(16) Uiso 1 1 d G U . . .
H625 H -0.2221 -0.0485 0.6006 0.210 Uiso 1 1 calc R U . . .
C626 C -0.286(2) -0.123(2) 0.543(2) 0.175(16) Uiso 1 1 d G U . . .
H626 H -0.3116 -0.1334 0.5623 0.209 Uiso 1 1 calc R U . . .
C621 C -0.3018(16) -0.1586(11) 0.491(2) 0.178(14) Uiso 1 1 d DG U . . .
N236 N -0.7135(15) -0.9834(13) -0.0845(16) 0.163(16) Uiso 1 1 d DG U . . .
C237 C -0.6675(14) -0.9750(12) -0.0344(13) 0.177(17) Uiso 1 1 d G U . . .
H237 H -0.6520 -0.9424 -0.0050 0.212 Uiso 1 1 calc R U . . .
C238 C -0.6446(10) -1.0153(15) -0.0284(12) 0.185(17) Uiso 1 1 d DG U . . .
C239 C -0.6677(16) -1.0641(13) -0.0724(16) 0.184(17) Uiso 1 1 d G U . . .
H239 H -0.6524 -1.0911 -0.0684 0.221 Uiso 1 1 calc R U . . .
C240 C -0.7137(17) -1.0725(13) -0.1225(13) 0.180(17) Uiso 1 1 d G U . . .
H240 H -0.7291 -1.1051 -0.1520 0.215 Uiso 1 1 calc R U . . .
C235 C -0.7366(13) -1.0322(16) -0.1286(12) 0.168(16) Uiso 1 1 d DG U . . .
C251 C -0.896(4) -1.102(6) 0.020(3) 0.78(8) Uiso 1 1 d D U . . .
H25A H -0.9254 -1.0864 0.0309 0.937 Uiso 1 1 calc DR U . . .
H25B H -0.9023 -1.1350 0.0284 0.937 Uiso 1 1 calc R U . . .
C709 C -0.3842(13) -0.6871(11) 0.1678(13) 0.125(14) Uiso 1 1 d DG U . . .
H709 H -0.4164 -0.6747 0.1717 0.150 Uiso 1 1 calc R U . . .
C708 C -0.3991(12) -0.7432(10) 0.1504(10) 0.113(13) Uiso 1 1 d DG U . . .
C707 C -0.3510(16) -0.7618(11) 0.1446(12) 0.089(12) Uiso 1 1 d DG U . . .
H707 H -0.3610 -0.7993 0.1329 0.106 Uiso 1 1 calc R U . . .
N706 N -0.2879(15) -0.7243(15) 0.1562(14) 0.103(12) Uiso 1 1 d G U . . .
C705 C -0.2730(12) -0.6682(14) 0.1737(14) 0.130(13) Uiso 1 1 d DG U . . .
C710 C -0.3211(15) -0.6496(10) 0.1795(15) 0.123(14) Uiso 1 1 d G U . . .
H710 H -0.3111 -0.6121 0.1912 0.148 Uiso 1 1 calc R U . . .
C260 C -0.8589(12) -0.9995(10) -0.0632(9) 0.176(16) Uiso 1 1 d DG U . . .
H260 H -0.8701 -1.0249 -0.0975 0.211 Uiso 1 1 calc R U . . .
C259 C -0.8997(11) -1.0097(11) -0.0350(9) 0.184(16) Uiso 1 1 d DG U . . .
C264 C -0.8829(14) -0.9719(14) 0.0162(10) 0.181(16) Uiso 1 1 d DG U . . .
H264 H -0.9102 -0.9787 0.0352 0.217 Uiso 1 1 calc DR U . . .
C263 C -0.8254(15) -0.9238(13) 0.0392(10) 0.173(15) Uiso 1 1 d G U . . .
H263 H -0.8143 -0.8985 0.0735 0.208 Uiso 1 1 calc DR U . . .
C262 C -0.7847(14) -0.9136(11) 0.0110(10) 0.158(13) Uiso 1 1 d DG U . . .
N261 N -0.8014(13) -0.9515(11) -0.0403(10) 0.167(14) Uiso 1 1 d DG U . . .
C9 C -0.6531(15) -0.5372(14) 0.0725(11) 0.100(8) Uiso 1 1 d G U . . .
H9 H -0.6406 -0.5597 0.0502 0.120 Uiso 1 1 calc R U . . .
C10 C -0.6179(12) -0.4804(15) 0.0935(13) 0.101(8) Uiso 1 1 d DG U . . .
C11 C -0.6366(13) -0.4468(9) 0.1269(13) 0.100(8) Uiso 1 1 d G U . . .
H11 H -0.6131 -0.4088 0.1409 0.120 Uiso 1 1 calc R U . . .
C12 C -0.6904(14) -0.4701(3) 0.1393(12) 0.100(8) Uiso 1 1 d G U . . .
H12 H -0.7029 -0.4476 0.1616 0.120 Uiso 1 1 calc R U . . .
C7 C -0.7255(12) -0.5269(3) 0.1183(10) 0.100(8) Uiso 1 1 d DG U . . .
N8 N -0.7069(14) -0.5605(7) 0.0849(10) 0.100(8) Uiso 1 1 d G U . . .
C508 C -0.218(3) -0.951(2) -0.031(3) 0.362(18) Uiso 1 1 d D U . . .
H508 H -0.2452 -0.9790 -0.0650 0.434 Uiso 1 1 calc R U . . .
C447 C -0.107(2) -0.032(2) 0.0665(19) 0.54(8) Uiso 1 1 d D U . . .
H44A H -0.1019 0.0012 0.0591 0.653 Uiso 1 1 calc R U . . .
H44B H -0.1355 -0.0367 0.0861 0.653 Uiso 1 1 calc R U . . .
C265 C -0.7273(17) -0.8725(14) 0.025(2) 0.138(12) Uiso 1 1 d G U . . .
C270 C -0.697(2) -0.832(2) 0.0769(16) 0.133(14) Uiso 1 1 d G U . . .
H270 H -0.7131 -0.8359 0.1035 0.160 Uiso 1 1 calc DR U . . .
C269 C -0.642(2) -0.7846(16) 0.0890(11) 0.132(14) Uiso 1 1 d G U . . .
H269 H -0.6213 -0.7573 0.1236 0.158 Uiso 1 1 calc R U . . .
C268 C -0.6173(16) -0.7783(13) 0.0492(19) 0.123(14) Uiso 1 1 d G U . . .
C267 C -0.648(2) -0.8191(19) -0.0026(15) 0.121(13) Uiso 1 1 d G U . . .
H267 H -0.6315 -0.8148 -0.0292 0.145 Uiso 1 1 calc R U . . .
N266 N -0.703(2) -0.8662(14) -0.0147(11) 0.125(12) Uiso 1 1 d DG U . . .
C293 C -0.7194(15) -0.3723(12) 0.0242(14) 0.19(3) Uiso 1 1 d DG U . . .
N294 N -0.6983(17) -0.3631(14) -0.0165(12) 0.16(2) Uiso 1 1 d DG U . . .
C295 C -0.6452(18) -0.3146(16) -0.0045(15) 0.13(2) Uiso 1 1 d G U . . .
H295 H -0.6311 -0.3084 -0.0318 0.154 Uiso 1 1 calc R U . . .
C296 C -0.6132(16) -0.2754(13) 0.0482(17) 0.19(3) Uiso 1 1 d DG U . . .
C297 C -0.6343(18) -0.2846(14) 0.0889(14) 0.20(3) Uiso 1 1 d DG U . . .
H297 H -0.6128 -0.2584 0.1242 0.236 Uiso 1 1 calc DR U . . .
C298 C -0.6874(19) -0.3331(15) 0.0769(13) 0.21(3) Uiso 1 1 d DG U . . .
H298 H -0.7015 -0.3393 0.1041 0.248 Uiso 1 1 calc DR U . . .
C678 C -0.2844(14) -0.4231(17) -0.0979(16) 0.30(6) Uiso 1 1 d DG . . . .
H678 H -0.3039 -0.4045 -0.1164 0.361 Uiso 1 1 calc R U . . .
C673 C -0.3193(13) -0.4573(18) -0.0770(18) 0.47(11) Uiso 1 1 d DG . . . .
C674 C -0.2901(12) -0.4852(15) -0.0493(16) 0.15(3) Uiso 1 1 d DG . . . .
H674 H -0.3135 -0.5081 -0.0353 0.182 Uiso 1 1 calc R U . . .
N675 N -0.2259(11) -0.4789(12) -0.0425(13) 0.120(18) Uiso 1 1 d DG . . . .
C676 C -0.1909(10) -0.4447(12) -0.0634(13) 0.14(3) Uiso 1 1 d DG . . . .
C677 C -0.2202(13) -0.4168(13) -0.0911(13) 0.10(2) Uiso 1 1 d DG . . . .
H677 H -0.1968 -0.3939 -0.1051 0.119 Uiso 1 1 calc R U . . .
C613 C -0.514(4) -0.412(3) 0.329(3) 0.22(3) Uiso 1 1 d D U . . .
H61A H -0.5582 -0.4408 0.3101 0.264 Uiso 1 1 calc R U . . .
H61B H -0.5012 -0.3995 0.3021 0.264 Uiso 1 1 calc R U . . .
C337 C -0.7923(14) -0.6067(10) -0.3685(12) 0.18(3) Uiso 1 1 d G . . . .
C342 C -0.8191(18) -0.6614(11) -0.3734(13) 0.15(3) Uiso 1 1 d DG . . . .
H342 H -0.7987 -0.6727 -0.3467 0.182 Uiso 1 1 calc DR U . . .
C341 C -0.8763(17) -0.6990(8) -0.4183(13) 0.14(3) Uiso 1 1 d DG . . . .
H341 H -0.8942 -0.7356 -0.4215 0.174 Uiso 1 1 calc R U . . .
C340 C -0.9067(14) -0.6820(8) -0.4583(12) 0.15(3) Uiso 1 1 d DG . . . .
C339 C -0.8799(15) -0.6273(9) -0.4534(12) 0.19(4) Uiso 1 1 d DG . . . .
H339 H -0.9003 -0.6160 -0.4801 0.234 Uiso 1 1 calc R U . . .
N338 N -0.8227(14) -0.5897(8) -0.4085(13) 0.091(15) Uiso 1 1 d DG . . . .
C684 C -0.0783(12) -0.4096(12) -0.0683(13) 0.163(16) Uiso 1 1 d DG U . . .
H684 H -0.0886 -0.3868 -0.0861 0.196 Uiso 1 1 calc R U . . .
C679 C -0.1248(9) -0.4419(8) -0.0538(9) 0.148(16) Uiso 1 1 d DG U . . .
C680 C -0.1093(8) -0.4760(10) -0.0271(11) 0.144(16) Uiso 1 1 d DG U . . .
C681 C -0.0474(8) -0.4776(13) -0.0149(14) 0.140(16) Uiso 1 1 d DG U . . .
H681 H -0.0371 -0.5004 0.0030 0.168 Uiso 1 1 calc R U . . .
C682 C -0.0010(9) -0.4453(14) -0.0293(14) 0.156(16) Uiso 1 1 d G U . . .
H682 H 0.0404 -0.4464 -0.0211 0.188 Uiso 1 1 calc R U . . .
C683 C -0.0164(12) -0.4112(14) -0.0560(15) 0.164(16) Uiso 1 1 d G U . . .
H683 H 0.0147 -0.3896 -0.0657 0.197 Uiso 1 1 calc R U . . .
C281 C -0.8600(17) -0.6237(15) -0.0293(13) 0.123(14) Uiso 1 1 d DG U . . .
H281 H -0.8747 -0.6114 -0.0025 0.148 Uiso 1 1 calc R U . . .
N280 N -0.8079(16) -0.6399(15) -0.0168(13) 0.107(12) Uiso 1 1 d G U . . .
C279 C -0.7858(16) -0.6582(15) -0.0569(18) 0.121(14) Uiso 1 1 d DG U . . .
C284 C -0.816(2) -0.6604(17) -0.1094(16) 0.129(14) Uiso 1 1 d G U . . .
H284 H -0.8011 -0.6727 -0.1362 0.155 Uiso 1 1 calc R U . . .
C283 C -0.8680(19) -0.6443(18) -0.1220(12) 0.142(14) Uiso 1 1 d G U . . .
H283 H -0.8881 -0.6457 -0.1572 0.170 Uiso 1 1 calc R U . . .
C282 C -0.8901(16) -0.6259(17) -0.0819(16) 0.144(14) Uiso 1 1 d DG U . . .
C74 C -0.6629(14) -0.6902(11) -0.4643(10) 0.122(13) Uiso 1 1 d G U . . .
H74 H -0.6508 -0.6867 -0.4932 0.146 Uiso 1 1 calc DR U . . .
C73 C -0.6258(13) -0.6500(9) -0.4123(12) 0.119(13) Uiso 1 1 d DG U . . .
C78 C -0.6438(17) -0.6552(11) -0.3692(9) 0.113(13) Uiso 1 1 d G U . . .
H78 H -0.6189 -0.6283 -0.3344 0.136 Uiso 1 1 calc R U . . .
C77 C -0.6988(17) -0.7006(14) -0.3779(10) 0.108(13) Uiso 1 1 d G U . . .
H77 H -0.7109 -0.7041 -0.3491 0.130 Uiso 1 1 calc DR U . . .
C76 C -0.7359(13) -0.7409(11) -0.4299(12) 0.101(13) Uiso 1 1 d DG U . . .
N75 N -0.7179(13) -0.7357(9) -0.4731(9) 0.118(12) Uiso 1 1 d DG U . . .
C411 C -0.2244(16) -0.2224(5) 0.5959(16) 0.24(2) Uiso 1 1 d DG U . . .
H411 H -0.2053 -0.1842 0.6123 0.286 Uiso 1 1 calc R U . . .
C412 C -0.2847(16) -0.2525(6) 0.5964(16) 0.23(2) Uiso 1 1 d DG U . . .
H412 H -0.3060 -0.2345 0.6131 0.281 Uiso 1 1 calc R U . . .
C407 C -0.3133(12) -0.3096(6) 0.5718(14) 0.24(2) Uiso 1 1 d DG U . . .
N408 N -0.2816(11) -0.3366(5) 0.5468(17) 0.24(2) Uiso 1 1 d DG U . . .
C409 C -0.2212(12) -0.3065(7) 0.5463(16) 0.24(2) Uiso 1 1 d DG U . . .
H409 H -0.2000 -0.3245 0.5295 0.284 Uiso 1 1 calc DR U . . .
C410 C -0.1927(12) -0.2494(7) 0.5708(12) 0.24(2) Uiso 1 1 d DG U . . .
C2 C -0.8672(16) -0.6503(10) 0.1003(13) 0.078(12) Uiso 1 1 d G U . . .
H2 H -0.8832 -0.6882 0.0830 0.093 Uiso 1 1 calc R U . . .
C1 C -0.8123(16) -0.6157(11) 0.0957(12) 0.075(12) Uiso 1 1 d G U . . .
C6 C -0.7884(13) -0.5590(10) 0.1214(13) 0.106(13) Uiso 1 1 d DG U . . .
C5 C -0.8193(16) -0.5368(11) 0.1517(13) 0.111(13) Uiso 1 1 d G U . . .
H5 H -0.8033 -0.4989 0.1690 0.133 Uiso 1 1 calc R U . . .
C4 C -0.8742(16) -0.5714(16) 0.1563(13) 0.111(13) Uiso 1 1 d G U . . .
H4 H -0.8949 -0.5566 0.1766 0.133 Uiso 1 1 calc R U . . .
C3 C -0.8981(13) -0.6281(15) 0.1306(14) 0.101(12) Uiso 1 1 d G U . . .
H3 H -0.9348 -0.6512 0.1336 0.121 Uiso 1 1 calc R U . . .
N231 N -0.8175(19) -0.9890(16) -0.1690(11) 0.199(18) Uiso 1 1 d DG U . . .
C232 C -0.7922(12) -1.028(3) -0.1655(18) 0.205(19) Uiso 1 1 d DG U . . .
C233 C -0.818(3) -1.077(2) -0.210(3) 0.203(19) Uiso 1 1 d G U . . .
H233 H -0.8008 -1.1038 -0.2076 0.244 Uiso 1 1 calc R U . . .
C234 C -0.869(3) -1.0870(14) -0.258(2) 0.204(19) Uiso 1 1 d G U . . .
H234 H -0.8859 -1.1198 -0.2872 0.245 Uiso 1 1 calc R U . . .
C229 C -0.8941(13) -1.048(2) -0.2610(9) 0.209(19) Uiso 1 1 d DG U . . .
C230 C -0.8685(19) -0.9985(17) -0.2167(18) 0.206(19) Uiso 1 1 d G U . . .
H230 H -0.8855 -0.9721 -0.2190 0.247 Uiso 1 1 calc DR U . . .
C139 C -0.868(2) -0.8870(18) -0.1096(18) 0.179(17) Uiso 1 1 d DG U . . .
H139 H -0.8845 -0.9088 -0.0914 0.215 Uiso 1 1 calc R U . . .
N138 N -0.812(2) -0.8853(18) -0.118(2) 0.181(17) Uiso 1 1 d DG U . . .
C137 C -0.7877(16) -0.853(2) -0.146(2) 0.174(17) Uiso 1 1 d DG U . . .
C142 C -0.821(2) -0.8219(19) -0.1641(19) 0.175(17) Uiso 1 1 d G U . . .
H142 H -0.8045 -0.8001 -0.1824 0.210 Uiso 1 1 calc R U . . .
C141 C -0.877(2) -0.8236(18) -0.155(2) 0.173(17) Uiso 1 1 d G U . . .
H141 H -0.8992 -0.8030 -0.1676 0.208 Uiso 1 1 calc R U . . .
C140 C -0.9013(16) -0.856(2) -0.128(2) 0.179(17) Uiso 1 1 d DG U . . .
C650 C -0.3858(12) -0.0813(10) 0.3223(13) 0.153(16) Uiso 1 1 d DG U . . .
H650 H -0.3978 -0.0552 0.3113 0.184 Uiso 1 1 calc R U . . .
C645 C -0.4289(11) -0.1197(10) 0.3344(12) 0.149(16) Uiso 1 1 d DG U . . .
C646 C -0.4110(10) -0.1588(12) 0.3507(14) 0.145(15) Uiso 1 1 d DG U . . .
H646 H -0.4399 -0.1845 0.3589 0.174 Uiso 1 1 calc R U . . .
N647 N -0.3499(10) -0.1596(12) 0.3550(15) 0.143(14) Uiso 1 1 d DG U . . .
C648 C -0.3067(11) -0.1212(12) 0.3428(16) 0.149(15) Uiso 1 1 d DG U . . .
C649 C -0.3246(12) -0.0821(11) 0.3265(15) 0.158(16) Uiso 1 1 d DG U . . .
H649 H -0.2958 -0.0564 0.3184 0.189 Uiso 1 1 calc R U . . .
C116 C -0.9282(13) -1.2181(13) -0.5133(11) 0.22(2) Uiso 1 1 d DG U . . .
C111 C -0.9141(16) -1.2279(17) -0.5598(12) 0.22(2) Uiso 1 1 d DG U . . .
C112 C -0.963(2) -1.267(2) -0.6095(11) 0.22(2) Uiso 1 1 d DG U . . .
H112 H -0.9535 -1.2733 -0.6405 0.258 Uiso 1 1 calc DR U . . .
C113 C -1.0258(19) -1.2958(18) -0.6127(15) 0.22(2) Uiso 1 1 d G U . . .
H113 H -1.0584 -1.3218 -0.6459 0.260 Uiso 1 1 calc R U . . .
C114 C -1.0398(15) -1.2860(19) -0.5662(19) 0.22(2) Uiso 1 1 d G U . . .
H114 H -1.0819 -1.3055 -0.5684 0.265 Uiso 1 1 calc R U . . .
C115 C -0.9910(15) -1.2472(18) -0.5165(15) 0.22(2) Uiso 1 1 d DG U . . .
H115 H -1.0005 -1.2407 -0.4855 0.270 Uiso 1 1 calc R U . . .
C749 C -0.3199(12) -0.6651(9) 0.4970(17) 0.19(4) Uiso 1 1 d DG . . . .
N750 N -0.280(2) -0.6554(15) 0.4682(13) 0.23(3) Uiso 1 1 d G . . . .
C751 C -0.223(2) -0.607(2) 0.490(2) 0.15(3) Uiso 1 1 d G . . . .
H751 H -0.1957 -0.6006 0.4711 0.181 Uiso 1 1 calc R U . . .
C752 C -0.2059(13) -0.5685(12) 0.541(2) 0.14(3) Uiso 1 1 d DG . . . .
C753 C -0.246(2) -0.5782(13) 0.5699(13) 0.12(2) Uiso 1 1 d G . . . .
H753 H -0.2348 -0.5523 0.6039 0.147 Uiso 1 1 calc R U . . .
C754 C -0.3031(18) -0.6265(17) 0.5478(17) 0.19(3) Uiso 1 1 d G . . . .
H754 H -0.3300 -0.6330 0.5670 0.223 Uiso 1 1 calc R U . . .
C27 C -0.9580(19) -0.5759(18) -0.301(2) 0.30(6) Uiso 1 1 d D . . . .
H27E H -0.9585 -0.6058 -0.3287 0.360 Uiso 1 1 calc R U . . .
H27F H -0.9959 -0.5910 -0.2921 0.360 Uiso 1 1 calc R U . . .
C18 C -0.7333(12) -0.5314(15) -0.1170(11) 0.16(3) Uiso 1 1 d DG . . . .
N17 N -0.7062(16) -0.4822(12) -0.0727(15) 0.090(15) Uiso 1 1 d G . . . .
C16 C -0.6499(17) -0.4703(13) -0.0281(11) 0.11(2) Uiso 1 1 d G . . . .
H16 H -0.6317 -0.4374 0.0016 0.129 Uiso 1 1 calc R U . . .
C15 C -0.6206(13) -0.5076(19) -0.0278(13) 0.14(3) Uiso 1 1 d DG . . . .
C20 C -0.6477(19) -0.5569(16) -0.0721(18) 0.11(2) Uiso 1 1 d G . . . .
H20 H -0.6282 -0.5818 -0.0719 0.127 Uiso 1 1 calc R U . . .
C19 C -0.7041(19) -0.5688(11) -0.1167(14) 0.17(3) Uiso 1 1 d G . . . .
H19 H -0.7222 -0.6017 -0.1463 0.206 Uiso 1 1 calc R U . . .
C127 C -0.6330(14) -1.0198(11) -0.2302(7) 0.12(2) Uiso 1 1 d G . . . .
H127 H -0.6129 -1.0236 -0.1976 0.145 Uiso 1 1 calc R U . . .
C128 C -0.6860(13) -1.0646(9) -0.2730(9) 0.093(19) Uiso 1 1 d DG . . . .
H128 H -0.7015 -1.0983 -0.2692 0.112 Uiso 1 1 calc R U . . .
C123 C -0.7159(11) -1.0588(8) -0.3217(8) 0.16(3) Uiso 1 1 d DG . . . .
N124 N -0.6928(11) -1.0083(9) -0.3274(8) 0.112(17) Uiso 1 1 d DG . . . .
C125 C -0.6397(13) -0.9636(8) -0.2846(9) 0.10(2) Uiso 1 1 d DG . . . .
H125 H -0.6242 -0.9298 -0.2884 0.117 Uiso 1 1 calc DR U . . .
C126 C -0.6098(14) -0.9693(9) -0.2359(8) 0.25(5) Uiso 1 1 d DG . . . .
C156 C -0.700(2) -0.648(2) 0.1334(18) 0.17(3) Uiso 1 1 d G U . . .
C155 C -0.647(2) -0.6089(14) 0.180(2) 0.16(3) Uiso 1 1 d G U . . .
H155 H -0.6261 -0.5733 0.1819 0.198 Uiso 1 1 calc R U . . .
C154 C -0.6243(18) -0.623(2) 0.2253(16) 0.25(3) Uiso 1 1 d G U . . .
H154 H -0.5885 -0.5968 0.2567 0.301 Uiso 1 1 calc DR U . . .
C153 C -0.6552(16) -0.676(2) 0.2231(15) 0.22(3) Uiso 1 1 d G U . . .
H153 H -0.6402 -0.6855 0.2531 0.267 Uiso 1 1 calc DR U . . .
C152 C -0.7087(17) -0.7151(16) 0.1761(18) 0.18(3) Uiso 1 1 d DG U . . .
H152 H -0.7294 -0.7507 0.1747 0.212 Uiso 1 1 calc R U . . .
C151 C -0.7313(17) -0.7010(17) 0.1313(12) 0.16(3) Uiso 1 1 d DG U . . .
C703 C -0.194(2) -0.5832(18) 0.175(3) 0.52(13) Uiso 1 1 d G . . . .
H703 H -0.2228 -0.5658 0.1774 0.618 Uiso 1 1 calc R U . . .
C702 C -0.2108(15) -0.6362(16) 0.1753(19) 0.11(2) Uiso 1 1 d DG . . . .
N701 N -0.1683(17) -0.6621(14) 0.1714(17) 0.13(2) Uiso 1 1 d DG . . . .
C700 C -0.1094(16) -0.6350(18) 0.1671(18) 0.14(3) Uiso 1 1 d G . . . .
H700 H -0.0810 -0.6524 0.1646 0.164 Uiso 1 1 calc R U . . .
C699 C -0.0930(18) -0.5820(19) 0.167(2) 0.14(3) Uiso 1 1 d G . . . .
C704 C -0.135(2) -0.5561(17) 0.171(3) 0.44(10) Uiso 1 1 d DG . . . .
H704 H -0.1244 -0.5207 0.1702 0.523 Uiso 1 1 calc R U . . .
N319 N -0.7876(17) -0.3736(16) -0.1071(17) 0.23(2) Uiso 1 1 d DG U . . .
C320 C -0.7659(15) -0.3483(15) -0.1403(14) 0.23(2) Uiso 1 1 d DG U . . .
C321 C -0.797(2) -0.3178(18) -0.1617(17) 0.23(2) Uiso 1 1 d G U . . .
H321 H -0.7824 -0.3010 -0.1840 0.281 Uiso 1 1 calc R U . . .
C322 C -0.850(2) -0.3125(17) -0.1498(18) 0.24(2) Uiso 1 1 d G U . . .
H322 H -0.8705 -0.2921 -0.1641 0.282 Uiso 1 1 calc R U . . .
C317 C -0.8715(15) -0.3378(15) -0.1165(17) 0.23(2) Uiso 1 1 d DG U . . .
C318 C -0.8405(18) -0.3683(17) -0.0951(18) 0.23(2) Uiso 1 1 d DG U . . .
H318 H -0.8550 -0.3851 -0.0729 0.275 Uiso 1 1 calc DR U . . .
C716 C -0.3180(15) -0.8189(14) 0.3158(10) 0.129(14) Uiso 1 1 d DG U . . .
C717 C -0.3336(17) -0.8582(14) 0.2656(12) 0.132(14) Uiso 1 1 d G U . . .
H717 H -0.3131 -0.8824 0.2636 0.159 Uiso 1 1 calc R U . . .
C718 C -0.3800(18) -0.8611(12) 0.2185(9) 0.129(14) Uiso 1 1 d G U . . .
H718 H -0.3905 -0.8874 0.1850 0.155 Uiso 1 1 calc R U . . .
C713 C -0.4108(16) -0.8248(14) 0.2216(10) 0.129(14) Uiso 1 1 d DG U . . .
C714 C -0.3951(18) -0.7855(14) 0.2717(12) 0.131(14) Uiso 1 1 d G U . . .
H714 H -0.4157 -0.7613 0.2737 0.157 Uiso 1 1 calc DR U . . .
N715 N -0.3487(18) -0.7826(12) 0.3188(10) 0.129(13) Uiso 1 1 d G U . . .
C529 C -0.067(3) -0.694(2) 0.350(3) 0.14(3) Uiso 1 1 d D . . . .
H52C H -0.0593 -0.7053 0.3817 0.170 Uiso 1 1 calc R U . . .
H52D H -0.0257 -0.6826 0.3447 0.170 Uiso 1 1 calc R U . . .
C540 C -0.4528(15) -0.6361(14) 0.3363(14) 0.151(15) Uiso 1 1 d DG U . . .
C539 C -0.4226(18) -0.6629(14) 0.3649(14) 0.147(15) Uiso 1 1 d DG U . . .
H539 H -0.4429 -0.6810 0.3839 0.176 Uiso 1 1 calc R U . . .
N538 N -0.3623(17) -0.6625(13) 0.3651(13) 0.146(14) Uiso 1 1 d DG U . . .
C537 C -0.3321(14) -0.6354(11) 0.3367(12) 0.155(15) Uiso 1 1 d DG U . . .
C542 C -0.3622(17) -0.6086(14) 0.3081(14) 0.150(15) Uiso 1 1 d DG U . . .
H542 H -0.3420 -0.5905 0.2891 0.180 Uiso 1 1 calc R U . . .
C541 C -0.4226(17) -0.6090(15) 0.3079(15) 0.154(16) Uiso 1 1 d DG U . . .
H541 H -0.4428 -0.5910 0.2887 0.185 Uiso 1 1 calc R U . . .
C37 C -0.6685(13) -0.3942(10) -0.3781(13) 0.161(16) Uiso 1 1 d DG U . . .
H37 H -0.6503 -0.4148 -0.3959 0.193 Uiso 1 1 calc R U . . .
C38 C -0.6428(15) -0.3374(11) -0.3635(15) 0.166(16) Uiso 1 1 d DG U . . .
C39 C -0.6701(19) -0.3066(7) -0.3369(16) 0.169(16) Uiso 1 1 d G U . . .
H39 H -0.6528 -0.2686 -0.3272 0.203 Uiso 1 1 calc R U . . .
C40 C -0.7230(18) -0.3327(8) -0.3248(15) 0.168(16) Uiso 1 1 d G U . . .
H40 H -0.7413 -0.3121 -0.3070 0.201 Uiso 1 1 calc R U . . .
C35 C -0.7488(14) -0.3895(8) -0.3394(13) 0.157(16) Uiso 1 1 d DG U . . .
N36 N -0.7215(13) -0.4203(7) -0.3660(12) 0.158(15) Uiso 1 1 d DG U . . .
C286 C -0.945(4) -0.571(2) -0.057(3) 0.21(4) Uiso 1 1 d D . . . .
H28E H -0.9609 -0.5819 -0.0305 0.248 Uiso 1 1 calc R U . . .
H28F H -0.9762 -0.5584 -0.0762 0.248 Uiso 1 1 calc R U . . .
N133 N -0.7050(16) -0.8945(17) -0.1358(15) 0.18(3) Uiso 1 1 d DG . . . .
C132 C -0.6489(17) -0.8973(14) -0.1432(16) 0.13(2) Uiso 1 1 d DG . . . .
H132 H -0.6344 -0.9236 -0.1352 0.153 Uiso 1 1 calc R U . . .
C131 C -0.6143(15) -0.8608(14) -0.1623(18) 0.14(3) Uiso 1 1 d DG . . . .
C136 C -0.6358(18) -0.8214(14) -0.1742(18) 0.17(3) Uiso 1 1 d DG . . . .
H136 H -0.6127 -0.7970 -0.1870 0.207 Uiso 1 1 calc R U . . .
C135 C -0.6920(19) -0.8186(18) -0.1669(19) 0.15(3) Uiso 1 1 d G . . . .
H135 H -0.7064 -0.7923 -0.1748 0.184 Uiso 1 1 calc R U . . .
C134 C -0.7266(15) -0.855(2) -0.1477(18) 0.22(4) Uiso 1 1 d DG . . . .
C627 C -0.143(2) -0.0036(14) 0.550(3) 0.22(2) Uiso 1 1 d DG U . . .
C632 C -0.145(2) 0.031(3) 0.5206(16) 0.222(18) Uiso 1 1 d DG U . . .
C631 C -0.094(4) 0.083(2) 0.541(3) 0.23(2) Uiso 1 1 d G U . . .
H631 H -0.0945 0.1068 0.5220 0.272 Uiso 1 1 calc R U . . .
C630 C -0.042(3) 0.1007(16) 0.591(3) 0.23(2) Uiso 1 1 d G U . . .
H630 H -0.0075 0.1355 0.6051 0.274 Uiso 1 1 calc R U . . .
C629 C -0.040(2) 0.066(3) 0.6202(19) 0.29(6) Uiso 1 1 d G . . . .
H629 H -0.0055 0.0773 0.6535 0.350 Uiso 1 1 calc R U . . .
C628 C -0.091(3) 0.014(3) 0.599(2) 0.21(2) Uiso 1 1 d G U . . .
H628 H -0.0905 -0.0097 0.6188 0.257 Uiso 1 1 calc R U . . .
C448 C -0.140(3) -0.081(5) 0.011(3) 0.55(7) Uiso 1 1 d D U . . .
H44C H -0.1301 -0.1124 0.0157 0.657 Uiso 1 1 calc DR U . . .
H44D H -0.1251 -0.0712 -0.0156 0.657 Uiso 1 1 calc DR U . . .
C543 C -0.5103(15) -0.6317(17) 0.3403(12) 0.13(2) Uiso 1 1 d D . . . .
H54A H -0.5480 -0.6562 0.3065 0.157 Uiso 1 1 calc DR U . . .
H54B H -0.5063 -0.5944 0.3456 0.157 Uiso 1 1 calc DR U . . .
C607 C -0.3596(18) -0.4551(19) 0.400(3) 0.205(19) Uiso 1 1 d DG U . . .
C612 C -0.381(3) -0.4629(19) 0.345(3) 0.206(19) Uiso 1 1 d G U . . .
H612 H -0.3583 -0.4743 0.3242 0.247 Uiso 1 1 calc R U . . .
C611 C -0.436(3) -0.454(2) 0.3199(16) 0.210(19) Uiso 1 1 d G U . . .
H611 H -0.4504 -0.4590 0.2831 0.252 Uiso 1 1 calc R U . . .
C610 C -0.4699(19) -0.437(2) 0.350(3) 0.213(19) Uiso 1 1 d DG U . . .
C609 C -0.449(3) -0.4291(19) 0.405(3) 0.206(19) Uiso 1 1 d G U . . .
H609 H -0.4712 -0.4178 0.4259 0.247 Uiso 1 1 calc R U . . .
N608 N -0.393(3) -0.438(2) 0.4302(16) 0.202(18) Uiso 1 1 d DG U . . .
C634 C -0.228(2) 0.057(2) 0.473(2) 0.223(19) Uiso 1 1 d D U . . .
H63E H -0.1965 0.0925 0.5017 0.268 Uiso 1 1 calc DR U . . .
H63F H -0.2427 0.0628 0.4392 0.268 Uiso 1 1 calc DR U . . .
O213 O -0.5688(14) -0.8459(13) -0.4392(11) 0.157(13) Uiso 1 1 d D U . . .
C554 C -0.2436(17) -0.4089(18) 0.6872(16) 0.169(18) Uiso 1 1 d G U . . .
H554 H -0.2084 -0.3818 0.7185 0.203 Uiso 1 1 calc R U . . .
C555 C -0.278(2) -0.460(2) 0.6884(12) 0.165(18) Uiso 1 1 d G U . . .
H555 H -0.2662 -0.4665 0.7205 0.199 Uiso 1 1 calc R U . . .
C556 C -0.3307(19) -0.5001(16) 0.6417(13) 0.171(18) Uiso 1 1 d DG U . . .
H556 H -0.3539 -0.5340 0.6425 0.205 Uiso 1 1 calc R U . . .
C551 C -0.3486(15) -0.4899(13) 0.5937(11) 0.166(18) Uiso 1 1 d G U . . .
C552 C -0.314(2) -0.4391(15) 0.5925(16) 0.157(18) Uiso 1 1 d DG U . . .
C553 C -0.262(2) -0.3986(14) 0.639(2) 0.168(18) Uiso 1 1 d G U . . .
H553 H -0.2384 -0.3647 0.6385 0.201 Uiso 1 1 calc R U . . .
O344 O -0.9585(13) -0.7107(16) -0.5579(13) 0.143(17) Uiso 1 1 d D . . . .
C201 C -0.8323(11) -0.8631(8) -0.6124(8) 0.180(18) Uiso 1 1 d DG U . . .
C206 C -0.8050(10) -0.9018(8) -0.6148(8) 0.176(18) Uiso 1 1 d DG U . . .
C205 C -0.8361(16) -0.9514(9) -0.6592(11) 0.187(18) Uiso 1 1 d DG U . . .
H205 H -0.8178 -0.9773 -0.6608 0.224 Uiso 1 1 calc R U . . .
C204 C -0.8945(17) -0.9623(12) -0.7012(10) 0.192(18) Uiso 1 1 d G U . . .
H204 H -0.9153 -0.9954 -0.7309 0.231 Uiso 1 1 calc DR U . . .
C203 C -0.9218(12) -0.9236(16) -0.6988(10) 0.199(18) Uiso 1 1 d G U . . .
H203 H -0.9609 -0.9308 -0.7269 0.239 Uiso 1 1 calc R U . . .
C202 C -0.8907(12) -0.8740(14) -0.6544(12) 0.189(18) Uiso 1 1 d DG U . . .
H202 H -0.9090 -0.8481 -0.6528 0.227 Uiso 1 1 calc R U . . .
C755 C -0.1528(17) -0.5144(12) 0.5609(12) 0.11(2) Uiso 1 1 d D . . . .
H75A H -0.1117 -0.5169 0.5790 0.130 Uiso 1 1 calc R U . . .
H75B H -0.1598 -0.4898 0.5886 0.130 Uiso 1 1 calc R U . . .
C60 C -0.8757(17) -0.4927(18) -0.4819(11) 0.182(17) Uiso 1 1 d DG U . . .
H60 H -0.8921 -0.4824 -0.4556 0.219 Uiso 1 1 calc DR U . . .
N61 N -0.8224(14) -0.5075(14) -0.4689(9) 0.178(17) Uiso 1 1 d DG U . . .
C62 C -0.7979(16) -0.5229(18) -0.5080(12) 0.180(17) Uiso 1 1 d G U . . .
C63 C -0.827(2) -0.524(2) -0.5602(11) 0.184(18) Uiso 1 1 d DG U . . .
H63 H -0.8103 -0.5339 -0.5864 0.220 Uiso 1 1 calc R U . . .
C64 C -0.8800(17) -0.5088(18) -0.5732(10) 0.186(18) Uiso 1 1 d DG U . . .
H64 H -0.8992 -0.5093 -0.6081 0.223 Uiso 1 1 calc R U . . .
C59 C -0.9045(17) -0.4934(19) -0.5340(12) 0.188(18) Uiso 1 1 d DG U . . .
C418 C -0.2663(15) -0.302(2) 0.3704(15) 0.18(3) Uiso 1 1 d G . . . .
N417 N -0.245(2) -0.251(2) 0.411(2) 0.20(3) Uiso 1 1 d DG . . . .
C416 C -0.199(3) -0.2375(16) 0.4625(18) 0.58(15) Uiso 1 1 d G . . . .
H416 H -0.1853 -0.2033 0.4894 0.697 Uiso 1 1 calc R U . . .
C415 C -0.175(2) -0.275(2) 0.4744(14) 0.12(2) Uiso 1 1 d DG . . . .
C420 C -0.196(3) -0.3265(17) 0.434(2) 0.24(5) Uiso 1 1 d G . . . .
H420 H -0.1794 -0.3518 0.4422 0.289 Uiso 1 1 calc R U . . .
C419 C -0.242(3) -0.3398(15) 0.3823(18) 0.41(9) Uiso 1 1 d G . . . .
H419 H -0.2558 -0.3740 0.3554 0.498 Uiso 1 1 calc R U . . .
C723 C -0.1943(18) -0.8224(14) 0.4352(12) 0.27(2) Uiso 1 1 d DG U . . .
H723 H -0.1698 -0.8427 0.4433 0.323 Uiso 1 1 calc R U . . .
C724 C -0.2373(19) -0.8370(14) 0.3818(11) 0.27(2) Uiso 1 1 d G U . . .
H724 H -0.2417 -0.8672 0.3542 0.328 Uiso 1 1 calc R U . . .
C719 C -0.2739(14) -0.8066(12) 0.3696(9) 0.27(2) Uiso 1 1 d DG U . . .
N720 N -0.2674(14) -0.7615(12) 0.4107(9) 0.27(2) Uiso 1 1 d DG U . . .
C721 C -0.2243(15) -0.7469(13) 0.4641(9) 0.27(2) Uiso 1 1 d DG U . . .
H721 H -0.2199 -0.7167 0.4917 0.327 Uiso 1 1 calc R U . . .
C722 C -0.1877(14) -0.7773(13) 0.4763(10) 0.27(2) Uiso 1 1 d DG U . . .
C506 C -0.122(3) -0.907(3) 0.057(2) 0.361(18) Uiso 1 1 d D U . . .
H50A H -0.1376 -0.8780 0.0605 0.434 Uiso 1 1 calc DR U . . .
H50B H -0.1214 -0.9194 0.0874 0.434 Uiso 1 1 calc DR U . . .
C450 C -0.233(4) -0.059(3) 0.023(6) 0.43(5) Uiso 1 1 d D U . . .
H450 H -0.2024 -0.0226 0.0435 0.516 Uiso 1 1 calc R U . . .
C658 C -0.066(2) -0.1898(10) 0.3306(17) 0.22(4) Uiso 1 1 d D . . . .
H65C H -0.0259 -0.1871 0.3238 0.268 Uiso 1 1 calc DR U . . .
H65D H -0.0612 -0.1990 0.3630 0.268 Uiso 1 1 calc R U . . .
C449 C -0.216(3) -0.096(5) -0.006(5) 0.50(6) Uiso 1 1 d D U . . .
H449 H -0.2473 -0.1288 -0.0343 0.597 Uiso 1 1 calc DR U . . .
C406 C -0.3787(12) -0.3406(8) 0.5682(14) 0.39(4) Uiso 1 1 d DG U . . .
C405 C -0.4102(18) -0.3140(12) 0.594(2) 0.39(4) Uiso 1 1 d DG U . . .
H405 H -0.3902 -0.2760 0.6122 0.468 Uiso 1 1 calc R U . . .
C404 C -0.4716(19) -0.3442(15) 0.593(2) 0.39(4) Uiso 1 1 d G U . . .
H404 H -0.4927 -0.3264 0.6099 0.467 Uiso 1 1 calc R U . . .
C403 C -0.5015(16) -0.4010(15) 0.566(2) 0.39(4) Uiso 1 1 d G U . . .
H403 H -0.5426 -0.4212 0.5646 0.471 Uiso 1 1 calc R U . . .
C402 C -0.4700(15) -0.4276(12) 0.540(3) 0.39(4) Uiso 1 1 d DG U . . .
H402 H -0.4900 -0.4656 0.5215 0.472 Uiso 1 1 calc R U . . .
C401 C -0.4086(13) -0.3974(8) 0.541(2) 0.39(4) Uiso 1 1 d DG U . . .
C505 C -0.056(3) -0.8890(19) 0.054(2) 0.361(19) Uiso 1 1 d D U . . .
H50C H -0.0439 -0.9202 0.0471 0.433 Uiso 1 1 calc R U . . .
H50D H -0.0581 -0.8763 0.0243 0.433 Uiso 1 1 calc R U . . .
C214 C -0.5684(15) -0.814(2) -0.3883(10) 0.147(14) Uiso 1 1 d D U . . .
H21A H -0.5258 -0.8046 -0.3602 0.176 Uiso 1 1 calc DR U . . .
H21B H -0.5692 -0.7799 -0.3915 0.176 Uiso 1 1 calc DR U . . .
C343 C -0.9598(13) -0.7219(12) -0.5093(10) 0.10(2) Uiso 1 1 d D . . . .
H34A H -1.0016 -0.7241 -0.5069 0.120 Uiso 1 1 calc DR U . . .
H34B H -0.9587 -0.7576 -0.5135 0.120 Uiso 1 1 calc DR U . . .
C72 C -0.5698(16) -0.6024(18) -0.4051(17) 0.17(3) Uiso 1 1 d D . . . .
H72A H -0.5323 -0.6120 -0.4025 0.200 Uiso 1 1 calc R U . . .
H72B H -0.5578 -0.5731 -0.3711 0.200 Uiso 1 1 calc R U . . .
O413 O -0.132(2) -0.2191(14) 0.5700(16) 0.33(4) Uiso 1 1 d D . . . .
C640 C -0.5577(14) -0.1091(17) 0.3871(15) 0.25(2) Uiso 1 1 d DG U . . .
H640 H -0.5619 -0.0998 0.4204 0.301 Uiso 1 1 calc R U . . .
C639 C -0.4959(12) -0.1012(11) 0.3857(11) 0.25(2) Uiso 1 1 d DG U . . .
C644 C -0.4895(11) -0.1150(12) 0.3359(10) 0.25(2) Uiso 1 1 d DG U . . .
C643 C -0.5450(13) -0.1368(17) 0.2875(11) 0.26(2) Uiso 1 1 d DG U . . .
H643 H -0.5407 -0.1460 0.2542 0.308 Uiso 1 1 calc DR U . . .
C642 C -0.6068(12) -0.1446(19) 0.2888(15) 0.26(2) Uiso 1 1 d G U . . .
H642 H -0.6439 -0.1592 0.2564 0.309 Uiso 1 1 calc R U . . .
C641 C -0.6132(12) -0.131(2) 0.3386(17) 0.25(2) Uiso 1 1 d G U . . .
H641 H -0.6545 -0.1361 0.3395 0.300 Uiso 1 1 calc R U . . .
C756 C -0.1436(12) -0.4885(18) 0.5221(18) 0.31(6) Uiso 1 1 d D . . . .
H75C H -0.1067 -0.4528 0.5421 0.369 Uiso 1 1 calc R U . . .
H75D H -0.1306 -0.5105 0.4974 0.369 Uiso 1 1 calc R U . . .
C614 C -0.516(4) -0.365(2) 0.369(3) 0.23(3) Uiso 1 1 d D U . . .
H61C H -0.5490 -0.3567 0.3461 0.273 Uiso 1 1 calc R U . . .
H61D H -0.5368 -0.3825 0.3897 0.273 Uiso 1 1 calc R U . . .
C636 C -0.341(3) -0.005(2) 0.445(2) 0.24(2) Uiso 1 1 d D U . . .
H636 H -0.3388 -0.0233 0.4126 0.283 Uiso 1 1 calc R U . . .
C247 C -0.6863(16) -1.007(3) 0.0595(14) 0.78(8) Uiso 1 1 d D U . . .
H24A H -0.7140 -1.0246 0.0208 0.930 Uiso 1 1 calc R U . . .
H24B H -0.6887 -0.9713 0.0726 0.930 Uiso 1 1 calc R U . . .
C414 C -0.120(2) -0.249(3) 0.524(2) 0.19(3) Uiso 1 1 d D . . . .
H41A H -0.0846 -0.2225 0.5199 0.228 Uiso 1 1 calc DR U . . .
H41B H -0.1052 -0.2756 0.5337 0.228 Uiso 1 1 calc R U . . .
C635 C -0.286(2) 0.034(3) 0.488(2) 0.23(2) Uiso 1 1 d D U . . .
H635 H -0.2841 0.0452 0.5230 0.271 Uiso 1 1 calc R U . . .
C725 C -0.1412(13) -0.7616(14) 0.5316(10) 0.43(4) Uiso 1 1 d DG U . . .
C726 C -0.0763(13) -0.7242(17) 0.5485(13) 0.43(4) Uiso 1 1 d DG U . . .
H726 H -0.0637 -0.7078 0.5252 0.515 Uiso 1 1 calc DR U . . .
C727 C -0.0303(13) -0.711(2) 0.6003(13) 0.43(4) Uiso 1 1 d DG U . . .
H727 H 0.0130 -0.6862 0.6116 0.518 Uiso 1 1 calc R U . . .
C728 C -0.0492(16) -0.736(2) 0.6351(11) 0.43(4) Uiso 1 1 d DG U . . .
H728 H -0.0184 -0.7270 0.6697 0.510 Uiso 1 1 calc R U . . .
C729 C -0.1141(19) -0.773(2) 0.6182(11) 0.42(4) Uiso 1 1 d DG U . . .
H729 H -0.1267 -0.7894 0.6414 0.509 Uiso 1 1 calc R U . . .
C730 C -0.1600(16) -0.7860(15) 0.5664(11) 0.43(4) Uiso 1 1 d DG U . . .
C330 C -0.558(2) -0.4429(14) -0.191(2) 0.22(4) Uiso 1 1 d D . . . .
H33A H -0.5557 -0.4499 -0.1582 0.266 Uiso 1 1 calc R U . . .
H33B H -0.5197 -0.4449 -0.1983 0.266 Uiso 1 1 calc R U . . .
C499 C -0.0039(14) -0.7933(15) 0.1226(13) 0.36(2) Uiso 1 1 d DG U . . .
C504 C -0.004(2) -0.8453(16) 0.104(2) 0.36(2) Uiso 1 1 d DG U . . .
C503 C 0.047(3) -0.857(3) 0.133(3) 0.36(2) Uiso 1 1 d DG U . . .
H503 H 0.0469 -0.8914 0.1202 0.433 Uiso 1 1 calc R U . . .
C502 C 0.099(3) -0.816(3) 0.180(3) 0.36(2) Uiso 1 1 d G U . . .
H502 H 0.1330 -0.8234 0.1990 0.433 Uiso 1 1 calc R U . . .
C501 C 0.0990(19) -0.764(3) 0.1984(19) 0.36(2) Uiso 1 1 d G U . . .
H501 H 0.1335 -0.7366 0.2300 0.433 Uiso 1 1 calc R U . . .
C500 C 0.0477(18) -0.753(2) 0.1698(16) 0.36(2) Uiso 1 1 d DG U . . .
H500 H 0.0478 -0.7177 0.1822 0.427 Uiso 1 1 calc R U . . .
C736 C -0.4457(17) -0.8954(16) 0.4499(18) 0.38(4) Uiso 1 1 d D U . . .
H73A H -0.4154 -0.8601 0.4530 0.457 Uiso 1 1 calc DR U . . .
H73B H -0.4294 -0.9229 0.4379 0.457 Uiso 1 1 calc DR U . . .
C733 C -0.3337(19) -0.830(2) 0.545(2) 0.38(4) Uiso 1 1 d D U . . .
H733 H -0.3445 -0.8097 0.5246 0.462 Uiso 1 1 calc DR U . . .
C734 C -0.379(2) -0.877(3) 0.543(2) 0.38(4) Uiso 1 1 d D U . . .
H734 H -0.3686 -0.8971 0.5633 0.456 Uiso 1 1 calc R U . . .
C735 C -0.449(2) -0.892(4) 0.504(2) 0.38(4) Uiso 1 1 d D U . . .
H73C H -0.4780 -0.9278 0.5017 0.454 Uiso 1 1 calc DR U . . .
H73D H -0.4650 -0.8650 0.5166 0.454 Uiso 1 1 calc R U . . .
C107 C -0.732(2) -1.219(3) -0.513(3) 0.37(4) Uiso 1 1 d D U . . .
H107 H -0.7393 -1.2148 -0.4806 0.439 Uiso 1 1 calc DR U . . .
C637 C -0.405(2) -0.0173(18) 0.452(3) 0.24(2) Uiso 1 1 d D U . . .
H63G H -0.4330 -0.0052 0.4282 0.292 Uiso 1 1 calc R U . . .
H63H H -0.3975 0.0017 0.4891 0.292 Uiso 1 1 calc R U . . .
C732 C -0.2644(18) -0.814(4) 0.5839(16) 0.39(4) Uiso 1 1 d D U . . .
H73E H -0.2447 -0.7757 0.6072 0.468 Uiso 1 1 calc R U . . .
H73F H -0.2640 -0.8362 0.6066 0.468 Uiso 1 1 calc R U . . .
C509 C -0.229(3) -0.899(2) -0.014(3) 0.362(18) Uiso 1 1 d D U . . .
H50E H -0.2409 -0.8968 0.0167 0.434 Uiso 1 1 calc DR U . . .
H50F H -0.1882 -0.8674 -0.0040 0.434 Uiso 1 1 calc DR U . . .
C106 C -0.673(4) -1.179(4) -0.515(2) 0.37(4) Uiso 1 1 d D U . . .
H10A H -0.6508 -1.1985 -0.5327 0.438 Uiso 1 1 calc R U . . .
H10B H -0.6854 -1.1573 -0.5352 0.438 Uiso 1 1 calc R U . . .
C731 C -0.2277(19) -0.8249(16) 0.5488(15) 0.39(4) Uiso 1 1 d D U . . .
H73G H -0.2274 -0.8609 0.5448 0.469 Uiso 1 1 calc R U . . .
H73H H -0.2526 -0.8268 0.5128 0.469 Uiso 1 1 calc R U . . .
C510 C -0.282(2) -0.901(2) -0.061(3) 0.361(19) Uiso 1 1 d D U . . .
H51C H -0.2835 -0.8648 -0.0529 0.434 Uiso 1 1 calc R U . . .
H51D H -0.2725 -0.9090 -0.0933 0.434 Uiso 1 1 calc R U . . .
C108 C -0.774(3) -1.262(2) -0.559(4) 0.37(4) Uiso 1 1 d D U . . .
H108 H -0.7616 -1.2904 -0.5736 0.440 Uiso 1 1 calc R U . . .
C109 C -0.840(3) -1.263(4) -0.587(3) 0.37(4) Uiso 1 1 d D U . . .
H10C H -0.8454 -1.2632 -0.6236 0.440 Uiso 1 1 calc R U . . .
H10D H -0.8744 -1.2969 -0.5911 0.440 Uiso 1 1 calc DR U . . .
C105 C -0.628(2) -1.1440(15) -0.457(2) 0.37(4) Uiso 1 1 d D U . . .
H10E H -0.6510 -1.1259 -0.4401 0.444 Uiso 1 1 calc R U . . .
H10F H -0.6170 -1.1671 -0.4375 0.444 Uiso 1 1 calc R U . . .
C248 C -0.710(3) -1.042(6) 0.090(5) 0.78(8) Uiso 1 1 d D U . . .
H24C H -0.6818 -1.0612 0.0977 0.932 Uiso 1 1 calc R U . . .
H24D H -0.7071 -1.0187 0.1241 0.932 Uiso 1 1 calc DR U . . .
C249 C -0.780(3) -1.082(4) 0.055(8) 0.78(8) Uiso 1 1 d D U . . .
H249 H -0.7905 -1.1190 0.0381 0.934 Uiso 1 1 calc DR U . . .
C252 C -0.913(2) -1.1153(19) -0.040(3) 0.78(8) Uiso 1 1 d D U . . .
H25C H -0.8759 -1.0925 -0.0452 0.939 Uiso 1 1 calc R U . . .
H25D H -0.9214 -1.1535 -0.0570 0.939 Uiso 1 1 calc R U . . .
C250 C -0.826(4) -1.061(5) 0.051(4) 0.78(8) Uiso 1 1 d D U . . .
H250 H -0.8147 -1.0235 0.0657 0.935 Uiso 1 1 calc R U . . .
O697 O -0.0024(19) -0.5709(19) 0.1346(13) 0.166(19) Uiso 1 1 d D . . . .
N480 N -0.2451(18) -0.5541(19) 0.022(2) 0.114(17) Uiso 1 1 d G U . . .
C481 C -0.296(2) -0.6058(18) -0.0093(15) 0.19(3) Uiso 1 1 d G U . . .
H481 H -0.2971 -0.6264 -0.0422 0.230 Uiso 1 1 calc R U . . .
C482 C -0.3455(18) -0.6268(14) 0.0085(19) 0.091(18) Uiso 1 1 d DG U . . .
C483 C -0.344(2) -0.596(2) 0.058(2) 0.16(3) Uiso 1 1 d G . . . .
H483 H -0.3770 -0.6100 0.0696 0.195 Uiso 1 1 calc R U . . .
C484 C -0.293(3) -0.544(2) 0.0890(15) 0.16(3) Uiso 1 1 d G . . . .
H484 H -0.2919 -0.5236 0.1219 0.188 Uiso 1 1 calc R U . . .
C479 C -0.244(2) -0.5233(14) 0.0711(18) 0.14(3) Uiso 1 1 d G . . . .
C471 C -0.007(3) -0.309(3) 0.124(2) 0.28(6) Uiso 1 1 d D . . . .
H47C H 0.0345 -0.2769 0.1432 0.338 Uiso 1 1 calc R U . . .
H47D H 0.0000 -0.3348 0.0978 0.338 Uiso 1 1 calc R U . . .
C472 C -0.015(3) -0.333(2) 0.164(2) 0.26(5) Uiso 1 1 d D . . . .
H47E H 0.0223 -0.3436 0.1759 0.310 Uiso 1 1 calc DR U . . .
H47F H -0.0119 -0.3061 0.1955 0.310 Uiso 1 1 calc R U . . .
N692 N -0.1204(16) -0.5591(15) 0.0198(13) 0.107(17) Uiso 1 1 d G . . . .
C693 C -0.0812(18) -0.5501(14) 0.0728(12) 0.14(3) Uiso 1 1 d DG . . . .
H693 H -0.0752 -0.5204 0.1018 0.172 Uiso 1 1 calc DR U . . .
C694 C -0.0510(18) -0.5853(14) 0.0824(12) 0.094(19) Uiso 1 1 d DG . . . .
C695 C -0.060(2) -0.6296(15) 0.0391(15) 0.19(4) Uiso 1 1 d DG . . . .
H695 H -0.0396 -0.6532 0.0455 0.233 Uiso 1 1 calc R U . . .
C696 C -0.099(2) -0.6387(17) -0.0140(13) 0.34(7) Uiso 1 1 d G . . . .
H696 H -0.1050 -0.6683 -0.0430 0.412 Uiso 1 1 calc R U . . .
C691 C -0.1293(18) -0.6034(17) -0.0236(11) 0.11(2) Uiso 1 1 d DG . . . .
C474 C -0.092(2) -0.418(2) 0.093(2) 0.23(3) Uiso 1 1 d G U . . .
H474 H -0.0652 -0.4096 0.0737 0.272 Uiso 1 1 calc R U . . .
N475 N -0.147(2) -0.4679(19) 0.0698(14) 0.16(2) Uiso 1 1 d G U . . .
C476 C -0.1866(16) -0.4809(12) 0.0984(15) 0.088(19) Uiso 1 1 d G . . . .
C477 C -0.1707(18) -0.4443(16) 0.1501(15) 0.053(14) Uiso 1 1 d G . . . .
H477 H -0.1972 -0.4530 0.1692 0.064 Uiso 1 1 calc R U . . .
C478 C -0.115(2) -0.3947(15) 0.1731(14) 0.13(2) Uiso 1 1 d G . . . .
H478 H -0.1046 -0.3702 0.2077 0.156 Uiso 1 1 calc R U . . .
C473 C -0.0757(18) -0.3817(16) 0.144(2) 0.21(3) Uiso 1 1 d DG U . . .
C433 C -0.3034(19) -0.1493(13) 0.1943(17) 0.159(16) Uiso 1 1 d DG U . . .
H433 H -0.2902 -0.1123 0.2143 0.191 Uiso 1 1 calc R U . . .
C434 C -0.3665(17) -0.1871(19) 0.1819(19) 0.163(16) Uiso 1 1 d G U . . .
H434 H -0.3957 -0.1754 0.1936 0.195 Uiso 1 1 calc R U . . .
C429 C -0.3862(14) -0.2424(17) 0.1520(19) 0.167(17) Uiso 1 1 d DG U . . .
C430 C -0.343(2) -0.2599(13) 0.1344(18) 0.168(16) Uiso 1 1 d G U . . .
H430 H -0.3559 -0.2969 0.1144 0.201 Uiso 1 1 calc R U . . .
N431 N -0.2795(19) -0.2220(16) 0.1468(18) 0.171(16) Uiso 1 1 d DG U . . .
C432 C -0.2599(15) -0.1667(14) 0.1768(18) 0.168(16) Uiso 1 1 d DG U . . .
C427 C -0.456(3) -0.324(3) 0.172(3) 0.18(3) Uiso 1 1 d D U . . .
H42A H -0.4968 -0.3331 0.1787 0.221 Uiso 1 1 calc R U . . .
H42B H -0.4652 -0.3524 0.1388 0.221 Uiso 1 1 calc R U . . .
C428 C -0.4434(18) -0.271(3) 0.162(2) 0.19(3) Uiso 1 1 d D U . . .
H42C H -0.4819 -0.2779 0.1306 0.224 Uiso 1 1 calc DR U . . .
H42D H -0.4431 -0.2445 0.1929 0.224 Uiso 1 1 calc DR U . . .
C685 C -0.232(3) -0.5943(17) -0.0801(16) 0.10(2) Uiso 1 1 d G . . . .
C690 C -0.186(2) -0.617(2) -0.0748(17) 0.15(3) Uiso 1 1 d DG . . . .
C689 C -0.187(3) -0.653(2) -0.121(3) 0.33(7) Uiso 1 1 d G . . . .
H689 H -0.1555 -0.6682 -0.1171 0.398 Uiso 1 1 calc R U . . .
C688 C -0.234(3) -0.666(2) -0.172(2) 0.22(4) Uiso 1 1 d G . . . .
H688 H -0.2341 -0.6900 -0.2027 0.266 Uiso 1 1 calc R U . . .
C687 C -0.280(2) -0.643(2) -0.1774(14) 0.15(3) Uiso 1 1 d G . . . .
H687 H -0.3116 -0.6520 -0.2117 0.179 Uiso 1 1 calc R U . . .
C686 C -0.279(2) -0.607(2) -0.131(2) 0.14(3) Uiso 1 1 d G . . . .
H686 H -0.3106 -0.5921 -0.1350 0.173 Uiso 1 1 calc R U . . .
C486 C -0.390(2) -0.730(2) -0.0501(19) 0.11(2) Uiso 1 1 d D . . . .
H48E H -0.4251 -0.7642 -0.0558 0.135 Uiso 1 1 calc R U . . .
H48F H -0.3951 -0.7283 -0.0858 0.135 Uiso 1 1 calc R U . . .
C46 C -0.623(2) -0.3197(17) -0.4425(15) 0.246(18) Uiso 1 1 d DG U . . .
C45 C -0.582(3) -0.291(2) -0.4637(19) 0.240(19) Uiso 1 1 d DG U . . .
H45 H -0.5966 -0.2992 -0.5011 0.288 Uiso 1 1 calc DR U . . .
C44 C -0.520(3) -0.250(2) -0.429(3) 0.23(2) Uiso 1 1 d G U . . .
H44 H -0.4927 -0.2309 -0.4431 0.277 Uiso 1 1 calc R U . . .
C43 C -0.4985(18) -0.2378(18) -0.373(2) 0.23(2) Uiso 1 1 d G U . . .
H43 H -0.4569 -0.2105 -0.3496 0.279 Uiso 1 1 calc R U . . .
C42 C -0.5393(18) -0.2665(19) -0.3517(18) 0.23(2) Uiso 1 1 d DG U . . .
H42 H -0.5250 -0.2583 -0.3143 0.274 Uiso 1 1 calc R U . . .
C41 C -0.6016(18) -0.3074(18) -0.3865(15) 0.233(19) Uiso 1 1 d DG U . . .
C54 C -1.007(3) -0.413(2) -0.532(2) 0.29(2) Uiso 1 1 d DG U . . .
H54 H -1.0029 -0.3778 -0.5130 0.343 Uiso 1 1 calc R U . . .
C53 C -0.954(2) -0.4270(16) -0.5188(17) 0.29(2) Uiso 1 1 d DG U . . .
C58 C -0.9600(15) -0.4791(15) -0.5471(15) 0.29(2) Uiso 1 1 d DG U . . .
C57 C -1.0201(17) -0.5170(17) -0.5888(18) 0.29(2) Uiso 1 1 d DG U . . .
H57 H -1.0244 -0.5519 -0.6078 0.349 Uiso 1 1 calc DR U . . .
C56 C -1.0737(15) -0.503(3) -0.602(2) 0.29(2) Uiso 1 1 d G U . . .
H56 H -1.1139 -0.5280 -0.6299 0.350 Uiso 1 1 calc DR U . . .
C55 C -1.067(2) -0.451(3) -0.574(3) 0.29(2) Uiso 1 1 d G U . . .
H55 H -1.1032 -0.4410 -0.5825 0.344 Uiso 1 1 calc R U . . .
C315 C -0.970(2) -0.321(2) -0.1307(19) 0.28(3) Uiso 1 1 d DG U . . .
H315 H -0.9829 -0.3371 -0.1681 0.332 Uiso 1 1 calc R U . . .
C314 C -1.011(2) -0.301(2) -0.111(3) 0.28(3) Uiso 1 1 d G U . . .
H314 H -1.0500 -0.3032 -0.1350 0.335 Uiso 1 1 calc R U . . .
C313 C -0.992(2) -0.277(2) -0.055(3) 0.28(3) Uiso 1 1 d G U . . .
H313 H -1.0190 -0.2630 -0.0417 0.335 Uiso 1 1 calc R U . . .
C312 C -0.933(3) -0.273(2) -0.019(2) 0.28(3) Uiso 1 1 d DG U . . .
H312 H -0.9209 -0.2567 0.0186 0.339 Uiso 1 1 calc DR U . . .
C311 C -0.893(2) -0.2932(17) -0.0387(17) 0.28(3) Uiso 1 1 d DG U . . .
C316 C -0.9116(18) -0.3173(16) -0.0946(17) 0.28(3) Uiso 1 1 d DG U . . .
C304 C -0.545(3) -0.174(2) 0.074(2) 0.51(4) Uiso 1 1 d DG U . . .
C299 C -0.5534(18) -0.228(2) 0.0617(17) 0.51(4) Uiso 1 1 d DG U . . .
C300 C -0.500(2) -0.242(3) 0.0640(18) 0.51(4) Uiso 1 1 d DG U . . .
H300 H -0.5055 -0.2785 0.0556 0.610 Uiso 1 1 calc DR U . . .
C301 C -0.438(2) -0.201(3) 0.079(3) 0.51(4) Uiso 1 1 d G U . . .
H301 H -0.4018 -0.2101 0.0807 0.615 Uiso 1 1 calc R U . . .
C302 C -0.429(2) -0.146(3) 0.092(4) 0.51(4) Uiso 1 1 d G U . . .
H302 H -0.3876 -0.1189 0.1018 0.615 Uiso 1 1 calc DR U . . .
C303 C -0.483(3) -0.133(2) 0.089(3) 0.51(4) Uiso 1 1 d DG U . . .
H303 H -0.4771 -0.0960 0.0978 0.616 Uiso 1 1 calc R U . . .
C47 C -0.687(3) -0.362(2) -0.488(2) 0.259(19) Uiso 1 1 d D U . . .
H47A H -0.6774 -0.3828 -0.5170 0.310 Uiso 1 1 calc R U . . .
H47B H -0.7107 -0.3879 -0.4750 0.310 Uiso 1 1 calc DR U . . .
C48 C -0.728(2) -0.334(3) -0.510(2) 0.27(2) Uiso 1 1 d D U . . .
H48A H -0.7050 -0.3112 -0.5264 0.326 Uiso 1 1 calc DR U . . .
H48B H -0.7694 -0.3618 -0.5388 0.326 Uiso 1 1 calc DR U . . .
C49 C -0.740(3) -0.302(3) -0.470(3) 0.28(2) Uiso 1 1 d D U . . .
H49 H -0.7030 -0.2731 -0.4412 0.338 Uiso 1 1 calc R U . . .
C50 C -0.798(3) -0.306(3) -0.466(3) 0.29(2) Uiso 1 1 d D U . . .
H50 H -0.7969 -0.2807 -0.4364 0.345 Uiso 1 1 calc DR U . . .
C52 C -0.892(3) -0.381(3) -0.475(2) 0.29(2) Uiso 1 1 d D U . . .
H52A H -0.8628 -0.3947 -0.4557 0.345 Uiso 1 1 calc DR U . . .
H52B H -0.9031 -0.3582 -0.4487 0.345 Uiso 1 1 calc DR U . . .
C51 C -0.861(3) -0.348(3) -0.505(4) 0.29(2) Uiso 1 1 d D U . . .
H51A H -0.8559 -0.3724 -0.5343 0.346 Uiso 1 1 calc DR U . . .
H51B H -0.8892 -0.3314 -0.5210 0.346 Uiso 1 1 calc DR U . . .
C308 C -0.738(3) -0.201(3) 0.040(3) 0.51(4) Uiso 1 1 d D U . . .
H308 H -0.7085 -0.1700 0.0712 0.606 Uiso 1 1 calc DR U . . .
C310 C -0.833(3) -0.288(3) 0.000(2) 0.50(4) Uiso 1 1 d D U . . .
H31A H -0.8041 -0.2948 -0.0176 0.600 Uiso 1 1 calc DR U . . .
H31B H -0.8418 -0.3135 0.0184 0.600 Uiso 1 1 calc DR U . . .
C307 C -0.715(4) -0.210(5) 0.000(3) 0.51(4) Uiso 1 1 d D U . . .
H307 H -0.7417 -0.2378 -0.0343 0.608 Uiso 1 1 calc DR U . . .
C306 C -0.646(4) -0.175(5) 0.014(3) 0.51(4) Uiso 1 1 d D U . . .
H30A H -0.6440 -0.1423 0.0060 0.609 Uiso 1 1 calc R U . . .
H30B H -0.6298 -0.1949 -0.0105 0.609 Uiso 1 1 calc R U . . .
C309 C -0.799(3) -0.229(3) 0.042(2) 0.50(4) Uiso 1 1 d D U . . .
H30C H -0.8276 -0.2101 0.0343 0.602 Uiso 1 1 calc DR U . . .
H30D H -0.7918 -0.2300 0.0781 0.602 Uiso 1 1 calc DR U . . .
C305 C -0.599(3) -0.158(3) 0.072(3) 0.51(4) Uiso 1 1 d D U . . .
H30E H -0.5822 -0.1189 0.0900 0.615 Uiso 1 1 calc DR U . . .
H30F H -0.6227 -0.1759 0.0911 0.615 Uiso 1 1 calc DR U . . .
P1_1 P -1.0580(13) -0.7620(11) -0.0979(11) 0.192(11) Uiso 1 1 d D U . . .
F1_1 F -1.040(3) -0.799(2) -0.068(2) 0.40(4) Uiso 1 1 d D U . . .
F2_1 F -1.091(2) -0.8093(17) -0.1564(14) 0.24(2) Uiso 1 1 d D U . . .
F3_1 F -0.9905(15) -0.7461(13) -0.0995(13) 0.132(13) Uiso 1 1 d D U . . .
F4_1 F -1.027(2) -0.7141(19) -0.0394(17) 0.32(3) Uiso 1 1 d D U . . .
F5_1 F -1.1301(15) -0.7804(15) -0.0971(15) 0.154(15) Uiso 1 1 d D U . . .
F6_1 F -1.079(3) -0.721(2) -0.130(3) 0.50(6) Uiso 1 1 d D U . . .
P1_2 P -0.4896(10) -0.8506(9) -0.0086(8) 0.139(8) Uiso 1 1 d D U . . .
F1_2 F -0.5292(16) -0.8273(14) -0.0452(13) 0.170(16) Uiso 1 1 d D U . . .
F2_2 F -0.5321(14) -0.8542(12) 0.0271(11) 0.118(12) Uiso 1 1 d D U . . .
F3_2 F -0.4449(15) -0.7915(11) 0.0301(12) 0.152(14) Uiso 1 1 d D U . . .
F4_2 F -0.4421(14) -0.8462(13) -0.0410(12) 0.134(13) Uiso 1 1 d D U . . .
F5_2 F -0.5375(15) -0.9113(11) -0.0481(13) 0.168(16) Uiso 1 1 d D U . . .
F6_2 F -0.4484(16) -0.8782(14) 0.0294(13) 0.159(15) Uiso 1 1 d D U . . .
P1_3 P -0.5728(13) -0.2972(10) 0.2482(10) 0.182(10) Uiso 1 1 d D U . . .
F1_3 F -0.6022(18) -0.3233(16) 0.1847(12) 0.183(17) Uiso 1 1 d D U . . .
F2_3 F -0.529(2) -0.3307(19) 0.254(2) 0.34(4) Uiso 1 1 d D U . . .
F3_3 F -0.6310(19) -0.3420(17) 0.2468(18) 0.25(2) Uiso 1 1 d D U . . .
F4_3 F -0.617(3) -0.262(2) 0.243(2) 0.60(7) Uiso 1 1 d D U . . .
F5_3 F -0.5124(17) -0.2494(14) 0.2494(15) 0.188(17) Uiso 1 1 d D U . . .
F6_3 F -0.5384(18) -0.2672(15) 0.3167(11) 0.180(17) Uiso 1 1 d D U . . .
P1_4 P 0.0401(14) -0.6258(11) 0.2783(12) 0.224(13) Uiso 1 1 d D U . . .
F1_4 F 0.002(3) -0.6878(13) 0.265(2) 0.44(5) Uiso 1 1 d D U . . .
F2_4 F 0.0520(19) -0.6121(17) 0.3406(13) 0.192(18) Uiso 1 1 d D U . . .
F3_4 F -0.0259(17) -0.6210(18) 0.2672(17) 0.22(2) Uiso 1 1 d D U . . .
F4_4 F 0.025(2) -0.641(2) 0.2147(14) 0.28(3) Uiso 1 1 d D U . . .
F5_4 F 0.1089(17) -0.6303(18) 0.2890(17) 0.204(19) Uiso 1 1 d D U . . .
F6_4 F 0.083(2) -0.5584(14) 0.293(2) 0.34(3) Uiso 1 1 d D U . . .
P1_5 P -0.4862(11) -0.3566(9) -0.0104(9) 0.160(9) Uiso 1 1 d D U . . .
F1_5 F -0.5337(13) -0.3583(12) 0.0194(11) 0.116(11) Uiso 1 1 d D U . . .
F2_5 F -0.4420(13) -0.2944(9) 0.0269(11) 0.114(11) Uiso 1 1 d D U . . .
F3_5 F -0.5267(17) -0.3387(15) -0.0500(13) 0.200(19) Uiso 1 1 d D U . . .
F4_5 F -0.5346(15) -0.4197(11) -0.0496(13) 0.173(16) Uiso 1 1 d D U . . .
F5_5 F -0.4442(14) -0.3773(13) 0.0297(12) 0.137(13) Uiso 1 1 d D U . . .
F6_5 F -0.4320(15) -0.3565(13) -0.0401(13) 0.146(14) Uiso 1 1 d D U . . .
P1_6 P -1.0306(10) -1.1076(9) -0.4833(9) 0.147(8) Uiso 1 1 d D U . . .
F1_6 F -1.0865(13) -1.1181(12) -0.4623(12) 0.127(12) Uiso 1 1 d D U . . .
F2_6 F -0.9911(15) -1.0462(10) -0.4447(13) 0.150(14) Uiso 1 1 d D U . . .
F3_6 F -1.0691(16) -1.0917(14) -0.5263(12) 0.172(16) Uiso 1 1 d D U . . .
F4_6 F -1.0698(17) -1.1704(11) -0.5259(13) 0.173(16) Uiso 1 1 d D U . . .
F5_6 F -0.9920(16) -1.1274(14) -0.4408(13) 0.169(16) Uiso 1 1 d D U . . .
F6_6 F -0.9690(18) -1.1000(18) -0.5061(18) 0.27(3) Uiso 1 1 d D U . . .
P1_7 P -1.0416(11) -0.6061(9) -0.4779(9) 0.157(9) Uiso 1 1 d D U . . .
F1_7 F -1.0815(18) -0.5878(16) -0.5200(14) 0.204(19) Uiso 1 1 d D U . . .
F2_7 F -1.0764(15) -0.6675(10) -0.5195(12) 0.152(14) Uiso 1 1 d D U . . .
F3_7 F -1.0980(13) -0.6185(12) -0.4587(12) 0.124(12) Uiso 1 1 d D U . . .
F4_7 F -1.0090(17) -0.5438(11) -0.4359(14) 0.183(17) Uiso 1 1 d D U . . .
F5_7 F -0.9849(14) -0.5972(13) -0.4991(13) 0.142(14) Uiso 1 1 d D U . . .
F6_7 F -0.9959(14) -0.6248(13) -0.4321(11) 0.137(13) Uiso 1 1 d D U . . .
P1_8 P -0.611(2) -0.6577(18) -0.1980(18) 0.41(3) Uiso 1 1 d D U . . .
F1_8 F -0.652(3) -0.623(2) -0.208(2) 0.27(3) Uiso 1 1 d D U . . .
F2_8 F -0.576(4) -0.644(4) -0.237(3) 0.50(6) Uiso 1 1 d D U . . .
F3_8 F -0.668(3) -0.705(2) -0.246(3) 0.37(4) Uiso 1 1 d D U . . .
F4_8 F -0.648(4) -0.673(4) -0.159(3) 0.55(7) Uiso 1 1 d D U . . .
F5_8 F -0.552(3) -0.606(3) -0.148(3) 0.49(6) Uiso 1 1 d D U . . .
F6_8 F -0.567(4) -0.694(3) -0.183(4) 0.52(6) Uiso 1 1 d D U . . .
P1_9 P -0.8500(18) -1.2477(15) -0.2712(15) 0.37(3) Uiso 1 1 d D U . . .
F1_9 F -0.797(2) -1.2723(18) -0.2601(18) 0.199(19) Uiso 1 1 d D U . . .
F2_9 F -0.909(2) -1.3045(19) -0.290(3) 0.47(6) Uiso 1 1 d D U . . .
F3_9 F -0.854(4) -1.261(3) -0.3291(17) 0.63(8) Uiso 1 1 d D U . . .
F4_9 F -0.789(2) -1.1895(18) -0.254(3) 0.33(4) Uiso 1 1 d D U . . .
F5_9 F -0.844(3) -1.234(2) -0.2106(17) 0.28(3) Uiso 1 1 d D U . . .
F6_9 F -0.904(2) -1.219(2) -0.280(2) 0.28(3) Uiso 1 1 d D U . . .
P1_10 P -0.8932(16) -0.4128(14) 0.1652(14) 0.33(2) Uiso 1 1 d D U . . .
F1_10 F -0.9644(18) -0.421(2) 0.161(2) 0.27(3) Uiso 1 1 d D U . . .
F2_10 F -0.862(2) -0.3556(16) 0.2139(16) 0.24(2) Uiso 1 1 d D U . . .
F3_10 F -0.904(2) -0.3842(19) 0.1249(17) 0.24(2) Uiso 1 1 d D U . . .
F4_10 F -0.924(3) -0.4714(17) 0.116(2) 0.34(4) Uiso 1 1 d D U . . .
F5_10 F -0.882(3) -0.443(2) 0.207(2) 0.36(4) Uiso 1 1 d D U . . .
F6_10 F -0.8161(19) -0.404(2) 0.170(2) 0.27(3) Uiso 1 1 d D U . . .
P1_11 P -0.444(2) -0.6608(18) -0.3563(19) 0.45(3) Uiso 1 1 d D U . . .
F1_11 F -0.398(3) -0.659(3) -0.302(2) 0.37(4) Uiso 1 1 d D U . . .
F2_11 F -0.508(3) -0.688(3) -0.346(3) 0.47(6) Uiso 1 1 d D U . . .
F3_11 F -0.447(5) -0.718(2) -0.382(3) 0.66(8) Uiso 1 1 d D U . . .
F4_11 F -0.379(3) -0.635(4) -0.368(3) 0.54(7) Uiso 1 1 d D U . . .
F5_11 F -0.440(3) -0.602(2) -0.328(2) 0.33(4) Uiso 1 1 d D U . . .
F6_11 F -0.493(3) -0.662(3) -0.416(2) 0.29(3) Uiso 1 1 d D U . . .
P1_12 P 0.109(2) -0.1462(18) 0.2843(17) 0.52(4) Uiso 1 1 d D U . . .
F1_12 F 0.174(2) -0.152(2) 0.312(2) 0.28(3) Uiso 1 1 d D U . . .
F2_12 F 0.098(4) -0.184(4) 0.226(2) 0.69(8) Uiso 1 1 d D U . . .
F3_12 F 0.151(3) -0.096(3) 0.277(4) 0.53(6) Uiso 1 1 d D U . . .
F4_12 F 0.120(4) -0.107(4) 0.343(2) 0.71(9) Uiso 1 1 d D U . . .
F5_12 F 0.065(3) -0.198(3) 0.293(4) 0.40(5) Uiso 1 1 d D U . . .
F6_12 F 0.036(2) -0.142(2) 0.254(2) 0.24(2) Uiso 1 1 d D U . . .
P1_13 P -0.8745(11) -0.7552(9) -0.2768(10) 0.149(8) Uiso 1 1 d D U . . .
F1_13 F -0.8333(19) -0.7894(16) -0.2866(17) 0.22(2) Uiso 1 1 d D U . . .
F2_13 F -0.824(2) -0.7049(16) -0.282(2) 0.32(3) Uiso 1 1 d D U . . .
F3_13 F -0.8338(18) -0.7361(16) -0.2171(12) 0.185(17) Uiso 1 1 d D U . . .
F4_13 F -0.927(2) -0.8066(17) -0.273(2) 0.32(3) Uiso 1 1 d D U . . .
F5_13 F -0.918(2) -0.778(2) -0.3404(13) 0.27(3) Uiso 1 1 d D U . . .
F6_13 F -0.918(2) -0.7174(19) -0.269(2) 0.28(3) Uiso 1 1 d D U . . .
P1_14 P -0.3034(18) -0.9965(15) 0.2287(14) 0.33(2) Uiso 1 1 d D U . . .
F1_14 F -0.316(3) -0.971(3) 0.279(2) 0.55(7) Uiso 1 1 d D U . . .
F2_14 F -0.357(2) -1.055(2) 0.215(3) 0.39(4) Uiso 1 1 d D U . . .
F3_14 F -0.251(2) -1.0088(19) 0.2649(17) 0.23(2) Uiso 1 1 d D U . . .
F4_14 F -0.248(2) -0.9372(16) 0.242(2) 0.29(3) Uiso 1 1 d D U . . .
F5_14 F -0.356(2) -0.984(2) 0.189(2) 0.28(3) Uiso 1 1 d D U . . .
F6_14 F -0.289(2) -1.025(2) 0.1737(16) 0.26(3) Uiso 1 1 d D U . . .
P1_15 P -0.2152(15) -0.3221(12) -0.1760(13) 0.279(17) Uiso 1 1 d D U . . .
F1_15 F -0.2697(19) -0.3500(17) -0.1574(17) 0.23(2) Uiso 1 1 d D U . . .
F2_15 F -0.220(2) -0.2642(15) -0.157(2) 0.27(3) Uiso 1 1 d D U . . .
F3_15 F -0.2705(18) -0.3380(18) -0.2307(15) 0.23(2) Uiso 1 1 d D U . . .
F4_15 F -0.212(2) -0.3806(14) -0.1965(18) 0.23(2) Uiso 1 1 d D U . . .
F5_15 F -0.1602(19) -0.3044(18) -0.1177(14) 0.24(2) Uiso 1 1 d D U . . .
F6_15 F -0.1532(19) -0.2930(18) -0.1935(18) 0.23(2) Uiso 1 1 d D U . . .
P1_16 P -0.2033(15) -0.4601(13) 0.2827(13) 0.254(16) Uiso 1 1 d D U . . .
F1_16 F -0.2569(19) -0.4379(17) 0.2839(18) 0.21(2) Uiso 1 1 d D U . . .
F2_16 F -0.240(2) -0.491(2) 0.2184(14) 0.27(3) Uiso 1 1 d D U . . .
F3_16 F -0.248(2) -0.5100(17) 0.289(2) 0.27(3) Uiso 1 1 d D U . . .
F4_16 F -0.168(2) -0.430(2) 0.3482(14) 0.30(3) Uiso 1 1 d D U . . .
F5_16 F -0.159(2) -0.4100(19) 0.274(2) 0.33(4) Uiso 1 1 d D U . . .
F6_16 F -0.145(2) -0.485(3) 0.282(3) 0.39(4) Uiso 1 1 d D U . . .
P1_17 P -0.4493(14) -0.5484(11) 0.1520(12) 0.222(13) Uiso 1 1 d D U . . .
F1_17 F -0.486(2) -0.5099(16) 0.151(2) 0.24(2) Uiso 1 1 d D U . . .
F2_17 F -0.3793(15) -0.5013(13) 0.1711(15) 0.157(15) Uiso 1 1 d D U . . .
F3_17 F -0.461(2) -0.557(2) 0.0927(14) 0.35(4) Uiso 1 1 d D U . . .
F4_17 F -0.5204(17) -0.5984(16) 0.1294(19) 0.24(2) Uiso 1 1 d D U . . .
F5_17 F -0.441(3) -0.541(2) 0.2124(15) 0.40(4) Uiso 1 1 d D U . . .
F6_17 F -0.412(2) -0.5916(15) 0.1542(19) 0.22(2) Uiso 1 1 d D U . . .
P1_18 P -0.5836(13) -0.8122(11) 0.2446(11) 0.204(12) Uiso 1 1 d D U . . .
F1_18 F -0.5545(19) -0.7910(16) 0.3070(12) 0.199(19) Uiso 1 1 d D U . . .
F2_18 F -0.5281(15) -0.7644(12) 0.2415(13) 0.126(12) Uiso 1 1 d D U . . .
F3_18 F -0.627(2) -0.781(2) 0.244(2) 0.36(4) Uiso 1 1 d D U . . .
F4_18 F -0.6415(19) -0.8625(16) 0.2449(18) 0.23(2) Uiso 1 1 d D U . . .
F5_18 F -0.539(2) -0.8461(19) 0.245(2) 0.34(4) Uiso 1 1 d D U . . .
F6_18 F -0.611(2) -0.8400(18) 0.1758(13) 0.25(2) Uiso 1 1 d D U . . .
P1_19 P -0.0744(17) -0.8913(14) 0.3873(14) 0.271(17) Uiso 1 1 d D U . . .
F1_19 F -0.087(3) -0.9530(16) 0.374(3) 0.37(4) Uiso 1 1 d D U . . .
F2_19 F -0.077(3) -0.896(3) 0.3287(18) 0.48(6) Uiso 1 1 d D U . . .
F3_19 F -0.002(2) -0.880(2) 0.408(2) 0.29(3) Uiso 1 1 d D U . . .
F4_19 F -0.070(3) -0.886(3) 0.4477(17) 0.40(5) Uiso 1 1 d D U . . .
F5_19 F -0.1502(19) -0.906(2) 0.368(2) 0.25(3) Uiso 1 1 d D U . . .
F6_19 F -0.062(3) -0.8251(16) 0.401(3) 0.39(4) Uiso 1 1 d D U . . .
P1_20 P -0.253(2) -0.1079(18) -0.2839(19) 0.56(4) Uiso 1 1 d D U . . .
F1_20 F -0.324(2) -0.136(2) -0.328(2) 0.26(3) Uiso 1 1 d D U . . .
F2_20 F -0.274(3) -0.077(3) -0.241(2) 0.39(4) Uiso 1 1 d D U . . .
F3_20 F -0.243(4) -0.061(3) -0.305(3) 0.78(9) Uiso 1 1 d D U . . .
F4_20 F -0.229(4) -0.138(4) -0.327(3) 0.50(6) Uiso 1 1 d D U . . .
F5_20 F -0.263(4) -0.156(3) -0.262(4) 0.72(9) Uiso 1 1 d D U . . .
F6_20 F -0.175(2) -0.078(3) -0.237(2) 0.31(3) Uiso 1 1 d D U . . .

loop_
_atom_site_aniso_label
_atom_site_aniso_U_11
_atom_site_aniso_U_22
_atom_site_aniso_U_33
_atom_site_aniso_U_23
_atom_site_aniso_U_13
_atom_site_aniso_U_12
Ir1 0.312(5) 0.131(3) 0.132(3) 0.090(2) 0.134(3) 0.145(3)
Ir4 0.346(6) 0.115(3) 0.150(3) 0.094(3) 0.157(4) 0.135(3)
Ir14 0.367(6) 0.147(3) 0.176(4) 0.113(3) 0.161(4) 0.172(4)
Ir11 0.443(8) 0.154(4) 0.181(4) 0.120(3) 0.182(5) 0.182(4)
Zn6 0.296(4) 0.084(2) 0.138(2) 0.0721(18) 0.110(3) 0.121(2)
Zn15 0.296(4) 0.084(2) 0.138(2) 0.0721(18) 0.110(3) 0.121(2)
Zn3 0.296(4) 0.084(2) 0.138(2) 0.0721(18) 0.110(3) 0.121(2)
Zn5 0.296(4) 0.084(2) 0.138(2) 0.0721(18) 0.110(3) 0.121(2)
Zn13 0.296(4) 0.084(2) 0.138(2) 0.0721(18) 0.110(3) 0.121(2)
Zn16 0.296(4) 0.084(2) 0.138(2) 0.0721(18) 0.110(3) 0.121(2)
Zn2 0.296(4) 0.084(2) 0.138(2) 0.0721(18) 0.110(3) 0.121(2)
Zn12 0.296(4) 0.084(2) 0.138(2) 0.0721(18) 0.110(3) 0.121(2)

loop_
_atom_type_symbol
_atom_type_description
_atom_type_scat_dispersion_real
_atom_type_scat_dispersion_imag
_atom_type_scat_source
C C 0.0032 0.0015 'International Tables Vol C Tables 4.2.6.8 and 6.1.1.4'
H H 0.0000 0.0000 'International Tables Vol C Tables 4.2.6.8 and 6.1.1.4'
F F 0.0167 0.0096 'International Tables Vol C Tables 4.2.6.8 and 6.1.1.4'
Ir Ir -1.1094 7.5963 'International Tables Vol C Tables 4.2.6.8 and 6.1.1.4'
N N 0.0060 0.0030 'International Tables Vol C Tables 4.2.6.8 and 6.1.1.4'
O O 0.0108 0.0057 'International Tables Vol C Tables 4.2.6.8 and 6.1.1.4'
P P 0.0990 0.0908 'International Tables Vol C Tables 4.2.6.8 and 6.1.1.4'
Zn Zn 0.3262 1.3876 'International Tables Vol C Tables 4.2.6.8 and 6.1.1.4'

loop_
_geom_angle_atom_site_label_1
_geom_angle_atom_site_label_2
_geom_angle_atom_site_label_3
_geom_angle
_geom_angle_site_symmetry_1
_geom_angle_site_symmetry_3
_geom_angle_publ_flag
N275 Ir1 N8 101.6(11) . . ?
N275 Ir1 N280 74.1(14) . . ?
N147 Ir1 N275 85.2(13) . . ?
N147 Ir1 N8 173.2(11) . . ?
N147 Ir1 N280 98.6(12) . . ?
N147 Ir1 C1 95.9(13) . . ?
N147 Ir1 C156 85.5(16) . . ?
N8 Ir1 N280 83.2(12) . . ?
C1 Ir1 N275 166.0(14) . . ?
C1 Ir1 N8 77.5(9) . . ?
C1 Ir1 N280 91.9(14) . . ?
C1 Ir1 C156 93.0(17) . . ?
C156 Ir1 N275 101.0(17) . . ?
C156 Ir1 N8 93.4(15) . . ?
C156 Ir1 N280 173.2(16) . . ?
N80 Ir4 N208 90.7(10) . . ?
N80 Ir4 N347 100.0(13) . . ?
N80 Ir4 C201 95.7(10) . . ?
C352 Ir4 N80 175.3(11) . . ?
C352 Ir4 N208 91.0(8) . . ?
C352 Ir4 N347 78.3(10) . . ?
C352 Ir4 N75 95.6(10) . . ?
C352 Ir4 C201 88.7(8) . . ?
N208 Ir4 N347 169.2(11) . . ?
N208 Ir4 C201 84.9(10) . . ?
N347 Ir4 C201 92.9(9) . . ?
N75 Ir4 N80 80.0(11) . . ?
N75 Ir4 N208 93.7(11) . . ?
N75 Ir4 N347 89.3(11) . . ?
N75 Ir4 C201 175.5(10) . . ?
N675 Ir14 C685 88.1(17) . . ?
C680 Ir14 N675 74.9(5) . . ?
C680 Ir14 C685 97.3(14) . . ?
N480 Ir14 N675 96.9(13) . . ?
N480 Ir14 C680 169.6(14) . . ?
N480 Ir14 N692 98.7(16) . . ?
N480 Ir14 N475 78(2) . . ?
N480 Ir14 C685 88.7(19) . . ?
N692 Ir14 N675 163.6(12) . . ?
N692 Ir14 C680 90.1(11) . . ?
N692 Ir14 C685 87.3(17) . . ?
N475 Ir14 N675 93.4(15) . . ?
N475 Ir14 C680 96.2(17) . . ?
N475 Ir14 N692 94.7(16) . . ?
N475 Ir14 C685 166.4(19) . . ?
N601 Ir11 N408 86.7(11) . . ?
N601 Ir11 N608 78(2) . . ?
N601 Ir11 C552 95.1(17) . . ?
N547 Ir11 N601 91.8(16) . . ?
N547 Ir11 N408 169.6(13) . . ?
N547 Ir11 N608 100.5(12) . . ?
N547 Ir11 C552 78.5(10) . . ?
N547 Ir11 C401 105.9(15) . . ?
N608 Ir11 N408 89.2(16) . . ?
C552 Ir11 N408 91.4(14) . . ?
C552 Ir11 N608 173(2) . . ?
C401 Ir11 N601 162.1(12) . . ?
C401 Ir11 N408 76.3(5) . . ?
C401 Ir11 N608 95(3) . . ?
C401 Ir11 C552 91(2) . . ?
N236 Zn6 N261 88.3(14) . . ?
N236 Zn6 N266 101.0(15) . . ?
N236 Zn6 N231 83.2(18) . . ?
N236 Zn6 N138 166.6(18) . . ?
N236 Zn6 N133 95.3(16) . . ?
N261 Zn6 N266 72.9(16) . . ?
N261 Zn6 N138 98(2) . . ?
N261 Zn6 N133 172.1(14) . . ?
N266 Zn6 N133 99.5(19) . . ?
N231 Zn6 N261 105.0(13) . . ?
N231 Zn6 N266 175.1(19) . . ?
N231 Zn6 N138 84(2) . . ?
N231 Zn6 N133 82.4(15) . . ?
N138 Zn6 N266 92.2(16) . . ?
N138 Zn6 N133 80(2) . . ?
N489 Zn15 N706 93.6(15) . . ?
N489 Zn15 N701 92.0(15) . . ?
N498 Zn15 N489 77.0(16) . . ?
N498 Zn15 N524 100.3(15) . . ?
N498 Zn15 N706 161.7(15) . . ?
N498 Zn15 N701 92.6(14) . . ?
N519 Zn15 N489 98(3) . . ?
N519 Zn15 N498 90.5(16) . . ?
N519 Zn15 N524 78(3) . . ?
N519 Zn15 N706 106.5(16) . . ?
N519 Zn15 N701 170(3) . . ?
N524 Zn15 N489 175.5(17) . . ?
N524 Zn15 N706 90.0(13) . . ?
N524 Zn15 N701 91.7(17) . . ?
N706 Zn15 N701 71.8(14) . . ?
N31 Zn3 N66 174.1(11) . . ?
N31 Zn3 N333 93.6(13) . . ?
N31 Zn3 N338 88.8(12) . . ?
N31 Zn3 N36 76.0(10) . . ?
N66 Zn3 N333 92.2(15) . . ?
N338 Zn3 N66 90.9(13) . . ?
N338 Zn3 N333 80.9(18) . . ?
N36 Zn3 N66 104.4(11) . . ?
N36 Zn3 N333 97.5(15) . . ?
N36 Zn3 N338 164.6(12) . . ?
N61 Zn3 N31 93.5(10) . . ?
N61 Zn3 N66 80.6(13) . . ?
N61 Zn3 N333 171.8(15) . . ?
N61 Zn3 N338 95.2(13) . . ?
N61 Zn3 N36 88.2(13) . . ?
N222 Zn5 N89 88.1(18) . . ?
N222 Zn5 N94 165.5(15) . . ?
N222 Zn5 N217 76.8(13) . . ?
N222 Zn5 N119 106.7(13) . . ?
N222 Zn5 N124 98.5(16) . . ?
N94 Zn5 N89 79.7(14) . . ?
N94 Zn5 N217 94.8(11) . . ?
N94 Zn5 N119 83.2(12) . . ?
N94 Zn5 N124 94.2(13) . . ?
N217 Zn5 N89 88.1(14) . . ?
N217 Zn5 N124 97.4(11) . . ?
N119 Zn5 N89 99.4(13) . . ?
N119 Zn5 N217 171.8(13) . . ?
N119 Zn5 N124 74.9(9) . . ?
N124 Zn5 N89 172.2(13) . . ?
N666 Zn13 N436 165.0(14) . . ?
N666 Zn13 N461 94.7(15) . . ?
N666 Zn13 N431 97.2(15) . . ?
N436 Zn13 N431 70.2(12) . . ?
N661 Zn13 N666 73.5(14) . . ?
N661 Zn13 N436 113.2(17) . . ?
N661 Zn13 N466 99.7(15) . . ?
N661 Zn13 N461 168.2(16) . . ?
N661 Zn13 N431 88.8(16) . . ?
N466 Zn13 N666 92.9(15) . . ?
N466 Zn13 N436 98.9(12) . . ?
N466 Zn13 N461 79.4(15) . . ?
N466 Zn13 N431 168.3(14) . . ?
N461 Zn13 N436 78.6(16) . . ?
N461 Zn13 N431 94.0(15) . . ?
N745 Zn16 N533 169.5(16) . . ?
N745 Zn16 N750 80(2) . . ?
N745 Zn16 N715 99.9(14) . . ?
N745 Zn16 N538 96.7(15) . . ?
N745 Zn16 N720 91.8(13) . . ?
N533 Zn16 N538 74.4(19) . . ?
N750 Zn16 N533 93.7(18) . . ?
N750 Zn16 N715 170.5(14) . . ?
N750 Zn16 N538 84.4(13) . . ?
N715 Zn16 N533 87.9(14) . . ?
N715 Zn16 N538 105.0(13) . . ?
N720 Zn16 N533 97.1(16) . . ?
N720 Zn16 N750 96.9(12) . . ?
N720 Zn16 N715 73.6(12) . . ?
N720 Zn16 N538 171.5(14) . . ?
N22 Zn2 N324 92.3(13) . . ?
N289 Zn2 N22 92.8(16) . . ?
N289 Zn2 N324 174.0(19) . . ?
N289 Zn2 N17 83.4(11) . . ?
N294 Zn2 N22 176.0(14) . . ?
N294 Zn2 N324 91.6(16) . . ?
N294 Zn2 N289 83(2) . . ?
N294 Zn2 N17 101.2(15) . . ?
N294 Zn2 N319 80.8(15) . . ?
N17 Zn2 N22 79.6(15) . . ?
N17 Zn2 N324 94.3(18) . . ?
N319 Zn2 N22 98.8(14) . . ?
N319 Zn2 N324 78(2) . . ?
N319 Zn2 N289 103.9(14) . . ?
N319 Zn2 N17 172.6(14) . . ?
N617 Zn12 N652 171.8(13) . . ?
N617 Zn12 N647 89.7(11) . . ?
N617 Zn12 N417 95.3(17) . . ?
N422 Zn12 N617 97.2(18) . . ?
N422 Zn12 N652 87.7(13) . . ?
N422 Zn12 N622 174.4(16) . . ?
N422 Zn12 N647 100.2(16) . . ?
N422 Zn12 N417 79.0(19) . . ?
N622 Zn12 N617 80(2) . . ?
N622 Zn12 N652 95.5(19) . . ?
N622 Zn12 N647 84.9(15) . . ?
N622 Zn12 N417 96.2(19) . . ?
N647 Zn12 N652 82.9(8) . . ?
N417 Zn12 N652 92.1(15) . . ?
N417 Zn12 N647 174.9(15) . . ?
H45A C451 H45B 108.5 . . ?
C452 C451 H45A 110.2 . . ?
C452 C451 H45B 110.2 . . ?
C450 C451 H45A 110.2 . . ?
C450 C451 H45B 110.2 . . ?
C450 C451 C452 108(3) . . ?
C14 O13 C10 128(4) . . ?
C21 N22 Zn2 109.2(13) . . ?
C21 N22 C23 120.0 . . ?
C23 N22 Zn2 130.6(13) . . ?
N22 C21 C26 120.0 . . ?
N22 C21 C18 119.96(17) . . ?
C26 C21 C18 119.95(17) . . ?
C21 C26 H26 120.0 . . ?
C25 C26 C21 120.0 . . ?
C25 C26 H26 120.0 . . ?
C26 C25 H25 120.0 . . ?
C26 C25 C24 120.0 . . ?
C24 C25 H25 120.0 . . ?
C25 C24 C27 112(2) . . ?
C23 C24 C25 120.0 . . ?
C23 C24 C27 128(2) . . ?
N22 C23 H23 120.0 . . ?
C24 C23 N22 120.0 . . ?
C24 C23 H23 120.0 . . ?
H69A C698 H69B 107.4 . . ?
C699 C698 H69A 108.2 . . ?
C699 C698 H69B 108.2 . . ?
C699 C698 O697 116(5) . . ?
O697 C698 H69A 108.2 . . ?
O697 C698 H69B 108.2 . . ?
C673 O672 C671 127(3) . . ?
C221 N222 Zn5 118.6(17) . . ?
C221 N222 C223 120.0 . . ?
C223 N222 Zn5 120.8(16) . . ?
N222 C221 C226 120.0 . . ?
N222 C221 C218 110.2(14) . . ?
C226 C221 C218 129.7(14) . . ?
C221 C226 H226 120.0 . . ?
C221 C226 C225 120.0 . . ?
C225 C226 H226 120.0 . . ?
C226 C225 H225 120.0 . . ?
C224 C225 C226 120.0 . . ?
C224 C225 H225 120.0 . . ?
C225 C224 C227 119.2(12) . . ?
C223 C224 C225 120.0 . . ?
C223 C224 C227 119.7(12) . . ?
N222 C223 H223 120.0 . . ?
C224 C223 N222 120.0 . . ?
C224 C223 H223 120.0 . . ?
C618 N617 Zn12 114(3) . . ?
C618 N617 C616 120.0 . . ?
C616 N617 Zn12 125(3) . . ?
N617 C618 C621 114(5) . . ?
C619 C618 N617 120.0 . . ?
C619 C618 C621 126(5) . . ?
C618 C619 H619 120.0 . . ?
C618 C619 C620 120.0 . . ?
C620 C619 H619 120.0 . . ?
C619 C620 H620 120.0 . . ?
C619 C620 C615 120.0 . . ?
C615 C620 H620 120.0 . . ?
C620 C615 C616 120.0 . . ?
C620 C615 C614 137(6) . . ?
C616 C615 C614 103(6) . . ?
N617 C616 H616 120.0 . . ?
C615 C616 N617 120.0 . . ?
C615 C616 H616 120.0 . . ?
C79 N80 Ir4 115.5(15) . . ?
C79 N80 C81 120.0 . . ?
C81 N80 Ir4 124.3(15) . . ?
N80 C79 C84 120.0 . . ?
C76 C79 N80 114.0(18) . . ?
C76 C79 C84 125.9(18) . . ?
C79 C84 H84 120.0 . . ?
C79 C84 C83 120.0 . . ?
C83 C84 H84 120.0 . . ?
C84 C83 H83 120.0 . . ?
C82 C83 C84 120.0 . . ?
C82 C83 H83 120.0 . . ?
C83 C82 C85 122(2) . . ?
C81 C82 C83 120.0 . . ?
C81 C82 C85 118(2) . . ?
N80 C81 H81 120.0 . . ?
C82 C81 N80 120.0 . . ?
C82 C81 H81 120.0 . . ?
O13 C14 H14A 106.5 . . ?
O13 C14 H14B 106.5 . . ?
H14A C14 H14B 106.5 . . ?
C15 C14 O13 123(4) . . ?
C15 C14 H14A 106.5 . . ?
C15 C14 H14B 106.5 . . ?
C747 C746 N745 120.0 . . ?
C747 C746 C749 125.8(19) . . ?
N745 C746 C749 113.9(19) . . ?
C746 C747 H747 120.0 . . ?
C748 C747 C746 120.0 . . ?
C748 C747 H747 120.0 . . ?
C747 C748 H748 120.0 . . ?
C747 C748 C743 120.0 . . ?
C743 C748 H748 120.0 . . ?
C748 C743 C742 118.3(2) . . ?
C744 C743 C748 120.0 . . ?
C744 C743 C742 118.2(2) . . ?
C743 C744 H744 120.0 . . ?
C743 C744 N745 120.0 . . ?
N745 C744 H744 120.0 . . ?
C746 N745 Zn16 116.4(16) . . ?
C744 N745 Zn16 123.3(17) . . ?
C744 N745 C746 120.0 . . ?
O672 C671 H67A 111.2 . . ?
O672 C671 H67B 111.2 . . ?
H67A C671 H67B 109.1 . . ?
C668 C671 O672 103(3) . . ?
C668 C671 H67A 111.2 . . ?
C668 C671 H67B 111.2 . . ?
C667 C668 C671 119.5(4) . . ?
C667 C668 C669 120.0 . . ?
C669 C668 C671 119.5(4) . . ?
C668 C667 H667 120.0 . . ?
C668 C667 N666 120.0 . . ?
N666 C667 H667 120.0 . . ?
C667 N666 Zn13 126.8(19) . . ?
C667 N666 C665 120.0 . . ?
C665 N666 Zn13 113.2(19) . . ?
N666 C665 C670 120.0 . . ?
N666 C665 C662 123(3) . . ?
C670 C665 C662 115(3) . . ?
C665 C670 H670 120.0 . . ?
C669 C670 C665 120.0 . . ?
C669 C670 H670 120.0 . . ?
C668 C669 H669 120.0 . . ?
C670 C669 C668 120.0 . . ?
C670 C669 H669 120.0 . . ?
H27A C272 H27B 109.1 . . ?
C273 C272 H27A 111.2 . . ?
C273 C272 H27B 111.2 . . ?
C271 C272 H27A 111.2 . . ?
C271 C272 H27B 111.2 . . ?
C271 C272 C273 103(6) . . ?
C326 C325 H325 120.0 . . ?
C326 C325 N324 120.0 . . ?
N324 C325 H325 120.0 . . ?
C325 C326 C329 132(4) . . ?
C327 C326 C325 120.0 . . ?
C327 C326 C329 108(4) . . ?
C326 C327 H327 120.0 . . ?
C326 C327 C328 120.0 . . ?
C328 C327 H327 120.0 . . ?
C327 C328 H328 120.0 . . ?
C323 C328 C327 120.0 . . ?
C323 C328 H328 120.0 . . ?
C328 C323 N324 120.0 . . ?
C328 C323 C320 122(3) . . ?
N324 C323 C320 118(3) . . ?
C325 N324 Zn2 129(3) . . ?
C323 N324 Zn2 111(3) . . ?
C323 N324 C325 120.0 . . ?
N89 C88 H88 120.0 . . ?
N89 C88 C87 120.0 . . ?
C87 C88 H88 120.0 . . ?
C88 N89 Zn5 129(2) . . ?
C88 N89 C90 120.0 . . ?
C90 N89 Zn5 111(2) . . ?
N89 C90 C93 118(3) . . ?
C91 C90 N89 120.0 . . ?
C91 C90 C93 121(3) . . ?
C90 C91 H91 120.0 . . ?
C90 C91 C92 120.0 . . ?
C92 C91 H91 120.0 . . ?
C91 C92 H92 120.0 . . ?
C87 C92 C91 120.0 . . ?
C87 C92 H92 120.0 . . ?
C88 C87 C86 113(4) . . ?
C92 C87 C88 120.0 . . ?
C92 C87 C86 127(4) . . ?
C143 O144 C145 123.2(14) . . ?
C355 C354 H354 120.0 . . ?
C355 C354 C353 120.0 . . ?
C353 C354 H354 120.0 . . ?
C354 C355 H355 120.0 . . ?
C354 C355 C356 120.0 . . ?
C356 C355 H355 120.0 . . ?
C355 C356 H356 120.0 . . ?
C351 C356 C355 120.0 . . ?
C351 C356 H356 120.0 . . ?
C356 C351 C352 120.0 . . ?
C356 C351 C348 125.5(17) . . ?
C352 C351 C348 114.4(17) . . ?
C351 C352 Ir4 119.7(9) . . ?
C351 C352 C353 120.0 . . ?
C353 C352 Ir4 120.3(9) . . ?
C354 C353 H353 120.0 . . ?
C352 C353 C354 120.0 . . ?
C352 C353 H353 120.0 . . ?
C274 N275 Ir1 118(2) . . ?
C274 N275 C276 120.0 . . ?
C276 N275 Ir1 121(2) . . ?
N275 C274 H274 120.0 . . ?
N275 C274 C273 120.0 . . ?
C273 C274 H274 120.0 . . ?
C274 C273 C272 132(3) . . ?
C278 C273 C272 108(3) . . ?
C278 C273 C274 120.0 . . ?
C273 C278 H278 120.0 . . ?
C273 C278 C277 120.0 . . ?
C277 C278 H278 120.0 . . ?
C278 C277 H277 120.0 . . ?
C276 C277 C278 120.0 . . ?
C276 C277 H277 120.0 . . ?
C277 C276 N275 120.0 . . ?
C279 C276 N275 111(3) . . ?
C279 C276 C277 126(3) . . ?
C209 N208 Ir4 129.4(10) . . ?
C209 N208 C207 120.0 . . ?
C207 N208 Ir4 110.6(10) . . ?
N208 C209 H209 120.0 . . ?
N208 C209 C210 120.0 . . ?
C210 C209 H209 120.0 . . ?
C209 C210 O213 119.99(12) . . ?
C211 C210 C209 120.0 . . ?
C211 C210 O213 120.01(12) . . ?
C210 C211 H211 120.0 . . ?
C210 C211 C212 120.0 . . ?
C212 C211 H211 120.0 . . ?
C211 C212 H212 120.0 . . ?
C207 C212 C211 120.0 . . ?
C207 C212 H212 120.0 . . ?
C212 C207 N208 120.0 . . ?
C206 C207 N208 117.1(11) . . ?
C206 C207 C212 122.9(11) . . ?
H28A C28 H28B 107.8 . . ?
C29 C28 H28A 109.0 . . ?
C29 C28 H28B 109.0 . . ?
C29 C28 C27 113(3) . . ?
C27 C28 H28A 109.0 . . ?
C27 C28 H28B 109.0 . . ?
C439 C438 C437 120.0 . . ?
C439 C438 C441 118.7(3) . . ?
C437 C438 C441 121.3(3) . . ?
C438 C439 H439 120.0 . . ?
C440 C439 C438 120.0 . . ?
C440 C439 H439 120.0 . . ?
C439 C440 H440 120.0 . . ?
C435 C440 C439 120.0 . . ?
C435 C440 H440 120.0 . . ?
C440 C435 N436 120.0 . . ?
C440 C435 C432 123.5(14) . . ?
N436 C435 C432 115.8(14) . . ?
C435 N436 Zn13 119.3(9) . . ?
C437 N436 Zn13 120.6(9) . . ?
C437 N436 C435 120.0 . . ?
C438 C437 H437 120.0 . . ?
N436 C437 C438 120.0 . . ?
N436 C437 H437 120.0 . . ?
C490 N489 Zn15 110(2) . . ?
C490 N489 C488 120.0 . . ?
C488 N489 Zn15 130(2) . . ?
N489 C490 C491 120.0 . . ?
C493 C490 N489 121(4) . . ?
C493 C490 C491 119(4) . . ?
C490 C491 H491 120.0 . . ?
C490 C491 C492 120.0 . . ?
C492 C491 H491 120.0 . . ?
C491 C492 H492 120.0 . . ?
C487 C492 C491 120.0 . . ?
C487 C492 H492 120.0 . . ?
C492 C487 C488 120.0 . . ?
C492 C487 C486 125(2) . . ?
C488 C487 C486 115(2) . . ?
N489 C488 H488 120.0 . . ?
C487 C488 N489 120.0 . . ?
C487 C488 H488 120.0 . . ?
C497 N498 Zn15 124(2) . . ?
C497 N498 C493 120.0 . . ?
C493 N498 Zn15 115(2) . . ?
N498 C497 H497 120.0 . . ?
N498 C497 C496 120.0 . . ?
C496 C497 H497 120.0 . . ?
C497 C496 C495 120.0 . . ?
C497 C496 C499 115(2) . . ?
C495 C496 C499 125(2) . . ?
C496 C495 H495 120.0 . . ?
C494 C495 C496 120.0 . . ?
C494 C495 H495 120.0 . . ?
C495 C494 H494 120.0 . . ?
C495 C494 C493 120.0 . . ?
C493 C494 H494 120.0 . . ?
C490 C493 N498 116(4) . . ?
C490 C493 C494 123(4) . . ?
C494 C493 N498 120.0 . . ?
C515 C514 H514 120.0 . . ?
C515 C514 C513 120.0 . . ?
C513 C514 H514 120.0 . . ?
C514 C515 H515 120.0 . . ?
C514 C515 C516 120.0 . . ?
C516 C515 H515 120.0 . . ?
C515 C516 C517 120(2) . . ?
C511 C516 C515 120.0 . . ?
C511 C516 C517 120(2) . . ?
C516 C511 C510 122.9(15) . . ?
C512 C511 C516 120.0 . . ?
C512 C511 C510 117.1(15) . . ?
C511 C512 H512 120.0 . . ?
C513 C512 C511 120.0 . . ?
C513 C512 H512 120.0 . . ?
C514 C513 H513 120.0 . . ?
C512 C513 C514 120.0 . . ?
C512 C513 H513 120.0 . . ?
C543 O544 C545 118.6(17) . . ?
C345 C350 H350 120.0 . . ?
C345 C350 C349 120.0 . . ?
C349 C350 H350 120.0 . . ?
C350 C345 C346 120.0 . . ?
C350 C345 O344 115.5(16) . . ?
C346 C345 O344 124.5(16) . . ?
C345 C346 H346 120.0 . . ?
C345 C346 N347 120.0 . . ?
N347 C346 H346 120.0 . . ?
C346 N347 Ir4 120.5(18) . . ?
C348 N347 Ir4 119.5(18) . . ?
C348 N347 C346 120.0 . . ?
N347 C348 C351 108(2) . . ?
N347 C348 C349 120.0 . . ?
C349 C348 C351 132(2) . . ?
C350 C349 H349 120.0 . . ?
C348 C349 C350 120.0 . . ?
C348 C349 H349 120.0 . . ?
H22A C228 H22B 106.5 . . ?
C227 C228 H22A 106.4 . . ?
C227 C228 H22B 106.4 . . ?
C227 C228 C229 124(5) . . ?
C229 C228 H22A 106.4 . . ?
C229 C228 H22B 106.4 . . ?
C32 N31 Zn3 114.9(11) . . ?
C32 N31 C30 120.0 . . ?
C30 N31 Zn3 125.1(11) . . ?
N31 C32 C35 119.2(11) . . ?
C33 C32 N31 120.0 . . ?
C33 C32 C35 120.8(11) . . ?
C32 C33 H33 120.0 . . ?
C32 C33 C34 120.0 . . ?
C34 C33 H33 120.0 . . ?
C33 C34 H34 120.0 . . ?
C29 C34 C33 120.0 . . ?
C29 C34 H34 120.0 . . ?
C34 C29 C28 124(3) . . ?
C34 C29 C30 120.0 . . ?
C30 C29 C28 115(3) . . ?
N31 C30 H30 120.0 . . ?
C29 C30 N31 120.0 . . ?
C29 C30 H30 120.0 . . ?
H28C C285 H28D 108.4 . . ?
C282 C285 H28C 110.0 . . ?
C282 C285 H28D 110.0 . . ?
C286 C285 H28C 110.0 . . ?
C286 C285 H28D 110.0 . . ?
C286 C285 C282 109(5) . . ?
H13A C130 H13B 105.7 . . ?
C129 C130 H13A 104.5 . . ?
C129 C130 H13B 104.5 . . ?
C129 C130 C131 131(3) . . ?
C131 C130 H13A 104.5 . . ?
C131 C130 H13B 104.5 . . ?
C95 N94 Zn5 127.6(19) . . ?
C95 N94 C93 120.0 . . ?
C93 N94 Zn5 112.3(19) . . ?
N94 C95 H95 120.0 . . ?
C96 C95 N94 120.0 . . ?
C96 C95 H95 120.0 . . ?
C95 C96 C97 120.0 . . ?
C99 C96 C95 119.8(15) . . ?
C99 C96 C97 120.1(15) . . ?
C96 C97 H97 120.0 . . ?
C98 C97 C96 120.0 . . ?
C98 C97 H97 120.0 . . ?
C97 C98 H98 120.0 . . ?
C97 C98 C93 120.0 . . ?
C93 C98 H98 120.0 . . ?
N94 C93 C90 117(3) . . ?
C98 C93 C90 122(3) . . ?
C98 C93 N94 120.0 . . ?
C254 C255 H255 120.0 . . ?
C254 C255 C256 120.0 . . ?
C256 C255 H255 120.0 . . ?
C255 C254 H254 120.0 . . ?
C255 C254 C253 120.0 . . ?
C253 C254 H254 120.0 . . ?
C254 C253 C258 120.0 . . ?
C254 C253 C252 121.4(16) . . ?
C258 C253 C252 118.5(16) . . ?
C253 C258 C259 119.99(17) . . ?
C257 C258 C253 120.0 . . ?
C257 C258 C259 120.01(17) . . ?
C258 C257 H257 120.0 . . ?
C258 C257 C256 120.0 . . ?
C256 C257 H257 120.0 . . ?
C255 C256 H256 120.0 . . ?
C257 C256 C255 120.0 . . ?
C257 C256 H256 120.0 . . ?
C660 N661 Zn13 110.6(19) . . ?
C660 N661 C662 120.0 . . ?
C662 N661 Zn13 129.3(19) . . ?
N661 C660 H660 120.0 . . ?
C659 C660 N661 120.0 . . ?
C659 C660 H660 120.0 . . ?
C660 C659 C664 120.0 . . ?
C660 C659 C658 119.8(3) . . ?
C664 C659 C658 119.8(2) . . ?
C659 C664 H664 120.0 . . ?
C663 C664 C659 120.0 . . ?
C663 C664 H664 120.0 . . ?
C664 C663 H663 120.0 . . ?
C664 C663 C662 120.0 . . ?
C662 C663 H663 120.0 . . ?
N661 C662 C665 99(3) . . ?
C663 C662 C665 141(3) . . ?
C663 C662 N661 120.0 . . ?
C272 C271 H27C 106.0 . . ?
C272 C271 H27D 106.0 . . ?
C272 C271 C268 125(6) . . ?
H27C C271 H27D 106.3 . . ?
C268 C271 H27C 106.0 . . ?
C268 C271 H27D 106.0 . . ?
C245 C246 C241 120.0 . . ?
C245 C246 C247 120.00(12) . . ?
C241 C246 C247 120.00(12) . . ?
C246 C245 H245 120.0 . . ?
C246 C245 C244 120.0 . . ?
C244 C245 H245 120.0 . . ?
C245 C244 H244 120.0 . . ?
C245 C244 C243 120.0 . . ?
C243 C244 H244 120.0 . . ?
C244 C243 H243 120.0 . . ?
C242 C243 C244 120.0 . . ?
C242 C243 H243 120.0 . . ?
C243 C242 H242 120.0 . . ?
C241 C242 C243 120.0 . . ?
C241 C242 H242 120.0 . . ?
C246 C241 C238 119.80(19) . . ?
C242 C241 C246 120.0 . . ?
C242 C241 C238 119.9(2) . . ?
C517 C522 H522 120.0 . . ?
C517 C522 C521 120.0 . . ?
C521 C522 H522 120.0 . . ?
C522 C517 C516 117(4) . . ?
C522 C517 C518 120.0 . . ?
C518 C517 C516 123(4) . . ?
C517 C518 H518 120.0 . . ?
N519 C518 C517 120.0 . . ?
N519 C518 H518 120.0 . . ?
C518 N519 Zn15 118(5) . . ?
C520 N519 Zn15 121(5) . . ?
C520 N519 C518 120.0 . . ?
N519 C520 C521 120.0 . . ?
N519 C520 C523 114(6) . . ?
C521 C520 C523 126(6) . . ?
C522 C521 H521 120.0 . . ?
C520 C521 C522 120.0 . . ?
C520 C521 H521 120.0 . . ?
O144 C143 H14C 111.6 . . ?
O144 C143 H14D 111.6 . . ?
H14C C143 H14D 109.4 . . ?
C140 C143 O144 101(4) . . ?
C140 C143 H14C 111.6 . . ?
C140 C143 H14D 111.6 . . ?
N217 C218 C221 120.0(6) . . ?
N217 C218 C219 120.0 . . ?
C219 C218 C221 119.7(6) . . ?
C218 N217 Zn5 113.4(11) . . ?
C216 N217 Zn5 126.4(11) . . ?
C216 N217 C218 120.0 . . ?
N217 C216 H216 120.0 . . ?
C215 C216 N217 120.0 . . ?
C215 C216 H216 120.0 . . ?
C216 C215 C220 120.0 . . ?
C216 C215 C214 114(3) . . ?
C220 C215 C214 125(3) . . ?
C215 C220 H220 120.0 . . ?
C219 C220 C215 120.0 . . ?
C219 C220 H220 120.0 . . ?
C218 C219 H219 120.0 . . ?
C220 C219 C218 120.0 . . ?
C220 C219 H219 120.0 . . ?
C68 C67 H67 120.0 . . ?
C68 C67 N66 120.0 . . ?
N66 C67 H67 120.0 . . ?
C67 C68 C71 119.5(15) . . ?
C69 C68 C67 120.0 . . ?
C69 C68 C71 118.9(15) . . ?
C68 C69 H69 120.0 . . ?
C68 C69 C70 120.0 . . ?
C70 C69 H69 120.0 . . ?
C69 C70 H70 120.0 . . ?
C69 C70 C65 120.0 . . ?
C65 C70 H70 120.0 . . ?
N66 C65 C70 120.0 . . ?
C62 C65 C70 121.4(18) . . ?
C62 C65 N66 117.9(19) . . ?
C67 N66 Zn3 129.4(16) . . ?
C65 N66 Zn3 110.6(17) . . ?
C65 N66 C67 120.0 . . ?
C525 N524 Zn15 126(3) . . ?
C525 N524 C523 120.0 . . ?
C523 N524 Zn15 114(3) . . ?
N524 C525 H525 120.0 . . ?
N524 C525 C526 120.0 . . ?
C526 C525 H525 120.0 . . ?
C525 C526 C529 114(4) . . ?
C527 C526 C525 120.0 . . ?
C527 C526 C529 124(4) . . ?
C526 C527 H527 120.0 . . ?
C526 C527 C528 120.0 . . ?
C528 C527 H527 120.0 . . ?
C527 C528 H528 120.0 . . ?
C527 C528 C523 120.0 . . ?
C523 C528 H528 120.0 . . ?
N524 C523 C520 112(5) . . ?
C528 C523 C520 128(5) . . ?
C528 C523 N524 120.0 . . ?
C654 C653 H653 120.0 . . ?
C654 C653 N652 120.0 . . ?
N652 C653 H653 120.0 . . ?
C653 C654 C655 120.0 . . ?
C653 C654 C657 119.7(3) . . ?
C655 C654 C657 119.7(3) . . ?
C654 C655 H655 120.0 . . ?
C656 C655 C654 120.0 . . ?
C656 C655 H655 120.0 . . ?
C655 C656 H656 120.0 . . ?
C651 C656 C655 120.0 . . ?
C651 C656 H656 120.0 . . ?
C656 C651 C648 119.4(4) . . ?
N652 C651 C656 120.0 . . ?
N652 C651 C648 119.3(4) . . ?
C653 N652 Zn12 132.5(6) . . ?
C651 N652 Zn12 107.2(6) . . ?
C651 N652 C653 120.0 . . ?
H71C C712 H71D 108.2 . . ?
C711 C712 H71C 109.8 . . ?
C711 C712 H71D 109.8 . . ?
C713 C712 H71C 109.8 . . ?
C713 C712 H71D 109.8 . . ?
C713 C712 C711 109(2) . . ?
C451 C452 H45C 109.0 . . ?
C451 C452 H45D 109.0 . . ?
H45C C452 H45D 107.8 . . ?
C453 C452 C451 113(3) . . ?
C453 C452 H45C 109.0 . . ?
C453 C452 H45D 109.0 . . ?
C87 C86 H86A 106.6 . . ?
C87 C86 H86B 106.6 . . ?
H86A C86 H86B 106.6 . . ?
C85 C86 C87 123(4) . . ?
C85 C86 H86A 106.6 . . ?
C85 C86 H86B 106.6 . . ?
C443 C444 H444 120.0 . . ?
C443 C444 C445 120.0 . . ?
C445 C444 H444 120.0 . . ?
C444 C443 H443 120.0 . . ?
C444 C443 C442 120.0 . . ?
C442 C443 H443 120.0 . . ?
C443 C442 H442 120.0 . . ?
C441 C442 C443 120.0 . . ?
C441 C442 H442 120.0 . . ?
C442 C441 C438 119.98(10) . . ?
C442 C441 C446 120.0 . . ?
C446 C441 C438 119.98(10) . . ?
C441 C446 C447 120.00(12) . . ?
C445 C446 C441 120.0 . . ?
C445 C446 C447 120.00(12) . . ?
C444 C445 H445 120.0 . . ?
C446 C445 C444 120.0 . . ?
C446 C445 H445 120.0 . . ?
C654 C657 H65A 108.1 . . ?
C654 C657 H65B 108.1 . . ?
C654 C657 C658 117(3) . . ?
H65A C657 H65B 107.3 . . ?
C658 C657 H65A 108.1 . . ?
C658 C657 H65B 108.1 . . ?
C467 N466 Zn13 128.9(14) . . ?
C467 N466 C465 120.0 . . ?
C465 N466 Zn13 111.0(14) . . ?
N466 C467 H467 120.0 . . ?
C468 C467 N466 120.0 . . ?
C468 C467 H467 120.0 . . ?
C467 C468 C469 120.0 . . ?
C467 C468 C471 107.2(18) . . ?
C469 C468 C471 131(2) . . ?
C468 C469 H469 120.0 . . ?
C468 C469 C470 120.0 . . ?
C470 C469 H469 120.0 . . ?
C469 C470 H470 120.0 . . ?
C465 C470 C469 120.0 . . ?
C465 C470 H470 120.0 . . ?
C470 C465 N466 120.0 . . ?
C462 C465 N466 119.3(11) . . ?
C462 C465 C470 120.5(11) . . ?
H48C C485 H48D 107.1 . . ?
C482 C485 H48C 107.7 . . ?
C482 C485 H48D 107.7 . . ?
C482 C485 C486 118(5) . . ?
C486 C485 H48C 107.7 . . ?
C486 C485 H48D 107.7 . . ?
C508 C507 H507 120.4 . . ?
C508 C507 C506 119(2) . . ?
C506 C507 H507 120.4 . . ?
H11A C110 H11B 108.0 . . ?
C111 C110 H11A 109.4 . . ?
C111 C110 H11B 109.3 . . ?
C111 C110 C109 111(3) . . ?
C109 C110 H11A 109.4 . . ?
C109 C110 H11B 109.3 . . ?
C742 C741 H741 120.0 . . ?
C742 C741 C740 120.0 . . ?
C740 C741 H741 120.0 . . ?
C741 C742 C743 119.3(5) . . ?
C737 C742 C743 120.7(5) . . ?
C737 C742 C741 120.0 . . ?
C742 C737 C736 124.0(4) . . ?
C738 C737 C742 120.0 . . ?
C738 C737 C736 115.6(3) . . ?
C737 C738 H738 120.0 . . ?
C737 C738 C739 120.0 . . ?
C739 C738 H738 120.0 . . ?
C738 C739 H739 120.0 . . ?
C740 C739 C738 120.0 . . ?
C740 C739 H739 120.0 . . ?
C741 C740 H740 120.0 . . ?
C739 C740 C741 120.0 . . ?
C739 C740 H740 120.0 . . ?
C332 N333 Zn3 127(2) . . ?
C332 N333 C334 120.0 . . ?
C334 N333 Zn3 113(2) . . ?
N333 C332 H332 120.0 . . ?
C331 C332 N333 120.0 . . ?
C331 C332 H332 120.0 . . ?
C332 C331 C330 120.4(11) . . ?
C336 C331 C332 120.0 . . ?
C336 C331 C330 119.6(11) . . ?
C331 C336 H336 120.0 . . ?
C331 C336 C335 120.0 . . ?
C335 C336 H336 120.0 . . ?
C336 C335 H335 120.0 . . ?
C334 C335 C336 120.0 . . ?
C334 C335 H335 120.0 . . ?
N333 C334 C337 115.9(19) . . ?
C335 C334 N333 120.0 . . ?
C335 C334 C337 124(2) . . ?
H53A C530 H53B 104.7 . . ?
C531 C530 H53A 101.7 . . ?
C531 C530 H53B 101.7 . . ?
C531 C530 C529 141(5) . . ?
C529 C530 H53A 101.7 . . ?
C529 C530 H53B 101.7 . . ?
C421 N422 Zn12 118(2) . . ?
C421 N422 C423 120.0 . . ?
C423 N422 Zn12 122(2) . . ?
N422 C421 C418 110(3) . . ?
C426 C421 N422 120.0 . . ?
C426 C421 C418 130(3) . . ?
C421 C426 H426 120.0 . . ?
C421 C426 C425 120.0 . . ?
C425 C426 H426 120.0 . . ?
C426 C425 H425 120.0 . . ?
C426 C425 C424 120.0 . . ?
C424 C425 H425 120.0 . . ?
C425 C424 C427 132(4) . . ?
C423 C424 C425 120.0 . . ?
C423 C424 C427 108(4) . . ?
N422 C423 H423 120.0 . . ?
C424 C423 N422 120.0 . . ?
C424 C423 H423 120.0 . . ?
C712 C711 H71E 104.6 . . ?
C712 C711 H71F 104.6 . . ?
H71E C711 H71F 105.7 . . ?
C708 C711 C712 131(3) . . ?
C708 C711 H71E 104.6 . . ?
C708 C711 H71F 104.6 . . ?
C604 C603 C602 120.0 . . ?
C604 C603 C756 124(2) . . ?
C602 C603 C756 116(2) . . ?
C603 C604 H604 120.0 . . ?
C605 C604 C603 120.0 . . ?
C605 C604 H604 120.0 . . ?
C604 C605 H605 120.0 . . ?
C606 C605 C604 120.0 . . ?
C606 C605 H605 120.0 . . ?
C605 C606 N601 120.0 . . ?
C605 C606 C607 115(5) . . ?
N601 C606 C607 125(5) . . ?
C606 N601 Ir11 112(2) . . ?
C602 N601 Ir11 128(2) . . ?
C602 N601 C606 120.0 . . ?
C603 C602 H602 120.0 . . ?
N601 C602 C603 120.0 . . ?
N601 C602 H602 120.0 . . ?
C287 C292 H292 120.0 . . ?
C287 C292 C291 120.0 . . ?
C291 C292 H292 120.0 . . ?
C292 C287 C288 120.0 . . ?
C292 C287 C286 131(5) . . ?
C288 C287 C286 108(5) . . ?
C287 C288 H288 120.0 . . ?
N289 C288 C287 120.0 . . ?
N289 C288 H288 120.0 . . ?
C288 N289 Zn2 128(3) . . ?
C288 N289 C290 120.0 . . ?
C290 N289 Zn2 112(3) . . ?
N289 C290 C293 114(3) . . ?
C291 C290 N289 120.0 . . ?
C291 C290 C293 126(3) . . ?
C292 C291 H291 120.0 . . ?
C290 C291 C292 120.0 . . ?
C290 C291 H291 120.0 . . ?
C465 C462 C463 120.7(11) . . ?
C465 C462 N461 119.3(11) . . ?
C463 C462 N461 120.0 . . ?
C462 C463 H463 120.0 . . ?
C462 C463 C464 120.0 . . ?
C464 C463 H463 120.0 . . ?
C463 C464 H464 120.0 . . ?
C463 C464 C459 120.0 . . ?
C459 C464 H464 120.0 . . ?
C464 C459 C458 122(2) . . ?
C460 C459 C464 120.0 . . ?
C460 C459 C458 118(2) . . ?
C459 C460 H460 120.0 . . ?
N461 C460 C459 120.0 . . ?
N461 C460 H460 120.0 . . ?
C462 N461 Zn13 110.4(15) . . ?
C460 N461 Zn13 129.6(15) . . ?
C460 N461 C462 120.0 . . ?
C99 C100 H100 120.0 . . ?
C99 C100 C101 120.0 . . ?
C101 C100 H100 120.0 . . ?
C96 C99 C100 119.95(19) . . ?
C96 C99 C104 119.95(19) . . ?
C104 C99 C100 120.0 . . ?
C99 C104 C105 119.7(2) . . ?
C103 C104 C99 120.0 . . ?
C103 C104 C105 119.7(2) . . ?
C104 C103 H103 120.0 . . ?
C102 C103 C104 120.0 . . ?
C102 C103 H103 120.0 . . ?
C103 C102 H102 120.0 . . ?
C103 C102 C101 120.00(5) . . ?
C101 C102 H102 120.0 . . ?
C100 C101 H101 120.0 . . ?
C102 C101 C100 120.0 . . ?
C102 C101 H101 120.0 . . ?
C326 C329 H32A 109.1 . . ?
C326 C329 H32B 109.1 . . ?
C326 C329 C330 113(2) . . ?
H32A C329 H32B 107.8 . . ?
C330 C329 H32A 109.1 . . ?
C330 C329 H32B 109.1 . . ?
C224 C227 C228 104(3) . . ?
C224 C227 H22C 110.9 . . ?
C224 C227 H22D 110.9 . . ?
C228 C227 H22C 110.9 . . ?
C228 C227 H22D 110.9 . . ?
H22C C227 H22D 108.9 . . ?
N547 C546 H546 120.0 . . ?
N547 C546 C545 120.0 . . ?
C545 C546 H546 120.0 . . ?
C546 N547 Ir11 119.94(14) . . ?
C546 N547 C548 120.0 . . ?
C548 N547 Ir11 119.92(14) . . ?
N547 C548 C551 109.3(13) . . ?
C549 C548 N547 120.0 . . ?
C549 C548 C551 129.1(14) . . ?
C548 C549 H549 120.0 . . ?
C550 C549 C548 120.0 . . ?
C550 C549 H549 120.0 . . ?
C549 C550 H550 120.0 . . ?
C545 C550 C549 120.0 . . ?
C545 C550 H550 120.0 . . ?
C546 C545 O544 120.01(12) . . ?
C550 C545 O544 119.99(12) . . ?
C550 C545 C546 120.0 . . ?
C130 C129 H12A 109.2 . . ?
C130 C129 H12B 109.2 . . ?
C130 C129 C126 112.1(17) . . ?
H12A C129 H12B 107.9 . . ?
C126 C129 H12A 109.2 . . ?
C126 C129 H12B 109.2 . . ?
H63A C633 H63B 108.3 . . ?
C632 C633 H63A 109.8 . . ?
C632 C633 H63B 109.8 . . ?
C632 C633 C634 109(2) . . ?
C634 C633 H63A 109.8 . . ?
C634 C633 H63B 109.8 . . ?
N533 C534 C535 120.0 . . ?
N533 C534 C537 109(2) . . ?
C535 C534 C537 129(2) . . ?
C534 N533 Zn16 119(3) . . ?
C532 N533 Zn16 120(3) . . ?
C532 N533 C534 120.0 . . ?
N533 C532 H532 120.0 . . ?
N533 C532 C531 120.0 . . ?
C531 C532 H532 120.0 . . ?
C532 C531 C530 116(3) . . ?
C536 C531 C530 123(3) . . ?
C536 C531 C532 120.0 . . ?
C531 C536 H536 120.0 . . ?
C531 C536 C535 120.0 . . ?
C535 C536 H536 120.0 . . ?
C534 C535 H535 120.0 . . ?
C536 C535 C534 120.0 . . ?
C536 C535 H535 120.0 . . ?
H63C C638 H63D 108.3 . . ?
C639 C638 H63C 109.9 . . ?
C639 C638 H63D 109.9 . . ?
C639 C638 C637 108.8(19) . . ?
C637 C638 H63C 109.9 . . ?
C637 C638 H63D 109.9 . . ?
C149 C148 N147 120.0 . . ?
C149 C148 C151 127.5(19) . . ?
N147 C148 C151 112.5(19) . . ?
C148 C149 H149 120.0 . . ?
C150 C149 C148 120.0 . . ?
C150 C149 H149 120.0 . . ?
C149 C150 H150 120.0 . . ?
C149 C150 C145 120.0 . . ?
C145 C150 H150 120.0 . . ?
C150 C145 O144 118.5(6) . . ?
C146 C145 O144 118.5(6) . . ?
C146 C145 C150 120.0 . . ?
C145 C146 H146 120.0 . . ?
C145 C146 N147 120.0 . . ?
N147 C146 H146 120.0 . . ?
C148 N147 Ir1 113.7(13) . . ?
C146 N147 Ir1 126.3(13) . . ?
C146 N147 C148 120.0 . . ?
C121 C120 N119 120.0 . . ?
C121 C120 C123 130.1(16) . . ?
N119 C120 C123 109.9(17) . . ?
C120 C121 H121 120.0 . . ?
C122 C121 C120 120.0 . . ?
C122 C121 H121 120.0 . . ?
C121 C122 H122 120.0 . . ?
C117 C122 C121 120.0 . . ?
C117 C122 H122 120.0 . . ?
C122 C117 C118 120.0 . . ?
C122 C117 C116 119.97(13) . . ?
C118 C117 C116 119.96(12) . . ?
C117 C118 H118 120.0 . . ?
N119 C118 C117 120.0 . . ?
N119 C118 H118 120.0 . . ?
C120 N119 Zn5 120.2(15) . . ?
C118 N119 Zn5 119.7(15) . . ?
C118 N119 C120 120.0 . . ?
C82 C85 C86 117(3) . . ?
C82 C85 H85A 108.2 . . ?
C82 C85 H85B 108.2 . . ?
C86 C85 H85A 108.2 . . ?
C86 C85 H85B 108.2 . . ?
H85A C85 H85B 107.3 . . ?
C68 C71 H71A 106.1 . . ?
C68 C71 H71B 106.1 . . ?
C68 C71 C72 125(3) . . ?
H71A C71 H71B 106.3 . . ?
C72 C71 H71A 106.1 . . ?
C72 C71 H71B 106.1 . . ?
C453 C454 H454 120.0 . . ?
C453 C454 C455 120.0 . . ?
C455 C454 H454 120.0 . . ?
C454 C453 C452 119.99(12) . . ?
C454 C453 C458 120.0 . . ?
C458 C453 C452 120.00(12) . . ?
C453 C458 C459 119.91(16) . . ?
C457 C458 C459 119.90(16) . . ?
C457 C458 C453 120.0 . . ?
C458 C457 H457 120.0 . . ?
C458 C457 C456 120.0 . . ?
C456 C457 H457 120.0 . . ?
C457 C456 H456 120.0 . . ?
C457 C456 C455 120.0 . . ?
C455 C456 H456 120.0 . . ?
C454 C455 H455 120.0 . . ?
C456 C455 C454 120.0 . . ?
C456 C455 H455 120.0 . . ?
C623 N622 Zn12 130(4) . . ?
C623 N622 C621 120.0 . . ?
C621 N622 Zn12 110(4) . . ?
N622 C623 H623 120.0 . . ?
N622 C623 C624 120.0 . . ?
C624 C623 H623 120.0 . . ?
C623 C624 C625 120.0 . . ?
C623 C624 C627 111(4) . . ?
C625 C624 C627 128(4) . . ?
C624 C625 H625 120.0 . . ?
C624 C625 C626 120.0 . . ?
C626 C625 H625 120.0 . . ?
C625 C626 H626 120.0 . . ?
C621 C626 C625 120.0 . . ?
C621 C626 H626 120.0 . . ?
N622 C621 C618 121(5) . . ?
C626 C621 C618 119(5) . . ?
C626 C621 N622 120.0 . . ?
C237 N236 Zn6 121(2) . . ?
C237 N236 C235 120.0 . . ?
C235 N236 Zn6 119(2) . . ?
N236 C237 H237 120.0 . . ?
C238 C237 N236 120.0 . . ?
C238 C237 H237 120.0 . . ?
C237 C238 C241 113(2) . . ?
C237 C238 C239 120.0 . . ?
C239 C238 C241 127(2) . . ?
C238 C239 H239 120.0 . . ?
C238 C239 C240 120.0 . . ?
C240 C239 H239 120.0 . . ?
C239 C240 H240 120.0 . . ?
C235 C240 C239 120.0 . . ?
C235 C240 H240 120.0 . . ?
N236 C235 C232 100(4) . . ?
C240 C235 N236 120.0 . . ?
C240 C235 C232 138(4) . . ?
H25A C251 H25B 108.3 . . ?
C252 C251 H25A 110.0 . . ?
C252 C251 H25B 110.0 . . ?
C250 C251 H25A 110.0 . . ?
C250 C251 H25B 109.9 . . ?
C250 C251 C252 109(2) . . ?
C708 C709 H709 120.0 . . ?
C708 C709 C710 120.0 . . ?
C710 C709 H709 120.0 . . ?
C709 C708 C711 116.1(3) . . ?
C709 C708 C707 120.0 . . ?
C707 C708 C711 116.1(3) . . ?
C708 C707 H707 120.0 . . ?
N706 C707 C708 120.0 . . ?
N706 C707 H707 120.0 . . ?
C707 N706 Zn15 119.8(18) . . ?
C707 N706 C705 120.0 . . ?
C705 N706 Zn15 118.2(17) . . ?
N706 C705 C702 113(2) . . ?
C710 C705 N706 120.0 . . ?
C710 C705 C702 126(2) . . ?
C709 C710 H710 120.0 . . ?
C705 C710 C709 120.0 . . ?
C705 C710 H710 120.0 . . ?
C259 C260 H260 120.0 . . ?
C259 C260 N261 120.0 . . ?
N261 C260 H260 120.0 . . ?
C260 C259 C258 119.5(2) . . ?
C264 C259 C258 119.6(2) . . ?
C264 C259 C260 120.0 . . ?
C259 C264 H264 120.0 . . ?
C263 C264 C259 120.0 . . ?
C263 C264 H264 120.0 . . ?
C264 C263 H263 120.0 . . ?
C264 C263 C262 120.0 . . ?
C262 C263 H263 120.0 . . ?
N261 C262 C263 120.0 . . ?
C265 C262 C263 131(3) . . ?
C265 C262 N261 109(2) . . ?
C260 N261 Zn6 117.6(8) . . ?
C262 N261 Zn6 120.4(9) . . ?
C262 N261 C260 120.0 . . ?
C10 C9 H9 120.0 . . ?
C10 C9 N8 120.0 . . ?
N8 C9 H9 120.0 . . ?
C9 C10 O13 109(3) . . ?
C11 C10 O13 131(3) . . ?
C11 C10 C9 120.0 . . ?
C10 C11 H11 120.0 . . ?
C12 C11 C10 120.0 . . ?
C12 C11 H11 120.0 . . ?
C11 C12 H12 120.0 . . ?
C11 C12 C7 120.0 . . ?
C7 C12 H12 120.0 . . ?
C12 C7 C6 128.0(13) . . ?
N8 C7 C12 120.0 . . ?
N8 C7 C6 111.6(14) . . ?
C9 N8 Ir1 122.8(12) . . ?
C7 N8 Ir1 116.9(12) . . ?
C7 N8 C9 120.0 . . ?
C507 C508 H508 121.2 . . ?
C507 C508 C509 118(2) . . ?
C509 C508 H508 121.2 . . ?
C446 C447 H44A 108.6 . . ?
C446 C447 H44B 108.5 . . ?
C446 C447 C448 115(3) . . ?
H44A C447 H44B 107.5 . . ?
C448 C447 H44A 108.6 . . ?
C448 C447 H44B 108.5 . . ?
C262 C265 C270 120(4) . . ?
C262 C265 N266 119(4) . . ?
C270 C265 N266 120.0 . . ?
C265 C270 H270 120.0 . . ?
C269 C270 C265 120.0 . . ?
C269 C270 H270 120.0 . . ?
C270 C269 H269 120.0 . . ?
C270 C269 C268 120.0 . . ?
C268 C269 H269 120.0 . . ?
C269 C268 C271 128(4) . . ?
C267 C268 C271 112(4) . . ?
C267 C268 C269 120.0 . . ?
C268 C267 H267 120.0 . . ?
C268 C267 N266 120.0 . . ?
N266 C267 H267 120.0 . . ?
C265 N266 Zn6 116(3) . . ?
C267 N266 Zn6 124(3) . . ?
C267 N266 C265 120.0 . . ?
N294 C293 C290 119.3(12) . . ?
N294 C293 C298 120.0 . . ?
C298 C293 C290 120.7(12) . . ?
C293 N294 Zn2 111.0(19) . . ?
C293 N294 C295 120.0 . . ?
C295 N294 Zn2 129.0(19) . . ?
N294 C295 H295 120.0 . . ?
C296 C295 N294 120.0 . . ?
C296 C295 H295 120.0 . . ?
C295 C296 C297 120.0 . . ?
C295 C296 C299 119(2) . . ?
C297 C296 C299 120(2) . . ?
C296 C297 H297 120.0 . . ?
C298 C297 C296 120.0 . . ?
C298 C297 H297 120.0 . . ?
C293 C298 H298 120.0 . . ?
C297 C298 C293 120.0 . . ?
C297 C298 H298 120.0 . . ?
C673 C678 H678 120.0 . . ?
C673 C678 C677 120.0 . . ?
C677 C678 H678 120.0 . . ?
C678 C673 O672 116.4(14) . . ?
C674 C673 O672 116.7(14) . . ?
C674 C673 C678 120.0 . . ?
C673 C674 H674 120.0 . . ?
C673 C674 N675 120.0 . . ?
N675 C674 H674 120.0 . . ?
C674 N675 Ir14 122.6(7) . . ?
C674 N675 C676 120.0 . . ?
C676 N675 Ir14 117.4(7) . . ?
N675 C676 C679 114.4(8) . . ?
C677 C676 N675 120.0 . . ?
C677 C676 C679 125.6(8) . . ?
C678 C677 H677 120.0 . . ?
C676 C677 C678 120.0 . . ?
C676 C677 H677 120.0 . . ?
H61A C613 H61B 107.2 . . ?
C610 C613 H61A 107.9 . . ?
C610 C613 H61B 107.9 . . ?
C610 C613 C614 118(8) . . ?
C614 C613 H61A 107.9 . . ?
C614 C613 H61B 107.9 . . ?
C342 C337 C334 120.3(11) . . ?
C342 C337 N338 120.0 . . ?
N338 C337 C334 119.5(11) . . ?
C337 C342 H342 120.0 . . ?
C337 C342 C341 120.0 . . ?
C341 C342 H342 120.0 . . ?
C342 C341 H341 120.0 . . ?
C340 C341 C342 120.0 . . ?
C340 C341 H341 120.0 . . ?
C341 C340 C339 120.0 . . ?
C341 C340 C343 120.7(11) . . ?
C339 C340 C343 118.5(11) . . ?
C340 C339 H339 120.0 . . ?
N338 C339 C340 120.0 . . ?
N338 C339 H339 120.0 . . ?
C337 N338 Zn3 110.9(14) . . ?
C339 N338 Zn3 128.8(14) . . ?
C339 N338 C337 120.0 . . ?
C679 C684 H684 120.0 . . ?
C679 C684 C683 120.0 . . ?
C683 C684 H684 120.0 . . ?
C684 C679 C676 126.6(6) . . ?
C684 C679 C680 120.0 . . ?
C680 C679 C676 113.4(6) . . ?
C679 C680 Ir14 119.95(11) . . ?
C681 C680 Ir14 120.02(11) . . ?
C681 C680 C679 120.0 . . ?
C680 C681 H681 120.0 . . ?
C680 C681 C682 120.0 . . ?
C682 C681 H681 120.0 . . ?
C681 C682 H682 120.0 . . ?
C683 C682 C681 120.0 . . ?
C683 C682 H682 120.0 . . ?
C684 C683 H683 120.0 . . ?
C682 C683 C684 120.0 . . ?
C682 C683 H683 120.0 . . ?
N280 C281 H281 120.0 . . ?
N280 C281 C282 120.0 . . ?
C282 C281 H281 120.0 . . ?
C281 N280 Ir1 127(2) . . ?
C281 N280 C279 120.0 . . ?
C279 N280 Ir1 113(2) . . ?
C276 C279 N280 119(3) . . ?
C276 C279 C284 120(3) . . ?
C284 C279 N280 120.0 . . ?
C279 C284 H284 120.0 . . ?
C279 C284 C283 120.0 . . ?
C283 C284 H284 120.0 . . ?
C284 C283 H283 120.0 . . ?
C284 C283 C282 120.0 . . ?
C282 C283 H283 120.0 . . ?
C281 C282 C285 118(2) . . ?
C283 C282 C285 121(2) . . ?
C283 C282 C281 120.0 . . ?
C73 C74 H74 120.0 . . ?
C73 C74 N75 120.0 . . ?
N75 C74 H74 120.0 . . ?
C74 C73 C78 120.0 . . ?
C74 C73 C72 118(3) . . ?
C78 C73 C72 122(3) . . ?
C73 C78 H78 120.0 . . ?
C77 C78 C73 120.0 . . ?
C77 C78 H78 120.0 . . ?
C78 C77 H77 120.0 . . ?
C78 C77 C76 120.0 . . ?
C76 C77 H77 120.0 . . ?
C79 C76 C77 125(2) . . ?
C79 C76 N75 115(2) . . ?
N75 C76 C77 120.0 . . ?
C74 N75 Ir4 124.5(15) . . ?
C76 N75 Ir4 115.5(15) . . ?
C76 N75 C74 120.0 . . ?
C412 C411 H411 120.0 . . ?
C412 C411 C410 120.0 . . ?
C410 C411 H411 120.0 . . ?
C411 C412 H412 120.0 . . ?
C411 C412 C407 120.0 . . ?
C407 C412 H412 120.0 . . ?
C412 C407 C406 119.98(14) . . ?
N408 C407 C412 120.0 . . ?
N408 C407 C406 119.82(15) . . ?
C407 N408 Ir11 103.5(5) . . ?
C409 N408 Ir11 136.5(5) . . ?
C409 N408 C407 120.0 . . ?
N408 C409 H409 120.0 . . ?
N408 C409 C410 120.0 . . ?
C410 C409 H409 120.0 . . ?
C411 C410 O413 120.02(12) . . ?
C409 C410 C411 120.0 . . ?
C409 C410 O413 119.98(12) . . ?
C1 C2 H2 120.0 . . ?
C1 C2 C3 120.0 . . ?
C3 C2 H2 120.0 . . ?
C2 C1 Ir1 121.4(17) . . ?
C6 C1 Ir1 118.0(17) . . ?
C6 C1 C2 120.0 . . ?
C1 C6 C7 114.8(18) . . ?
C1 C6 C5 120.0 . . ?
C5 C6 C7 124.9(18) . . ?
C6 C5 H5 120.0 . . ?
C4 C5 C6 120.0 . . ?
C4 C5 H5 120.0 . . ?
C5 C4 H4 120.0 . . ?
C5 C4 C3 120.0 . . ?
C3 C4 H4 120.0 . . ?
C2 C3 H3 120.0 . . ?
C4 C3 C2 120.0 . . ?
C4 C3 H3 120.0 . . ?
C232 N231 Zn6 99(4) . . ?
C232 N231 C230 120.0 . . ?
C230 N231 Zn6 141(4) . . ?
N231 C232 C235 137(5) . . ?
N231 C232 C233 120.0 . . ?
C233 C232 C235 102(5) . . ?
C232 C233 H233 120.0 . . ?
C234 C233 C232 120.0 . . ?
C234 C233 H233 120.0 . . ?
C233 C234 H234 120.0 . . ?
C229 C234 C233 120.0 . . ?
C229 C234 H234 120.0 . . ?
C234 C229 C228 124(5) . . ?
C234 C229 C230 120.0 . . ?
C230 C229 C228 116(5) . . ?
N231 C230 H230 120.0 . . ?
C229 C230 N231 120.0 . . ?
C229 C230 H230 120.0 . . ?
N138 C139 H139 120.0 . . ?
N138 C139 C140 120.0 . . ?
C140 C139 H139 120.0 . . ?
C139 N138 Zn6 124(4) . . ?
C139 N138 C137 120.0 . . ?
C137 N138 Zn6 116(4) . . ?
N138 C137 C142 120.0 . . ?
N138 C137 C134 110(5) . . ?
C142 C137 C134 130(5) . . ?
C137 C142 H142 120.0 . . ?
C137 C142 C141 120.0 . . ?
C141 C142 H142 120.0 . . ?
C142 C141 H141 120.0 . . ?
C142 C141 C140 120.0 . . ?
C140 C141 H141 120.0 . . ?
C139 C140 C143 130(4) . . ?
C141 C140 C143 109(4) . . ?
C141 C140 C139 120.0 . . ?
C645 C650 H650 120.0 . . ?
C645 C650 C649 120.0 . . ?
C649 C650 H650 120.0 . . ?
C650 C645 C646 120.0 . . ?
C650 C645 C644 119.83(16) . . ?
C646 C645 C644 119.80(15) . . ?
C645 C646 H646 120.0 . . ?
N647 C646 C645 120.0 . . ?
N647 C646 H646 120.0 . . ?
C646 N647 Zn12 132.0(5) . . ?
C646 N647 C648 120.0 . . ?
C648 N647 Zn12 107.8(5) . . ?
N647 C648 C651 119.94(14) . . ?
C649 C648 C651 120.01(13) . . ?
C649 C648 N647 120.0 . . ?
C650 C649 H649 120.0 . . ?
C648 C649 C650 120.0 . . ?
C648 C649 H649 120.0 . . ?
C111 C116 C117 118.3(12) . . ?
C111 C116 C115 120.0 . . ?
C115 C116 C117 121.7(12) . . ?
C116 C111 C110 121(3) . . ?
C116 C111 C112 120.00(6) . . ?
C112 C111 C110 115(2) . . ?
C111 C112 H112 120.0 . . ?
C111 C112 C113 120.0 . . ?
C113 C112 H112 120.0 . . ?
C112 C113 H113 120.0 . . ?
C112 C113 C114 120.0 . . ?
C114 C113 H113 120.0 . . ?
C113 C114 H114 120.0 . . ?
C115 C114 C113 120.0 . . ?
C115 C114 H114 120.0 . . ?
C116 C115 H115 120.0 . . ?
C114 C115 C116 120.0 . . ?
C114 C115 H115 120.0 . . ?
N750 C749 C746 117(3) . . ?
N750 C749 C754 120.0 . . ?
C754 C749 C746 123(3) . . ?
C749 N750 Zn16 113(3) . . ?
C751 N750 Zn16 127(3) . . ?
C751 N750 C749 120.0 . . ?
N750 C751 H751 120.0 . . ?
N750 C751 C752 120.0 . . ?
C752 C751 H751 120.0 . . ?
C751 C752 C753 120.0 . . ?
C751 C752 C755 121(4) . . ?
C753 C752 C755 119(4) . . ?
C752 C753 H753 120.0 . . ?
C752 C753 C754 120.0 . . ?
C754 C753 H753 120.0 . . ?
C749 C754 H754 120.0 . . ?
C753 C754 C749 120.0 . . ?
C753 C754 H754 120.0 . . ?
C24 C27 H27E 107.5 . . ?
C24 C27 H27F 107.5 . . ?
C28 C27 C24 119(3) . . ?
C28 C27 H27E 107.5 . . ?
C28 C27 H27F 107.5 . . ?
H27E C27 H27F 107.0 . . ?
N17 C18 C21 118(2) . . ?
N17 C18 C19 120.0 . . ?
C19 C18 C21 122(2) . . ?
C18 N17 Zn2 113(2) . . ?
C18 N17 C16 120.0 . . ?
C16 N17 Zn2 126(2) . . ?
N17 C16 H16 120.0 . . ?
C15 C16 N17 120.0 . . ?
C15 C16 H16 120.0 . . ?
C16 C15 C14 114(5) . . ?
C20 C15 C14 126(5) . . ?
C20 C15 C16 120.0 . . ?
C15 C20 H20 120.0 . . ?
C15 C20 C19 120.0 . . ?
C19 C20 H20 120.0 . . ?
C18 C19 H19 120.0 . . ?
C20 C19 C18 120.0 . . ?
C20 C19 H19 120.0 . . ?
C128 C127 H127 120.0 . . ?
C128 C127 C126 120.0 . . ?
C126 C127 H127 120.0 . . ?
C127 C128 H128 120.0 . . ?
C127 C128 C123 120.0 . . ?
C123 C128 H128 120.0 . . ?
C128 C123 C120 121.2(13) . . ?
N124 C123 C120 118.8(13) . . ?
N124 C123 C128 120.0 . . ?
C123 N124 Zn5 114.6(10) . . ?
C123 N124 C125 120.0 . . ?
C125 N124 Zn5 124.0(10) . . ?
N124 C125 H125 120.0 . . ?
N124 C125 C126 120.0 . . ?
C126 C125 H125 120.0 . . ?
C127 C126 C129 123.7(18) . . ?
C125 C126 C129 116.3(19) . . ?
C125 C126 C127 120.0 . . ?
C155 C156 Ir1 135(3) . . ?
C155 C156 C151 120.0 . . ?
C151 C156 Ir1 105(3) . . ?
C156 C155 H155 120.0 . . ?
C154 C155 C156 120.0 . . ?
C154 C155 H155 120.0 . . ?
C155 C154 H154 120.0 . . ?
C153 C154 C155 120.0 . . ?
C153 C154 H154 120.0 . . ?
C154 C153 H153 120.0 . . ?
C154 C153 C152 120.0 . . ?
C152 C153 H153 120.0 . . ?
C153 C152 H152 120.0 . . ?
C151 C152 C153 120.0 . . ?
C151 C152 H152 120.0 . . ?
C156 C151 C148 123(3) . . ?
C152 C151 C148 116(3) . . ?
C152 C151 C156 120.0 . . ?
C702 C703 H703 120.0 . . ?
C702 C703 C704 120.0 . . ?
C704 C703 H703 120.0 . . ?
C703 C702 C705 123(2) . . ?
N701 C702 C705 117(2) . . ?
N701 C702 C703 120.0 . . ?
C702 N701 Zn15 113.8(19) . . ?
C702 N701 C700 120.0 . . ?
C700 N701 Zn15 117.4(19) . . ?
N701 C700 H700 120.0 . . ?
C699 C700 N701 120.0 . . ?
C699 C700 H700 120.0 . . ?
C700 C699 C698 120(3) . . ?
C704 C699 C698 118(3) . . ?
C704 C699 C700 120.0 . . ?
C703 C704 H704 120.0 . . ?
C699 C704 C703 120.0 . . ?
C699 C704 H704 120.0 . . ?
C320 N319 Zn2 118(2) . . ?
C320 N319 C318 120.0 . . ?
C318 N319 Zn2 121(2) . . ?
N319 C320 C323 113(2) . . ?
C321 C320 C323 127(2) . . ?
C321 C320 N319 120.0 . . ?
C320 C321 H321 120.0 . . ?
C322 C321 C320 120.0 . . ?
C322 C321 H321 120.0 . . ?
C321 C322 H322 120.0 . . ?
C321 C322 C317 120.0 . . ?
C317 C322 H322 120.0 . . ?
C322 C317 C316 115(3) . . ?
C318 C317 C322 120.0 . . ?
C318 C317 C316 123(2) . . ?
N319 C318 H318 120.0 . . ?
C317 C318 N319 120.0 . . ?
C317 C318 H318 120.0 . . ?
C717 C716 N715 120.0 . . ?
C717 C716 C719 132(2) . . ?
N715 C716 C719 108(2) . . ?
C716 C717 H717 120.0 . . ?
C718 C717 C716 120.0 . . ?
C718 C717 H717 120.0 . . ?
C717 C718 H718 120.0 . . ?
C717 C718 C713 120.0 . . ?
C713 C718 H718 120.0 . . ?
C718 C713 C712 117(3) . . ?
C714 C713 C712 123(3) . . ?
C714 C713 C718 120.0 . . ?
C713 C714 H714 120.0 . . ?
C713 C714 N715 120.0 . . ?
N715 C714 H714 120.0 . . ?
C716 N715 Zn16 122.2(18) . . ?
C714 N715 Zn16 117.3(17) . . ?
C714 N715 C716 120.0 . . ?
C526 C529 H52C 111.0 . . ?
C526 C529 H52D 111.0 . . ?
C530 C529 C526 104(5) . . ?
C530 C529 H52C 111.0 . . ?
C530 C529 H52D 111.0 . . ?
H52C C529 H52D 109.0 . . ?
C539 C540 C541 120.0 . . ?
C539 C540 C543 120.2(12) . . ?
C541 C540 C543 119.5(12) . . ?
C540 C539 H539 120.0 . . ?
C540 C539 N538 120.0 . . ?
N538 C539 H539 120.0 . . ?
C539 N538 Zn16 125.3(16) . . ?
C537 N538 Zn16 113.2(17) . . ?
C537 N538 C539 120.0 . . ?
N538 C537 C534 119.9(12) . . ?
C542 C537 C534 119.5(12) . . ?
C542 C537 N538 120.0 . . ?
C537 C542 H542 120.0 . . ?
C537 C542 C541 120.0 . . ?
C541 C542 H542 120.0 . . ?
C540 C541 H541 120.0 . . ?
C542 C541 C540 120.0 . . ?
C542 C541 H541 120.0 . . ?
C38 C37 H37 120.0 . . ?
C38 C37 N36 120.0 . . ?
N36 C37 H37 120.0 . . ?
C37 C38 C41 125(3) . . ?
C39 C38 C37 120.0 . . ?
C39 C38 C41 113(3) . . ?
C38 C39 H39 120.0 . . ?
C38 C39 C40 120.0 . . ?
C40 C39 H39 120.0 . . ?
C39 C40 H40 120.0 . . ?
C35 C40 C39 120.0 . . ?
C35 C40 H40 120.0 . . ?
C40 C35 C32 130.4(11) . . ?
C40 C35 N36 120.0 . . ?
N36 C35 C32 109.6(11) . . ?
C37 N36 Zn3 119.6(10) . . ?
C35 N36 Zn3 120.2(10) . . ?
C35 N36 C37 120.0 . . ?
C285 C286 C287 125(6) . . ?
C285 C286 H28E 106.0 . . ?
C285 C286 H28F 106.0 . . ?
C287 C286 H28E 106.0 . . ?
C287 C286 H28F 106.0 . . ?
H28E C286 H28F 106.3 . . ?
C132 N133 Zn6 131(2) . . ?
C132 N133 C134 120.0 . . ?
C134 N133 Zn6 108(2) . . ?
N133 C132 H132 120.0 . . ?
N133 C132 C131 120.0 . . ?
C131 C132 H132 120.0 . . ?
C132 C131 C130 119.3(12) . . ?
C136 C131 C130 118.7(12) . . ?
C136 C131 C132 120.0 . . ?
C131 C136 H136 120.0 . . ?
C131 C136 C135 120.0 . . ?
C135 C136 H136 120.0 . . ?
C136 C135 H135 120.0 . . ?
C134 C135 C136 120.0 . . ?
C134 C135 H135 120.0 . . ?
N133 C134 C137 123(4) . . ?
C135 C134 C137 117(4) . . ?
C135 C134 N133 120.0 . . ?
C632 C627 C624 127(6) . . ?
C632 C627 C628 120.0 . . ?
C628 C627 C624 112(5) . . ?
C627 C632 C633 124(6) . . ?
C631 C632 C633 116(6) . . ?
C631 C632 C627 120.0 . . ?
C632 C631 H631 120.0 . . ?
C632 C631 C630 120.0 . . ?
C630 C631 H631 120.0 . . ?
C631 C630 H630 120.0 . . ?
C629 C630 C631 120.0 . . ?
C629 C630 H630 120.0 . . ?
C630 C629 H629 120.0 . . ?
C628 C629 C630 120.0 . . ?
C628 C629 H629 120.0 . . ?
C627 C628 H628 120.0 . . ?
C629 C628 C627 120.0 . . ?
C629 C628 H628 120.0 . . ?
C447 C448 H44C 110.7 . . ?
C447 C448 H44D 110.7 . . ?
C447 C448 C449 105(2) . . ?
H44C C448 H44D 108.8 . . ?
C449 C448 H44C 110.7 . . ?
C449 C448 H44D 110.7 . . ?
O544 C543 H54A 109.4 . . ?
O544 C543 H54B 109.4 . . ?
C540 C543 O544 111(3) . . ?
C540 C543 H54A 109.4 . . ?
C540 C543 H54B 109.4 . . ?
H54A C543 H54B 108.0 . . ?
C612 C607 C606 129(6) . . ?
C612 C607 N608 120.0 . . ?
N608 C607 C606 111(6) . . ?
C607 C612 H612 120.0 . . ?
C611 C612 C607 120.0 . . ?
C611 C612 H612 120.0 . . ?
C612 C611 H611 120.0 . . ?
C612 C611 C610 120.0 . . ?
C610 C611 H611 120.0 . . ?
C611 C610 C613 118(7) . . ?
C609 C610 C613 119(7) . . ?
C609 C610 C611 120.0 . . ?
C610 C609 H609 120.0 . . ?
C610 C609 N608 120.0 . . ?
N608 C609 H609 120.0 . . ?
C607 N608 Ir11 113(5) . . ?
C609 N608 Ir11 126(5) . . ?
C609 N608 C607 120.0 . . ?
C633 C634 H63E 110.2 . . ?
C633 C634 H63F 110.2 . . ?
H63E C634 H63F 108.5 . . ?
C635 C634 C633 108(2) . . ?
C635 C634 H63E 110.2 . . ?
C635 C634 H63F 110.2 . . ?
C210 O213 C214 111.4(14) . . ?
C555 C554 H554 120.0 . . ?
C555 C554 C553 120.0 . . ?
C553 C554 H554 120.0 . . ?
C554 C555 H555 120.0 . . ?
C556 C555 C554 120.0 . . ?
C556 C555 H555 120.0 . . ?
C555 C556 H556 120.0 . . ?
C551 C556 C555 120.0 . . ?
C551 C556 H556 120.0 . . ?
C556 C551 C548 120.0(16) . . ?
C556 C551 C552 120.0 . . ?
C552 C551 C548 120.0(16) . . ?
C551 C552 Ir11 109.8(17) . . ?
C553 C552 Ir11 130.2(17) . . ?
C553 C552 C551 120.0 . . ?
C554 C553 H553 120.0 . . ?
C552 C553 C554 120.0 . . ?
C552 C553 H553 120.0 . . ?
C345 O344 C343 112.1(10) . . ?
C206 C201 Ir4 108.6(12) . . ?
C206 C201 C202 120.0 . . ?
C202 C201 Ir4 131.4(12) . . ?
C207 C206 C201 118.8(12) . . ?
C207 C206 C205 121.2(12) . . ?
C205 C206 C201 120.0 . . ?
C206 C205 H205 120.0 . . ?
C206 C205 C204 120.0 . . ?
C204 C205 H205 120.0 . . ?
C205 C204 H204 120.0 . . ?
C203 C204 C205 120.0 . . ?
C203 C204 H204 120.0 . . ?
C204 C203 H203 120.0 . . ?
C202 C203 C204 120.0 . . ?
C202 C203 H203 120.0 . . ?
C201 C202 H202 120.0 . . ?
C203 C202 C201 120.0 . . ?
C203 C202 H202 120.0 . . ?
C752 C755 H75A 107.7 . . ?
C752 C755 H75B 107.7 . . ?
C752 C755 C756 118.6(18) . . ?
H75A C755 H75B 107.1 . . ?
C756 C755 H75A 107.7 . . ?
C756 C755 H75B 107.7 . . ?
N61 C60 H60 120.0 . . ?
N61 C60 C59 120.0 . . ?
C59 C60 H60 120.0 . . ?
C60 N61 Zn3 129.6(14) . . ?
C60 N61 C62 120.0 . . ?
C62 N61 Zn3 110.3(14) . . ?
C65 C62 N61 119.5(15) . . ?
C65 C62 C63 120.4(15) . . ?
C63 C62 N61 120.0 . . ?
C62 C63 H63 120.0 . . ?
C62 C63 C64 120.0 . . ?
C64 C63 H63 120.0 . . ?
C63 C64 H64 120.0 . . ?
C63 C64 C59 120.0 . . ?
C59 C64 H64 120.0 . . ?
C60 C59 C58 119.4(10) . . ?
C64 C59 C60 120.0 . . ?
C64 C59 C58 120.6(10) . . ?
N417 C418 C421 121(4) . . ?
N417 C418 C419 120.0 . . ?
C419 C418 C421 119(4) . . ?
C418 N417 Zn12 111(3) . . ?
C416 N417 Zn12 128(3) . . ?
C416 N417 C418 120.0 . . ?
N417 C416 H416 120.0 . . ?
N417 C416 C415 120.0 . . ?
C415 C416 H416 120.0 . . ?
C416 C415 C414 109(4) . . ?
C420 C415 C416 120.0 . . ?
C420 C415 C414 130(4) . . ?
C415 C420 H420 120.0 . . ?
C419 C420 C415 120.0 . . ?
C419 C420 H420 120.0 . . ?
C418 C419 H419 120.0 . . ?
C420 C419 C418 120.0 . . ?
C420 C419 H419 120.0 . . ?
C724 C723 H723 120.0 . . ?
C724 C723 C722 120.0 . . ?
C722 C723 H723 120.0 . . ?
C723 C724 H724 120.0 . . ?
C719 C724 C723 120.0 . . ?
C719 C724 H724 120.0 . . ?
C724 C719 C716 122.8(19) . . ?
C724 C719 N720 120.0 . . ?
N720 C719 C716 117.2(19) . . ?
C719 N720 Zn16 118.8(9) . . ?
C719 N720 C721 120.0 . . ?
C721 N720 Zn16 121.1(9) . . ?
N720 C721 H721 120.0 . . ?
C722 C721 N720 120.0 . . ?
C722 C721 H721 120.0 . . ?
C723 C722 C725 119.3(5) . . ?
C721 C722 C723 120.0 . . ?
C721 C722 C725 120.7(5) . . ?
C507 C506 H50A 110.8 . . ?
C507 C506 H50B 110.8 . . ?
H50A C506 H50B 108.9 . . ?
C505 C506 C507 105(2) . . ?
C505 C506 H50A 110.8 . . ?
C505 C506 H50B 110.8 . . ?
C451 C450 H450 121.2 . . ?
C449 C450 C451 118(3) . . ?
C449 C450 H450 121.1 . . ?
C659 C658 C657 116(4) . . ?
C659 C658 H65C 108.4 . . ?
C659 C658 H65D 108.4 . . ?
C657 C658 H65C 108.4 . . ?
C657 C658 H65D 108.4 . . ?
H65C C658 H65D 107.4 . . ?
C448 C449 H449 122.0 . . ?
C450 C449 C448 116(3) . . ?
C450 C449 H449 122.0 . . ?
C405 C406 C407 120.09(13) . . ?
C405 C406 C401 120.0 . . ?
C401 C406 C407 119.85(12) . . ?
C406 C405 H405 120.0 . . ?
C404 C405 C406 120.0 . . ?
C404 C405 H405 120.0 . . ?
C405 C404 H404 120.0 . . ?
C405 C404 C403 120.0 . . ?
C403 C404 H404 120.0 . . ?
C404 C403 H403 120.0 . . ?
C404 C403 C402 120.0 . . ?
C402 C403 H403 120.0 . . ?
C403 C402 H402 120.0 . . ?
C401 C402 C403 120.0 . . ?
C401 C402 H402 120.0 . . ?
C406 C401 Ir11 119.5(3) . . ?
C402 C401 Ir11 119.7(3) . . ?
C402 C401 C406 120.0 . . ?
C506 C505 H50C 108.8 . . ?
C506 C505 H50D 108.8 . . ?
H50C C505 H50D 107.7 . . ?
C504 C505 C506 114(2) . . ?
C504 C505 H50C 108.8 . . ?
C504 C505 H50D 108.8 . . ?
C215 C214 O213 123(4) . . ?
C215 C214 H21A 106.6 . . ?
C215 C214 H21B 106.6 . . ?
O213 C214 H21A 106.6 . . ?
O213 C214 H21B 106.6 . . ?
H21A C214 H21B 106.5 . . ?
C340 C343 O344 116(2) . . ?
C340 C343 H34A 108.3 . . ?
C340 C343 H34B 108.3 . . ?
O344 C343 H34A 108.3 . . ?
O344 C343 H34B 108.3 . . ?
H34A C343 H34B 107.4 . . ?
C71 C72 H72A 109.1 . . ?
C71 C72 H72B 109.1 . . ?
C73 C72 C71 112.4(17) . . ?
C73 C72 H72A 109.1 . . ?
C73 C72 H72B 109.1 . . ?
H72A C72 H72B 107.9 . . ?
C410 O413 C414 112(2) . . ?
C639 C640 H640 120.0 . . ?
C639 C640 C641 120.0 . . ?
C641 C640 H640 120.0 . . ?
C640 C639 C638 119.99(12) . . ?
C640 C639 C644 120.0 . . ?
C644 C639 C638 120.01(12) . . ?
C639 C644 C645 119.1(2) . . ?
C639 C644 C643 120.0 . . ?
C643 C644 C645 119.1(2) . . ?
C644 C643 H643 120.0 . . ?
C642 C643 C644 120.0 . . ?
C642 C643 H643 120.0 . . ?
C643 C642 H642 120.0 . . ?
C641 C642 C643 120.0 . . ?
C641 C642 H642 120.0 . . ?
C640 C641 H641 120.0 . . ?
C642 C641 C640 120.0 . . ?
C642 C641 H641 120.0 . . ?
C603 C756 C755 118.6(18) . . ?
C603 C756 H75C 107.7 . . ?
C603 C756 H75D 107.7 . . ?
C755 C756 H75C 107.7 . . ?
C755 C756 H75D 107.7 . . ?
H75C C756 H75D 107.1 . . ?
C615 C614 C613 137(8) . . ?
C615 C614 H61C 102.8 . . ?
C615 C614 H61D 102.8 . . ?
C613 C614 H61C 102.8 . . ?
C613 C614 H61D 102.8 . . ?
H61C C614 H61D 105.0 . . ?
C635 C636 H636 121.2 . . ?
C635 C636 C637 118(2) . . ?
C637 C636 H636 121.2 . . ?
C246 C247 H24A 110.1 . . ?
C246 C247 H24B 110.1 . . ?
C246 C247 C248 108.2(19) . . ?
H24A C247 H24B 108.4 . . ?
C248 C247 H24A 110.1 . . ?
C248 C247 H24B 110.1 . . ?
C415 C414 O413 115(3) . . ?
C415 C414 H41A 108.5 . . ?
C415 C414 H41B 108.5 . . ?
O413 C414 H41A 108.5 . . ?
O413 C414 H41B 108.5 . . ?
H41A C414 H41B 107.5 . . ?
C634 C635 H635 122.7 . . ?
C636 C635 C634 115(2) . . ?
C636 C635 H635 122.7 . . ?
C726 C725 C722 119.5(6) . . ?
C726 C725 C730 120.0 . . ?
C730 C725 C722 120.4(6) . . ?
C725 C726 H726 120.0 . . ?
C725 C726 C727 120.0 . . ?
C727 C726 H726 120.0 . . ?
C726 C727 H727 120.0 . . ?
C728 C727 C726 120.0 . . ?
C728 C727 H727 120.0 . . ?
C727 C728 H728 120.0 . . ?
C729 C728 C727 120.0 . . ?
C729 C728 H728 120.0 . . ?
C728 C729 H729 120.0 . . ?
C728 C729 C730 120.0 . . ?
C730 C729 H729 120.0 . . ?
C725 C730 C731 120.00(12) . . ?
C729 C730 C725 120.0 . . ?
C729 C730 C731 120.00(12) . . ?
C331 C330 H33A 109.1 . . ?
C331 C330 H33B 109.1 . . ?
C329 C330 C331 113(2) . . ?
C329 C330 H33A 109.1 . . ?
C329 C330 H33B 109.1 . . ?
H33A C330 H33B 107.8 . . ?
C504 C499 C496 120.9(11) . . ?
C504 C499 C500 120.0 . . ?
C500 C499 C496 119.1(11) . . ?
C499 C504 C505 122.4(16) . . ?
C499 C504 C503 120.0 . . ?
C503 C504 C505 117.5(16) . . ?
C504 C503 H503 120.0 . . ?
C502 C503 C504 120.0 . . ?
C502 C503 H503 120.0 . . ?
C503 C502 H502 120.0 . . ?
C501 C502 C503 120.0 . . ?
C501 C502 H502 120.0 . . ?
C502 C501 H501 120.0 . . ?
C502 C501 C500 120.0 . . ?
C500 C501 H501 120.0 . . ?
C499 C500 H500 120.0 . . ?
C501 C500 C499 120.0 . . ?
C501 C500 H500 120.0 . . ?
C737 C736 H73A 109.8 . . ?
C737 C736 H73B 109.8 . . ?
C737 C736 C735 109(2) . . ?
H73A C736 H73B 108.3 . . ?
C735 C736 H73A 109.8 . . ?
C735 C736 H73B 109.8 . . ?
C734 C733 H733 122.4 . . ?
C734 C733 C732 115(2) . . ?
C732 C733 H733 122.4 . . ?
C733 C734 H734 122.5 . . ?
C733 C734 C735 115(2) . . ?
C735 C734 H734 122.5 . . ?
C736 C735 C734 106.1(19) . . ?
C736 C735 H73C 110.5 . . ?
C736 C735 H73D 110.5 . . ?
C734 C735 H73C 110.5 . . ?
C734 C735 H73D 110.5 . . ?
H73C C735 H73D 108.7 . . ?
C106 C107 H107 121.9 . . ?
C108 C107 H107 121.9 . . ?
C108 C107 C106 116(2) . . ?
C638 C637 H63G 110.2 . . ?
C638 C637 H63H 110.2 . . ?
C636 C637 C638 107(2) . . ?
C636 C637 H63G 110.2 . . ?
C636 C637 H63H 110.2 . . ?
H63G C637 H63H 108.5 . . ?
C733 C732 H73E 110.6 . . ?
C733 C732 H73F 110.6 . . ?
H73E C732 H73F 108.8 . . ?
C731 C732 C733 106(2) . . ?
C731 C732 H73E 110.6 . . ?
C731 C732 H73F 110.6 . . ?
C508 C509 H50E 109.9 . . ?
C508 C509 H50F 109.9 . . ?
H50E C509 H50F 108.3 . . ?
C510 C509 C508 109(2) . . ?
C510 C509 H50E 109.9 . . ?
C510 C509 H50F 109.9 . . ?
C107 C106 H10A 110.7 . . ?
C107 C106 H10B 110.7 . . ?
H10A C106 H10B 108.8 . . ?
C105 C106 C107 105(2) . . ?
C105 C106 H10A 110.7 . . ?
C105 C106 H10B 110.7 . . ?
C730 C731 C732 118(2) . . ?
C730 C731 H73G 107.8 . . ?
C730 C731 H73H 107.8 . . ?
C732 C731 H73G 107.8 . . ?
C732 C731 H73H 107.8 . . ?
H73G C731 H73H 107.2 . . ?
C511 C510 C509 112(2) . . ?
C511 C510 H51C 109.1 . . ?
C511 C510 H51D 109.1 . . ?
C509 C510 H51C 109.1 . . ?
C509 C510 H51D 109.1 . . ?
H51C C510 H51D 107.8 . . ?
C107 C108 H108 121.3 . . ?
C107 C108 C109 117.4(19) . . ?
C109 C108 H108 121.3 . . ?
C110 C109 C108 110.1(19) . . ?
C110 C109 H10C 109.7 . . ?
C110 C109 H10D 109.6 . . ?
C108 C109 H10C 109.7 . . ?
C108 C109 H10D 109.6 . . ?
H10C C109 H10D 108.2 . . ?
C104 C105 C106 113(2) . . ?
C104 C105 H10E 109.1 . . ?
C104 C105 H10F 109.0 . . ?
C106 C105 H10E 109.0 . . ?
C106 C105 H10F 109.0 . . ?
H10E C105 H10F 107.8 . . ?
C247 C248 H24C 109.9 . . ?
C247 C248 H24D 109.9 . . ?
H24C C248 H24D 108.3 . . ?
C249 C248 C247 109(2) . . ?
C249 C248 H24C 109.9 . . ?
C249 C248 H24D 109.9 . . ?
C248 C249 H249 121.9 . . ?
C250 C249 C248 116(2) . . ?
C250 C249 H249 121.9 . . ?
C253 C252 C251 110(2) . . ?
C253 C252 H25C 109.6 . . ?
C253 C252 H25D 109.6 . . ?
C251 C252 H25C 109.6 . . ?
C251 C252 H25D 109.6 . . ?
H25C C252 H25D 108.1 . . ?
C251 C250 H250 121.8 . . ?
C249 C250 C251 116(2) . . ?
C249 C250 H250 121.9 . . ?
C694 O697 C698 107(3) . . ?
C481 N480 Ir14 121(3) . . ?
C481 N480 C479 120.0 . . ?
C479 N480 Ir14 119(3) . . ?
N480 C481 H481 120.0 . . ?
C482 C481 N480 120.0 . . ?
C482 C481 H481 120.0 . . ?
C481 C482 C485 127(4) . . ?
C481 C482 C483 120.0 . . ?
C483 C482 C485 113(4) . . ?
C482 C483 H483 120.0 . . ?
C482 C483 C484 120.0 . . ?
C484 C483 H483 120.0 . . ?
C483 C484 H484 120.0 . . ?
C479 C484 C483 120.0 . . ?
C479 C484 H484 120.0 . . ?
C484 C479 N480 120.0 . . ?
C476 C479 N480 110(4) . . ?
C476 C479 C484 129(4) . . ?
C468 C471 H47C 104.5 . . ?
C468 C471 H47D 104.5 . . ?
C468 C471 C472 131(5) . . ?
H47C C471 H47D 105.6 . . ?
C472 C471 H47C 104.5 . . ?
C472 C471 H47D 104.5 . . ?
C471 C472 H47E 108.7 . . ?
C471 C472 H47F 108.7 . . ?
H47E C472 H47F 107.6 . . ?
C473 C472 C471 114(5) . . ?
C473 C472 H47E 108.7 . . ?
C473 C472 H47F 108.7 . . ?
C693 N692 Ir14 127.5(18) . . ?
C693 N692 C691 120.0 . . ?
C691 N692 Ir14 111.9(18) . . ?
N692 C693 H693 120.0 . . ?
N692 C693 C694 120.0 . . ?
C694 C693 H693 120.0 . . ?
C693 C694 O697 119.8(16) . . ?
C695 C694 O697 119.3(16) . . ?
C695 C694 C693 120.0 . . ?
C694 C695 H695 120.0 . . ?
C694 C695 C696 120.0 . . ?
C696 C695 H695 120.0 . . ?
C695 C696 H696 120.0 . . ?
C691 C696 C695 120.0 . . ?
C691 C696 H696 120.0 . . ?
N692 C691 C690 114(4) . . ?
C696 C691 N692 120.0 . . ?
C696 C691 C690 124(3) . . ?
N475 C474 H474 120.0 . . ?
N475 C474 C473 120.0 . . ?
C473 C474 H474 120.0 . . ?
C474 N475 Ir14 125(3) . . ?
C474 N475 C476 120.0 . . ?
C476 N475 Ir14 115(3) . . ?
C479 C476 N475 117(4) . . ?
C479 C476 C477 122(4) . . ?
C477 C476 N475 120.0 . . ?
C476 C477 H477 120.0 . . ?
C476 C477 C478 120.0 . . ?
C478 C477 H477 120.0 . . ?
C477 C478 H478 120.0 . . ?
C473 C478 C477 120.0 . . ?
C473 C478 H478 120.0 . . ?
C474 C473 C472 113(5) . . ?
C478 C473 C472 127(5) . . ?
C478 C473 C474 120.0 . . ?
C434 C433 H433 120.0 . . ?
C434 C433 C432 120.0 . . ?
C432 C433 H433 120.0 . . ?
C433 C434 H434 120.0 . . ?
C429 C434 C433 120.0 . . ?
C429 C434 H434 120.0 . . ?
C434 C429 C430 120.0 . . ?
C434 C429 C428 104(4) . . ?
C430 C429 C428 132(4) . . ?
C429 C430 H430 120.0 . . ?
C429 C430 N431 120.0 . . ?
N431 C430 H430 120.0 . . ?
C430 N431 Zn13 118(2) . . ?
C432 N431 Zn13 122(2) . . ?
C432 N431 C430 120.0 . . ?
C433 C432 C435 127(2) . . ?
N431 C432 C435 107(2) . . ?
N431 C432 C433 120.0 . . ?
C424 C427 H42A 107.1 . . ?
C424 C427 H42B 107.1 . . ?
C424 C427 C428 121(5) . . ?
H42A C427 H42B 106.8 . . ?
C428 C427 H42A 107.1 . . ?
C428 C427 H42B 107.1 . . ?
C429 C428 C427 124(6) . . ?
C429 C428 H42C 106.3 . . ?
C429 C428 H42D 106.3 . . ?
C427 C428 H42C 106.3 . . ?
C427 C428 H42D 106.3 . . ?
H42C C428 H42D 106.4 . . ?
C690 C685 Ir14 98(3) . . ?
C690 C685 C686 120.0 . . ?
C686 C685 Ir14 137(3) . . ?
C685 C690 C691 126(5) . . ?
C685 C690 C689 120.0 . . ?
C689 C690 C691 114(5) . . ?
C690 C689 H689 120.0 . . ?
C688 C689 C690 120.0 . . ?
C688 C689 H689 120.0 . . ?
C689 C688 H688 120.0 . . ?
C689 C688 C687 120.0 . . ?
C687 C688 H688 120.0 . . ?
C688 C687 H687 120.0 . . ?
C686 C687 C688 120.0 . . ?
C686 C687 H687 120.0 . . ?
C685 C686 H686 120.0 . . ?
C687 C686 C685 120.0 . . ?
C687 C686 H686 120.0 . . ?
C487 C486 C485 118(4) . . ?
C487 C486 H48E 107.9 . . ?
C487 C486 H48F 107.9 . . ?
C485 C486 H48E 107.9 . . ?
C485 C486 H48F 107.9 . . ?
H48E C486 H48F 107.2 . . ?
C45 C46 C41 120.0 . . ?
C45 C46 C47 110(2) . . ?
C41 C46 C47 130(2) . . ?
C46 C45 H45 120.0 . . ?
C46 C45 C44 120.0 . . ?
C44 C45 H45 120.0 . . ?
C45 C44 H44 120.0 . . ?
C43 C44 C45 120.0 . . ?
C43 C44 H44 120.0 . . ?
C44 C43 H43 120.0 . . ?
C42 C43 C44 120.0 . . ?
C42 C43 H43 120.0 . . ?
C43 C42 H42 120.0 . . ?
C43 C42 C41 120.0 . . ?
C41 C42 H42 120.0 . . ?
C46 C41 C38 121.0(12) . . ?
C42 C41 C38 119.0(12) . . ?
C42 C41 C46 120.0 . . ?
C53 C54 H54 120.0 . . ?
C53 C54 C55 120.0 . . ?
C55 C54 H54 120.0 . . ?
C54 C53 C52 113(2) . . ?
C58 C53 C54 120.00(6) . . ?
C58 C53 C52 127(2) . . ?
C53 C58 C59 119.9(12) . . ?
C53 C58 C57 120.0 . . ?
C57 C58 C59 120.1(12) . . ?
C58 C57 H57 120.0 . . ?
C58 C57 C56 120.0 . . ?
C56 C57 H57 120.0 . . ?
C57 C56 H56 120.0 . . ?
C55 C56 C57 120.0 . . ?
C55 C56 H56 120.0 . . ?
C54 C55 H55 120.0 . . ?
C56 C55 C54 120.0 . . ?
C56 C55 H55 120.0 . . ?
C314 C315 H315 120.0 . . ?
C314 C315 C316 120.0 . . ?
C316 C315 H315 120.0 . . ?
C315 C314 H314 120.0 . . ?
C313 C314 C315 120.0 . . ?
C313 C314 H314 120.0 . . ?
C314 C313 H313 120.0 . . ?
C314 C313 C312 120.0 . . ?
C312 C313 H313 120.0 . . ?
C313 C312 H312 120.0 . . ?
C311 C312 C313 120.0 . . ?
C311 C312 H312 120.0 . . ?
C312 C311 C316 120.0 . . ?
C312 C311 C310 117.5(16) . . ?
C316 C311 C310 122.5(16) . . ?
C315 C316 C317 118.2(16) . . ?
C311 C316 C317 121.8(16) . . ?
C311 C316 C315 120.0 . . ?
C299 C304 C303 120.0 . . ?
C299 C304 C305 121.1(16) . . ?
C303 C304 C305 118.9(16) . . ?
C304 C299 C296 127(2) . . ?
C304 C299 C300 120.0 . . ?
C300 C299 C296 113(2) . . ?
C299 C300 H300 120.0 . . ?
C301 C300 C299 120.0 . . ?
C301 C300 H300 120.0 . . ?
C300 C301 H301 120.0 . . ?
C302 C301 C300 120.0 . . ?
C302 C301 H301 120.0 . . ?
C301 C302 H302 120.0 . . ?
C303 C302 C301 120.0 . . ?
C303 C302 H302 120.0 . . ?
C304 C303 H303 120.0 . . ?
C302 C303 C304 120.0 . . ?
C302 C303 H303 120.0 . . ?
C46 C47 H47A 109.8 . . ?
C46 C47 H47B 109.8 . . ?
H47A C47 H47B 108.3 . . ?
C48 C47 C46 109(2) . . ?
C48 C47 H47A 109.8 . . ?
C48 C47 H47B 109.8 . . ?
C47 C48 H48A 109.2 . . ?
C47 C48 H48B 109.2 . . ?
H48A C48 H48B 107.9 . . ?
C49 C48 C47 112(3) . . ?
C49 C48 H48A 109.2 . . ?
C49 C48 H48B 109.2 . . ?
C48 C49 H49 115.4 . . ?
C50 C49 C48 129(3) . . ?
C50 C49 H49 115.4 . . ?
C49 C50 H50 117.6 . . ?
C49 C50 C51 125(2) . . ?
C51 C50 H50 117.6 . . ?
C53 C52 H52A 110.9 . . ?
C53 C52 H52B 110.9 . . ?
C53 C52 C51 104(2) . . ?
H52A C52 H52B 109.0 . . ?
C51 C52 H52A 110.9 . . ?
C51 C52 H52B 110.9 . . ?
C50 C51 C52 107(6) . . ?
C50 C51 H51A 110.2 . . ?
C50 C51 H51B 110.2 . . ?
C52 C51 H51A 110.2 . . ?
C52 C51 H51B 110.2 . . ?
H51A C51 H51B 108.5 . . ?
C307 C308 H308 114.7 . . ?
C307 C308 C309 131(4) . . ?
C309 C308 H308 114.7 . . ?
C311 C310 H31A 110.1 . . ?
C311 C310 H31B 110.1 . . ?
C311 C310 C309 108(2) . . ?
H31A C310 H31B 108.4 . . ?
C309 C310 H31A 110.1 . . ?
C309 C310 H31B 110.1 . . ?
C308 C307 H307 121.8 . . ?
C308 C307 C306 116(3) . . ?
C306 C307 H307 121.8 . . ?
C307 C306 H30A 108.4 . . ?
C307 C306 H30B 108.4 . . ?
C307 C306 C305 115(3) . . ?
H30A C306 H30B 107.5 . . ?
C305 C306 H30A 108.4 . . ?
C305 C306 H30B 108.4 . . ?
C308 C309 C310 111(3) . . ?
C308 C309 H30C 109.5 . . ?
C308 C309 H30D 109.5 . . ?
C310 C309 H30C 109.5 . . ?
C310 C309 H30D 109.5 . . ?
H30C C309 H30D 108.1 . . ?
C304 C305 C306 111(3) . . ?
C304 C305 H30E 109.3 . . ?
C304 C305 H30F 109.3 . . ?
C306 C305 H30E 109.3 . . ?
C306 C305 H30F 109.3 . . ?
H30E C305 H30F 108.0 . . ?
F1_1 P1_1 F2_1 93(2) . . ?
F1_1 P1_1 F4_1 88(2) . . ?
F1_1 P1_1 F5_1 93(2) . . ?
F1_1 P1_1 F6_1 179(3) . . ?
F2_1 P1_1 F4_1 178(2) . . ?
F2_1 P1_1 F5_1 86.6(18) . . ?
F2_1 P1_1 F6_1 87.0(19) . . ?
F3_1 P1_1 F1_1 86.2(19) . . ?
F3_1 P1_1 F2_1 92.2(19) . . ?
F3_1 P1_1 F4_1 89.7(19) . . ?
F3_1 P1_1 F5_1 179(2) . . ?
F3_1 P1_1 F6_1 95(2) . . ?
F4_1 P1_1 F6_1 92(2) . . ?
F5_1 P1_1 F4_1 91.5(19) . . ?
F5_1 P1_1 F6_1 85.6(19) . . ?
F1_2 P1_2 F2_2 94.5(17) . . ?
F1_2 P1_2 F4_2 89.0(16) . . ?
F1_2 P1_2 F5_2 91.3(17) . . ?
F1_2 P1_2 F6_2 178(2) . . ?
F2_2 P1_2 F4_2 175.9(19) . . ?
F2_2 P1_2 F5_2 89.3(16) . . ?
F2_2 P1_2 F6_2 85.7(15) . . ?
F3_2 P1_2 F1_2 87.9(17) . . ?
F3_2 P1_2 F2_2 89.2(16) . . ?
F3_2 P1_2 F4_2 88.8(16) . . ?
F3_2 P1_2 F5_2 178(2) . . ?
F3_2 P1_2 F6_2 94.2(17) . . ?
F4_2 P1_2 F6_2 90.9(16) . . ?
F5_2 P1_2 F4_2 92.7(17) . . ?
F5_2 P1_2 F6_2 86.7(16) . . ?
F1_3 P1_3 F2_3 92.7(19) . . ?
F1_3 P1_3 F4_3 88(2) . . ?
F1_3 P1_3 F5_3 91.9(18) . . ?
F1_3 P1_3 F6_3 178(2) . . ?
F2_3 P1_3 F4_3 179(2) . . ?
F2_3 P1_3 F5_3 88.0(19) . . ?
F2_3 P1_3 F6_3 87.0(18) . . ?
F3_3 P1_3 F1_3 87.7(19) . . ?
F3_3 P1_3 F2_3 93(2) . . ?
F3_3 P1_3 F4_3 88(2) . . ?
F3_3 P1_3 F5_3 179(2) . . ?
F3_3 P1_3 F6_3 94.7(19) . . ?
F4_3 P1_3 F6_3 92(2) . . ?
F5_3 P1_3 F4_3 91(2) . . ?
F5_3 P1_3 F6_3 85.7(17) . . ?
F1_4 P1_4 F2_4 91(2) . . ?
F1_4 P1_4 F4_4 87(2) . . ?
F1_4 P1_4 F5_4 93(2) . . ?
F1_4 P1_4 F6_4 178(2) . . ?
F2_4 P1_4 F4_4 178(2) . . ?
F2_4 P1_4 F5_4 91.2(19) . . ?
F2_4 P1_4 F6_4 89.0(19) . . ?
F3_4 P1_4 F1_4 87(2) . . ?
F3_4 P1_4 F2_4 89.7(19) . . ?
F3_4 P1_4 F4_4 88.8(19) . . ?
F3_4 P1_4 F5_4 179(2) . . ?
F3_4 P1_4 F6_4 94(2) . . ?
F4_4 P1_4 F6_4 93(2) . . ?
F5_4 P1_4 F4_4 90.4(19) . . ?
F5_4 P1_4 F6_4 85.2(18) . . ?
F1_5 P1_5 F2_5 90.5(16) . . ?
F1_5 P1_5 F4_5 88.0(16) . . ?
F1_5 P1_5 F5_5 91.6(16) . . ?
F1_5 P1_5 F6_5 176.2(19) . . ?
F2_5 P1_5 F4_5 177(2) . . ?
F2_5 P1_5 F5_5 92.5(16) . . ?
F2_5 P1_5 F6_5 90.0(16) . . ?
F3_5 P1_5 F1_5 89.3(17) . . ?
F3_5 P1_5 F2_5 89.3(17) . . ?
F3_5 P1_5 F4_5 88.4(18) . . ?
F3_5 P1_5 F5_5 178(2) . . ?
F3_5 P1_5 F6_5 94.4(18) . . ?
F4_5 P1_5 F6_5 91.6(16) . . ?
F5_5 P1_5 F4_5 89.9(17) . . ?
F5_5 P1_5 F6_5 84.6(15) . . ?
F1_6 P1_6 F2_6 95.4(17) . . ?
F1_6 P1_6 F4_6 87.6(16) . . ?
F1_6 P1_6 F5_6 90.3(17) . . ?
F1_6 P1_6 F6_6 176(2) . . ?
F2_6 P1_6 F4_6 177(2) . . ?
F2_6 P1_6 F5_6 92.1(17) . . ?
F2_6 P1_6 F6_6 87.2(18) . . ?
F3_6 P1_6 F1_6 90.1(17) . . ?
F3_6 P1_6 F2_6 90.8(18) . . ?
F3_6 P1_6 F4_6 87.5(17) . . ?
F3_6 P1_6 F5_6 177(2) . . ?
F3_6 P1_6 F6_6 92.6(18) . . ?
F4_6 P1_6 F6_6 89.9(17) . . ?
F5_6 P1_6 F4_6 89.6(17) . . ?
F5_6 P1_6 F6_6 86.9(17) . . ?
F1_7 P1_7 F2_7 91.1(17) . . ?
F1_7 P1_7 F4_7 87.8(18) . . ?
F1_7 P1_7 F5_7 92.8(18) . . ?
F1_7 P1_7 F6_7 178(2) . . ?
F2_7 P1_7 F4_7 178(2) . . ?
F2_7 P1_7 F6_7 89.7(16) . . ?
F3_7 P1_7 F1_7 88.4(17) . . ?
F3_7 P1_7 F2_7 88.2(16) . . ?
F3_7 P1_7 F4_7 89.9(17) . . ?
F3_7 P1_7 F5_7 177(2) . . ?
F3_7 P1_7 F6_7 93.3(16) . . ?
F4_7 P1_7 F6_7 91.5(17) . . ?
F5_7 P1_7 F2_7 88.5(16) . . ?
F5_7 P1_7 F4_7 93.4(17) . . ?
F5_7 P1_7 F6_7 85.5(16) . . ?
F1_8 P1_8 F2_8 94(2) . . ?
F1_8 P1_8 F4_8 87(2) . . ?
F1_8 P1_8 F5_8 92(2) . . ?
F1_8 P1_8 F6_8 177(3) . . ?
F2_8 P1_8 F4_8 179(3) . . ?
F2_8 P1_8 F5_8 89(2) . . ?
F2_8 P1_8 F6_8 88(2) . . ?
F3_8 P1_8 F1_8 87(2) . . ?
F3_8 P1_8 F2_8 90(2) . . ?
F3_8 P1_8 F4_8 90(2) . . ?
F3_8 P1_8 F5_8 179(3) . . ?
F3_8 P1_8 F6_8 95(2) . . ?
F4_8 P1_8 F6_8 91(2) . . ?
F5_8 P1_8 F4_8 91(2) . . ?
F5_8 P1_8 F6_8 86(2) . . ?
F1_9 P1_9 F2_9 93(2) . . ?
F1_9 P1_9 F4_9 87(2) . . ?
F1_9 P1_9 F5_9 90(2) . . ?
F1_9 P1_9 F6_9 177(3) . . ?
F2_9 P1_9 F4_9 178(3) . . ?
F2_9 P1_9 F5_9 91(2) . . ?
F2_9 P1_9 F6_9 89(2) . . ?
F3_9 P1_9 F1_9 88(2) . . ?
F3_9 P1_9 F2_9 89(2) . . ?
F3_9 P1_9 F4_9 89(2) . . ?
F3_9 P1_9 F5_9 178(3) . . ?
F3_9 P1_9 F6_9 94(2) . . ?
F4_9 P1_9 F6_9 91(2) . . ?
F5_9 P1_9 F4_9 91(2) . . ?
F5_9 P1_9 F6_9 87(2) . . ?
F1_10 P1_10 F2_10 92(2) . . ?
F1_10 P1_10 F4_10 88(2) . . ?
F1_10 P1_10 F5_10 94(2) . . ?
F1_10 P1_10 F6_10 180(3) . . ?
F2_10 P1_10 F4_10 179(3) . . ?
F2_10 P1_10 F5_10 90(2) . . ?
F2_10 P1_10 F6_10 87.9(19) . . ?
F3_10 P1_10 F1_10 86(2) . . ?
F3_10 P1_10 F2_10 90(2) . . ?
F3_10 P1_10 F4_10 91(2) . . ?
F3_10 P1_10 F5_10 180(2) . . ?
F3_10 P1_10 F6_10 94(2) . . ?
F4_10 P1_10 F6_10 91(2) . . ?
F5_10 P1_10 F4_10 89(2) . . ?
F5_10 P1_10 F6_10 86(2) . . ?
F1_11 P1_11 F2_11 93(2) . . ?
F1_11 P1_11 F4_11 88(2) . . ?
F1_11 P1_11 F5_11 92(2) . . ?
F1_11 P1_11 F6_11 179(3) . . ?
F2_11 P1_11 F4_11 178(3) . . ?
F2_11 P1_11 F5_11 89(2) . . ?
F2_11 P1_11 F6_11 88(2) . . ?
F3_11 P1_11 F1_11 87(2) . . ?
F3_11 P1_11 F2_11 90(2) . . ?
F3_11 P1_11 F4_11 88(2) . . ?
F3_11 P1_11 F5_11 179(3) . . ?
F3_11 P1_11 F6_11 93(2) . . ?
F4_11 P1_11 F6_11 91(2) . . ?
F5_11 P1_11 F4_11 92(2) . . ?
F5_11 P1_11 F6_11 88(2) . . ?
F1_12 P1_12 F2_12 92(2) . . ?
F1_12 P1_12 F4_12 88(2) . . ?
F1_12 P1_12 F5_12 93(2) . . ?
F1_12 P1_12 F6_12 178(3) . . ?
F2_12 P1_12 F4_12 180(3) . . ?
F2_12 P1_12 F5_12 90(2) . . ?
F2_12 P1_12 F6_12 88(2) . . ?
F3_12 P1_12 F1_12 87(2) . . ?
F3_12 P1_12 F2_12 91(2) . . ?
F3_12 P1_12 F4_12 89(2) . . ?
F3_12 P1_12 F5_12 179(3) . . ?
F3_12 P1_12 F6_12 95(2) . . ?
F4_12 P1_12 F6_12 92(2) . . ?
F5_12 P1_12 F4_12 90(2) . . ?
F5_12 P1_12 F6_12 86(2) . . ?
F1_13 P1_13 F2_13 90.4(19) . . ?
F1_13 P1_13 F4_13 89.5(19) . . ?
F1_13 P1_13 F5_13 91.2(19) . . ?
F1_13 P1_13 F6_13 177(2) . . ?
F2_13 P1_13 F4_13 179(2) . . ?
F2_13 P1_13 F5_13 90.3(19) . . ?
F2_13 P1_13 F6_13 87.3(19) . . ?
F3_13 P1_13 F1_13 87.2(18) . . ?
F3_13 P1_13 F2_13 91.3(19) . . ?
F3_13 P1_13 F4_13 89.9(19) . . ?
F3_13 P1_13 F5_13 178(2) . . ?
F3_13 P1_13 F6_13 95.0(19) . . ?
F4_13 P1_13 F6_13 92.7(19) . . ?
F5_13 P1_13 F4_13 88.5(19) . . ?
F5_13 P1_13 F6_13 86.7(18) . . ?
F1_14 P1_14 F2_14 92(2) . . ?
F1_14 P1_14 F4_14 89(2) . . ?
F1_14 P1_14 F5_14 94(2) . . ?
F1_14 P1_14 F6_14 180(3) . . ?
F2_14 P1_14 F4_14 179(3) . . ?
F2_14 P1_14 F5_14 91(2) . . ?
F2_14 P1_14 F6_14 88(2) . . ?
F3_14 P1_14 F1_14 89(2) . . ?
F3_14 P1_14 F2_14 91(2) . . ?
F3_14 P1_14 F4_14 89(2) . . ?
F3_14 P1_14 F5_14 177(2) . . ?
F3_14 P1_14 F6_14 91(2) . . ?
F4_14 P1_14 F6_14 91(2) . . ?
F5_14 P1_14 F4_14 89(2) . . ?
F5_14 P1_14 F6_14 86.5(19) . . ?
F1_15 P1_15 F2_15 93(2) . . ?
F1_15 P1_15 F4_15 87.3(19) . . ?
F1_15 P1_15 F5_15 91(2) . . ?
F1_15 P1_15 F6_15 176(2) . . ?
F2_15 P1_15 F4_15 178(3) . . ?
F2_15 P1_15 F6_15 88.5(19) . . ?
F3_15 P1_15 F1_15 87.1(19) . . ?
F3_15 P1_15 F2_15 88(2) . . ?
F3_15 P1_15 F4_15 90(2) . . ?
F3_15 P1_15 F5_15 177(2) . . ?
F3_15 P1_15 F6_15 96(2) . . ?
F4_15 P1_15 F6_15 91.0(19) . . ?
F5_15 P1_15 F2_15 89.2(19) . . ?
F5_15 P1_15 F4_15 92(2) . . ?
F5_15 P1_15 F6_15 86.3(18) . . ?
F1_16 P1_16 F2_16 91.1(19) . . ?
F1_16 P1_16 F4_16 88.2(19) . . ?
F1_16 P1_16 F5_16 94(2) . . ?
F1_16 P1_16 F6_16 179(2) . . ?
F2_16 P1_16 F4_16 178(3) . . ?
F2_16 P1_16 F6_16 89(2) . . ?
F3_16 P1_16 F1_16 85.8(19) . . ?
F3_16 P1_16 F2_16 89(2) . . ?
F3_16 P1_16 F4_16 90(2) . . ?
F3_16 P1_16 F5_16 178(2) . . ?
F3_16 P1_16 F6_16 94(2) . . ?
F4_16 P1_16 F6_16 91(2) . . ?
F5_16 P1_16 F2_16 90(2) . . ?
F5_16 P1_16 F4_16 92(2) . . ?
F5_16 P1_16 F6_16 86(2) . . ?
F1_17 P1_17 F2_17 94.4(19) . . ?
F1_17 P1_17 F4_17 87.3(18) . . ?
F1_17 P1_17 F5_17 91(2) . . ?
F1_17 P1_17 F6_17 178(2) . . ?
F2_17 P1_17 F4_17 177(2) . . ?
F2_17 P1_17 F5_17 92(2) . . ?
F2_17 P1_17 F6_17 87.4(17) . . ?
F3_17 P1_17 F1_17 89(2) . . ?
F3_17 P1_17 F2_17 90(2) . . ?
F3_17 P1_17 F4_17 87(2) . . ?
F3_17 P1_17 F5_17 178(3) . . ?
F3_17 P1_17 F6_17 93(2) . . ?
F4_17 P1_17 F6_17 91.1(19) . . ?
F5_17 P1_17 F4_17 91(2) . . ?
F5_17 P1_17 F6_17 88(2) . . ?
F1_18 P1_18 F2_18 94.3(18) . . ?
F1_18 P1_18 F4_18 88.3(19) . . ?
F1_18 P1_18 F5_18 88.8(19) . . ?
F1_18 P1_18 F6_18 173(2) . . ?
F2_18 P1_18 F4_18 177(2) . . ?
F2_18 P1_18 F5_18 88.5(19) . . ?
F2_18 P1_18 F6_18 86.0(17) . . ?
F3_18 P1_18 F1_18 92(2) . . ?
F3_18 P1_18 F2_18 92(2) . . ?
F3_18 P1_18 F4_18 88(2) . . ?
F3_18 P1_18 F5_18 179(3) . . ?
F3_18 P1_18 F6_18 95(2) . . ?
F4_18 P1_18 F6_18 91.4(18) . . ?
F5_18 P1_18 F4_18 91(2) . . ?
F5_18 P1_18 F6_18 84.7(18) . . ?
F1_19 P1_19 F2_19 91(2) . . ?
F1_19 P1_19 F4_19 89(2) . . ?
F1_19 P1_19 F5_19 92(2) . . ?
F1_19 P1_19 F6_19 179(3) . . ?
F2_19 P1_19 F4_19 179(3) . . ?
F2_19 P1_19 F5_19 91(2) . . ?
F2_19 P1_19 F6_19 88(2) . . ?
F3_19 P1_19 F1_19 86(2) . . ?
F3_19 P1_19 F2_19 92(2) . . ?
F3_19 P1_19 F4_19 87(2) . . ?
F3_19 P1_19 F5_19 176(2) . . ?
F3_19 P1_19 F6_19 95(2) . . ?
F4_19 P1_19 F6_19 92(2) . . ?
F5_19 P1_19 F4_19 90(2) . . ?
F5_19 P1_19 F6_19 87(2) . . ?
F1_20 P1_20 F2_20 93(2) . . ?
F1_20 P1_20 F4_20 89(2) . . ?
F1_20 P1_20 F5_20 93(2) . . ?
F1_20 P1_20 F6_20 179(3) . . ?
F2_20 P1_20 F4_20 178(3) . . ?
F2_20 P1_20 F5_20 90(2) . . ?
F2_20 P1_20 F6_20 89(2) . . ?
F3_20 P1_20 F1_20 87(2) . . ?
F3_20 P1_20 F2_20 89(2) . . ?
F3_20 P1_20 F4_20 90(2) . . ?
F3_20 P1_20 F5_20 179(3) . . ?
F3_20 P1_20 F6_20 93(2) . . ?
F4_20 P1_20 F6_20 90(2) . . ?
F5_20 P1_20 F4_20 91(2) . . ?
F5_20 P1_20 F6_20 87(2) . . ?

loop_
_geom_bond_atom_site_label_1
_geom_bond_atom_site_label_2
_geom_bond_distance
_geom_bond_site_symmetry_2
_geom_bond_publ_flag
Ir1 N275 2.09(2) . ?
Ir1 N147 1.97(2) . ?
Ir1 N8 2.10(2) . ?
Ir1 N280 2.20(3) . ?
Ir1 C1 2.03(2) . ?
Ir1 C156 2.08(4) . ?
Ir4 N80 1.967(17) . ?
Ir4 C352 1.88(2) . ?
Ir4 N208 1.977(16) . ?
Ir4 N347 1.991(17) . ?
Ir4 N75 1.966(19) . ?
Ir4 C201 2.012(19) . ?
Ir14 N675 2.146(18) . ?
Ir14 C680 2.091(16) . ?
Ir14 N480 1.92(3) . ?
Ir14 N692 1.96(3) . ?
Ir14 N475 1.95(3) . ?
Ir14 C685 2.20(4) . ?
Ir11 N601 2.04(3) . ?
Ir11 N547 1.96(3) . ?
Ir11 N408 2.521(10) . ?
Ir11 N608 2.22(4) . ?
Ir11 C552 2.11(4) . ?
Ir11 C401 2.02(2) . ?
Zn6 N236 2.07(2) . ?
Zn6 N261 2.09(2) . ?
Zn6 N266 2.09(2) . ?
Zn6 N231 2.08(2) . ?
Zn6 N138 2.09(2) . ?
Zn6 N133 2.12(2) . ?
Zn15 N489 2.15(3) . ?
Zn15 N498 2.08(3) . ?
Zn15 N519 1.89(4) . ?
Zn15 N524 2.14(3) . ?
Zn15 N706 2.22(3) . ?
Zn15 N701 2.23(4) . ?
Zn3 N31 2.109(15) . ?
Zn3 N66 2.114(14) . ?
Zn3 N333 2.114(15) . ?
Zn3 N338 2.112(15) . ?
Zn3 N36 2.112(15) . ?
Zn3 N61 2.104(14) . ?
Zn5 N222 2.125(13) . ?
Zn5 N89 2.140(13) . ?
Zn5 N94 2.128(13) . ?
Zn5 N217 2.130(13) . ?
Zn5 N119 2.130(12) . ?
Zn5 N124 2.138(12) . ?
Zn13 N666 2.112(19) . ?
Zn13 N436 2.15(2) . ?
Zn13 N661 2.08(2) . ?
Zn13 N466 2.11(2) . ?
Zn13 N461 2.14(2) . ?
Zn13 N431 2.16(2) . ?
Zn16 N745 2.03(3) . ?
Zn16 N533 2.11(3) . ?
Zn16 N750 2.08(3) . ?
Zn16 N715 2.10(3) . ?
Zn16 N538 2.15(3) . ?
Zn16 N720 2.04(3) . ?
Zn2 N22 2.18(3) . ?
Zn2 N324 2.20(3) . ?
Zn2 N289 2.06(3) . ?
Zn2 N294 2.00(3) . ?
Zn2 N17 2.11(3) . ?
Zn2 N319 2.04(3) . ?
Zn12 N617 2.120(11) . ?
Zn12 N652 2.120(11) . ?
Zn12 N422 2.120(11) . ?
Zn12 N622 2.120(11) . ?
Zn12 N647 2.120(11) . ?
Zn12 N417 2.120(11) . ?
C451 H45A 0.9700 . ?
C451 H45B 0.9700 . ?
C451 C452 1.55(3) . ?
C451 C450 1.54(3) . ?
O13 C14 1.446(15) . ?
O13 C10 1.447(14) . ?
N22 C21 1.3900 . ?
N22 C23 1.3900 . ?
C21 C26 1.3900 . ?
C21 C18 1.4091(19) . ?
C26 H26 0.9300 . ?
C26 C25 1.3900 . ?
C25 H25 0.9300 . ?
C25 C24 1.3900 . ?
C24 C23 1.3900 . ?
C24 C27 1.48(3) . ?
C23 H23 0.9300 . ?
C698 H69A 0.9700 . ?
C698 H69B 0.9700 . ?
C698 C699 1.41(5) . ?
C698 O697 1.489(14) . ?
O672 C671 1.500(3) . ?
O672 C673 1.450(3) . ?
N222 C221 1.3900 . ?
N222 C223 1.3900 . ?
C221 C226 1.3900 . ?
C221 C218 1.46(2) . ?
C226 H226 0.9300 . ?
C226 C225 1.3900 . ?
C225 H225 0.9300 . ?
C225 C224 1.3900 . ?
C224 C223 1.3900 . ?
C224 C227 1.442(15) . ?
C223 H223 0.9300 . ?
N617 C618 1.3900 . ?
N617 C616 1.3900 . ?
C618 C619 1.3900 . ?
C618 C621 1.451(14) . ?
C619 H619 0.9300 . ?
C619 C620 1.3900 . ?
C620 H620 0.9300 . ?
C620 C615 1.3900 . ?
C615 C616 1.3900 . ?
C615 C614 1.46(3) . ?
C616 H616 0.9300 . ?
N80 C79 1.3900 . ?
N80 C81 1.3900 . ?
C79 C84 1.3900 . ?
C79 C76 1.38(3) . ?
C84 H84 0.9300 . ?
C84 C83 1.3900 . ?
C83 H83 0.9300 . ?
C83 C82 1.3900 . ?
C82 C81 1.3900 . ?
C82 C85 1.449(3) . ?
C81 H81 0.9300 . ?
C14 H14A 0.9700 . ?
C14 H14B 0.9700 . ?
C14 C15 1.44(3) . ?
C746 C747 1.3900 . ?
C746 N745 1.3900 . ?
C746 C749 1.451(3) . ?
C747 H747 0.9300 . ?
C747 C748 1.3900 . ?
C748 H748 0.9300 . ?
C748 C743 1.3900 . ?
C743 C744 1.3900 . ?
C743 C742 1.424(2) . ?
C744 H744 0.9300 . ?
C744 N745 1.3900 . ?
C671 H67A 0.9700 . ?
C671 H67B 0.9700 . ?
C671 C668 1.450(3) . ?
C668 C667 1.3900 . ?
C668 C669 1.3900 . ?
C667 H667 0.9300 . ?
C667 N666 1.3900 . ?
N666 C665 1.3900 . ?
C665 C670 1.3900 . ?
C665 C662 1.51(2) . ?
C670 H670 0.9300 . ?
C670 C669 1.3900 . ?
C669 H669 0.9300 . ?
C272 H27A 0.9700 . ?
C272 H27B 0.9700 . ?
C272 C273 1.63(6) . ?
C272 C271 1.449(4) . ?
C325 H325 0.9300 . ?
C325 C326 1.3900 . ?
C325 N324 1.3900 . ?
C326 C327 1.3900 . ?
C326 C329 1.44(3) . ?
C327 H327 0.9300 . ?
C327 C328 1.3900 . ?
C328 H328 0.9300 . ?
C328 C323 1.3900 . ?
C323 N324 1.3900 . ?
C323 C320 1.48(3) . ?
C88 H88 0.9300 . ?
C88 N89 1.3900 . ?
C88 C87 1.3900 . ?
N89 C90 1.3900 . ?
C90 C91 1.3900 . ?
C90 C93 1.43(2) . ?
C91 H91 0.9300 . ?
C91 C92 1.3900 . ?
C92 H92 0.9300 . ?
C92 C87 1.3900 . ?
C87 C86 1.450(3) . ?
O144 C143 1.449(4) . ?
O144 C145 1.450(3) . ?
C354 H354 0.9300 . ?
C354 C355 1.3900 . ?
C354 C353 1.3900 . ?
C355 H355 0.9300 . ?
C355 C356 1.3900 . ?
C356 H356 0.9300 . ?
C356 C351 1.3900 . ?
C351 C352 1.3900 . ?
C351 C348 1.442(13) . ?
C352 C353 1.3900 . ?
C353 H353 0.9300 . ?
N275 C274 1.3900 . ?
N275 C276 1.3900 . ?
C274 H274 0.9300 . ?
C274 C273 1.3900 . ?
C273 C278 1.3900 . ?
C278 H278 0.9300 . ?
C278 C277 1.3900 . ?
C277 H277 0.9300 . ?
C277 C276 1.3900 . ?
C276 C279 1.39(2) . ?
N208 C209 1.3900 . ?
N208 C207 1.3900 . ?
C209 H209 0.9300 . ?
C209 C210 1.3900 . ?
C210 C211 1.3900 . ?
C210 O213 1.45(2) . ?
C211 H211 0.9300 . ?
C211 C212 1.3900 . ?
C212 H212 0.9300 . ?
C212 C207 1.3900 . ?
C207 C206 1.389(13) . ?
C28 H28A 0.9700 . ?
C28 H28B 0.9700 . ?
C28 C29 1.40(3) . ?
C28 C27 1.449(4) . ?
C438 C439 1.3900 . ?
C438 C437 1.3900 . ?
C438 C441 1.4780(19) . ?
C439 H439 0.9300 . ?
C439 C440 1.3900 . ?
C440 H440 0.9300 . ?
C440 C435 1.3900 . ?
C435 N436 1.3900 . ?
C435 C432 1.421(17) . ?
N436 C437 1.3900 . ?
C437 H437 0.9300 . ?
N489 C490 1.3900 . ?
N489 C488 1.3900 . ?
C490 C491 1.3900 . ?
C490 C493 1.29(4) . ?
C491 H491 0.9300 . ?
C491 C492 1.3900 . ?
C492 H492 0.9300 . ?
C492 C487 1.3900 . ?
C487 C488 1.3900 . ?
C487 C486 1.46(3) . ?
C488 H488 0.9300 . ?
N498 C497 1.3900 . ?
N498 C493 1.3900 . ?
C497 H497 0.9300 . ?
C497 C496 1.3900 . ?
C496 C495 1.3900 . ?
C496 C499 1.450(3) . ?
C495 H495 0.9300 . ?
C495 C494 1.3900 . ?
C494 H494 0.9300 . ?
C494 C493 1.3900 . ?
C514 H514 0.9300 . ?
C514 C515 1.3900 . ?
C514 C513 1.3900 . ?
C515 H515 0.9300 . ?
C515 C516 1.3900 . ?
C516 C511 1.3900 . ?
C516 C517 1.450(3) . ?
C511 C512 1.3900 . ?
C511 C510 1.449(3) . ?
C512 H512 0.9300 . ?
C512 C513 1.3900 . ?
C513 H513 0.9300 . ?
O544 C545 1.45(3) . ?
O544 C543 1.447(14) . ?
C350 H350 0.9300 . ?
C350 C345 1.3900 . ?
C350 C349 1.3900 . ?
C345 C346 1.3900 . ?
C345 O344 1.449(3) . ?
C346 H346 0.9300 . ?
C346 N347 1.3900 . ?
N347 C348 1.3900 . ?
C348 C349 1.3900 . ?
C349 H349 0.9300 . ?
C228 H22A 0.9700 . ?
C228 H22B 0.9700 . ?
C228 C227 1.449(4) . ?
C228 C229 1.450(3) . ?
N31 C32 1.3900 . ?
N31 C30 1.3900 . ?
C32 C33 1.3900 . ?
C32 C35 1.45(2) . ?
C33 H33 0.9300 . ?
C33 C34 1.3900 . ?
C34 H34 0.9300 . ?
C34 C29 1.3900 . ?
C29 C30 1.3900 . ?
C30 H30 0.9300 . ?
C285 H28C 0.9700 . ?
C285 H28D 0.9700 . ?
C285 C282 1.450(3) . ?
C285 C286 1.449(4) . ?
C130 H13A 0.9700 . ?
C130 H13B 0.9700 . ?
C130 C129 1.449(4) . ?
C130 C131 1.450(3) . ?
N94 C95 1.3900 . ?
N94 C93 1.3900 . ?
C95 H95 0.9300 . ?
C95 C96 1.3900 . ?
C96 C97 1.3900 . ?
C96 C99 1.382(3) . ?
C97 H97 0.9300 . ?
C97 C98 1.3900 . ?
C98 H98 0.9300 . ?
C98 C93 1.3900 . ?
C255 H255 0.9300 . ?
C255 C254 1.3900 . ?
C255 C256 1.3900 . ?
C254 H254 0.9300 . ?
C254 C253 1.3900 . ?
C253 C258 1.3900 . ?
C253 C252 1.449(3) . ?
C258 C257 1.3900 . ?
C258 C259 1.4009(16) . ?
C257 H257 0.9300 . ?
C257 C256 1.3900 . ?
C256 H256 0.9300 . ?
N661 C660 1.3900 . ?
N661 C662 1.3900 . ?
C660 H660 0.9300 . ?
C660 C659 1.3900 . ?
C659 C664 1.3900 . ?
C659 C658 1.450(2) . ?
C664 H664 0.9300 . ?
C664 C663 1.3900 . ?
C663 H663 0.9300 . ?
C663 C662 1.3900 . ?
C271 H27C 0.9700 . ?
C271 H27D 0.9700 . ?
C271 C268 1.62(8) . ?
C246 C245 1.3900 . ?
C246 C241 1.3900 . ?
C246 C247 1.450(3) . ?
C245 H245 0.9300 . ?
C245 C244 1.3900 . ?
C244 H244 0.9300 . ?
C244 C243 1.3900 . ?
C243 H243 0.9300 . ?
C243 C242 1.3900 . ?
C242 H242 0.9300 . ?
C242 C241 1.3900 . ?
C241 C238 1.43(3) . ?
C522 H522 0.9300 . ?
C522 C517 1.3900 . ?
C522 C521 1.3900 . ?
C517 C518 1.3900 . ?
C518 H518 0.9300 . ?
C518 N519 1.3900 . ?
N519 C520 1.3900 . ?
C520 C521 1.3900 . ?
C520 C523 1.450(3) . ?
C521 H521 0.9300 . ?
C143 H14C 0.9700 . ?
C143 H14D 0.9700 . ?
C143 C140 1.45(3) . ?
C218 N217 1.3900 . ?
C218 C219 1.3900 . ?
N217 C216 1.3900 . ?
C216 H216 0.9300 . ?
C216 C215 1.3900 . ?
C215 C220 1.3900 . ?
C215 C214 1.45(2) . ?
C220 H220 0.9300 . ?
C220 C219 1.3900 . ?
C219 H219 0.9300 . ?
C67 H67 0.9300 . ?
C67 C68 1.3900 . ?
C67 N66 1.3900 . ?
C68 C69 1.3900 . ?
C68 C71 1.449(3) . ?
C69 H69 0.9300 . ?
C69 C70 1.3900 . ?
C70 H70 0.9300 . ?
C70 C65 1.3900 . ?
C65 N66 1.3900 . ?
C65 C62 1.38(2) . ?
N524 C525 1.3900 . ?
N524 C523 1.3900 . ?
C525 H525 0.9300 . ?
C525 C526 1.3900 . ?
C526 C527 1.3900 . ?
C526 C529 1.62(7) . ?
C527 H527 0.9300 . ?
C527 C528 1.3900 . ?
C528 H528 0.9300 . ?
C528 C523 1.3900 . ?
C653 H653 0.9300 . ?
C653 C654 1.3900 . ?
C653 N652 1.3900 . ?
C654 C655 1.3900 . ?
C654 C657 1.450(2) . ?
C655 H655 0.9300 . ?
C655 C656 1.3900 . ?
C656 H656 0.9300 . ?
C656 C651 1.3900 . ?
C651 N652 1.3900 . ?
C651 C648 1.42(2) . ?
C712 H71C 0.9700 . ?
C712 H71D 0.9700 . ?
C712 C711 1.50(3) . ?
C712 C713 1.450(3) . ?
C452 H45C 0.9700 . ?
C452 H45D 0.9700 . ?
C452 C453 1.45(3) . ?
C86 H86A 0.9700 . ?
C86 H86B 0.9700 . ?
C86 C85 1.449(4) . ?
C444 H444 0.9300 . ?
C444 C443 1.3900 . ?
C444 C445 1.3900 . ?
C443 H443 0.9300 . ?
C443 C442 1.3900 . ?
C442 H442 0.9300 . ?
C442 C441 1.3900 . ?
C441 C446 1.3900 . ?
C446 C445 1.3900 . ?
C446 C447 1.43(3) . ?
C445 H445 0.9300 . ?
C657 H65A 0.9700 . ?
C657 H65B 0.9700 . ?
C657 C658 1.500(3) . ?
N466 C467 1.3900 . ?
N466 C465 1.3900 . ?
C467 H467 0.9300 . ?
C467 C468 1.3900 . ?
C468 C469 1.3900 . ?
C468 C471 1.450(3) . ?
C469 H469 0.9300 . ?
C469 C470 1.3900 . ?
C470 H470 0.9300 . ?
C470 C465 1.3900 . ?
C465 C462 1.35(3) . ?
C485 H48C 0.9700 . ?
C485 H48D 0.9700 . ?
C485 C482 1.491(13) . ?
C485 C486 1.52(3) . ?
C507 H507 0.9300 . ?
C507 C508 1.347(7) . ?
C507 C506 1.502(14) . ?
C110 H11A 0.9700 . ?
C110 H11B 0.9700 . ?
C110 C111 1.450(3) . ?
C110 C109 1.48(3) . ?
C741 H741 0.9300 . ?
C741 C742 1.3900 . ?
C741 C740 1.3900 . ?
C742 C737 1.3900 . ?
C737 C738 1.3900 . ?
C737 C736 1.448(3) . ?
C738 H738 0.9300 . ?
C738 C739 1.3900 . ?
C739 H739 0.9300 . ?
C739 C740 1.3900 . ?
C740 H740 0.9300 . ?
N333 C332 1.3900 . ?
N333 C334 1.3900 . ?
C332 H332 0.9300 . ?
C332 C331 1.3900 . ?
C331 C336 1.3900 . ?
C331 C330 1.46(3) . ?
C336 H336 0.9300 . ?
C336 C335 1.3900 . ?
C335 H335 0.9300 . ?
C335 C334 1.3900 . ?
C334 C337 1.45(4) . ?
C530 H53A 0.9700 . ?
C530 H53B 0.9700 . ?
C530 C531 1.45(3) . ?
C530 C529 1.49(3) . ?
N422 C421 1.3900 . ?
N422 C423 1.3900 . ?
C421 C426 1.3900 . ?
C421 C418 1.50(4) . ?
C426 H426 0.9300 . ?
C426 C425 1.3900 . ?
C425 H425 0.9300 . ?
C425 C424 1.3900 . ?
C424 C423 1.3900 . ?
C424 C427 1.46(3) . ?
C423 H423 0.9300 . ?
C711 H71E 0.9700 . ?
C711 H71F 0.9700 . ?
C711 C708 1.443(3) . ?
C603 C604 1.3900 . ?
C603 C602 1.3900 . ?
C603 C756 1.450(3) . ?
C604 H604 0.9300 . ?
C604 C605 1.3900 . ?
C605 H605 0.9300 . ?
C605 C606 1.3900 . ?
C606 N601 1.3900 . ?
C606 C607 1.410(15) . ?
N601 C602 1.3900 . ?
C602 H602 0.9300 . ?
C292 H292 0.9300 . ?
C292 C287 1.3900 . ?
C292 C291 1.3900 . ?
C287 C288 1.3900 . ?
C287 C286 1.45(7) . ?
C288 H288 0.9300 . ?
C288 N289 1.3900 . ?
N289 C290 1.3900 . ?
C290 C291 1.3900 . ?
C290 C293 1.450(3) . ?
C291 H291 0.9300 . ?
C462 C463 1.3900 . ?
C462 N461 1.3900 . ?
C463 H463 0.9300 . ?
C463 C464 1.3900 . ?
C464 H464 0.9300 . ?
C464 C459 1.3900 . ?
C459 C460 1.3900 . ?
C459 C458 1.450(3) . ?
C460 H460 0.9300 . ?
C460 N461 1.3900 . ?
C100 H100 0.9300 . ?
C100 C99 1.3900 . ?
C100 C101 1.3900 . ?
C99 C104 1.3900 . ?
C104 C103 1.3900 . ?
C104 C105 1.450(3) . ?
C103 H103 0.9300 . ?
C103 C102 1.3900 . ?
C102 H102 0.9300 . ?
C102 C101 1.3900 . ?
C101 H101 0.9300 . ?
C329 H32A 0.9700 . ?
C329 H32B 0.9700 . ?
C329 C330 1.449(4) . ?
C227 H22C 0.9700 . ?
C227 H22D 0.9700 . ?
C546 H546 0.9300 . ?
C546 N547 1.3900 . ?
C546 C545 1.3900 . ?
N547 C548 1.3900 . ?
C548 C549 1.3900 . ?
C548 C551 1.41(2) . ?
C549 H549 0.9300 . ?
C549 C550 1.3900 . ?
C550 H550 0.9300 . ?
C550 C545 1.3900 . ?
C129 H12A 0.9700 . ?
C129 H12B 0.9700 . ?
C129 C126 1.450(3) . ?
C633 H63A 0.9700 . ?
C633 H63B 0.9700 . ?
C633 C632 1.450(3) . ?
C633 C634 1.494(14) . ?
C534 N533 1.3900 . ?
C534 C535 1.3900 . ?
C534 C537 1.41(3) . ?
N533 C532 1.3900 . ?
C532 H532 0.9300 . ?
C532 C531 1.3900 . ?
C531 C536 1.3900 . ?
C536 H536 0.9300 . ?
C536 C535 1.3900 . ?
C535 H535 0.9300 . ?
C638 H63C 0.9700 . ?
C638 H63D 0.9700 . ?
C638 C639 1.450(3) . ?
C638 C637 1.505(15) . ?
C148 C149 1.3900 . ?
C148 N147 1.3900 . ?
C148 C151 1.451(14) . ?
C149 H149 0.9300 . ?
C149 C150 1.3900 . ?
C150 H150 0.9300 . ?
C150 C145 1.3900 . ?
C145 C146 1.3900 . ?
C146 H146 0.9300 . ?
C146 N147 1.3900 . ?
C120 C121 1.3899 . ?
C120 N119 1.3900 . ?
C120 C123 1.449(3) . ?
C121 H121 0.9300 . ?
C121 C122 1.3900 . ?
C122 H122 0.9300 . ?
C122 C117 1.3900 . ?
C117 C118 1.3900 . ?
C117 C116 1.408(16) . ?
C118 H118 0.9300 . ?
C118 N119 1.3900 . ?
C85 H85A 0.9700 . ?
C85 H85B 0.9700 . ?
C71 H71A 0.9700 . ?
C71 H71B 0.9700 . ?
C71 C72 1.500(3) . ?
C454 H454 0.9300 . ?
C454 C453 1.3900 . ?
C454 C455 1.3900 . ?
C453 C458 1.3900 . ?
C458 C457 1.3900 . ?
C457 H457 0.9300 . ?
C457 C456 1.3900 . ?
C456 H456 0.9300 . ?
C456 C455 1.3900 . ?
C455 H455 0.9300 . ?
N622 C623 1.3900 . ?
N622 C621 1.3900 . ?
C623 H623 0.9300 . ?
C623 C624 1.3900 . ?
C624 C625 1.3900 . ?
C624 C627 1.450(3) . ?
C625 H625 0.9300 . ?
C625 C626 1.3900 . ?
C626 H626 0.9300 . ?
C626 C621 1.3900 . ?
N236 C237 1.3900 . ?
N236 C235 1.3900 . ?
C237 H237 0.9300 . ?
C237 C238 1.3900 . ?
C238 C239 1.3900 . ?
C239 H239 0.9300 . ?
C239 C240 1.3900 . ?
C240 H240 0.9300 . ?
C240 C235 1.3900 . ?
C235 C232 1.442(14) . ?
C251 H25A 0.9700 . ?
C251 H25B 0.9700 . ?
C251 C252 1.495(15) . ?
C251 C250 1.496(15) . ?
C709 H709 0.9300 . ?
C709 C708 1.3900 . ?
C709 C710 1.3900 . ?
C708 C707 1.3900 . ?
C707 H707 0.9300 . ?
C707 N706 1.3900 . ?
N706 C705 1.3900 . ?
C705 C710 1.3900 . ?
C705 C702 1.42(2) . ?
C710 H710 0.9300 . ?
C260 H260 0.9300 . ?
C260 C259 1.3900 . ?
C260 N261 1.3900 . ?
C259 C264 1.3900 . ?
C264 H264 0.9300 . ?
C264 C263 1.3900 . ?
C263 H263 0.9300 . ?
C263 C262 1.3900 . ?
C262 N261 1.3900 . ?
C262 C265 1.32(4) . ?
C9 H9 0.9300 . ?
C9 C10 1.3900 . ?
C9 N8 1.3900 . ?
C10 C11 1.3900 . ?
C11 H11 0.9300 . ?
C11 C12 1.3900 . ?
C12 H12 0.9300 . ?
C12 C7 1.3900 . ?
C7 N8 1.3900 . ?
C7 C6 1.49(2) . ?
C508 H508 0.9300 . ?
C508 C509 1.493(14) . ?
C447 H44A 0.9700 . ?
C447 H44B 0.9700 . ?
C447 C448 1.55(3) . ?
C265 C270 1.3900 . ?
C265 N266 1.3900 . ?
C270 H270 0.9300 . ?
C270 C269 1.3900 . ?
C269 H269 0.9300 . ?
C269 C268 1.3900 . ?
C268 C267 1.3900 . ?
C267 H267 0.9300 . ?
C267 N266 1.3900 . ?
C293 N294 1.3900 . ?
C293 C298 1.3900 . ?
N294 C295 1.3900 . ?
C295 H295 0.9300 . ?
C295 C296 1.3900 . ?
C296 C297 1.3900 . ?
C296 C299 1.45(2) . ?
C297 H297 0.9300 . ?
C297 C298 1.3900 . ?
C298 H298 0.9300 . ?
C678 H678 0.9300 . ?
C678 C673 1.3900 . ?
C678 C677 1.3900 . ?
C673 C674 1.3900 . ?
C674 H674 0.9300 . ?
C674 N675 1.3900 . ?
N675 C676 1.3900 . ?
C676 C677 1.3900 . ?
C676 C679 1.449(3) . ?
C677 H677 0.9300 . ?
C613 H61A 0.9700 . ?
C613 H61B 0.9700 . ?
C613 C610 1.45(3) . ?
C613 C614 1.50(3) . ?
C337 C342 1.3900 . ?
C337 N338 1.3900 . ?
C342 H342 0.9300 . ?
C342 C341 1.3900 . ?
C341 H341 0.9300 . ?
C341 C340 1.3900 . ?
C340 C339 1.3900 . ?
C340 C343 1.450(3) . ?
C339 H339 0.9300 . ?
C339 N338 1.3900 . ?
C684 H684 0.9300 . ?
C684 C679 1.3900 . ?
C684 C683 1.3900 . ?
C679 C680 1.3900 . ?
C680 C681 1.3900 . ?
C681 H681 0.9300 . ?
C681 C682 1.3900 . ?
C682 H682 0.9300 . ?
C682 C683 1.3900 . ?
C683 H683 0.9300 . ?
C281 H281 0.9300 . ?
C281 N280 1.3900 . ?
C281 C282 1.3900 . ?
N280 C279 1.3900 . ?
C279 C284 1.3900 . ?
C284 H284 0.9300 . ?
C284 C283 1.3900 . ?
C283 H283 0.9300 . ?
C283 C282 1.3900 . ?
C74 H74 0.9300 . ?
C74 C73 1.3900 . ?
C74 N75 1.3900 . ?
C73 C78 1.3900 . ?
C73 C72 1.450(3) . ?
C78 H78 0.9300 . ?
C78 C77 1.3900 . ?
C77 H77 0.9300 . ?
C77 C76 1.3900 . ?
C76 N75 1.3900 . ?
C411 H411 0.9300 . ?
C411 C412 1.3900 . ?
C411 C410 1.3900 . ?
C412 H412 0.9300 . ?
C412 C407 1.3900 . ?
C407 N408 1.3900 . ?
C407 C406 1.449(3) . ?
N408 C409 1.3900 . ?
C409 H409 0.9300 . ?
C409 C410 1.3900 . ?
C410 O413 1.40(4) . ?
C2 H2 0.9300 . ?
C2 C1 1.3900 . ?
C2 C3 1.3900 . ?
C1 C6 1.3900 . ?
C6 C5 1.3900 . ?
C5 H5 0.9300 . ?
C5 C4 1.3900 . ?
C4 H4 0.9300 . ?
C4 C3 1.3900 . ?
C3 H3 0.9300 . ?
N231 C232 1.3900 . ?
N231 C230 1.3900 . ?
C232 C233 1.3900 . ?
C233 H233 0.9300 . ?
C233 C234 1.3900 . ?
C234 H234 0.9300 . ?
C234 C229 1.3900 . ?
C229 C230 1.3900 . ?
C230 H230 0.9300 . ?
C139 H139 0.9300 . ?
C139 N138 1.3900 . ?
C139 C140 1.3900 . ?
N138 C137 1.3900 . ?
C137 C142 1.3900 . ?
C137 C134 1.450(3) . ?
C142 H142 0.9300 . ?
C142 C141 1.3900 . ?
C141 H141 0.9300 . ?
C141 C140 1.3900 . ?
C650 H650 0.9300 . ?
C650 C645 1.3900 . ?
C650 C649 1.3900 . ?
C645 C646 1.3900 . ?
C645 C644 1.456(14) . ?
C646 H646 0.9300 . ?
C646 N647 1.3900 . ?
N647 C648 1.3900 . ?
C648 C649 1.3900 . ?
C649 H649 0.9300 . ?
C116 C111 1.3900 . ?
C116 C115 1.3900 . ?
C111 C112 1.3900 . ?
C112 H112 0.9300 . ?
C112 C113 1.3900 . ?
C113 H113 0.9300 . ?
C113 C114 1.3900 . ?
C114 H114 0.9300 . ?
C114 C115 1.3900 . ?
C115 H115 0.9300 . ?
C749 N750 1.3900 . ?
C749 C754 1.3900 . ?
N750 C751 1.3900 . ?
C751 H751 0.9300 . ?
C751 C752 1.3900 . ?
C752 C753 1.3900 . ?
C752 C755 1.450(3) . ?
C753 H753 0.9300 . ?
C753 C754 1.3900 . ?
C754 H754 0.9300 . ?
C27 H27E 0.9700 . ?
C27 H27F 0.9700 . ?
C18 N17 1.3900 . ?
C18 C19 1.3900 . ?
N17 C16 1.3900 . ?
C16 H16 0.9300 . ?
C16 C15 1.3900 . ?
C15 C20 1.3900 . ?
C20 H20 0.9300 . ?
C20 C19 1.3900 . ?
C19 H19 0.9300 . ?
C127 H127 0.9300 . ?
C127 C128 1.3900 . ?
C127 C126 1.3900 . ?
C128 H128 0.9300 . ?
C128 C123 1.3900 . ?
C123 N124 1.3900 . ?
N124 C125 1.3900 . ?
C125 H125 0.9300 . ?
C125 C126 1.3900 . ?
C156 C155 1.3900 . ?
C156 C151 1.3900 . ?
C155 H155 0.9300 . ?
C155 C154 1.3900 . ?
C154 H154 0.9300 . ?
C154 C153 1.3900 . ?
C153 H153 0.9300 . ?
C153 C152 1.3900 . ?
C152 H152 0.9300 . ?
C152 C151 1.3900 . ?
C703 H703 0.9300 . ?
C703 C702 1.3900 . ?
C703 C704 1.3900 . ?
C702 N701 1.3900 . ?
N701 C700 1.3900 . ?
C700 H700 0.9300 . ?
C700 C699 1.3900 . ?
C699 C704 1.3900 . ?
C704 H704 0.9300 . ?
N319 C320 1.3900 . ?
N319 C318 1.3900 . ?
C320 C321 1.3900 . ?
C321 H321 0.9300 . ?
C321 C322 1.3900 . ?
C322 H322 0.9300 . ?
C322 C317 1.3900 . ?
C317 C318 1.3900 . ?
C317 C316 1.418(18) . ?
C318 H318 0.9300 . ?
C716 C717 1.3900 . ?
C716 N715 1.3900 . ?
C716 C719 1.42(2) . ?
C717 H717 0.9300 . ?
C717 C718 1.3900 . ?
C718 H718 0.9300 . ?
C718 C713 1.3900 . ?
C713 C714 1.3900 . ?
C714 H714 0.9300 . ?
C714 N715 1.3900 . ?
C529 H52C 0.9700 . ?
C529 H52D 0.9700 . ?
C540 C539 1.3900 . ?
C540 C541 1.3900 . ?
C540 C543 1.40(3) . ?
C539 H539 0.9300 . ?
C539 N538 1.3900 . ?
N538 C537 1.3900 . ?
C537 C542 1.3900 . ?
C542 H542 0.9300 . ?
C542 C541 1.3900 . ?
C541 H541 0.9300 . ?
C37 H37 0.9300 . ?
C37 C38 1.3900 . ?
C37 N36 1.3900 . ?
C38 C39 1.3900 . ?
C38 C41 1.45(3) . ?
C39 H39 0.9300 . ?
C39 C40 1.3900 . ?
C40 H40 0.9300 . ?
C40 C35 1.3900 . ?
C35 N36 1.3900 . ?
C286 H28E 0.9700 . ?
C286 H28F 0.9700 . ?
N133 C132 1.3900 . ?
N133 C134 1.3900 . ?
C132 H132 0.9300 . ?
C132 C131 1.3900 . ?
C131 C136 1.3900 . ?
C136 H136 0.9300 . ?
C136 C135 1.3900 . ?
C135 H135 0.9300 . ?
C135 C134 1.3900 . ?
C627 C632 1.3900 . ?
C627 C628 1.3900 . ?
C632 C631 1.3900 . ?
C631 H631 0.9300 . ?
C631 C630 1.3900 . ?
C630 H630 0.9300 . ?
C630 C629 1.3900 . ?
C629 H629 0.9300 . ?
C629 C628 1.3900 . ?
C628 H628 0.9300 . ?
C448 H44C 0.9700 . ?
C448 H44D 0.9700 . ?
C448 C449 1.56(3) . ?
C543 H54A 0.9700 . ?
C543 H54B 0.9700 . ?
C607 C612 1.3900 . ?
C607 N608 1.3900 . ?
C612 H612 0.9300 . ?
C612 C611 1.3900 . ?
C611 H611 0.9300 . ?
C611 C610 1.3900 . ?
C610 C609 1.3900 . ?
C609 H609 0.9300 . ?
C609 N608 1.3900 . ?
C634 H63E 0.9700 . ?
C634 H63F 0.9700 . ?
C634 C635 1.500(14) . ?
O213 C214 1.450(3) . ?
C554 H554 0.9300 . ?
C554 C555 1.3900 . ?
C554 C553 1.3900 . ?
C555 H555 0.9300 . ?
C555 C556 1.3900 . ?
C556 H556 0.9300 . ?
C556 C551 1.3900 . ?
C551 C552 1.3900 . ?
C552 C553 1.3900 . ?
C553 H553 0.9300 . ?
O344 C343 1.450(3) . ?
C201 C206 1.3900 . ?
C201 C202 1.3900 . ?
C206 C205 1.3900 . ?
C205 H205 0.9300 . ?
C205 C204 1.3900 . ?
C204 H204 0.9300 . ?
C204 C203 1.3900 . ?
C203 H203 0.9300 . ?
C203 C202 1.3900 . ?
C202 H202 0.9300 . ?
C755 H75A 0.9700 . ?
C755 H75B 0.9700 . ?
C755 C756 1.450(3) . ?
C60 H60 0.9300 . ?
C60 N61 1.3900 . ?
C60 C59 1.3900 . ?
N61 C62 1.3900 . ?
C62 C63 1.3900 . ?
C63 H63 0.9300 . ?
C63 C64 1.3900 . ?
C64 H64 0.9300 . ?
C64 C59 1.3900 . ?
C59 C58 1.43(2) . ?
C418 N417 1.3900 . ?
C418 C419 1.3900 . ?
N417 C416 1.3900 . ?
C416 H416 0.9300 . ?
C416 C415 1.3900 . ?
C415 C420 1.3900 . ?
C415 C414 1.40(4) . ?
C420 H420 0.9300 . ?
C420 C419 1.3900 . ?
C419 H419 0.9300 . ?
C723 H723 0.9300 . ?
C723 C724 1.3900 . ?
C723 C722 1.3900 . ?
C724 H724 0.9300 . ?
C724 C719 1.3900 . ?
C719 N720 1.3900 . ?
N720 C721 1.3900 . ?
C721 H721 0.9300 . ?
C721 C722 1.3900 . ?
C722 C725 1.451(3) . ?
C506 H50A 0.9700 . ?
C506 H50B 0.9700 . ?
C506 C505 1.494(15) . ?
C450 H450 0.9300 . ?
C450 C449 1.37(3) . ?
C658 H65C 0.9700 . ?
C658 H65D 0.9700 . ?
C449 H449 0.9300 . ?
C406 C405 1.3900 . ?
C406 C401 1.3900 . ?
C405 H405 0.9300 . ?
C405 C404 1.3900 . ?
C404 H404 0.9300 . ?
C404 C403 1.3900 . ?
C403 H403 0.9300 . ?
C403 C402 1.3900 . ?
C402 H402 0.9300 . ?
C402 C401 1.3900 . ?
C505 H50C 0.9700 . ?
C505 H50D 0.9700 . ?
C505 C504 1.449(3) . ?
C214 H21A 0.9700 . ?
C214 H21B 0.9700 . ?
C343 H34A 0.9700 . ?
C343 H34B 0.9700 . ?
C72 H72A 0.9700 . ?
C72 H72B 0.9700 . ?
O413 C414 1.46(3) . ?
C640 H640 0.9300 . ?
C640 C639 1.3900 . ?
C640 C641 1.3900 . ?
C639 C644 1.3900 . ?
C644 C643 1.3900 . ?
C643 H643 0.9300 . ?
C643 C642 1.3900 . ?
C642 H642 0.9300 . ?
C642 C641 1.3900 . ?
C641 H641 0.9300 . ?
C756 H75C 0.9700 . ?
C756 H75D 0.9700 . ?
C614 H61C 0.9700 . ?
C614 H61D 0.9700 . ?
C636 H636 0.9300 . ?
C636 C635 1.348(7) . ?
C636 C637 1.493(15) . ?
C247 H24A 0.9700 . ?
C247 H24B 0.9700 . ?
C247 C248 1.499(10) . ?
C414 H41A 0.9700 . ?
C414 H41B 0.9700 . ?
C635 H635 0.9300 . ?
C725 C726 1.3900 . ?
C725 C730 1.3900 . ?
C726 H726 0.9300 . ?
C726 C727 1.3900 . ?
C727 H727 0.9300 . ?
C727 C728 1.3900 . ?
C728 H728 0.9300 . ?
C728 C729 1.3900 . ?
C729 H729 0.9300 . ?
C729 C730 1.3900 . ?
C730 C731 1.450(3) . ?
C330 H33A 0.9700 . ?
C330 H33B 0.9700 . ?
C499 C504 1.3900 . ?
C499 C500 1.3900 . ?
C504 C503 1.3900 . ?
C503 H503 0.9300 . ?
C503 C502 1.3900 . ?
C502 H502 0.9300 . ?
C502 C501 1.3900 . ?
C501 H501 0.9300 . ?
C501 C500 1.3900 . ?
C500 H500 0.9300 . ?
C736 H73A 0.9700 . ?
C736 H73B 0.9700 . ?
C736 C735 1.498(14) . ?
C733 H733 0.9300 . ?
C733 C734 1.349(7) . ?
C733 C732 1.498(15) . ?
C734 H734 0.9300 . ?
C734 C735 1.501(14) . ?
C735 H73C 0.9700 . ?
C735 H73D 0.9700 . ?
C107 H107 0.9300 . ?
C107 C106 1.502(15) . ?
C107 C108 1.349(7) . ?
C637 H63G 0.9700 . ?
C637 H63H 0.9700 . ?
C732 H73E 0.9700 . ?
C732 H73F 0.9700 . ?
C732 C731 1.490(14) . ?
C509 H50E 0.9700 . ?
C509 H50F 0.9700 . ?
C509 C510 1.485(14) . ?
C106 H10A 0.9700 . ?
C106 H10B 0.9700 . ?
C106 C105 1.494(15) . ?
C731 H73G 0.9700 . ?
C731 H73H 0.9700 . ?
C510 H51C 0.9700 . ?
C510 H51D 0.9700 . ?
C108 H108 0.9300 . ?
C108 C109 1.494(14) . ?
C109 H10C 0.9700 . ?
C109 H10D 0.9700 . ?
C105 H10E 0.9700 . ?
C105 H10F 0.9700 . ?
C248 H24C 0.9700 . ?
C248 H24D 0.9700 . ?
C248 C249 1.494(15) . ?
C249 H249 0.9300 . ?
C249 C250 1.349(7) . ?
C252 H25C 0.9700 . ?
C252 H25D 0.9700 . ?
C250 H250 0.9300 . ?
O697 C694 1.414(18) . ?
N480 C481 1.3900 . ?
N480 C479 1.3900 . ?
C481 H481 0.9300 . ?
C481 C482 1.3900 . ?
C482 C483 1.3900 . ?
C483 H483 0.9300 . ?
C483 C484 1.3900 . ?
C484 H484 0.9300 . ?
C484 C479 1.3900 . ?
C479 C476 1.31(4) . ?
C471 H47C 0.9700 . ?
C471 H47D 0.9700 . ?
C471 C472 1.450(3) . ?
C472 H47E 0.9700 . ?
C472 H47F 0.9700 . ?
C472 C473 1.450(3) . ?
N692 C693 1.3900 . ?
N692 C691 1.3900 . ?
C693 H693 0.9300 . ?
C693 C694 1.3900 . ?
C694 C695 1.3900 . ?
C695 H695 0.9300 . ?
C695 C696 1.3900 . ?
C696 H696 0.9300 . ?
C696 C691 1.3900 . ?
C691 C690 1.49(2) . ?
C474 H474 0.9300 . ?
C474 N475 1.3900 . ?
C474 C473 1.3900 . ?
N475 C476 1.3900 . ?
C476 C477 1.3900 . ?
C477 H477 0.9300 . ?
C477 C478 1.3900 . ?
C478 H478 0.9300 . ?
C478 C473 1.3900 . ?
C433 H433 0.9300 . ?
C433 C434 1.3900 . ?
C433 C432 1.3900 . ?
C434 H434 0.9300 . ?
C434 C429 1.3900 . ?
C429 C430 1.3900 . ?
C429 C428 1.450(3) . ?
C430 H430 0.9300 . ?
C430 N431 1.3900 . ?
N431 C432 1.3900 . ?
C427 H42A 0.9700 . ?
C427 H42B 0.9700 . ?
C427 C428 1.51(3) . ?
C428 H42C 0.9700 . ?
C428 H42D 0.9700 . ?
C685 C690 1.3900 . ?
C685 C686 1.3900 . ?
C690 C689 1.3900 . ?
C689 H689 0.9300 . ?
C689 C688 1.3900 . ?
C688 H688 0.9300 . ?
C688 C687 1.3900 . ?
C687 H687 0.9300 . ?
C687 C686 1.3900 . ?
C686 H686 0.9300 . ?
C486 H48E 0.9700 . ?
C486 H48F 0.9700 . ?
C46 C45 1.3900 . ?
C46 C41 1.3900 . ?
C46 C47 1.51(3) . ?
C45 H45 0.9300 . ?
C45 C44 1.3900 . ?
C44 H44 0.9300 . ?
C44 C43 1.3900 . ?
C43 H43 0.9300 . ?
C43 C42 1.3900 . ?
C42 H42 0.9300 . ?
C42 C41 1.3900 . ?
C54 H54 0.9300 . ?
C54 C53 1.3900 . ?
C54 C55 1.3900(11) . ?
C53 C58 1.3900 . ?
C53 C52 1.49(3) . ?
C58 C57 1.3900 . ?
C57 H57 0.9300 . ?
C57 C56 1.3900 . ?
C56 H56 0.9300 . ?
C56 C55 1.3900 . ?
C55 H55 0.9300 . ?
C315 H315 0.9300 . ?
C315 C314 1.3900 . ?
C315 C316 1.3900 . ?
C314 H314 0.9300 . ?
C314 C313 1.3900 . ?
C313 H313 0.9300 . ?
C313 C312 1.3900 . ?
C312 H312 0.9300 . ?
C312 C311 1.3900 . ?
C311 C316 1.3900 . ?
C311 C310 1.432(18) . ?
C304 C299 1.3900 . ?
C304 C303 1.3900 . ?
C304 C305 1.418(18) . ?
C299 C300 1.3900 . ?
C300 H300 0.9300 . ?
C300 C301 1.3900 . ?
C301 H301 0.9300 . ?
C301 C302 1.3900 . ?
C302 H302 0.9300 . ?
C302 C303 1.3900 . ?
C303 H303 0.9300 . ?
C47 H47A 0.9700 . ?
C47 H47B 0.9700 . ?
C47 C48 1.48(3) . ?
C48 H48A 0.9700 . ?
C48 H48B 0.9700 . ?
C48 C49 1.41(3) . ?
C49 H49 0.9300 . ?
C49 C50 1.330(14) . ?
C50 H50 0.9300 . ?
C50 C51 1.440(15) . ?
C52 H52A 0.9700 . ?
C52 H52B 0.9700 . ?
C52 C51 1.53(3) . ?
C51 H51A 0.9700 . ?
C51 H51B 0.9700 . ?
C308 H308 0.9300 . ?
C308 C307 1.35(3) . ?
C308 C309 1.42(3) . ?
C310 H31A 0.9700 . ?
C310 H31B 0.9700 . ?
C310 C309 1.51(3) . ?
C307 H307 0.9300 . ?
C307 C306 1.47(3) . ?
C306 H30A 0.9700 . ?
C306 H30B 0.9700 . ?
C306 C305 1.51(3) . ?
C309 H30C 0.9700 . ?
C309 H30D 0.9700 . ?
C305 H30E 0.9700 . ?
C305 H30F 0.9700 . ?
P1_1 F1_1 1.55(2) . ?
P1_1 F2_1 1.58(2) . ?
P1_1 F3_1 1.50(2) . ?
P1_1 F4_1 1.60(2) . ?
P1_1 F5_1 1.59(2) . ?
P1_1 F6_1 1.69(2) . ?
P1_2 F1_2 1.55(2) . ?
P1_2 F2_2 1.575(19) . ?
P1_2 F3_2 1.52(2) . ?
P1_2 F4_2 1.60(2) . ?
P1_2 F5_2 1.57(2) . ?
P1_2 F6_2 1.68(2) . ?
P1_3 F1_3 1.56(2) . ?
P1_3 F2_3 1.57(2) . ?
P1_3 F3_3 1.50(2) . ?
P1_3 F4_3 1.60(2) . ?
P1_3 F5_3 1.58(2) . ?
P1_3 F6_3 1.68(2) . ?
P1_4 F1_4 1.55(2) . ?
P1_4 F2_4 1.58(2) . ?
P1_4 F3_4 1.52(2) . ?
P1_4 F4_4 1.60(2) . ?
P1_4 F5_4 1.58(2) . ?
P1_4 F6_4 1.69(2) . ?
P1_5 F1_5 1.542(19) . ?
P1_5 F2_5 1.57(2) . ?
P1_5 F3_5 1.50(2) . ?
P1_5 F4_5 1.61(2) . ?
P1_5 F5_5 1.58(2) . ?
P1_5 F6_5 1.68(2) . ?
P1_6 F1_6 1.54(2) . ?
P1_6 F2_6 1.56(2) . ?
P1_6 F3_6 1.51(2) . ?
P1_6 F4_6 1.61(2) . ?
P1_6 F5_6 1.57(2) . ?
P1_6 F6_6 1.69(2) . ?
P1_7 F1_7 1.55(2) . ?
P1_7 F2_7 1.58(2) . ?
P1_7 F3_7 1.52(2) . ?
P1_7 F4_7 1.60(2) . ?
P1_7 F5_7 1.56(2) . ?
P1_7 F6_7 1.69(2) . ?
P1_8 F1_8 1.55(2) . ?
P1_8 F2_8 1.57(2) . ?
P1_8 F3_8 1.50(2) . ?
P1_8 F4_8 1.61(2) . ?
P1_8 F5_8 1.59(2) . ?
P1_8 F6_8 1.68(2) . ?
P1_9 F1_9 1.56(2) . ?
P1_9 F2_9 1.57(2) . ?
P1_9 F3_9 1.51(2) . ?
P1_9 F4_9 1.62(2) . ?
P1_9 F5_9 1.57(2) . ?
P1_9 F6_9 1.68(2) . ?
P1_10 F1_10 1.55(2) . ?
P1_10 F2_10 1.58(2) . ?
P1_10 F3_10 1.52(2) . ?
P1_10 F4_10 1.61(2) . ?
P1_10 F5_10 1.58(2) . ?
P1_10 F6_10 1.68(2) . ?
P1_11 F1_11 1.55(2) . ?
P1_11 F2_11 1.58(2) . ?
P1_11 F3_11 1.52(2) . ?
P1_11 F4_11 1.60(2) . ?
P1_11 F5_11 1.57(2) . ?
P1_11 F6_11 1.69(2) . ?
P1_12 F1_12 1.55(2) . ?
P1_12 F2_12 1.57(2) . ?
P1_12 F3_12 1.51(2) . ?
P1_12 F4_12 1.60(2) . ?
P1_12 F5_12 1.58(2) . ?
P1_12 F6_12 1.69(2) . ?
P1_13 F1_13 1.56(2) . ?
P1_13 F2_13 1.58(2) . ?
P1_13 F3_13 1.50(2) . ?
P1_13 F4_13 1.60(2) . ?
P1_13 F5_13 1.59(2) . ?
P1_13 F6_13 1.68(2) . ?
P1_14 F1_14 1.54(2) . ?
P1_14 F2_14 1.57(2) . ?
P1_14 F3_14 1.52(2) . ?
P1_14 F4_14 1.61(2) . ?
P1_14 F5_14 1.57(2) . ?
P1_14 F6_14 1.69(2) . ?
P1_15 F1_15 1.55(2) . ?
P1_15 F2_15 1.59(2) . ?
P1_15 F3_15 1.52(2) . ?
P1_15 F4_15 1.60(2) . ?
P1_15 F5_15 1.58(2) . ?
P1_15 F6_15 1.68(2) . ?
P1_16 F1_16 1.54(2) . ?
P1_16 F2_16 1.59(2) . ?
P1_16 F3_16 1.52(2) . ?
P1_16 F4_16 1.61(2) . ?
P1_16 F5_16 1.56(2) . ?
P1_16 F6_16 1.68(2) . ?
P1_17 F1_17 1.54(2) . ?
P1_17 F2_17 1.57(2) . ?
P1_17 F3_17 1.52(2) . ?
P1_17 F4_17 1.60(2) . ?
P1_17 F5_17 1.57(2) . ?
P1_17 F6_17 1.67(2) . ?
P1_18 F1_18 1.53(2) . ?
P1_18 F2_18 1.57(2) . ?
P1_18 F3_18 1.49(2) . ?
P1_18 F4_18 1.60(2) . ?
P1_18 F5_18 1.60(2) . ?
P1_18 F6_18 1.69(2) . ?
P1_19 F1_19 1.55(2) . ?
P1_19 F2_19 1.57(2) . ?
P1_19 F3_19 1.51(2) . ?
P1_19 F4_19 1.61(2) . ?
P1_19 F5_19 1.56(2) . ?
P1_19 F6_19 1.68(2) . ?
P1_20 F1_20 1.55(2) . ?
P1_20 F2_20 1.57(2) . ?
P1_20 F3_20 1.51(2) . ?
P1_20 F4_20 1.60(2) . ?
P1_20 F5_20 1.57(2) . ?
P1_20 F6_20 1.68(2) . ?

loop_
_geom_torsion_atom_site_label_1
_geom_torsion_atom_site_label_2
_geom_torsion_atom_site_label_3
_geom_torsion_atom_site_label_4
_geom_torsion
_geom_torsion_site_symmetry_1
_geom_torsion_site_symmetry_2
_geom_torsion_site_symmetry_3
_geom_torsion_site_symmetry_4
_geom_torsion_publ_flag
Ir1 N275 C274 C273 -169(2) . . . . ?
Ir1 N275 C276 C277 169(2) . . . . ?
Ir1 N275 C276 C279 7(3) . . . . ?
Ir1 N280 C279 C276 4(3) . . . . ?
Ir1 N280 C279 C284 176(2) . . . . ?
Ir1 C1 C6 C7 2(2) . . . . ?
Ir1 C1 C6 C5 -172(2) . . . . ?
Ir1 C156 C155 C154 172(4) . . . . ?
Ir1 C156 C151 C148 0(4) . . . . ?
Ir1 C156 C151 C152 -174(3) . . . . ?
Ir4 N80 C79 C84 -175.5(18) . . . . ?
Ir4 N80 C79 C76 8(2) . . . . ?
Ir4 N80 C81 C82 175.1(19) . . . . ?
Ir4 C352 C353 C354 179.6(9) . . . . ?
Ir4 N208 C209 C210 -178.0(10) . . . . ?
Ir4 N208 C207 C212 178.4(9) . . . . ?
Ir4 N208 C207 C206 -1.5(9) . . . . ?
Ir4 N347 C348 C351 -2.7(17) . . . . ?
Ir4 N347 C348 C349 179.3(15) . . . . ?
Ir4 C201 C206 C207 1.1(7) . . . . ?
Ir4 C201 C206 C205 -179.0(6) . . . . ?
Ir4 C201 C202 C203 178.8(8) . . . . ?
Ir14 N675 C676 C677 178(2) . . . . ?
Ir14 N675 C676 C679 -2(2) . . . . ?
Ir14 C680 C681 C682 -178.0(17) . . . . ?
Ir14 N480 C481 C482 -177(3) . . . . ?
Ir14 N480 C479 C484 177(3) . . . . ?
Ir14 N480 C479 C476 -14(3) . . . . ?
Ir14 N692 C693 C694 170(3) . . . . ?
Ir14 N692 C691 C696 -171(2) . . . . ?
Ir14 N692 C691 C690 -8(4) . . . . ?
Ir14 N475 C476 C479 -9(3) . . . . ?
Ir14 N475 C476 C477 -178(3) . . . . ?
Ir14 C685 C690 C691 16(4) . . . . ?
Ir14 C685 C690 C689 -158(3) . . . . ?
Ir14 C685 C686 C687 148(4) . . . . ?
Ir11 N601 C602 C603 171(2) . . . . ?
Ir11 N547 C548 C549 176(3) . . . . ?
Ir11 N547 C548 C551 -17(3) . . . . ?
Ir11 N408 C409 C410 -177(3) . . . . ?
Ir11 C552 C553 C554 177(3) . . . . ?
Zn6 N236 C237 C238 172.2(19) . . . . ?
Zn6 N236 C235 C240 -172.3(19) . . . . ?
Zn6 N236 C235 C232 -5.4(18) . . . . ?
Zn6 N231 C232 C235 -9(3) . . . . ?
Zn6 N231 C232 C233 -179(2) . . . . ?
Zn6 N231 C230 C229 178(3) . . . . ?
Zn6 N138 C137 C142 -179(3) . . . . ?
Zn6 N138 C137 C134 -2(4) . . . . ?
Zn6 N133 C132 C131 -164(3) . . . . ?
Zn6 N133 C134 C137 -18(4) . . . . ?
Zn6 N133 C134 C135 167(2) . . . . ?
Zn15 N489 C490 C491 179(3) . . . . ?
Zn15 N489 C490 C493 1(4) . . . . ?
Zn15 N489 C488 C487 -179(3) . . . . ?
Zn15 N498 C497 C496 168(3) . . . . ?
Zn15 N498 C493 C490 3(3) . . . . ?
Zn15 N498 C493 C494 -169(2) . . . . ?
Zn15 N519 C520 C521 -176(3) . . . . ?
Zn15 N519 C520 C523 3(3) . . . . ?
Zn15 N524 C525 C526 179(2) . . . . ?
Zn15 N524 C523 C520 -2(2) . . . . ?
Zn15 N524 C523 C528 -179(2) . . . . ?
Zn15 N706 C705 C710 164(2) . . . . ?
Zn15 N706 C705 C702 -6(3) . . . . ?
Zn15 N701 C700 C699 146(3) . . . . ?
Zn3 N31 C32 C33 -179.6(7) . . . . ?
Zn3 N31 C32 C35 0(2) . . . . ?
Zn3 N31 C30 C29 179.5(8) . . . . ?
Zn3 N333 C332 C331 174(3) . . . . ?
Zn3 N333 C334 C335 -175(3) . . . . ?
Zn3 N333 C334 C337 -1(3) . . . . ?
Zn3 N61 C62 C65 7(4) . . . . ?
Zn3 N61 C62 C63 -177.2(19) . . . . ?
Zn5 N222 C221 C226 -171(3) . . . . ?
Zn5 N222 C221 C218 11(3) . . . . ?
Zn5 N222 C223 C224 171(3) . . . . ?
Zn5 N89 C90 C91 -178(2) . . . . ?
Zn5 N89 C90 C93 7(3) . . . . ?
Zn5 N94 C95 C96 -177(2) . . . . ?
Zn5 N94 C93 C90 10(3) . . . . ?
Zn5 N94 C93 C98 178(2) . . . . ?
Zn5 N217 C216 C215 -174(3) . . . . ?
Zn5 N124 C125 C126 166(2) . . . . ?
Zn13 N666 C665 C670 179(3) . . . . ?
Zn13 N666 C665 C662 -16(3) . . . . ?
Zn13 N436 C437 C438 -179(3) . . . . ?
Zn13 N661 C660 C659 178(2) . . . . ?
Zn13 N661 C662 C665 -2(3) . . . . ?
Zn13 N661 C662 C663 -178(3) . . . . ?
Zn13 N466 C467 C468 175(3) . . . . ?
Zn13 N466 C465 C470 -176(2) . . . . ?
Zn13 N466 C465 C462 10(3) . . . . ?
Zn13 N431 C432 C435 28(3) . . . . ?
Zn13 N431 C432 C433 -178(3) . . . . ?
Zn16 N533 C532 C531 174(3) . . . . ?
Zn16 N750 C751 C752 174(2) . . . . ?
Zn16 N538 C537 C534 -5(3) . . . . ?
Zn16 N538 C537 C542 166.9(19) . . . . ?
Zn16 N720 C721 C722 -177(2) . . . . ?
Zn2 N22 C21 C26 -175.7(13) . . . . ?
Zn2 N22 C21 C18 7.8(17) . . . . ?
Zn2 N22 C23 C24 174.7(16) . . . . ?
Zn2 N289 C290 C291 -178.2(17) . . . . ?
Zn2 N289 C290 C293 1(2) . . . . ?
Zn2 N294 C295 C296 -177(3) . . . . ?
Zn2 N17 C16 C15 -170.9(19) . . . . ?
Zn2 N319 C320 C323 -10(3) . . . . ?
Zn2 N319 C320 C321 170(3) . . . . ?
Zn2 N319 C318 C317 -170(3) . . . . ?
Zn12 N617 C618 C619 -170(2) . . . . ?
Zn12 N617 C618 C621 9(3) . . . . ?
Zn12 N617 C616 C615 168(2) . . . . ?
Zn12 N422 C421 C426 176(2) . . . . ?
Zn12 N422 C421 C418 -2(2) . . . . ?
Zn12 N422 C423 C424 -176(2) . . . . ?
Zn12 N622 C623 C624 -180(3) . . . . ?
Zn12 N622 C621 C618 -5(3) . . . . ?
Zn12 N622 C621 C626 180(2) . . . . ?
Zn12 N647 C648 C651 2(3) . . . . ?
Zn12 N647 C648 C649 -175(2) . . . . ?
Zn12 N417 C416 C415 171(4) . . . . ?
C451 C452 C453 C454 -49(4) . . . . ?
C451 C452 C453 C458 130(4) . . . . ?
C451 C450 C449 C448 -161(10) . . . . ?
O13 C14 C15 C16 43(8) . . . . ?
O13 C14 C15 C20 -134(6) . . . . ?
O13 C10 C11 C12 -177.8(10) . . . . ?
N22 C21 C26 C25 0.0 . . . . ?
N22 C21 C18 N17 -4(2) . . . . ?
N22 C21 C18 C19 -178.5(11) . . . . ?
C21 N22 C23 C24 0.0 . . . . ?
C21 C26 C25 C24 0.0 . . . . ?
C21 C18 N17 Zn2 -3(2) . . . . ?
C21 C18 N17 C16 -175(2) . . . . ?
C21 C18 C19 C20 175(2) . . . . ?
C26 C21 C18 N17 179.8(11) . . . . ?
C26 C21 C18 C19 5(2) . . . . ?
C26 C25 C24 C23 0.0 . . . . ?
C26 C25 C24 C27 -178(2) . . . . ?
C25 C24 C23 N22 0.0 . . . . ?
C25 C24 C27 C28 -140(5) . . . . ?
C23 N22 C21 C26 0.0 . . . . ?
C23 N22 C21 C18 -176.5(13) . . . . ?
C23 C24 C27 C28 42(6) . . . . ?
C698 C699 C704 C703 -165(4) . . . . ?
C698 O697 C694 C693 44(5) . . . . ?
C698 O697 C694 C695 -146(4) . . . . ?
O672 C671 C668 C667 36(5) . . . . ?
O672 C671 C668 C669 -156(3) . . . . ?
O672 C673 C674 N675 -150(4) . . . . ?
N222 C221 C226 C225 0.0 . . . . ?
N222 C221 C218 N217 -7(3) . . . . ?
N222 C221 C218 C219 178(2) . . . . ?
C221 N222 C223 C224 0.0 . . . . ?
C221 C226 C225 C224 0.0 . . . . ?
C221 C218 N217 Zn5 1(3) . . . . ?
C221 C218 N217 C216 -174(4) . . . . ?
C221 C218 C219 C220 174(4) . . . . ?
C226 C221 C218 N217 175(3) . . . . ?
C226 C221 C218 C219 1(5) . . . . ?
C226 C225 C224 C223 0.0 . . . . ?
C226 C225 C224 C227 -168(4) . . . . ?
C225 C224 C223 N222 0.0 . . . . ?
C225 C224 C227 C228 -137(3) . . . . ?
C223 N222 C221 C226 0.0 . . . . ?
C223 N222 C221 C218 -178(4) . . . . ?
C223 C224 C227 C228 55(6) . . . . ?
N617 C618 C619 C620 0.0 . . . . ?
N617 C618 C621 N622 -3(3) . . . . ?
N617 C618 C621 C626 173.1(17) . . . . ?
C618 N617 C616 C615 0.0 . . . . ?
C618 C619 C620 C615 0.0 . . . . ?
C619 C618 C621 N622 175.5(17) . . . . ?
C619 C618 C621 C626 -9(3) . . . . ?
C619 C620 C615 C616 0.0 . . . . ?
C619 C620 C615 C614 174(6) . . . . ?
C620 C615 C616 N617 0.0 . . . . ?
C620 C615 C614 C613 -131(9) . . . . ?
C616 N617 C618 C619 0.0 . . . . ?
C616 N617 C618 C621 178.3(18) . . . . ?
C616 C615 C614 C613 43(12) . . . . ?
N80 C79 C84 C83 0.0 . . . . ?
N80 C79 C76 C77 177.9(16) . . . . ?
N80 C79 C76 N75 -6(2) . . . . ?
C79 N80 C81 C82 0.0 . . . . ?
C79 C84 C83 C82 0.0 . . . . ?
C79 C76 N75 Ir4 2(2) . . . . ?
C79 C76 N75 C74 -176(3) . . . . ?
C84 C79 C76 C77 2(3) . . . . ?
C84 C79 C76 N75 177.3(14) . . . . ?
C84 C83 C82 C81 0.0 . . . . ?
C84 C83 C82 C85 -172(3) . . . . ?
C83 C82 C81 N80 0.0 . . . . ?
C83 C82 C85 C86 -132(4) . . . . ?
C81 N80 C79 C84 0.0 . . . . ?
C81 N80 C79 C76 -176.5(16) . . . . ?
C81 C82 C85 C86 56(6) . . . . ?
C14 O13 C10 C9 43(5) . . . . ?
C14 O13 C10 C11 -139(5) . . . . ?
C14 C15 C20 C19 177(4) . . . . ?
C746 C747 C748 C743 0.0 . . . . ?
C746 C749 N750 Zn16 8(2) . . . . ?
C746 C749 N750 C751 -176.9(10) . . . . ?
C746 C749 C754 C753 176.7(11) . . . . ?
C747 C746 N745 Zn16 174(2) . . . . ?
C747 C746 N745 C744 0.0 . . . . ?
C747 C746 C749 N750 -179.0(12) . . . . ?
C747 C746 C749 C754 4.2(19) . . . . ?
C747 C748 C743 C744 0.0 . . . . ?
C747 C748 C743 C742 158.6(10) . . . . ?
C748 C743 C744 N745 0.0 . . . . ?
C748 C743 C742 C741 108(2) . . . . ?
C748 C743 C742 C737 -72(2) . . . . ?
C743 C744 N745 Zn16 -173(2) . . . . ?
C743 C744 N745 C746 0.0 . . . . ?
C743 C742 C737 C738 -180(2) . . . . ?
C743 C742 C737 C736 -7(3) . . . . ?
C744 C743 C742 C741 -93(2) . . . . ?
C744 C743 C742 C737 87(2) . . . . ?
N745 C746 C747 C748 0.0 . . . . ?
N745 C746 C749 N750 -5.0(15) . . . . ?
N745 C746 C749 C754 178.2(10) . . . . ?
C671 O672 C673 C678 -164(4) . . . . ?
C671 O672 C673 C674 -13(6) . . . . ?
C671 C668 C667 N666 169(5) . . . . ?
C671 C668 C669 C670 -169(5) . . . . ?
C668 C667 N666 Zn13 -179(3) . . . . ?
C668 C667 N666 C665 0.0 . . . . ?
C667 C668 C669 C670 0.0 . . . . ?
C667 N666 C665 C670 0.0 . . . . ?
C667 N666 C665 C662 165(4) . . . . ?
N666 C665 C670 C669 0.0 . . . . ?
N666 C665 C662 N661 11(4) . . . . ?
N666 C665 C662 C663 -174(3) . . . . ?
C665 C670 C669 C668 0.0 . . . . ?
C670 C665 C662 N661 177(2) . . . . ?
C670 C665 C662 C663 -9(5) . . . . ?
C669 C668 C667 N666 0.0 . . . . ?
C272 C273 C278 C277 -179(3) . . . . ?
C272 C271 C268 C269 -136(6) . . . . ?
C272 C271 C268 C267 43(9) . . . . ?
C325 C326 C327 C328 0.0 . . . . ?
C325 C326 C329 C330 26(6) . . . . ?
C326 C325 N324 Zn2 173(3) . . . . ?
C326 C325 N324 C323 0.0 . . . . ?
C326 C327 C328 C323 0.0 . . . . ?
C326 C329 C330 C331 70(6) . . . . ?
C327 C326 C329 C330 -144(3) . . . . ?
C327 C328 C323 N324 0.0 . . . . ?
C327 C328 C323 C320 180(3) . . . . ?
C328 C323 N324 Zn2 -174(2) . . . . ?
C328 C323 N324 C325 0.0 . . . . ?
C328 C323 C320 N319 -178.1(19) . . . . ?
C328 C323 C320 C321 2(3) . . . . ?
C323 C320 C321 C322 180(2) . . . . ?
N324 C325 C326 C327 0.0 . . . . ?
N324 C325 C326 C329 -169(5) . . . . ?
N324 C323 C320 N319 2(3) . . . . ?
N324 C323 C320 C321 -178.1(17) . . . . ?
C88 N89 C90 C91 0.0 . . . . ?
C88 N89 C90 C93 -174(3) . . . . ?
C88 C87 C86 C85 55(7) . . . . ?
N89 C88 C87 C92 0.0 . . . . ?
N89 C88 C87 C86 180(4) . . . . ?
N89 C90 C91 C92 0.0 . . . . ?
N89 C90 C93 N94 -12(4) . . . . ?
N89 C90 C93 C98 -179(2) . . . . ?
C90 C91 C92 C87 0.0 . . . . ?
C91 C90 C93 N94 174(2) . . . . ?
C91 C90 C93 C98 6(4) . . . . ?
C91 C92 C87 C88 0.0 . . . . ?
C91 C92 C87 C86 -179(5) . . . . ?
C92 C87 C86 C85 -125(6) . . . . ?
C87 C88 N89 Zn5 178(3) . . . . ?
C87 C88 N89 C90 0.0 . . . . ?
C87 C86 C85 C82 26(9) . . . . ?
O144 C143 C140 C139 14(5) . . . . ?
O144 C143 C140 C141 -151(2) . . . . ?
O144 C145 C146 N147 -160(4) . . . . ?
C354 C355 C356 C351 0.0 . . . . ?
C355 C354 C353 C352 0.0 . . . . ?
C355 C356 C351 C352 0.0 . . . . ?
C355 C356 C351 C348 -177(3) . . . . ?
C356 C351 C352 Ir4 -179.6(9) . . . . ?
C356 C351 C352 C353 0.0 . . . . ?
C356 C351 C348 N347 180.0(12) . . . . ?
C356 C351 C348 C349 -2(2) . . . . ?
C351 C352 C353 C354 0.0 . . . . ?
C351 C348 C349 C350 -177.5(17) . . . . ?
C352 C351 C348 N347 3(2) . . . . ?
C352 C351 C348 C349 -179.1(11) . . . . ?
C353 C354 C355 C356 0.0 . . . . ?
N275 C274 C273 C272 179(4) . . . . ?
N275 C274 C273 C278 0.0 . . . . ?
N275 C276 C279 N280 -7(3) . . . . ?
N275 C276 C279 C284 -178.4(19) . . . . ?
C274 N275 C276 C277 0.0 . . . . ?
C274 N275 C276 C279 -162(3) . . . . ?
C274 C273 C278 C277 0.0 . . . . ?
C273 C272 C271 C268 48(8) . . . . ?
C273 C278 C277 C276 0.0 . . . . ?
C278 C277 C276 N275 0.0 . . . . ?
C278 C277 C276 C279 159(3) . . . . ?
C277 C276 C279 N280 -168(2) . . . . ?
C277 C276 C279 C284 21(4) . . . . ?
C276 N275 C274 C273 0.0 . . . . ?
C276 C279 C284 C283 171(4) . . . . ?
N208 Ir4 C352 C351 178.9(15) . . . . ?
N208 Ir4 C352 C353 -0.7(15) . . . . ?
N208 C209 C210 C211 0.0 . . . . ?
N208 C209 C210 O213 179.7(12) . . . . ?
N208 C207 C206 C201 0.2(6) . . . . ?
N208 C207 C206 C205 -179.6(4) . . . . ?
C209 N208 C207 C212 0.0 . . . . ?
C209 N208 C207 C206 -179.8(5) . . . . ?
C209 C210 C211 C212 0.0 . . . . ?
C209 C210 O213 C214 35(3) . . . . ?
C210 C211 C212 C207 0.0 . . . . ?
C210 O213 C214 C215 58(4) . . . . ?
C211 C210 O213 C214 -145(2) . . . . ?
C211 C212 C207 N208 0.0 . . . . ?
C211 C212 C207 C206 179.8(6) . . . . ?
C212 C207 C206 C201 -179.6(5) . . . . ?
C212 C207 C206 C205 1(4) . . . . ?
C207 N208 C209 C210 0.0 . . . . ?
C207 C206 C205 C204 179.8(4) . . . . ?
C28 C29 C30 N31 168(3) . . . . ?
C438 C439 C440 C435 0.0 . . . . ?
C438 C441 C446 C445 177.8(11) . . . . ?
C438 C441 C446 C447 -1.8(16) . . . . ?
C439 C438 C437 N436 0.0 . . . . ?
C439 C438 C441 C442 108(3) . . . . ?
C439 C438 C441 C446 -70(3) . . . . ?
C439 C440 C435 N436 0.0 . . . . ?
C439 C440 C435 C432 170(3) . . . . ?
C440 C435 N436 Zn13 179(3) . . . . ?
C440 C435 N436 C437 0.0 . . . . ?
C440 C435 C432 C433 16(4) . . . . ?
C440 C435 C432 N431 168(2) . . . . ?
C435 N436 C437 C438 0.0 . . . . ?
N436 C435 C432 C433 -173(3) . . . . ?
N436 C435 C432 N431 -21(4) . . . . ?
C437 C438 C439 C440 0.0 . . . . ?
C437 C438 C441 C442 -71(3) . . . . ?
C437 C438 C441 C446 111(2) . . . . ?
N489 Zn15 N519 C518 -1.5(16) . . . . ?
N489 Zn15 N519 C520 174(2) . . . . ?
N489 C490 C491 C492 0.0 . . . . ?
N489 C490 C493 N498 -3(4) . . . . ?
N489 C490 C493 C494 169(2) . . . . ?
C490 N489 C488 C487 0.0 . . . . ?
C490 C491 C492 C487 0.0 . . . . ?
C491 C490 C493 N498 179(2) . . . . ?
C491 C490 C493 C494 -9(4) . . . . ?
C491 C492 C487 C488 0.0 . . . . ?
C491 C492 C487 C486 -177(5) . . . . ?
C492 C487 C488 N489 0.0 . . . . ?
C492 C487 C486 C485 -123(4) . . . . ?
C488 N489 C490 C491 0.0 . . . . ?
C488 N489 C490 C493 -178(4) . . . . ?
C488 C487 C486 C485 59(6) . . . . ?
N498 Zn15 N519 C518 -78.4(14) . . . . ?
N498 Zn15 N519 C520 97(3) . . . . ?
N498 C497 C496 C495 0.0 . . . . ?
N498 C497 C496 C499 178(3) . . . . ?
C497 N498 C493 C490 172(3) . . . . ?
C497 N498 C493 C494 0.0 . . . . ?
C497 C496 C495 C494 0.0 . . . . ?
C497 C496 C499 C504 114(2) . . . . ?
C497 C496 C499 C500 -66(2) . . . . ?
C496 C495 C494 C493 0.0 . . . . ?
C496 C499 C504 C505 1.5(13) . . . . ?
C496 C499 C504 C503 -179(5) . . . . ?
C496 C499 C500 C501 180.00(8) . . . . ?
C495 C496 C499 C504 -68(3) . . . . ?
C495 C496 C499 C500 112(3) . . . . ?
C495 C494 C493 C490 -171(4) . . . . ?
C495 C494 C493 N498 0.0 . . . . ?
C493 C490 C491 C492 178(4) . . . . ?
C493 N498 C497 C496 0.0 . . . . ?
C514 C515 C516 C511 0.0 . . . . ?
C514 C515 C516 C517 180(3) . . . . ?
C515 C514 C513 C512 0.0 . . . . ?
C515 C516 C511 C512 0.0 . . . . ?
C515 C516 C511 C510 179.6(13) . . . . ?
C515 C516 C517 C522 54(3) . . . . ?
C515 C516 C517 C518 -123(3) . . . . ?
C516 C511 C512 C513 0.0 . . . . ?
C516 C511 C510 C509 42(4) . . . . ?
C516 C517 C518 N519 177(2) . . . . ?
C511 C516 C517 C522 -126(3) . . . . ?
C511 C516 C517 C518 57(3) . . . . ?
C511 C512 C513 C514 0.0 . . . . ?
C512 C511 C510 C509 -138(3) . . . . ?
C513 C514 C515 C516 0.0 . . . . ?
C350 C345 C346 N347 0.0 . . . . ?
C350 C345 O344 C343 -157(2) . . . . ?
C345 C350 C349 C348 0.0 . . . . ?
C345 C346 N347 Ir4 -179.3(15) . . . . ?
C345 C346 N347 C348 0.0 . . . . ?
C345 O344 C343 C340 69(4) . . . . ?
C346 C345 O344 C343 23(4) . . . . ?
C346 N347 C348 C351 178.0(13) . . . . ?
C346 N347 C348 C349 0.0 . . . . ?
N347 Ir4 C352 C351 0.8(16) . . . . ?
N347 Ir4 C352 C353 -178.8(15) . . . . ?
N347 C348 C349 C350 0.0 . . . . ?
C348 C351 C352 Ir4 -3(2) . . . . ?
C348 C351 C352 C353 177(2) . . . . ?
C349 C350 C345 C346 0.0 . . . . ?
C349 C350 C345 O344 -180(2) . . . . ?
C228 C229 C230 N231 -179.8(11) . . . . ?
N31 C32 C33 C34 0.0 . . . . ?
N31 C32 C35 C40 176.2(17) . . . . ?
N31 C32 C35 N36 -3(2) . . . . ?
C32 N31 C30 C29 0.0 . . . . ?
C32 C33 C34 C29 0.0 . . . . ?
C32 C35 N36 Zn3 4(2) . . . . ?
C32 C35 N36 C37 179(2) . . . . ?
C33 C32 C35 C40 -4(3) . . . . ?
C33 C32 C35 N36 177.3(12) . . . . ?
C33 C34 C29 C28 -167(3) . . . . ?
C33 C34 C29 C30 0.0 . . . . ?
C34 C29 C30 N31 0.0 . . . . ?
C29 C28 C27 C24 34(8) . . . . ?
C30 N31 C32 C33 0.0 . . . . ?
C30 N31 C32 C35 179.9(16) . . . . ?
C130 C129 C126 C127 -131(3) . . . . ?
C130 C129 C126 C125 52(5) . . . . ?
C130 C131 C136 C135 164(4) . . . . ?
N94 C95 C96 C97 0.0 . . . . ?
N94 C95 C96 C99 -177(2) . . . . ?
C95 N94 C93 C90 -167(3) . . . . ?
C95 N94 C93 C98 0.0 . . . . ?
C95 C96 C97 C98 0.0 . . . . ?
C95 C96 C99 C100 -96(3) . . . . ?
C95 C96 C99 C104 80(3) . . . . ?
C96 C97 C98 C93 0.0 . . . . ?
C96 C99 C104 C103 -176(3) . . . . ?
C96 C99 C104 C105 -5(4) . . . . ?
C97 C96 C99 C100 87(3) . . . . ?
C97 C96 C99 C104 -97(3) . . . . ?
C97 C98 C93 C90 167(3) . . . . ?
C97 C98 C93 N94 0.0 . . . . ?
C93 C90 C91 C92 174(4) . . . . ?
C93 N94 C95 C96 0.0 . . . . ?
C255 C254 C253 C258 0.0 . . . . ?
C255 C254 C253 C252 -178(3) . . . . ?
C254 C255 C256 C257 0.0 . . . . ?
C254 C253 C258 C257 0.0 . . . . ?
C254 C253 C258 C259 -179.99(8) . . . . ?
C254 C253 C252 C251 -98(6) . . . . ?
C253 C258 C257 C256 0.0 . . . . ?
C253 C258 C259 C260 87(2) . . . . ?
C253 C258 C259 C264 -104.1(19) . . . . ?
C258 C253 C252 C251 84(7) . . . . ?
C258 C257 C256 C255 0.0 . . . . ?
C258 C259 C264 C263 -168.7(13) . . . . ?
C257 C258 C259 C260 -93(2) . . . . ?
C257 C258 C259 C264 75.9(19) . . . . ?
C256 C255 C254 C253 0.0 . . . . ?
N661 C660 C659 C664 0.0 . . . . ?
N661 C660 C659 C658 173(4) . . . . ?
C660 N661 C662 C665 176(3) . . . . ?
C660 N661 C662 C663 0.0 . . . . ?
C660 C659 C664 C663 0.0 . . . . ?
C660 C659 C658 C657 52(5) . . . . ?
C659 C664 C663 C662 0.0 . . . . ?
C664 C659 C658 C657 -135(3) . . . . ?
C664 C663 C662 C665 -173(5) . . . . ?
C664 C663 C662 N661 0.0 . . . . ?
C662 C665 C670 C669 -166(4) . . . . ?
C662 N661 C660 C659 0.0 . . . . ?
C271 C272 C273 C274 33(5) . . . . ?
C271 C272 C273 C278 -148(4) . . . . ?
C271 C268 C267 N266 -179(4) . . . . ?
C246 C245 C244 C243 0.0 . . . . ?
C246 C241 C238 C237 71(3) . . . . ?
C246 C241 C238 C239 -109(3) . . . . ?
C246 C247 C248 C249 -140(5) . . . . ?
C245 C246 C241 C242 0.0 . . . . ?
C245 C246 C241 C238 173(3) . . . . ?
C245 C246 C247 C248 -40(7) . . . . ?
C245 C244 C243 C242 0.0 . . . . ?
C244 C243 C242 C241 0.0 . . . . ?
C243 C242 C241 C246 0.0 . . . . ?
C243 C242 C241 C238 -173(3) . . . . ?
C242 C241 C238 C237 -116(2) . . . . ?
C242 C241 C238 C239 65(2) . . . . ?
C241 C246 C245 C244 0.0 . . . . ?
C241 C246 C247 C248 139(7) . . . . ?
C241 C238 C239 C240 179.99(9) . . . . ?
C522 C517 C518 N519 0.0 . . . . ?
C517 C516 C511 C512 -180(3) . . . . ?
C517 C516 C511 C510 0(3) . . . . ?
C517 C522 C521 C520 0.0 . . . . ?
C517 C518 N519 Zn15 176(3) . . . . ?
C517 C518 N519 C520 0.0 . . . . ?
C518 N519 C520 C521 0.0 . . . . ?
C518 N519 C520 C523 178.3(18) . . . . ?
N519 C520 C521 C522 0.0 . . . . ?
N519 C520 C523 N524 0(3) . . . . ?
N519 C520 C523 C528 177(2) . . . . ?
C521 C522 C517 C516 -177(2) . . . . ?
C521 C522 C517 C518 0.0 . . . . ?
C521 C520 C523 N524 178.4(16) . . . . ?
C521 C520 C523 C528 -5(3) . . . . ?
C143 O144 C145 C150 -159(4) . . . . ?
C143 O144 C145 C146 1(6) . . . . ?
C218 C221 C226 C225 177(4) . . . . ?
C218 N217 C216 C215 0.0 . . . . ?
N217 C218 C219 C220 0.0 . . . . ?
N217 C216 C215 C220 0.0 . . . . ?
N217 C216 C215 C214 -169(4) . . . . ?
C216 C215 C220 C219 0.0 . . . . ?
C216 C215 C214 O213 23(5) . . . . ?
C215 C220 C219 C218 0.0 . . . . ?
C220 C215 C214 O213 -146(3) . . . . ?
C219 C218 N217 Zn5 175(2) . . . . ?
C219 C218 N217 C216 0.0 . . . . ?
C67 C68 C69 C70 0.0 . . . . ?
C67 C68 C71 C72 18(4) . . . . ?
C68 C67 N66 Zn3 179(3) . . . . ?
C68 C67 N66 C65 0.0 . . . . ?
C68 C69 C70 C65 0.0 . . . . ?
C68 C71 C72 C73 64(6) . . . . ?
C69 C68 C71 C72 -148(3) . . . . ?
C69 C70 C65 N66 0.0 . . . . ?
C69 C70 C65 C62 170(4) . . . . ?
C70 C65 N66 Zn3 -179(2) . . . . ?
C70 C65 N66 C67 0.0 . . . . ?
C70 C65 C62 N61 178(2) . . . . ?
C70 C65 C62 C63 2(4) . . . . ?
C65 C62 C63 C64 176(4) . . . . ?
N66 C67 C68 C69 0.0 . . . . ?
N66 C67 C68 C71 -165(3) . . . . ?
N66 C65 C62 N61 -12(4) . . . . ?
N66 C65 C62 C63 172.0(18) . . . . ?
N524 Zn15 N519 C518 -178.8(11) . . . . ?
N524 Zn15 N519 C520 -3(3) . . . . ?
N524 C525 C526 C527 0.0 . . . . ?
N524 C525 C526 C529 165(4) . . . . ?
C525 N524 C523 C520 177(3) . . . . ?
C525 N524 C523 C528 0.0 . . . . ?
C525 C526 C527 C528 0.0 . . . . ?
C525 C526 C529 C530 52(5) . . . . ?
C526 C527 C528 C523 0.0 . . . . ?
C527 C526 C529 C530 -144(4) . . . . ?
C527 C528 C523 C520 -176(3) . . . . ?
C527 C528 C523 N524 0.0 . . . . ?
C523 C520 C521 C522 -178(2) . . . . ?
C523 N524 C525 C526 0.0 . . . . ?
C653 C654 C655 C656 0.0 . . . . ?
C653 C654 C657 C658 32(5) . . . . ?
C654 C653 N652 Zn12 -174(3) . . . . ?
C654 C653 N652 C651 0.0 . . . . ?
C654 C655 C656 C651 0.0 . . . . ?
C654 C657 C658 C659 42(5) . . . . ?
C655 C654 C657 C658 -158(3) . . . . ?
C655 C656 C651 N652 0.0 . . . . ?
C655 C656 C651 C648 -167(4) . . . . ?
C656 C651 N652 Zn12 175(2) . . . . ?
C656 C651 N652 C653 0.0 . . . . ?
C656 C651 C648 N647 178(2) . . . . ?
C656 C651 C648 C649 -4(4) . . . . ?
C651 C648 C649 C650 -178(4) . . . . ?
N652 C653 C654 C655 0.0 . . . . ?
N652 C653 C654 C657 171(4) . . . . ?
N652 C651 C648 N647 11(4) . . . . ?
N652 C651 C648 C649 -171(2) . . . . ?
C712 C711 C708 C709 -158(3) . . . . ?
C712 C711 C708 C707 -9(3) . . . . ?
C712 C713 C714 N715 179(3) . . . . ?
C452 C451 C450 C449 36(18) . . . . ?
C452 C453 C458 C459 5(3) . . . . ?
C452 C453 C458 C457 -179.6(12) . . . . ?
C444 C443 C442 C441 0.0 . . . . ?
C443 C444 C445 C446 0.0 . . . . ?
C443 C442 C441 C438 -177.8(11) . . . . ?
C443 C442 C441 C446 0.0 . . . . ?
C442 C441 C446 C445 0.0 . . . . ?
C442 C441 C446 C447 -179.5(12) . . . . ?
C441 C438 C439 C440 -179.2(18) . . . . ?
C441 C438 C437 N436 179.1(18) . . . . ?
C441 C446 C445 C444 0.0 . . . . ?
C441 C446 C447 C448 -93(7) . . . . ?
C446 C447 C448 C449 155(10) . . . . ?
C445 C444 C443 C442 0.0 . . . . ?
C445 C446 C447 C448 88(6) . . . . ?
C657 C654 C655 C656 -171(4) . . . . ?
N466 C467 C468 C469 0.0 . . . . ?
N466 C467 C468 C471 -168(4) . . . . ?
N466 C465 C462 C463 174.6(18) . . . . ?
N466 C465 C462 N461 -8(3) . . . . ?
C467 N466 C465 C470 0.0 . . . . ?
C467 N466 C465 C462 -175(3) . . . . ?
C467 C468 C469 C470 0.0 . . . . ?
C467 C468 C471 C472 27(8) . . . . ?
C468 C469 C470 C465 0.0 . . . . ?
C468 C471 C472 C473 53(10) . . . . ?
C469 C468 C471 C472 -139(5) . . . . ?
C469 C470 C465 N466 0.0 . . . . ?
C469 C470 C465 C462 174(3) . . . . ?
C470 C465 C462 C463 0(3) . . . . ?
C470 C465 C462 N461 177.3(17) . . . . ?
C465 N466 C467 C468 0.0 . . . . ?
C465 C462 C463 C464 177(2) . . . . ?
C465 C462 N461 Zn13 2(3) . . . . ?
C465 C462 N461 C460 -177(2) . . . . ?
C485 C482 C483 C484 176(4) . . . . ?
C507 C508 C509 C510 174(4) . . . . ?
C507 C506 C505 C504 -176(4) . . . . ?
C110 C111 C112 C113 158(5) . . . . ?
C741 C742 C737 C738 0.0 . . . . ?
C741 C742 C737 C736 173(3) . . . . ?
C742 C743 C744 N745 -158.6(10) . . . . ?
C742 C741 C740 C739 0.0 . . . . ?
C742 C737 C738 C739 0.0 . . . . ?
C742 C737 C736 C735 107(5) . . . . ?
C737 C738 C739 C740 0.0 . . . . ?
C737 C736 C735 C734 -179(3) . . . . ?
C738 C737 C736 C735 -80(5) . . . . ?
C738 C739 C740 C741 0.0 . . . . ?
C740 C741 C742 C743 180(2) . . . . ?
C740 C741 C742 C737 0.0 . . . . ?
N333 C332 C331 C336 0.0 . . . . ?
N333 C332 C331 C330 178(4) . . . . ?
N333 C334 C337 C342 175(2) . . . . ?
N333 C334 C337 N338 0(4) . . . . ?
C332 N333 C334 C335 0.0 . . . . ?
C332 N333 C334 C337 174(4) . . . . ?
C332 C331 C336 C335 0.0 . . . . ?
C332 C331 C330 C329 30(6) . . . . ?
C331 C336 C335 C334 0.0 . . . . ?
C336 C331 C330 C329 -151(4) . . . . ?
C336 C335 C334 N333 0.0 . . . . ?
C336 C335 C334 C337 -173(4) . . . . ?
C335 C334 C337 C342 -11(4) . . . . ?
C335 C334 C337 N338 173(2) . . . . ?
C334 N333 C332 C331 0.0 . . . . ?
C334 C337 C342 C341 -175(4) . . . . ?
C334 C337 N338 Zn3 1(3) . . . . ?
C334 C337 N338 C339 176(3) . . . . ?
C530 C531 C536 C535 170(5) . . . . ?
N422 C421 C426 C425 0.0 . . . . ?
N422 C421 C418 N417 -5(3) . . . . ?
N422 C421 C418 C419 176(3) . . . . ?
C421 N422 C423 C424 0.0 . . . . ?
C421 C426 C425 C424 0.0 . . . . ?
C421 C418 N417 Zn12 9(4) . . . . ?
C421 C418 N417 C416 -179(3) . . . . ?
C421 C418 C419 C420 179(3) . . . . ?
C426 C421 C418 N417 177(3) . . . . ?
C426 C421 C418 C419 -2(3) . . . . ?
C426 C425 C424 C423 0.0 . . . . ?
C426 C425 C424 C427 -177(5) . . . . ?
C425 C424 C423 N422 0.0 . . . . ?
C425 C424 C427 C428 -138(5) . . . . ?
C424 C427 C428 C429 55(10) . . . . ?
C423 N422 C421 C426 0.0 . . . . ?
C423 N422 C421 C418 -178(2) . . . . ?
C423 C424 C427 C428 44(8) . . . . ?
C711 C712 C713 C718 -133(3) . . . . ?
C711 C712 C713 C714 48(5) . . . . ?
C711 C708 C707 N706 -147.9(9) . . . . ?
C603 C604 C605 C606 0.0 . . . . ?
C604 C603 C602 N601 0.0 . . . . ?
C604 C603 C756 C755 -137(3) . . . . ?
C604 C605 C606 N601 0.0 . . . . ?
C604 C605 C606 C607 178(2) . . . . ?
C605 C606 N601 Ir11 -172(2) . . . . ?
C605 C606 N601 C602 0.0 . . . . ?
C605 C606 C607 C612 0(3) . . . . ?
C605 C606 C607 N608 178.4(16) . . . . ?
C606 N601 C602 C603 0.0 . . . . ?
C606 C607 C612 C611 178(4) . . . . ?
C606 C607 N608 Ir11 -4(3) . . . . ?
C606 C607 N608 C609 -178(3) . . . . ?
N601 C606 C607 C612 179(2) . . . . ?
N601 C606 C607 N608 -3(3) . . . . ?
C602 C603 C604 C605 0.0 . . . . ?
C602 C603 C756 C755 42(4) . . . . ?
C292 C287 C288 N289 0.0 . . . . ?
C292 C287 C286 C285 -140(6) . . . . ?
C287 C292 C291 C290 0.0 . . . . ?
C287 C288 N289 Zn2 178(2) . . . . ?
C287 C288 N289 C290 0.0 . . . . ?
C288 C287 C286 C285 51(8) . . . . ?
C288 N289 C290 C291 0.0 . . . . ?
C288 N289 C290 C293 179.5(14) . . . . ?
N289 C290 C291 C292 0.0 . . . . ?
N289 C290 C293 N294 2(2) . . . . ?
N289 C290 C293 C298 -179.5(14) . . . . ?
C290 C293 N294 Zn2 -4(2) . . . . ?
C290 C293 N294 C295 179(2) . . . . ?
C290 C293 C298 C297 -179(3) . . . . ?
C291 C292 C287 C288 0.0 . . . . ?
C291 C292 C287 C286 -167(5) . . . . ?
C291 C290 C293 N294 -178.8(13) . . . . ?
C291 C290 C293 C298 0(2) . . . . ?
C462 C463 C464 C459 0.0 . . . . ?
C463 C462 N461 Zn13 179(2) . . . . ?
C463 C462 N461 C460 0.0 . . . . ?
C463 C464 C459 C460 0.0 . . . . ?
C463 C464 C459 C458 -180(2) . . . . ?
C464 C459 C460 N461 0.0 . . . . ?
C464 C459 C458 C453 -129(3) . . . . ?
C464 C459 C458 C457 56(3) . . . . ?
C459 C460 N461 Zn13 -179(3) . . . . ?
C459 C460 N461 C462 0.0 . . . . ?
C459 C458 C457 C456 175(3) . . . . ?
C460 C459 C458 C453 52(3) . . . . ?
C460 C459 C458 C457 -123(2) . . . . ?
N461 C462 C463 C464 0.0 . . . . ?
C100 C99 C104 C103 0.0 . . . . ?
C100 C99 C104 C105 172(3) . . . . ?
C99 C96 C97 C98 177(2) . . . . ?
C99 C100 C101 C102 0.0 . . . . ?
C99 C104 C103 C102 0.0 . . . . ?
C99 C104 C105 C106 83(7) . . . . ?
C104 C103 C102 C101 0.0 . . . . ?
C103 C104 C105 C106 -106(7) . . . . ?
C103 C102 C101 C100 0.0 . . . . ?
C101 C100 C99 C96 176(3) . . . . ?
C101 C100 C99 C104 0.0 . . . . ?
C329 C326 C327 C328 172(4) . . . . ?
C227 C224 C223 N222 168(4) . . . . ?
C227 C228 C229 C234 -154(3) . . . . ?
C227 C228 C229 C230 26(4) . . . . ?
C546 N547 C548 C549 0.0 . . . . ?
C546 N547 C548 C551 167(2) . . . . ?
N547 C546 C545 O544 179.9(12) . . . . ?
N547 C546 C545 C550 0.0 . . . . ?
N547 C548 C549 C550 0.0 . . . . ?
N547 C548 C551 C556 -171(2) . . . . ?
N547 C548 C551 C552 9(2) . . . . ?
C548 C549 C550 C545 0.0 . . . . ?
C548 C551 C552 Ir11 2(3) . . . . ?
C548 C551 C552 C553 -180.0(13) . . . . ?
C549 C548 C551 C556 -6(3) . . . . ?
C549 C548 C551 C552 174(3) . . . . ?
C549 C550 C545 O544 -179.9(12) . . . . ?
C549 C550 C545 C546 0.0 . . . . ?
C545 O544 C543 C540 75(4) . . . . ?
C545 C546 N547 Ir11 -176(3) . . . . ?
C545 C546 N547 C548 0.0 . . . . ?
C129 C130 C131 C132 8(5) . . . . ?
C129 C130 C131 C136 -156(3) . . . . ?
C633 C632 C631 C630 -179.7(12) . . . . ?
C633 C634 C635 C636 -80(7) . . . . ?
C534 N533 C532 C531 0.0 . . . . ?
C534 C537 C542 C541 171.5(17) . . . . ?
N533 C534 C535 C536 0.0 . . . . ?
N533 C534 C537 N538 -9.8(19) . . . . ?
N533 C534 C537 C542 178.7(13) . . . . ?
N533 C532 C531 C530 -171(4) . . . . ?
N533 C532 C531 C536 0.0 . . . . ?
C532 C531 C536 C535 0.0 . . . . ?
C531 C530 C529 C526 35(11) . . . . ?
C531 C536 C535 C534 0.0 . . . . ?
C535 C534 N533 Zn16 -174(2) . . . . ?
C535 C534 N533 C532 0.0 . . . . ?
C535 C534 C537 N538 -174(2) . . . . ?
C535 C534 C537 C542 15(3) . . . . ?
C638 C639 C644 C645 15(2) . . . . ?
C638 C639 C644 C643 179.9(12) . . . . ?
C148 C149 C150 C145 0.0 . . . . ?
C149 C148 N147 Ir1 178(2) . . . . ?
C149 C148 N147 C146 0.0 . . . . ?
C149 C148 C151 C156 180(2) . . . . ?
C149 C148 C151 C152 -5(4) . . . . ?
C149 C150 C145 O144 160(4) . . . . ?
C149 C150 C145 C146 0.0 . . . . ?
C150 C145 C146 N147 0.0 . . . . ?
C145 O144 C143 C140 95(5) . . . . ?
C145 C146 N147 Ir1 -178(2) . . . . ?
C145 C146 N147 C148 0.0 . . . . ?
N147 C148 C149 C150 0.0 . . . . ?
N147 C148 C151 C156 2(4) . . . . ?
N147 C148 C151 C152 177(2) . . . . ?
C120 C121 C122 C117 0.0 . . . . ?
C120 C123 N124 Zn5 13(2) . . . . ?
C120 C123 N124 C125 180(3) . . . . ?
C121 C120 N119 Zn5 175.6(19) . . . . ?
C121 C120 N119 C118 0.0 . . . . ?
C121 C120 C123 C128 -7(3) . . . . ?
C121 C120 C123 N124 173.6(14) . . . . ?
C121 C122 C117 C118 0.0 . . . . ?
C121 C122 C117 C116 177.0(11) . . . . ?
C122 C117 C118 N119 0.0 . . . . ?
C122 C117 C116 C111 -113(2) . . . . ?
C122 C117 C116 C115 65(3) . . . . ?
C117 C118 N119 Zn5 -175.6(19) . . . . ?
C117 C118 N119 C120 0.0 . . . . ?
C117 C116 C111 C110 21(5) . . . . ?
C117 C116 C111 C112 178(2) . . . . ?
C117 C116 C115 C114 -178(3) . . . . ?
C118 C117 C116 C111 64(3) . . . . ?
C118 C117 C116 C115 -118(3) . . . . ?
N119 C120 C121 C122 0.0 . . . . ?
N119 C120 C123 C128 174.9(16) . . . . ?
N119 C120 C123 N124 -5(2) . . . . ?
C85 C82 C81 N80 172(3) . . . . ?
C71 C68 C69 C70 166(3) . . . . ?
C454 C453 C458 C459 -175(3) . . . . ?
C454 C453 C458 C457 0.0 . . . . ?
C453 C454 C455 C456 0.0 . . . . ?
C453 C458 C457 C456 0.0 . . . . ?
C458 C459 C460 N461 180(2) . . . . ?
C458 C457 C456 C455 0.0 . . . . ?
C457 C456 C455 C454 0.0 . . . . ?
C455 C454 C453 C452 179.6(12) . . . . ?
C455 C454 C453 C458 0.0 . . . . ?
N622 C623 C624 C625 0.0 . . . . ?
N622 C623 C624 C627 -172(4) . . . . ?
C623 N622 C621 C618 176(3) . . . . ?
C623 N622 C621 C626 0.0 . . . . ?
C623 C624 C625 C626 0.0 . . . . ?
C623 C624 C627 C632 57(5) . . . . ?
C623 C624 C627 C628 -129(2) . . . . ?
C624 C625 C626 C621 0.0 . . . . ?
C624 C627 C632 C633 -6(5) . . . . ?
C624 C627 C632 C631 174(5) . . . . ?
C624 C627 C628 C629 -175(4) . . . . ?
C625 C624 C627 C632 -115(4) . . . . ?
C625 C624 C627 C628 60(4) . . . . ?
C625 C626 C621 C618 -176(3) . . . . ?
C625 C626 C621 N622 0.0 . . . . ?
C621 C618 C619 C620 -178(2) . . . . ?
C621 N622 C623 C624 0.0 . . . . ?
N236 C237 C238 C241 -179.99(8) . . . . ?
N236 C237 C238 C239 0.0 . . . . ?
N236 C235 C232 N231 10(2) . . . . ?
N236 C235 C232 C233 -178.5(14) . . . . ?
C237 N236 C235 C240 0.0 . . . . ?
C237 N236 C235 C232 167.0(17) . . . . ?
C237 C238 C239 C240 0.0 . . . . ?
C238 C239 C240 C235 0.0 . . . . ?
C239 C240 C235 N236 0.0 . . . . ?
C239 C240 C235 C232 -161(3) . . . . ?
C240 C235 C232 N231 173(2) . . . . ?
C240 C235 C232 C233 -15(3) . . . . ?
C235 N236 C237 C238 0.0 . . . . ?
C235 C232 C233 C234 -173.1(13) . . . . ?
C709 C708 C707 N706 0.0 . . . . ?
C708 C709 C710 C705 0.0 . . . . ?
C708 C707 N706 Zn15 -164(2) . . . . ?
C708 C707 N706 C705 0.0 . . . . ?
C707 N706 C705 C710 0.0 . . . . ?
C707 N706 C705 C702 -170(3) . . . . ?
N706 Zn15 N519 C518 94.7(13) . . . . ?
N706 Zn15 N519 C520 -89(3) . . . . ?
N706 C705 C710 C709 0.0 . . . . ?
N706 C705 C702 C703 160(3) . . . . ?
N706 C705 C702 N701 -14(4) . . . . ?
C705 C702 N701 Zn15 27(4) . . . . ?
C705 C702 N701 C700 173(4) . . . . ?
C710 C709 C708 C711 147.9(9) . . . . ?
C710 C709 C708 C707 0.0 . . . . ?
C710 C705 C702 C703 -10(4) . . . . ?
C710 C705 C702 N701 177(3) . . . . ?
C260 C259 C264 C263 0.0 . . . . ?
C259 C258 C257 C256 179.99(8) . . . . ?
C259 C260 N261 Zn6 -164(2) . . . . ?
C259 C260 N261 C262 0.0 . . . . ?
C259 C264 C263 C262 0.0 . . . . ?
C264 C263 C262 N261 0.0 . . . . ?
C264 C263 C262 C265 -177(4) . . . . ?
C263 C262 N261 Zn6 163(2) . . . . ?
C263 C262 N261 C260 0.0 . . . . ?
C263 C262 C265 C270 3(4) . . . . ?
C263 C262 C265 N266 -167(2) . . . . ?
C262 C265 C270 C269 -171(4) . . . . ?
C262 C265 N266 Zn6 -6(3) . . . . ?
C262 C265 N266 C267 171(4) . . . . ?
N261 C260 C259 C258 168.7(13) . . . . ?
N261 C260 C259 C264 0.0 . . . . ?
N261 C262 C265 C270 -174(2) . . . . ?
N261 C262 C265 N266 15(3) . . . . ?
C9 C10 C11 C12 0.0 . . . . ?
C10 O13 C14 C15 35(10) . . . . ?
C10 C9 N8 Ir1 -174.5(19) . . . . ?
C10 C9 N8 C7 0.0 . . . . ?
C10 C11 C12 C7 0.0 . . . . ?
C11 C12 C7 N8 0.0 . . . . ?
C11 C12 C7 C6 -172(3) . . . . ?
C12 C7 N8 Ir1 174.8(18) . . . . ?
C12 C7 N8 C9 0.0 . . . . ?
C12 C7 C6 C1 179.0(14) . . . . ?
C12 C7 C6 C5 -7(3) . . . . ?
C7 C6 C5 C4 -173(3) . . . . ?
N8 C9 C10 O13 178.2(8) . . . . ?
N8 C9 C10 C11 0.0 . . . . ?
N8 C7 C6 C1 6(2) . . . . ?
N8 C7 C6 C5 179.8(16) . . . . ?
C508 C507 C506 C505 -118(5) . . . . ?
C508 C509 C510 C511 70(5) . . . . ?
C447 C446 C445 C444 179.5(12) . . . . ?
C447 C448 C449 C450 12(23) . . . . ?
C265 C262 N261 Zn6 -19(3) . . . . ?
C265 C262 N261 C260 178(3) . . . . ?
C265 C270 C269 C268 0.0 . . . . ?
C270 C265 N266 Zn6 -177(2) . . . . ?
C270 C265 N266 C267 0.0 . . . . ?
C270 C269 C268 C271 179(5) . . . . ?
C270 C269 C268 C267 0.0 . . . . ?
C269 C268 C267 N266 0.0 . . . . ?
C268 C267 N266 Zn6 176(3) . . . . ?
C268 C267 N266 C265 0.0 . . . . ?
N266 C265 C270 C269 0.0 . . . . ?
C293 C290 C291 C292 -179.4(16) . . . . ?
C293 N294 C295 C296 0.0 . . . . ?
N294 C293 C298 C297 0.0 . . . . ?
N294 C295 C296 C297 0.0 . . . . ?
N294 C295 C296 C299 173(2) . . . . ?
C295 C296 C297 C298 0.0 . . . . ?
C295 C296 C299 C304 112(3) . . . . ?
C295 C296 C299 C300 -72(3) . . . . ?
C296 C297 C298 C293 0.0 . . . . ?
C296 C299 C300 C301 -177(3) . . . . ?
C297 C296 C299 C304 -75(3) . . . . ?
C297 C296 C299 C300 101(3) . . . . ?
C298 C293 N294 Zn2 177(2) . . . . ?
C298 C293 N294 C295 0.0 . . . . ?
C678 C673 C674 N675 0.0 . . . . ?
C673 O672 C671 C668 82(6) . . . . ?
C673 C678 C677 C676 0.0 . . . . ?
C673 C674 N675 Ir14 -178(2) . . . . ?
C673 C674 N675 C676 0.0 . . . . ?
C674 N675 C676 C677 0.0 . . . . ?
C674 N675 C676 C679 -180(3) . . . . ?
N675 C676 C677 C678 0.0 . . . . ?
N675 C676 C679 C684 -177.4(14) . . . . ?
N675 C676 C679 C680 2(2) . . . . ?
C676 C679 C680 Ir14 -2(2) . . . . ?
C676 C679 C680 C681 -179.8(18) . . . . ?
C677 C678 C673 O672 150(4) . . . . ?
C677 C678 C673 C674 0.0 . . . . ?
C677 C676 C679 C684 3(3) . . . . ?
C677 C676 C679 C680 -177.3(18) . . . . ?
C613 C610 C609 N608 -162(6) . . . . ?
C337 C342 C341 C340 0.0 . . . . ?
C342 C337 N338 Zn3 -174(2) . . . . ?
C342 C337 N338 C339 0.0 . . . . ?
C342 C341 C340 C339 0.0 . . . . ?
C342 C341 C340 C343 170(3) . . . . ?
C341 C340 C339 N338 0.0 . . . . ?
C341 C340 C343 O344 -139(2) . . . . ?
C340 C339 N338 Zn3 173(3) . . . . ?
C340 C339 N338 C337 0.0 . . . . ?
C339 C340 C343 O344 31(3) . . . . ?
N338 C337 C342 C341 0.0 . . . . ?
C684 C679 C680 Ir14 178.0(17) . . . . ?
C684 C679 C680 C681 0.0 . . . . ?
C679 C676 C677 C678 180(3) . . . . ?
C679 C684 C683 C682 0.0 . . . . ?
C679 C680 C681 C682 0.0 . . . . ?
C680 C681 C682 C683 0.0 . . . . ?
C681 C682 C683 C684 0.0 . . . . ?
C683 C684 C679 C676 180(2) . . . . ?
C683 C684 C679 C680 0.0 . . . . ?
C281 N280 C279 C276 -171(4) . . . . ?
C281 N280 C279 C284 0.0 . . . . ?
N280 C281 C282 C285 166(4) . . . . ?
N280 C281 C282 C283 0.0 . . . . ?
N280 C279 C284 C283 0.0 . . . . ?
C279 C284 C283 C282 0.0 . . . . ?
C284 C283 C282 C285 -166(4) . . . . ?
C284 C283 C282 C281 0.0 . . . . ?
C282 C285 C286 C287 26(10) . . . . ?
C282 C281 N280 Ir1 -175(3) . . . . ?
C282 C281 N280 C279 0.0 . . . . ?
C74 C73 C78 C77 0.0 . . . . ?
C74 C73 C72 C71 40(6) . . . . ?
C73 C74 N75 Ir4 -178(2) . . . . ?
C73 C74 N75 C76 0.0 . . . . ?
C73 C78 C77 C76 0.0 . . . . ?
C78 C73 C72 C71 -138(3) . . . . ?
C78 C77 C76 C79 175(3) . . . . ?
C78 C77 C76 N75 0.0 . . . . ?
C77 C76 N75 Ir4 178(2) . . . . ?
C77 C76 N75 C74 0.0 . . . . ?
C76 C79 C84 C83 176.1(19) . . . . ?
N75 Ir4 C352 C351 -87.3(16) . . . . ?
N75 Ir4 C352 C353 93.1(16) . . . . ?
N75 C74 C73 C78 0.0 . . . . ?
N75 C74 C73 C72 -178(4) . . . . ?
C411 C412 C407 N408 0.0 . . . . ?
C411 C412 C407 C406 -175(2) . . . . ?
C411 C410 O413 C414 -155(4) . . . . ?
C412 C411 C410 C409 0.0 . . . . ?
C412 C411 C410 O413 179.5(13) . . . . ?
C412 C407 N408 Ir11 178(2) . . . . ?
C412 C407 N408 C409 0.0 . . . . ?
C412 C407 C406 C405 -6(3) . . . . ?
C412 C407 C406 C401 176.5(19) . . . . ?
C407 N408 C409 C410 0.0 . . . . ?
C407 C406 C405 C404 -177.0(14) . . . . ?
C407 C406 C401 Ir11 7(4) . . . . ?
C407 C406 C401 C402 177.1(14) . . . . ?
N408 C407 C406 C405 178.8(19) . . . . ?
N408 C407 C406 C401 2(2) . . . . ?
N408 C409 C410 C411 0.0 . . . . ?
N408 C409 C410 O413 -179.5(13) . . . . ?
C409 C410 O413 C414 24(5) . . . . ?
C410 C411 C412 C407 0.0 . . . . ?
C410 O413 C414 C415 43(7) . . . . ?
C2 C1 C6 C7 174(3) . . . . ?
C2 C1 C6 C5 0.0 . . . . ?
C1 C2 C3 C4 0.0 . . . . ?
C1 C6 C5 C4 0.0 . . . . ?
C6 C7 N8 Ir1 -12(2) . . . . ?
C6 C7 N8 C9 173(2) . . . . ?
C6 C5 C4 C3 0.0 . . . . ?
C5 C4 C3 C2 0.0 . . . . ?
C3 C2 C1 Ir1 171(2) . . . . ?
C3 C2 C1 C6 0.0 . . . . ?
N231 C232 C233 C234 0.0 . . . . ?
C232 N231 C230 C229 0.0 . . . . ?
C232 C233 C234 C229 0.0 . . . . ?
C233 C234 C229 C228 179.8(12) . . . . ?
C233 C234 C229 C230 0.0 . . . . ?
C234 C229 C230 N231 0.0 . . . . ?
C229 C228 C227 C224 53(5) . . . . ?
C230 N231 C232 C235 170(2) . . . . ?
C230 N231 C232 C233 0.0 . . . . ?
C139 N138 C137 C142 0.0 . . . . ?
C139 N138 C137 C134 177(4) . . . . ?
N138 C139 C140 C143 -163(5) . . . . ?
N138 C139 C140 C141 0.0 . . . . ?
N138 C137 C142 C141 0.0 . . . . ?
N138 C137 C134 N133 14(4) . . . . ?
N138 C137 C134 C135 -171(2) . . . . ?
C137 C142 C141 C140 0.0 . . . . ?
C142 C137 C134 N133 -169(3) . . . . ?
C142 C137 C134 C135 5(5) . . . . ?
C142 C141 C140 C143 167(4) . . . . ?
C142 C141 C140 C139 0.0 . . . . ?
C140 C139 N138 Zn6 179(3) . . . . ?
C140 C139 N138 C137 0.0 . . . . ?
C650 C645 C646 N647 0.0 . . . . ?
C650 C645 C644 C639 -111(2) . . . . ?
C650 C645 C644 C643 84(2) . . . . ?
C645 C650 C649 C648 0.0 . . . . ?
C645 C646 N647 Zn12 174(3) . . . . ?
C645 C646 N647 C648 0.0 . . . . ?
C645 C644 C643 C642 164.7(17) . . . . ?
C646 C645 C644 C639 62(2) . . . . ?
C646 C645 C644 C643 -103(2) . . . . ?
C646 N647 C648 C651 178(4) . . . . ?
C646 N647 C648 C649 0.0 . . . . ?
N647 C648 C649 C650 0.0 . . . . ?
C648 C651 N652 Zn12 -18(3) . . . . ?
C648 C651 N652 C653 167(4) . . . . ?
C649 C650 C645 C646 0.0 . . . . ?
C649 C650 C645 C644 173.1(19) . . . . ?
C116 C117 C118 N119 -177.0(11) . . . . ?
C116 C111 C112 C113 0.0 . . . . ?
C111 C110 C109 C108 -146(9) . . . . ?
C111 C116 C115 C114 0.0 . . . . ?
C111 C112 C113 C114 0.0 . . . . ?
C112 C113 C114 C115 0.0 . . . . ?
C113 C114 C115 C116 0.0 . . . . ?
C115 C116 C111 C110 -157(5) . . . . ?
C115 C116 C111 C112 0.0 . . . . ?
C749 C746 C747 C748 173.7(19) . . . . ?
C749 C746 N745 Zn16 0(2) . . . . ?
C749 C746 N745 C744 -174.4(17) . . . . ?
C749 N750 C751 C752 0.0 . . . . ?
N750 C749 C754 C753 0.0 . . . . ?
N750 C751 C752 C753 0.0 . . . . ?
N750 C751 C752 C755 -170(3) . . . . ?
C751 C752 C753 C754 0.0 . . . . ?
C751 C752 C755 C756 36(5) . . . . ?
C752 C753 C754 C749 0.0 . . . . ?
C752 C755 C756 C603 57(6) . . . . ?
C753 C752 C755 C756 -135(4) . . . . ?
C754 C749 N750 Zn16 -175.2(18) . . . . ?
C754 C749 N750 C751 0.0 . . . . ?
C27 C24 C23 N22 177(3) . . . . ?
C27 C28 C29 C34 -128(4) . . . . ?
C27 C28 C29 C30 64(6) . . . . ?
C18 C21 C26 C25 176.5(13) . . . . ?
C18 N17 C16 C15 0.0 . . . . ?
N17 C18 C19 C20 0.0 . . . . ?
N17 C16 C15 C14 -177(3) . . . . ?
N17 C16 C15 C20 0.0 . . . . ?
C16 C15 C20 C19 0.0 . . . . ?
C15 C20 C19 C18 0.0 . . . . ?
C19 C18 N17 Zn2 172.1(17) . . . . ?
C19 C18 N17 C16 0.0 . . . . ?
C127 C128 C123 C120 -180(3) . . . . ?
C127 C128 C123 N124 0.0 . . . . ?
C128 C127 C126 C129 -177(4) . . . . ?
C128 C127 C126 C125 0.0 . . . . ?
C128 C123 N124 Zn5 -166.9(19) . . . . ?
C128 C123 N124 C125 0.0 . . . . ?
C123 C120 C121 C122 -178(2) . . . . ?
C123 C120 N119 Zn5 -6(2) . . . . ?
C123 C120 N119 C118 178.5(16) . . . . ?
C123 N124 C125 C126 0.0 . . . . ?
N124 C125 C126 C129 178(3) . . . . ?
N124 C125 C126 C127 0.0 . . . . ?
C126 C127 C128 C123 0.0 . . . . ?
C156 C155 C154 C153 0.0 . . . . ?
C155 C156 C151 C148 174(4) . . . . ?
C155 C156 C151 C152 0.0 . . . . ?
C155 C154 C153 C152 0.0 . . . . ?
C154 C153 C152 C151 0.0 . . . . ?
C153 C152 C151 C148 -175(4) . . . . ?
C153 C152 C151 C156 0.0 . . . . ?
C151 C148 C149 C150 -178(4) . . . . ?
C151 C148 N147 Ir1 -4(3) . . . . ?
C151 C148 N147 C146 178(3) . . . . ?
C151 C156 C155 C154 0.0 . . . . ?
C703 C702 N701 Zn15 -147(3) . . . . ?
C703 C702 N701 C700 0.0 . . . . ?
C702 C705 C710 C709 169(4) . . . . ?
C702 C703 C704 C699 0.0 . . . . ?
C702 N701 C700 C699 0.0 . . . . ?
N701 Zn15 N519 C518 174(9) . . . . ?
N701 Zn15 N519 C520 -10(11) . . . . ?
N701 C700 C699 C698 165(4) . . . . ?
N701 C700 C699 C704 0.0 . . . . ?
C700 C699 C704 C703 0.0 . . . . ?
C699 C698 O697 C694 48(5) . . . . ?
C704 C703 C702 C705 -173(4) . . . . ?
C704 C703 C702 N701 0.0 . . . . ?
N319 C320 C321 C322 0.0 . . . . ?
C320 C323 N324 Zn2 6(3) . . . . ?
C320 C323 N324 C325 -180(3) . . . . ?
C320 N319 C318 C317 0.0 . . . . ?
C320 C321 C322 C317 0.0 . . . . ?
C321 C322 C317 C318 0.0 . . . . ?
C321 C322 C317 C316 162.7(17) . . . . ?
C322 C317 C318 N319 0.0 . . . . ?
C322 C317 C316 C315 60(3) . . . . ?
C322 C317 C316 C311 -119(3) . . . . ?
C318 N319 C320 C323 -179.8(19) . . . . ?
C318 N319 C320 C321 0.0 . . . . ?
C318 C317 C316 C315 -138(2) . . . . ?
C318 C317 C316 C311 43(3) . . . . ?
C716 C717 C718 C713 0.0 . . . . ?
C716 C719 N720 Zn16 -2(3) . . . . ?
C716 C719 N720 C721 -179.0(18) . . . . ?
C717 C716 N715 Zn16 -172(2) . . . . ?
C717 C716 N715 C714 0.0 . . . . ?
C717 C716 C719 C724 -3(3) . . . . ?
C717 C716 C719 N720 176(2) . . . . ?
C717 C718 C713 C712 -179(3) . . . . ?
C717 C718 C713 C714 0.0 . . . . ?
C718 C713 C714 N715 0.0 . . . . ?
C713 C712 C711 C708 79(5) . . . . ?
C713 C714 N715 Zn16 172(2) . . . . ?
C713 C714 N715 C716 0.0 . . . . ?
N715 C716 C717 C718 0.0 . . . . ?
N715 C716 C719 C724 176.7(14) . . . . ?
N715 C716 C719 N720 -4(2) . . . . ?
C529 C526 C527 C528 -163(4) . . . . ?
C529 C530 C531 C532 49(11) . . . . ?
C529 C530 C531 C536 -121(8) . . . . ?
C540 C539 N538 Zn16 -165(2) . . . . ?
C540 C539 N538 C537 0.0 . . . . ?
C539 C540 C541 C542 0.0 . . . . ?
C539 C540 C543 O544 14(4) . . . . ?
C539 N538 C537 C534 -171.4(17) . . . . ?
C539 N538 C537 C542 0.0 . . . . ?
N538 C537 C542 C541 0.0 . . . . ?
C537 C534 N533 Zn16 20.8(11) . . . . ?
C537 C534 N533 C532 -165(2) . . . . ?
C537 C534 C535 C536 162(3) . . . . ?
C537 C542 C541 C540 0.0 . . . . ?
C541 C540 C539 N538 0.0 . . . . ?
C541 C540 C543 O544 -160(2) . . . . ?
C37 C38 C39 C40 0.0 . . . . ?
C37 C38 C41 C46 56(5) . . . . ?
C37 C38 C41 C42 -123(2) . . . . ?
C38 C37 N36 Zn3 175(2) . . . . ?
C38 C37 N36 C35 0.0 . . . . ?
C38 C39 C40 C35 0.0 . . . . ?
C39 C38 C41 C46 -107(3) . . . . ?
C39 C38 C41 C42 74(3) . . . . ?
C39 C40 C35 C32 -179(3) . . . . ?
C39 C40 C35 N36 0.0 . . . . ?
C40 C35 N36 Zn3 -175(2) . . . . ?
C40 C35 N36 C37 0.0 . . . . ?
C35 C32 C33 C34 -179.9(16) . . . . ?
N36 C37 C38 C39 0.0 . . . . ?
N36 C37 C38 C41 -162(3) . . . . ?
C286 C285 C282 C281 55(6) . . . . ?
C286 C285 C282 C283 -140(5) . . . . ?
C286 C287 C288 N289 170(4) . . . . ?
N133 C132 C131 C130 -164(4) . . . . ?
N133 C132 C131 C136 0.0 . . . . ?
C132 N133 C134 C137 174(4) . . . . ?
C132 N133 C134 C135 0.0 . . . . ?
C132 C131 C136 C135 0.0 . . . . ?
C131 C130 C129 C126 63(6) . . . . ?
C131 C136 C135 C134 0.0 . . . . ?
C136 C135 C134 C137 -175(4) . . . . ?
C136 C135 C134 N133 0.0 . . . . ?
C134 C137 C142 C141 -176(5) . . . . ?
C134 N133 C132 C131 0.0 . . . . ?
C627 C624 C625 C626 170(5) . . . . ?
C627 C632 C631 C630 0.0 . . . . ?
C632 C633 C634 C635 -92(4) . . . . ?
C632 C627 C628 C629 0.0 . . . . ?
C632 C631 C630 C629 0.0 . . . . ?
C631 C630 C629 C628 0.0 . . . . ?
C630 C629 C628 C627 0.0 . . . . ?
C628 C627 C632 C633 179.7(13) . . . . ?
C628 C627 C632 C631 0.0 . . . . ?
C543 O544 C545 C546 15(4) . . . . ?
C543 O544 C545 C550 -165(3) . . . . ?
C543 C540 C539 N538 -174(3) . . . . ?
C543 C540 C541 C542 174(3) . . . . ?
C607 C606 N601 Ir11 9(3) . . . . ?
C607 C606 N601 C602 -178(2) . . . . ?
C607 C612 C611 C610 0.0 . . . . ?
C612 C607 N608 Ir11 174(3) . . . . ?
C612 C607 N608 C609 0.0 . . . . ?
C612 C611 C610 C613 162(6) . . . . ?
C612 C611 C610 C609 0.0 . . . . ?
C611 C610 C609 N608 0.0 . . . . ?
C610 C613 C614 C615 57(15) . . . . ?
C610 C609 N608 Ir11 -173(3) . . . . ?
C610 C609 N608 C607 0.0 . . . . ?
N608 C607 C612 C611 0.0 . . . . ?
C634 C633 C632 C627 120(4) . . . . ?
C634 C633 C632 C631 -60(4) . . . . ?
O213 C210 C211 C212 -179.7(12) . . . . ?
C554 C555 C556 C551 0.0 . . . . ?
C555 C554 C553 C552 0.0 . . . . ?
C555 C556 C551 C548 180.0(13) . . . . ?
C555 C556 C551 C552 0.0 . . . . ?
C556 C551 C552 Ir11 -178(2) . . . . ?
C556 C551 C552 C553 0.0 . . . . ?
C551 C548 C549 C550 -164(2) . . . . ?
C551 C552 C553 C554 0.0 . . . . ?
C553 C554 C555 C556 0.0 . . . . ?
O344 C345 C346 N347 180(3) . . . . ?
C201 Ir4 C352 C351 94.0(15) . . . . ?
C201 Ir4 C352 C353 -85.5(15) . . . . ?
C201 C206 C205 C204 0.0 . . . . ?
C206 C201 C202 C203 0.0 . . . . ?
C206 C205 C204 C203 0.0 . . . . ?
C205 C204 C203 C202 0.0 . . . . ?
C204 C203 C202 C201 0.0 . . . . ?
C202 C201 C206 C207 -179.8(4) . . . . ?
C202 C201 C206 C205 0.0 . . . . ?
C755 C752 C753 C754 170(2) . . . . ?
C60 N61 C62 C65 -176(4) . . . . ?
C60 N61 C62 C63 0.0 . . . . ?
C60 C59 C58 C53 61(3) . . . . ?
C60 C59 C58 C57 -120(2) . . . . ?
N61 C60 C59 C64 0.0 . . . . ?
N61 C60 C59 C58 179(3) . . . . ?
N61 C62 C63 C64 0.0 . . . . ?
C62 C65 N66 Zn3 10(3) . . . . ?
C62 C65 N66 C67 -171(3) . . . . ?
C62 C63 C64 C59 0.0 . . . . ?
C63 C64 C59 C60 0.0 . . . . ?
C63 C64 C59 C58 -179(3) . . . . ?
C64 C59 C58 C53 -120(3) . . . . ?
C64 C59 C58 C57 59(3) . . . . ?
C59 C60 N61 Zn3 177(2) . . . . ?
C59 C60 N61 C62 0.0 . . . . ?
C59 C58 C57 C56 -179(2) . . . . ?
C418 C421 C426 C425 178(3) . . . . ?
C418 N417 C416 C415 0.0 . . . . ?
N417 C418 C419 C420 0.0 . . . . ?
N417 C416 C415 C420 0.0 . . . . ?
N417 C416 C415 C414 167(4) . . . . ?
C416 C415 C420 C419 0.0 . . . . ?
C416 C415 C414 O413 54(6) . . . . ?
C415 C420 C419 C418 0.0 . . . . ?
C420 C415 C414 O413 -140(5) . . . . ?
C419 C418 N417 Zn12 -172(3) . . . . ?
C419 C418 N417 C416 0.0 . . . . ?
C723 C724 C719 C716 179.0(19) . . . . ?
C723 C724 C719 N720 0.0 . . . . ?
C723 C722 C725 C726 90.1(18) . . . . ?
C723 C722 C725 C730 -86.1(17) . . . . ?
C724 C723 C722 C721 0.0 . . . . ?
C724 C723 C722 C725 -178.3(10) . . . . ?
C724 C719 N720 Zn16 177.4(19) . . . . ?
C724 C719 N720 C721 0.0 . . . . ?
C719 C716 C717 C718 180(3) . . . . ?
C719 C716 N715 Zn16 9(2) . . . . ?
C719 C716 N715 C714 -180(3) . . . . ?
C719 N720 C721 C722 0.0 . . . . ?
N720 C721 C722 C723 0.0 . . . . ?
N720 C721 C722 C725 178.2(10) . . . . ?
C721 C722 C725 C726 -88.1(18) . . . . ?
C721 C722 C725 C730 95.6(15) . . . . ?
C722 C723 C724 C719 0.0 . . . . ?
C722 C725 C726 C727 -176.3(9) . . . . ?
C722 C725 C730 C729 176.3(9) . . . . ?
C722 C725 C730 C731 -3.9(14) . . . . ?
C506 C507 C508 C509 -1(4) . . . . ?
C506 C505 C504 C499 -65(6) . . . . ?
C506 C505 C504 C503 117(6) . . . . ?
C450 C451 C452 C453 -113(6) . . . . ?
C658 C659 C664 C663 -173(4) . . . . ?
C406 C407 N408 Ir11 -7(2) . . . . ?
C406 C407 N408 C409 175(2) . . . . ?
C406 C405 C404 C403 0.0 . . . . ?
C405 C406 C401 Ir11 -170(4) . . . . ?
C405 C406 C401 C402 0.0 . . . . ?
C405 C404 C403 C402 0.0 . . . . ?
C404 C403 C402 C401 0.0 . . . . ?
C403 C402 C401 Ir11 170(4) . . . . ?
C403 C402 C401 C406 0.0 . . . . ?
C401 C406 C405 C404 0.0 . . . . ?
C505 C504 C503 C502 178.5(12) . . . . ?
C214 C215 C220 C219 168(4) . . . . ?
C343 C340 C339 N338 -170(3) . . . . ?
C72 C73 C78 C77 178(4) . . . . ?
C640 C639 C644 C645 -164.7(17) . . . . ?
C640 C639 C644 C643 0.0 . . . . ?
C639 C638 C637 C636 -111(4) . . . . ?
C639 C640 C641 C642 0.0 . . . . ?
C639 C644 C643 C642 0.0 . . . . ?
C644 C645 C646 N647 -173.1(19) . . . . ?
C644 C643 C642 C641 0.0 . . . . ?
C643 C642 C641 C640 0.0 . . . . ?
C641 C640 C639 C638 -179.9(12) . . . . ?
C641 C640 C639 C644 0.0 . . . . ?
C756 C603 C604 C605 179(2) . . . . ?
C756 C603 C602 N601 -179(2) . . . . ?
C614 C615 C616 N617 -176(4) . . . . ?
C614 C613 C610 C611 -142(7) . . . . ?
C614 C613 C610 C609 20(10) . . . . ?
C247 C246 C245 C244 179.3(12) . . . . ?
C247 C246 C241 C242 -179.3(12) . . . . ?
C247 C246 C241 C238 -6(3) . . . . ?
C247 C248 C249 C250 -73(14) . . . . ?
C414 C415 C420 C419 -164(5) . . . . ?
C635 C636 C637 C638 -128(7) . . . . ?
C725 C726 C727 C728 0.0 . . . . ?
C725 C730 C731 C732 -126(4) . . . . ?
C726 C725 C730 C729 0.0 . . . . ?
C726 C725 C730 C731 179.9(12) . . . . ?
C726 C727 C728 C729 0.0 . . . . ?
C727 C728 C729 C730 0.0 . . . . ?
C728 C729 C730 C725 0.0 . . . . ?
C728 C729 C730 C731 -179.9(12) . . . . ?
C729 C730 C731 C732 54(4) . . . . ?
C730 C725 C726 C727 0.0 . . . . ?
C330 C331 C336 C335 -178(4) . . . . ?
C499 C496 C495 C494 -178(3) . . . . ?
C499 C504 C503 C502 0.0 . . . . ?
C504 C499 C500 C501 0.0 . . . . ?
C504 C503 C502 C501 0.0 . . . . ?
C503 C502 C501 C500 0.0 . . . . ?
C502 C501 C500 C499 0.0 . . . . ?
C500 C499 C504 C505 -178.5(13) . . . . ?
C500 C499 C504 C503 0.0 . . . . ?
C736 C737 C738 C739 -173(3) . . . . ?
C733 C734 C735 C736 55(6) . . . . ?
C733 C732 C731 C730 141(3) . . . . ?
C734 C733 C732 C731 109(6) . . . . ?
C107 C106 C105 C104 180(6) . . . . ?
C107 C108 C109 C110 -1(11) . . . . ?
C637 C638 C639 C640 -94(3) . . . . ?
C637 C638 C639 C644 86(3) . . . . ?
C637 C636 C635 C634 -161(5) . . . . ?
C732 C733 C734 C735 180(3) . . . . ?
C106 C107 C108 C109 -110(9) . . . . ?
C510 C511 C512 C513 -179.6(12) . . . . ?
C108 C107 C106 C105 -168(6) . . . . ?
C109 C110 C111 C116 125(6) . . . . ?
C109 C110 C111 C112 -33(7) . . . . ?
C105 C104 C103 C102 -172(3) . . . . ?
C248 C249 C250 C251 -175(3) . . . . ?
C252 C253 C258 C257 178(3) . . . . ?
C252 C253 C258 C259 -2(3) . . . . ?
C252 C251 C250 C249 -82(16) . . . . ?
C250 C251 C252 C253 -125(5) . . . . ?
O697 C698 C699 C700 63(5) . . . . ?
O697 C698 C699 C704 -132(4) . . . . ?
O697 C694 C695 C696 -169(4) . . . . ?
N480 C481 C482 C485 -176(5) . . . . ?
N480 C481 C482 C483 0.0 . . . . ?
N480 C479 C476 N475 14(4) . . . . ?
N480 C479 C476 C477 -177(2) . . . . ?
C481 N480 C479 C484 0.0 . . . . ?
C481 N480 C479 C476 169(4) . . . . ?
C481 C482 C483 C484 0.0 . . . . ?
C482 C485 C486 C487 42(8) . . . . ?
C482 C483 C484 C479 0.0 . . . . ?
C483 C484 C479 N480 0.0 . . . . ?
C483 C484 C479 C476 -167(4) . . . . ?
C484 C479 C476 N475 -178(2) . . . . ?
C484 C479 C476 C477 -10(5) . . . . ?
C479 N480 C481 C482 0.0 . . . . ?
C479 C476 C477 C478 -168(4) . . . . ?
C471 C468 C469 C470 164(6) . . . . ?
C471 C472 C473 C474 45(8) . . . . ?
C471 C472 C473 C478 -139(5) . . . . ?
N692 C693 C694 O697 169(4) . . . . ?
N692 C693 C694 C695 0.0 . . . . ?
N692 C691 C690 C685 -8(5) . . . . ?
N692 C691 C690 C689 167(3) . . . . ?
C693 N692 C691 C696 0.0 . . . . ?
C693 N692 C691 C690 164(4) . . . . ?
C693 C694 C695 C696 0.0 . . . . ?
C694 C695 C696 C691 0.0 . . . . ?
C695 C696 C691 N692 0.0 . . . . ?
C695 C696 C691 C690 -162(4) . . . . ?
C696 C691 C690 C685 155(3) . . . . ?
C696 C691 C690 C689 -30(4) . . . . ?
C691 N692 C693 C694 0.0 . . . . ?
C691 C690 C689 C688 -175(4) . . . . ?
C474 N475 C476 C479 169(4) . . . . ?
C474 N475 C476 C477 0.0 . . . . ?
N475 C474 C473 C472 177(5) . . . . ?
N475 C474 C473 C478 0.0 . . . . ?
N475 C476 C477 C478 0.0 . . . . ?
C476 C477 C478 C473 0.0 . . . . ?
C477 C478 C473 C472 -176(6) . . . . ?
C477 C478 C473 C474 0.0 . . . . ?
C473 C474 N475 Ir14 178(3) . . . . ?
C473 C474 N475 C476 0.0 . . . . ?
C433 C434 C429 C430 0.0 . . . . ?
C433 C434 C429 C428 162(4) . . . . ?
C434 C433 C432 C435 149(4) . . . . ?
C434 C433 C432 N431 0.0 . . . . ?
C434 C429 C430 N431 0.0 . . . . ?
C434 C429 C428 C427 -138(5) . . . . ?
C429 C430 N431 Zn13 178(3) . . . . ?
C429 C430 N431 C432 0.0 . . . . ?
C430 C429 C428 C427 21(7) . . . . ?
C430 N431 C432 C435 -154(3) . . . . ?
C430 N431 C432 C433 0.0 . . . . ?
C432 C435 N436 Zn13 8(4) . . . . ?
C432 C435 N436 C437 -171(3) . . . . ?
C432 C433 C434 C429 0.0 . . . . ?
C427 C424 C423 N422 178(4) . . . . ?
C428 C429 C430 N431 -156(5) . . . . ?
C685 C690 C689 C688 0.0 . . . . ?
C690 C685 C686 C687 0.0 . . . . ?
C690 C689 C688 C687 0.0 . . . . ?
C689 C688 C687 C686 0.0 . . . . ?
C688 C687 C686 C685 0.0 . . . . ?
C686 C685 C690 C691 174(5) . . . . ?
C686 C685 C690 C689 0.0 . . . . ?
C486 C487 C488 N489 178(4) . . . . ?
C486 C485 C482 C481 30(8) . . . . ?
C486 C485 C482 C483 -146(5) . . . . ?
C46 C45 C44 C43 0.0 . . . . ?
C46 C47 C48 C49 -57(5) . . . . ?
C45 C46 C41 C38 -179(5) . . . . ?
C45 C46 C41 C42 0.0 . . . . ?
C45 C46 C47 C48 -73(4) . . . . ?
C45 C44 C43 C42 0.0 . . . . ?
C44 C43 C42 C41 0.0 . . . . ?
C43 C42 C41 C38 179(5) . . . . ?
C43 C42 C41 C46 0.0 . . . . ?
C41 C38 C39 C40 164(2) . . . . ?
C41 C46 C45 C44 0.0 . . . . ?
C41 C46 C47 C48 108(4) . . . . ?
C54 C53 C58 C59 179(2) . . . . ?
C54 C53 C58 C57 0.0 . . . . ?
C54 C53 C52 C51 -85(6) . . . . ?
C53 C54 C55 C56 0.0 . . . . ?
C53 C58 C57 C56 0.0 . . . . ?
C53 C52 C51 C50 -174(4) . . . . ?
C58 C53 C52 C51 92(6) . . . . ?
C58 C57 C56 C55 0.0 . . . . ?
C57 C56 C55 C54 0.0 . . . . ?
C55 C54 C53 C58 0.0 . . . . ?
C55 C54 C53 C52 178(2) . . . . ?
C315 C314 C313 C312 0.0 . . . . ?
C314 C315 C316 C317 -179(3) . . . . ?
C314 C315 C316 C311 0.0 . . . . ?
C314 C313 C312 C311 0.0 . . . . ?
C313 C312 C311 C316 0.0 . . . . ?
C313 C312 C311 C310 179.2(12) . . . . ?
C312 C311 C316 C317 179(3) . . . . ?
C312 C311 C316 C315 0.0 . . . . ?
C312 C311 C310 C309 -46(3) . . . . ?
C311 C310 C309 C308 -116(5) . . . . ?
C316 C317 C318 N319 -161(2) . . . . ?
C316 C315 C314 C313 0.0 . . . . ?
C316 C311 C310 C309 133(3) . . . . ?
C304 C299 C300 C301 0.0 . . . . ?
C299 C296 C297 C298 -173(3) . . . . ?
C299 C304 C303 C302 0.0 . . . . ?
C299 C304 C305 C306 -72(6) . . . . ?
C299 C300 C301 C302 0.0 . . . . ?
C300 C301 C302 C303 0.0 . . . . ?
C301 C302 C303 C304 0.0 . . . . ?
C303 C304 C299 C296 176(3) . . . . ?
C303 C304 C299 C300 0.0 . . . . ?
C303 C304 C305 C306 107(6) . . . . ?
C47 C46 C45 C44 -179.0(11) . . . . ?
C47 C46 C41 C38 0(5) . . . . ?
C47 C46 C41 C42 178.8(14) . . . . ?
C47 C48 C49 C50 -118(6) . . . . ?
C48 C49 C50 C51 1(5) . . . . ?
C49 C50 C51 C52 120(6) . . . . ?
C52 C53 C58 C59 2(3) . . . . ?
C52 C53 C58 C57 -177(3) . . . . ?
C308 C307 C306 C305 35(12) . . . . ?
C310 C311 C316 C317 0(3) . . . . ?
C310 C311 C316 C315 -179.1(13) . . . . ?
C307 C308 C309 C310 21(13) . . . . ?
C307 C306 C305 C304 124(7) . . . . ?
C309 C308 C307 C306 -174(4) . . . . ?
C305 C304 C299 C296 -4(3) . . . . ?
C305 C304 C299 C300 179.6(13) . . . . ?
C305 C304 C303 C302 -179.6(13) . . . . ?

loop_
_smtbx_masks_void_nr
_smtbx_masks_void_average_x
_smtbx_masks_void_average_y
_smtbx_masks_void_average_z
_smtbx_masks_void_volume
_smtbx_masks_void_count_electrons
_smtbx_masks_void_content
1 -0.029 -0.029 0.291 27.1 2.8 ?
2 -0.096 -0.094 0.757 2225.7 297.4 ?
3 -0.050 0.134 0.225 102.3 16.2 ?
4 -0.004 0.195 0.550 9.0 0.0 ?
5 0.268 0.757 0.268 1040.8 133.8 ?
6 0.247 0.532 0.761 10.5 0.0 ?
7 0.250 0.021 0.750 8.3 0.0 ?
8 0.448 0.525 0.208 7.3 0.0 ?
9 0.475 0.327 0.191 16.0 1.1 ?
10 0.667 0.675 0.442 7.3 0.0 ?
